data_7241596
loop_
_publ_author_name
'Craddock, Drew E.'
'Parks, McKenzie J.'
'Taylor, Lauren A.'
'Wagner, Benjamin L.'
'Ruf, Michael'
'Wheeler, Kraig A.'

_publ_section_title
;
 Increasing the structural boundary of quasiracemate formation:
 4-substituted naphthylamides
;
_journal_issue 1
_journal_name_full CrystEngComm
_journal_page_first 210
_journal_page_last 215
_journal_paper_doi 10.1039/D0CE01331E
_journal_volume 23
_journal_year 2021
_chemical_formula_moiety 'C19 H17 N O'
_chemical_formula_sum 'C19 H17 N O'
_chemical_formula_weight 275.33
_space_group_crystal_system triclinic
_space_group_IT_number 2
_space_group_name_Hall '-P 1'
_space_group_name_H-M_alt 'P -1'
_atom_sites_solution_hydrogens geom
_audit_creation_date 2020-07-29
_audit_creation_method
;
Olex2 1.3
(compiled 2020.07.31 svn.rc2a77460 for OlexSys, GUI svn.r6145)
;
_audit_update_record
;
2020-10-20 deposited with the CCDC.	2020-11-17 downloaded from the CCDC.
;
_cell_angle_alpha 89.578(3)
_cell_angle_beta 87.451(2)
_cell_angle_gamma 80.285(2)
_cell_formula_units_Z 48
_cell_length_a 10.2165(5)
_cell_length_b 30.0352(15)
_cell_length_c 57.342(3)
_cell_measurement_reflns_used 9736
_cell_measurement_temperature 100(2)
_cell_measurement_theta_max 71.49
_cell_measurement_theta_min 2.98
_cell_volume 17326.2(15)
_computing_cell_refinement 'SAINT V8.38A (Bruker, 2017)'
_computing_data_collection 'APEX3 v2018.7-2 (Bruker, 2018)'
_computing_data_reduction 'SAINT V8.38A (Bruker, 2017)'
_computing_molecular_graphics 'Olex2 1.3 (Dolomanov et al., 2009)'
_computing_publication_material 'Olex2 1.3 (Dolomanov et al., 2009)'
_computing_structure_refinement 'ShelXL (Sheldrick, 2015)'
_computing_structure_solution 'SHELXT-2018/2 (Sheldrick, 2018)'
_diffrn_ambient_temperature 100(2)
_diffrn_detector 'Bruker Photon II CPAD'
_diffrn_detector_area_resol_mean 7.9
_diffrn_detector_type 'CPAD Area Detector'
_diffrn_measured_fraction_theta_full 0.999
_diffrn_measured_fraction_theta_max 0.991
_diffrn_measurement_device 'Kappa Four-Circle Diffractometer'
_diffrn_measurement_device_type 'Bruker D8 Venture'
_diffrn_measurement_method '\f and \w scans'
_diffrn_radiation_monochromator 'Double Bounce Multilayer Mirrors'
_diffrn_radiation_probe x-ray
_diffrn_radiation_type CuK\a
_diffrn_radiation_wavelength 1.54178
_diffrn_reflns_av_R_equivalents 0.1284
_diffrn_reflns_av_unetI/netI 0.0608
_diffrn_reflns_Laue_measured_fraction_full 0.999
_diffrn_reflns_Laue_measured_fraction_max 0.991
_diffrn_reflns_limit_h_max 11
_diffrn_reflns_limit_h_min -12
_diffrn_reflns_limit_k_max 37
_diffrn_reflns_limit_k_min -37
_diffrn_reflns_limit_l_max 71
_diffrn_reflns_limit_l_min -71
_diffrn_reflns_number 660356
_diffrn_reflns_point_group_measured_fraction_full 0.999
_diffrn_reflns_point_group_measured_fraction_max 0.991
_diffrn_reflns_theta_full 67.679
_diffrn_reflns_theta_max 74.894
_diffrn_reflns_theta_min 2.146
_diffrn_source 'Microsource IuS Incoatec 3.0'
_exptl_absorpt_coefficient_mu 0.608
_exptl_absorpt_correction_T_max 0.7535
_exptl_absorpt_correction_T_min 0.6304
_exptl_absorpt_correction_type multi-scan
_exptl_absorpt_process_details
;
SADABS-2016/2 (Bruker AXS)
Krause, L., Herbst-Irmer, R., Sheldrick G.M. & Stalke D.,
 J. Appl. Cryst. 48 (2015) 3-10.
;
_exptl_crystal_colour colourless
_exptl_crystal_density_diffrn 1.267
_exptl_crystal_description needle
_exptl_crystal_F_000 7008
_exptl_crystal_recrystallization_method 'Re-crystallisation from solvent: MeOH'
_exptl_crystal_size_max 0.391
_exptl_crystal_size_mid 0.078
_exptl_crystal_size_min 0.044
_exptl_transmission_factor_max 0.753556
_exptl_transmission_factor_min 0.602967
_refine_diff_density_max 0.764
_refine_diff_density_min -0.438
_refine_diff_density_rms 0.101
_refine_ls_extinction_method none
_refine_ls_goodness_of_fit_ref 1.416
_refine_ls_hydrogen_treatment constr
_refine_ls_matrix_type full
_refine_ls_number_parameters 5654
_refine_ls_number_reflns 70639
_refine_ls_number_restraints 13673
_refine_ls_restrained_S_all 1.316
_refine_ls_R_factor_all 0.1744
_refine_ls_R_factor_gt 0.1222
_refine_ls_shift/su_max 0.001
_refine_ls_shift/su_mean 0.000
_refine_ls_structure_factor_coef Fsqd
_refine_ls_weighting_details 'w=1/[\s^2^(Fo^2^)+(0.2000P)^2^] where P=(Fo^2^+2Fc^2^)/3'
_refine_ls_weighting_scheme calc
_refine_ls_wR_factor_gt 0.3672
_refine_ls_wR_factor_ref 0.4119
_reflns_Friedel_coverage 0.000
_reflns_number_gt 40298
_reflns_number_total 70639
_reflns_threshold_expression 'I > 2\s(I)'
_cod_data_source_file d0ce01331e2.cif
_cod_data_source_block 20kaw36
_cod_depositor_comments
;
The following automatic conversions were performed:

data item '_diffrn_radiation_probe' value 'X-ray' was changed to
'x-ray' in accordance with the
/home/data/users/saulius/crontab/automatic-downloads/rss-feeds/RSC/lib/dictionaries/cif_core.dic
dictionary named 'cif_core.dic' version 2.4.2 last updated on
2011-04-26.

Automatic conversion script
Id: cif_fix_values 7556 2019-12-06 15:28:31Z antanas 

 Adding full bibliography for 7241590--7241596.cif.
;
_cod_original_cell_volume 17326.3(14)
_cod_database_code 7241596
_shelx_shelxl_version_number 2018/3
_shelx_space_group_comment
;
The symmetry employed for this shelxl refinement is uniquely defined
by the following loop, which should always be used as a source of
symmetry information in preference to the above space-group names.
They are only intended as comments.
;
_olex2_refinement_description
;
1. Twinned data refinement
 Scales: 0.8044(14)
 0.1956(14)
2. Fixed Uiso
 At 1.2 times of:
  All C(H) groups, All C(H,H) groups, All N(H) groups
 At 1.5 times of:
  All C(H,H,H) groups
3. Uiso/Uaniso restraints and constraints
All non-hydrogen atoms have similar U: within 2A with sigma of 0.01 and sigma
for terminal atoms of 0.02 within 2A
Uanis(C9B) \\sim Ueq, Uanis(C10B) \\sim Ueq, Uanis(C11B) \\sim Ueq, Uanis(C12B)
\\sim Ueq, Uanis(C13B) \\sim Ueq, Uanis(C14B) \\sim Ueq, Uanis(C15B) \\sim Ueq,
Uanis(C16B) \\sim Ueq, Uanis(C17B) \\sim Ueq, Uanis(C18B) \\sim Ueq: with sigma
of 0.001 and sigma for terminal atoms of 0.002
Uanis(C9D) \\sim Ueq, Uanis(C10D) \\sim Ueq, Uanis(C11D) \\sim Ueq, Uanis(C12D)
\\sim Ueq, Uanis(C13D) \\sim Ueq, Uanis(C14D) \\sim Ueq, Uanis(C15D) \\sim Ueq,
Uanis(C16D) \\sim Ueq, Uanis(C17D) \\sim Ueq, Uanis(C18D) \\sim Ueq: with sigma
of 0.01 and sigma for terminal atoms of 0.02
Uanis(C9G) \\sim Ueq, Uanis(C10G) \\sim Ueq, Uanis(C11G) \\sim Ueq, Uanis(C12G)
\\sim Ueq, Uanis(C13G) \\sim Ueq, Uanis(C14G) \\sim Ueq, Uanis(C15G) \\sim Ueq,
Uanis(C16G) \\sim Ueq, Uanis(C17G) \\sim Ueq, Uanis(C18G) \\sim Ueq: with sigma
of 0.001 and sigma for terminal atoms of 0.002
Uanis(C9I) \\sim Ueq, Uanis(C10I) \\sim Ueq, Uanis(C11I) \\sim Ueq, Uanis(C12I)
\\sim Ueq, Uanis(C13I) \\sim Ueq, Uanis(C14I) \\sim Ueq, Uanis(C15I) \\sim Ueq,
Uanis(C16I) \\sim Ueq, Uanis(C17I) \\sim Ueq, Uanis(C18I) \\sim Ueq: with sigma
of 0.01 and sigma for terminal atoms of 0.02
Uanis(C9J) \\sim Ueq, Uanis(C10J) \\sim Ueq, Uanis(C11J) \\sim Ueq, Uanis(C12J)
\\sim Ueq, Uanis(C13J) \\sim Ueq, Uanis(C14J) \\sim Ueq, Uanis(C15J) \\sim Ueq,
Uanis(C16J) \\sim Ueq, Uanis(C17J) \\sim Ueq, Uanis(C18J) \\sim Ueq: with sigma
of 0.01 and sigma for terminal atoms of 0.02
Uanis(C9K) \\sim Ueq, Uanis(C10K) \\sim Ueq, Uanis(C11K) \\sim Ueq, Uanis(C12K)
\\sim Ueq, Uanis(C13K) \\sim Ueq, Uanis(C14K) \\sim Ueq, Uanis(C15K) \\sim Ueq,
Uanis(C16K) \\sim Ueq, Uanis(C17K) \\sim Ueq, Uanis(C18K) \\sim Ueq: with sigma
of 0.01 and sigma for terminal atoms of 0.02
Uanis(C9M) \\sim Ueq, Uanis(C10M) \\sim Ueq, Uanis(C11M) \\sim Ueq, Uanis(C12M)
\\sim Ueq, Uanis(C13M) \\sim Ueq, Uanis(C14M) \\sim Ueq, Uanis(C15M) \\sim Ueq,
Uanis(C16M) \\sim Ueq, Uanis(C17M) \\sim Ueq, Uanis(C18M) \\sim Ueq: with sigma
of 0.001 and sigma for terminal atoms of 0.002
Uanis(C9O) \\sim Ueq, Uanis(C10O) \\sim Ueq, Uanis(C11O) \\sim Ueq, Uanis(C12O)
\\sim Ueq, Uanis(C13O) \\sim Ueq, Uanis(C14O) \\sim Ueq, Uanis(C15O) \\sim Ueq,
Uanis(C16O) \\sim Ueq, Uanis(C17O) \\sim Ueq, Uanis(C18O) \\sim Ueq: with sigma
of 0.01 and sigma for terminal atoms of 0.02
Uanis(C9R) \\sim Ueq, Uanis(C10R) \\sim Ueq, Uanis(C11R) \\sim Ueq, Uanis(C12R)
\\sim Ueq, Uanis(C13R) \\sim Ueq, Uanis(C14R) \\sim Ueq, Uanis(C15R) \\sim Ueq,
Uanis(C16R) \\sim Ueq, Uanis(C17R) \\sim Ueq, Uanis(C18R) \\sim Ueq: with sigma
of 0.01 and sigma for terminal atoms of 0.02
Uanis(C9T) \\sim Ueq, Uanis(C10T) \\sim Ueq, Uanis(C11T) \\sim Ueq, Uanis(C12T)
\\sim Ueq, Uanis(C13T) \\sim Ueq, Uanis(C14T) \\sim Ueq, Uanis(C15T) \\sim Ueq,
Uanis(C16T) \\sim Ueq, Uanis(C17T) \\sim Ueq, Uanis(C18T) \\sim Ueq: with sigma
of 0.01 and sigma for terminal atoms of 0.02
Uanis(C9U) \\sim Ueq, Uanis(C10U) \\sim Ueq, Uanis(C11U) \\sim Ueq, Uanis(C12U)
\\sim Ueq, Uanis(C13U) \\sim Ueq, Uanis(C14U) \\sim Ueq, Uanis(C15U) \\sim Ueq,
Uanis(C16U) \\sim Ueq, Uanis(C17U) \\sim Ueq, Uanis(C18U) \\sim Ueq: with sigma
of 0.01 and sigma for terminal atoms of 0.02
Uanis(C9X) \\sim Ueq, Uanis(C10X) \\sim Ueq, Uanis(C11X) \\sim Ueq, Uanis(C12X)
\\sim Ueq, Uanis(C13X) \\sim Ueq, Uanis(C14X) \\sim Ueq, Uanis(C15X) \\sim Ueq,
Uanis(C16X) \\sim Ueq, Uanis(C17X) \\sim Ueq, Uanis(C18X) \\sim Ueq: with sigma
of 0.01 and sigma for terminal atoms of 0.02
Uanis(C20B) \\sim Ueq, Uanis(C21B) \\sim Ueq, Uanis(C22B) \\sim Ueq,
Uanis(C23B) \\sim Ueq, Uanis(C24B) \\sim Ueq, Uanis(C25B) \\sim Ueq,
Uanis(C26B) \\sim Ueq, Uanis(C27B) \\sim Ueq, Uanis(C28B) \\sim Ueq,
Uanis(C29B) \\sim Ueq: with sigma of 0.001 and sigma for terminal atoms of 0.002
Uanis(C20D) \\sim Ueq, Uanis(C21D) \\sim Ueq, Uanis(C22D) \\sim Ueq,
Uanis(C23D) \\sim Ueq, Uanis(C24D) \\sim Ueq, Uanis(C25D) \\sim Ueq,
Uanis(C26D) \\sim Ueq, Uanis(C27D) \\sim Ueq, Uanis(C28D) \\sim Ueq,
Uanis(C29D) \\sim Ueq: with sigma of 0.01 and sigma for terminal atoms of 0.02
Uanis(C20G) \\sim Ueq, Uanis(C21G) \\sim Ueq, Uanis(C22G) \\sim Ueq,
Uanis(C23G) \\sim Ueq, Uanis(C24G) \\sim Ueq, Uanis(C25G) \\sim Ueq,
Uanis(C26G) \\sim Ueq, Uanis(C27G) \\sim Ueq, Uanis(C28G) \\sim Ueq,
Uanis(C29G) \\sim Ueq: with sigma of 0.01 and sigma for terminal atoms of 0.02
Uanis(C20I) \\sim Ueq, Uanis(C21I) \\sim Ueq, Uanis(C22I) \\sim Ueq,
Uanis(C23I) \\sim Ueq, Uanis(C24I) \\sim Ueq, Uanis(C25I) \\sim Ueq,
Uanis(C26I) \\sim Ueq, Uanis(C27I) \\sim Ueq, Uanis(C28I) \\sim Ueq,
Uanis(C29I) \\sim Ueq: with sigma of 0.01 and sigma for terminal atoms of 0.02
Uanis(C20J) \\sim Ueq, Uanis(C21J) \\sim Ueq, Uanis(C22J) \\sim Ueq,
Uanis(C23J) \\sim Ueq, Uanis(C24J) \\sim Ueq, Uanis(C25J) \\sim Ueq,
Uanis(C26J) \\sim Ueq, Uanis(C27J) \\sim Ueq, Uanis(C28J) \\sim Ueq,
Uanis(C29J) \\sim Ueq: with sigma of 0.01 and sigma for terminal atoms of 0.02
Uanis(C20K) \\sim Ueq, Uanis(C21K) \\sim Ueq, Uanis(C22K) \\sim Ueq,
Uanis(C23K) \\sim Ueq, Uanis(C24K) \\sim Ueq, Uanis(C25K) \\sim Ueq,
Uanis(C26K) \\sim Ueq, Uanis(C27K) \\sim Ueq, Uanis(C28K) \\sim Ueq,
Uanis(C29K) \\sim Ueq: with sigma of 0.01 and sigma for terminal atoms of 0.02
Uanis(C20M) \\sim Ueq, Uanis(C21M) \\sim Ueq, Uanis(C22M) \\sim Ueq,
Uanis(C23M) \\sim Ueq, Uanis(C24M) \\sim Ueq, Uanis(C25M) \\sim Ueq,
Uanis(C26M) \\sim Ueq, Uanis(C27M) \\sim Ueq, Uanis(C28M) \\sim Ueq,
Uanis(C29M) \\sim Ueq: with sigma of 0.01 and sigma for terminal atoms of 0.02
Uanis(C20O) \\sim Ueq, Uanis(C21O) \\sim Ueq, Uanis(C22O) \\sim Ueq,
Uanis(C23O) \\sim Ueq, Uanis(C24O) \\sim Ueq, Uanis(C25O) \\sim Ueq,
Uanis(C26O) \\sim Ueq, Uanis(C27O) \\sim Ueq, Uanis(C28O) \\sim Ueq,
Uanis(C29O) \\sim Ueq: with sigma of 0.01 and sigma for terminal atoms of 0.02
Uanis(C20R) \\sim Ueq, Uanis(C21R) \\sim Ueq, Uanis(C22R) \\sim Ueq,
Uanis(C23R) \\sim Ueq, Uanis(C24R) \\sim Ueq, Uanis(C25R) \\sim Ueq,
Uanis(C26R) \\sim Ueq, Uanis(C27R) \\sim Ueq, Uanis(C28R) \\sim Ueq,
Uanis(C29R) \\sim Ueq: with sigma of 0.01 and sigma for terminal atoms of 0.02
Uanis(C20T) \\sim Ueq, Uanis(C21T) \\sim Ueq, Uanis(C22T) \\sim Ueq,
Uanis(C23T) \\sim Ueq, Uanis(C24T) \\sim Ueq, Uanis(C26T) \\sim Ueq,
Uanis(C27T) \\sim Ueq, Uanis(C28T) \\sim Ueq, Uanis(C29T) \\sim Ueq: with sigma
of 0.01 and sigma for terminal atoms of 0.02
Uanis(C20U) \\sim Ueq, Uanis(C21U) \\sim Ueq, Uanis(C22U) \\sim Ueq,
Uanis(C23U) \\sim Ueq, Uanis(C24U) \\sim Ueq, Uanis(C25U) \\sim Ueq,
Uanis(C26U) \\sim Ueq, Uanis(C27U) \\sim Ueq, Uanis(C28U) \\sim Ueq,
Uanis(C29U) \\sim Ueq: with sigma of 0.01 and sigma for terminal atoms of 0.02
Uanis(C20X) \\sim Ueq, Uanis(C21X) \\sim Ueq, Uanis(C22X) \\sim Ueq,
Uanis(C23X) \\sim Ueq, Uanis(C24X) \\sim Ueq, Uanis(C25X) \\sim Ueq,
Uanis(C26X) \\sim Ueq, Uanis(C27X) \\sim Ueq, Uanis(C28X) \\sim Ueq,
Uanis(C29X) \\sim Ueq: with sigma of 0.01 and sigma for terminal atoms of 0.02
4. Rigid body (RIGU) restrains
 All non-hydrogen atoms
 with sigma for 1-2 distances of 0.01 and sigma for 1-3 distances of 0.01
5. Same fragment restrains
{C9A, C10A, C11A, C12A, C13A, C14A, C15A, C16A, C17A, C18A} sigma for 1-2:
0.02, 1-3: 0.04
as in
{C9B, C10B, C11B, C12B, C13B, C14B, C15B, C16B, C17B, C18B}
{C9A, C10A, C11A, C12A, C13A, C14A, C15A, C16A, C17A, C18A} sigma for 1-2:
0.002, 1-3: 0.004
as in
{C20B, C21B, C22B, C23B, C24B, C25B, C26B, C27B, C28B, C29B}
{C9A, C10A, C11A, C12A, C13A, C14A, C15A, C16A, C17A, C18A} sigma for 1-2:
0.02, 1-3: 0.04
as in
{C9I, C10I, C11I, C12I, C13I, C14I, C15I, C16I, C17I, C18I}
{C9A, C10A, C11A, C12A, C13A, C14A, C15A, C16A, C17A, C18A} sigma for 1-2:
0.02, 1-3: 0.04
as in
{C20I, C21I, C22I, C23I, C24I, C25I, C26I, C27I, C28I, C29I}
{C9A, C10A, C11A, C12A, C13A, C14A, C15A, C16A, C17A, C18A} sigma for 1-2:
0.02, 1-3: 0.04
as in
{C9K, C10K, C11K, C12K, C13K, C14K, C15K, C16K, C17K, C18K}
{C9A, C10A, C11A, C12A, C13A, C14A, C15A, C16A, C17A, C18A} sigma for 1-2:
0.02, 1-3: 0.04
as in
{C20K, C21K, C22K, C23K, C24K, C25K, C26K, C27K, C28K, C29K}
{C9A, C10A, C11A, C12A, C13A, C14A, C15A, C16A, C17A, C18A} sigma for 1-2:
0.02, 1-3: 0.04
as in
{C9M, C10M, C11M, C12M, C13M, C14M, C15M, C16M, C17M, C18M}
{C9A, C10A, C11A, C12A, C13A, C14A, C15A, C16A, C17A, C18A} sigma for 1-2:
0.02, 1-3: 0.04
as in
{C20M, C21M, C22M, C23M, C24M, C25M, C26M, C27M, C28M, C29M}
6. Others
 Sof(H8GA)=Sof(C20G)=Sof(C21G)=Sof(H21G)=Sof(C22G)=Sof(C23G)=Sof(H23G)=
 Sof(C24G)=Sof(H24G)=Sof(C25G)=Sof(H25G)=Sof(C26G)=Sof(H26G)=Sof(C27G)=
 Sof(C28G)=Sof(H28G)=Sof(C29G)=Sof(H29G)=1-FVAR(1)
 Sof(H8G)=Sof(C9G)=Sof(C10G)=Sof(H10G)=Sof(C11G)=Sof(C12G)=Sof(H12G)=Sof(C13G)=
 Sof(H13G)=Sof(C14G)=Sof(H14G)=Sof(C15G)=Sof(H15G)=Sof(C16G)=Sof(C17G)=
 Sof(H17G)=Sof(C18G)=Sof(H18G)=FVAR(1)
 Sof(H8DA)=Sof(C20D)=Sof(C21D)=Sof(H21D)=Sof(C22D)=Sof(C23D)=Sof(H23D)=
 Sof(C24D)=Sof(H24D)=Sof(C25D)=Sof(H25D)=Sof(C26D)=Sof(H26D)=Sof(C27D)=
 Sof(C28D)=Sof(H28D)=Sof(C29D)=Sof(H29D)=1-FVAR(2)
 Sof(H8D)=Sof(C9D)=Sof(C10D)=Sof(H10D)=Sof(C11D)=Sof(C12D)=Sof(H12D)=Sof(C13D)=
 Sof(H13D)=Sof(C14D)=Sof(H14D)=Sof(C15D)=Sof(H15D)=Sof(C16D)=Sof(C17D)=
 Sof(H17D)=Sof(C18D)=Sof(H18D)=FVAR(2)
 Sof(H8OA)=Sof(C20O)=Sof(C21O)=Sof(H21O)=Sof(C22O)=Sof(C23O)=Sof(H23O)=
 Sof(C24O)=Sof(H24O)=Sof(C25O)=Sof(H25O)=Sof(C26O)=Sof(H26O)=Sof(C27O)=
 Sof(C28O)=Sof(H28O)=Sof(C29O)=Sof(H29O)=1-FVAR(3)
 Sof(H8O)=Sof(C9O)=Sof(C10O)=Sof(H10O)=Sof(C11O)=Sof(C12O)=Sof(H12O)=Sof(C13O)=
 Sof(H13O)=Sof(C14O)=Sof(H14O)=Sof(C15O)=Sof(H15O)=Sof(C16O)=Sof(C17O)=
 Sof(H17O)=Sof(C18O)=Sof(H18O)=FVAR(3)
 Sof(H8TA)=Sof(C25T)=Sof(H25T)=Sof(C20T)=Sof(C21T)=Sof(H21T)=Sof(C22T)=
 Sof(C23T)=Sof(H23T)=Sof(C24T)=Sof(H24T)=Sof(C26T)=Sof(H26T)=Sof(C27T)=
 Sof(C28T)=Sof(H28T)=Sof(C29T)=Sof(H29T)=1-FVAR(4)
 Sof(H8T)=Sof(C9T)=Sof(C10T)=Sof(H10T)=Sof(C11T)=Sof(C12T)=Sof(H12T)=Sof(C13T)=
 Sof(H13T)=Sof(C14T)=Sof(H14T)=Sof(C15T)=Sof(H15T)=Sof(C16T)=Sof(C17T)=
 Sof(H17T)=Sof(C18T)=Sof(H18T)=FVAR(4)
 Sof(H8RA)=Sof(C20R)=Sof(C21R)=Sof(H21R)=Sof(C22R)=Sof(C23R)=Sof(H23R)=
 Sof(C24R)=Sof(H24R)=Sof(C25R)=Sof(H25R)=Sof(C26R)=Sof(H26R)=Sof(C27R)=
 Sof(C28R)=Sof(H28R)=Sof(C29R)=Sof(H29R)=1-FVAR(5)
 Sof(H8R)=Sof(C9R)=Sof(C10R)=Sof(H10R)=Sof(C11R)=Sof(C12R)=Sof(H12R)=Sof(C13R)=
 Sof(H13R)=Sof(C14R)=Sof(H14R)=Sof(C15R)=Sof(H15R)=Sof(C16R)=Sof(C17R)=
 Sof(H17R)=Sof(C18R)=Sof(H18R)=FVAR(5)
 Sof(H8XA)=Sof(C20X)=Sof(C21X)=Sof(H21X)=Sof(C22X)=Sof(C23X)=Sof(H23X)=
 Sof(C24X)=Sof(H24X)=Sof(C25X)=Sof(H25X)=Sof(C26X)=Sof(H26X)=Sof(C27X)=
 Sof(C28X)=Sof(H28X)=Sof(C29X)=Sof(H29X)=1-FVAR(6)
 Sof(H8X)=Sof(C9X)=Sof(C10X)=Sof(H10X)=Sof(C11X)=Sof(C12X)=Sof(H12X)=Sof(C13X)=
 Sof(H13X)=Sof(C14X)=Sof(H14X)=Sof(C15X)=Sof(H15X)=Sof(C16X)=Sof(C17X)=
 Sof(H17X)=Sof(C18X)=Sof(H18X)=FVAR(6)
 Sof(H8JA)=Sof(C20J)=Sof(C21J)=Sof(H21J)=Sof(C22J)=Sof(C23J)=Sof(H23J)=
 Sof(C24J)=Sof(H24J)=Sof(C25J)=Sof(H25J)=Sof(C26J)=Sof(H26J)=Sof(C27J)=
 Sof(C28J)=Sof(H28J)=Sof(C29J)=Sof(H29J)=1-FVAR(7)
 Sof(H8J)=Sof(C9J)=Sof(C10J)=Sof(H10J)=Sof(C11J)=Sof(C12J)=Sof(H12J)=Sof(C13J)=
 Sof(H13J)=Sof(C14J)=Sof(H14J)=Sof(C15J)=Sof(H15J)=Sof(C16J)=Sof(C17J)=
 Sof(H17J)=Sof(C18J)=Sof(H18J)=FVAR(7)
 Sof(H8UA)=Sof(C20U)=Sof(C21U)=Sof(H21U)=Sof(C22U)=Sof(C23U)=Sof(H23U)=
 Sof(C24U)=Sof(H24U)=Sof(C25U)=Sof(H25U)=Sof(C26U)=Sof(H26U)=Sof(C27U)=
 Sof(C28U)=Sof(H28U)=Sof(C29U)=Sof(H29U)=1-FVAR(8)
 Sof(H8U)=Sof(C9U)=Sof(C10U)=Sof(H10U)=Sof(C11U)=Sof(C12U)=Sof(H12U)=Sof(C13U)=
 Sof(H13U)=Sof(C14U)=Sof(H14U)=Sof(C15U)=Sof(H15U)=Sof(C16U)=Sof(C17U)=
 Sof(H17U)=Sof(C18U)=Sof(H18U)=FVAR(8)
 Sof(H8IA)=Sof(C20I)=Sof(C21I)=Sof(H21I)=Sof(C22I)=Sof(C23I)=Sof(H23I)=
 Sof(C24I)=Sof(H24I)=Sof(C25I)=Sof(H25I)=Sof(C26I)=Sof(H26I)=Sof(C27I)=
 Sof(C28I)=Sof(H28I)=Sof(C29I)=Sof(H29I)=1-FVAR(9)
 Sof(H8I)=Sof(C9I)=Sof(C10I)=Sof(H10I)=Sof(C11I)=Sof(C12I)=Sof(H12I)=Sof(C13I)=
 Sof(H13I)=Sof(C14I)=Sof(H14I)=Sof(C15I)=Sof(H15I)=Sof(C16I)=Sof(C17I)=
 Sof(H17I)=Sof(C18I)=Sof(H18I)=FVAR(9)
 Sof(H8KA)=Sof(C20K)=Sof(C21K)=Sof(H21K)=Sof(C22K)=Sof(C23K)=Sof(H23K)=
 Sof(C24K)=Sof(H24K)=Sof(C25K)=Sof(H25K)=Sof(C26K)=Sof(H26K)=Sof(C27K)=
 Sof(C28K)=Sof(H28K)=Sof(C29K)=Sof(H29K)=1-FVAR(10)
 Sof(H8K)=Sof(C9K)=Sof(C10K)=Sof(H10K)=Sof(C11K)=Sof(C12K)=Sof(H12K)=Sof(C13K)=
 Sof(H13K)=Sof(C14K)=Sof(H14K)=Sof(C15K)=Sof(H15K)=Sof(C16K)=Sof(C17K)=
 Sof(H17K)=Sof(C18K)=Sof(H18K)=FVAR(10)
 Sof(H8BA)=Sof(C20B)=Sof(C21B)=Sof(H21B)=Sof(C22B)=Sof(C23B)=Sof(H23B)=
 Sof(C24B)=Sof(H24B)=Sof(C25B)=Sof(H25B)=Sof(C26B)=Sof(H26B)=Sof(C27B)=
 Sof(C28B)=Sof(H28B)=Sof(C29B)=Sof(H29B)=1-FVAR(11)
 Sof(H8B)=Sof(C9B)=Sof(C10B)=Sof(H10B)=Sof(C11B)=Sof(C12B)=Sof(H12B)=Sof(C13B)=
 Sof(H13B)=Sof(C14B)=Sof(H14B)=Sof(C15B)=Sof(H15B)=Sof(C16B)=Sof(C17B)=
 Sof(H17B)=Sof(C18B)=Sof(H18B)=FVAR(11)
 Sof(H8M)=Sof(C20M)=Sof(C21M)=Sof(H21M)=Sof(C22M)=Sof(C23M)=Sof(H23M)=
 Sof(C24M)=Sof(H24M)=Sof(C25M)=Sof(H25M)=Sof(C26M)=Sof(H26M)=Sof(C27M)=
 Sof(C28M)=Sof(H28M)=Sof(C29M)=Sof(H29M)=1-FVAR(12)
 Sof(H8MA)=Sof(C9M)=Sof(C10M)=Sof(H10M)=Sof(C11M)=Sof(C12M)=Sof(H12M)=
 Sof(C13M)=Sof(H13M)=Sof(C14M)=Sof(H14M)=Sof(C15M)=Sof(H15M)=Sof(C16M)=
 Sof(C17M)=Sof(H17M)=Sof(C18M)=Sof(H18M)=FVAR(12)
7.a Ternary CH refined with riding coordinates:
 C8A(H8A), C8B(H8BA), C8B(H8B), C8C(H8C), C8D(H8D), C8D(H8DA), C8E(H8E),
 C8F(H8F), C8G(H8G), C8G(H8GA), C8H(H8H), C8I(H8I), C8I(H8IA), C8J(H8J),
 C8J(H8JA), C8K(H8K), C8K(H8KA), C8L(H8L), C8M(H8M), C8M(H8MA), C8N(H8N),
 C8O(H8O), C8O(H8OA), C8P(H8P), C8Q(H8Q), C8R(H8R), C8R(H8RA), C8S(H8S),
 C8T(H8T), C8T(H8TA), C8U(H8U), C8U(H8UA), C8V(H8V), C8W(H8W), C8X(H8X),
 C8X(H8XA)
7.b Aromatic/amide H refined with riding coordinates:
 N1A(H1A), C1A(H1AA), C2A(H2A), C3A(H3A), C4A(H4A), C5A(H5A), C10A(H10A),
 C12A(H12A), C13A(H13A), C14A(H14A), C15A(H15A), C17A(H17A), C18A(H18A),
 N1B(H1B), C1B(H1BA), C2B(H2B), C3B(H3B), C4B(H4B), C5B(H5B), C10B(H10B),
 C12B(H12B), C13B(H13B), C14B(H14B), C15B(H15B), C17B(H17B), C18B(H18B),
 C21B(H21B), C23B(H23B), C24B(H24B), C25B(H25B), C26B(H26B), C28B(H28B),
 C29B(H29B), N1C(H1C), C1C(H1CA), C2C(H2C), C3C(H3C), C4C(H4C), C5C(H5C),
 C10C(H10C), C12C(H12C), C13C(H13C), C14C(H14C), C15C(H15C), C17C(H17C),
 C18C(H18C), N1D(H1D), C1D(H1DA), C2D(H2D), C3D(H3D), C4D(H4D), C5D(H5D),
 C10D(H10D), C12D(H12D), C13D(H13D), C14D(H14D), C15D(H15D), C17D(H17D),
 C18D(H18D), C21D(H21D), C23D(H23D), C24D(H24D), C25D(H25D), C26D(H26D),
 C28D(H28D), C29D(H29D), N1E(H1E), C1E(H1EA), C2E(H2E), C3E(H3E), C4E(H4E),
 C5E(H5E), C10E(H10E), C12E(H12E), C13E(H13E), C14E(H14E), C15E(H15E),
 C17E(H17E), C18E(H18E), N1F(H1F), C1F(H1FA), C2F(H2F), C3F(H3F), C4F(H4F),
 C5F(H5F), C10F(H10F), C12F(H12F), C13F(H13F), C14F(H14F), C15F(H15F),
 C17F(H17F), C18F(H18F), N1G(H1G), C1G(H1GA), C2G(H2G), C3G(H3G), C4G(H4G),
 C5G(H5G), C10G(H10G), C12G(H12G), C13G(H13G), C14G(H14G), C15G(H15G),
 C17G(H17G), C18G(H18G), C21G(H21G), C23G(H23G), C24G(H24G), C25G(H25G),
 C26G(H26G), C28G(H28G), C29G(H29G), N1H(H1H), C1H(H1HA), C2H(H2H), C3H(H3H),
 C4H(H4H), C5H(H5H), C10H(H10H), C12H(H12H), C13H(H13H), C14H(H14H), C15H(H15H),
  C17H(H17H), C18H(H18H), N1I(H1I), C1I(H1IA), C2I(H2I), C3I(H3I), C4I(H4I),
 C5I(H5I), C10I(H10I), C12I(H12I), C13I(H13I), C14I(H14I), C15I(H15I),
 C17I(H17I), C18I(H18I), C21I(H21I), C23I(H23I), C24I(H24I), C25I(H25I),
 C26I(H26I), C28I(H28I), C29I(H29I), N1J(H1J), C1J(H1JA), C2J(H2J), C3J(H3J),
 C4J(H4J), C5J(H5J), C10J(H10J), C12J(H12J), C13J(H13J), C14J(H14J), C15J(H15J),
  C17J(H17J), C18J(H18J), C21J(H21J), C23J(H23J), C24J(H24J), C25J(H25J),
 C26J(H26J), C28J(H28J), C29J(H29J), N1K(H1K), C1K(H1KA), C2K(H2K), C3K(H3K),
 C4K(H4K), C5K(H5K), C10K(H10K), C12K(H12K), C13K(H13K), C14K(H14K), C15K(H15K),
  C17K(H17K), C18K(H18K), C21K(H21K), C23K(H23K), C24K(H24K), C25K(H25K),
 C26K(H26K), C28K(H28K), C29K(H29K), N1L(H1L), C1L(H1LA), C2L(H2L), C3L(H3L),
 C4L(H4L), C5L(H5L), C10L(H10L), C12L(H12L), C13L(H13L), C14L(H14L), C15L(H15L),
  C17L(H17L), C18L(H18L), N1M(H1M), C1M(H1MA), C2M(H2M), C3M(H3M), C4M(H4M),
 C5M(H5M), C10M(H10M), C12M(H12M), C13M(H13M), C14M(H14M), C15M(H15M),
 C17M(H17M), C18M(H18M), C21M(H21M), C23M(H23M), C24M(H24M), C25M(H25M),
 C26M(H26M), C28M(H28M), C29M(H29M), N1N(H1N), C1N(H1NA), C2N(H2N), C3N(H3N),
 C4N(H4N), C5N(H5N), C10N(H10N), C12N(H12N), C13N(H13N), C14N(H14N), C15N(H15N),
  C17N(H17N), C18N(H18N), N1O(H1O), C1O(H1OA), C2O(H2O), C3O(H3O), C4O(H4O),
 C5O(H5O), C10O(H10O), C12O(H12O), C13O(H13O), C14O(H14O), C15O(H15O),
 C17O(H17O), C18O(H18O), C21O(H21O), C23O(H23O), C24O(H24O), C25O(H25O),
 C26O(H26O), C28O(H28O), C29O(H29O), N1P(H1P), C1P(H1PA), C2P(H2P), C3P(H3P),
 C4P(H4P), C5P(H5P), C10P(H10P), C12P(H12P), C13P(H13P), C14P(H14P), C15P(H15P),
  C17P(H17P), C18P(H18P), N1Q(H1Q), C1Q(H1QA), C2Q(H2Q), C3Q(H3Q), C4Q(H4Q),
 C5Q(H5Q), C10Q(H10Q), C12Q(H12Q), C13Q(H13Q), C14Q(H14Q), C15Q(H15Q),
 C17Q(H17Q), C18Q(H18Q), N1R(H1R), C1R(H1RA), C2R(H2R), C3R(H3R), C4R(H4R),
 C5R(H5R), C10R(H10R), C12R(H12R), C13R(H13R), C14R(H14R), C15R(H15R),
 C17R(H17R), C18R(H18R), C21R(H21R), C23R(H23R), C24R(H24R), C25R(H25R),
 C26R(H26R), C28R(H28R), C29R(H29R), N1S(H1S), C1S(H1SA), C2S(H2S), C3S(H3S),
 C4S(H4S), C5S(H5S), C10S(H10S), C12S(H12S), C13S(H13S), C14S(H14S), C15S(H15S),
  C17S(H17S), C18S(H18S), N1T(H1T), C1T(H1TA), C2T(H2T), C3T(H3T), C4T(H4T),
 C5T(H5T), C10T(H10T), C12T(H12T), C13T(H13T), C14T(H14T), C15T(H15T),
 C17T(H17T), C18T(H18T), C25T(H25T), C21T(H21T), C23T(H23T), C24T(H24T),
 C26T(H26T), C28T(H28T), C29T(H29T), N1U(H1U), C1U(H1UA), C2U(H2U), C3U(H3U),
 C4U(H4U), C5U(H5U), C10U(H10U), C12U(H12U), C13U(H13U), C14U(H14U), C15U(H15U),
  C17U(H17U), C18U(H18U), C21U(H21U), C23U(H23U), C24U(H24U), C25U(H25U),
 C26U(H26U), C28U(H28U), C29U(H29U), N1V(H1V), C1V(H1VA), C2V(H2V), C3V(H3V),
 C4V(H4V), C5V(H5V), C10V(H10V), C12V(H12V), C13V(H13V), C14V(H14V), C15V(H15V),
  C17V(H17V), C18V(H18V), N1W(H1W), C1W(H1WA), C2W(H2W), C3W(H3W), C4W(H4W),
 C5W(H5W), C10W(H10W), C12W(H12W), C13W(H13W), C14W(H14W), C15W(H15W),
 C17W(H17W), C18W(H18W), N1X(H1X), C1X(H1XA), C2X(H2X), C3X(H3X), C4X(H4X),
 C5X(H5X), C10X(H10X), C12X(H12X), C13X(H13X), C14X(H14X), C15X(H15X),
 C17X(H17X), C18X(H18X), C21X(H21X), C23X(H23X), C24X(H24X), C25X(H25X),
 C26X(H26X), C28X(H28X), C29X(H29X)
7.c Idealised Me refined as rotating group:
 C19A(H2,H,HA), C19B(H19A,H19B,H19C), C19C(H3,HB,HC), C19D(H19D,H19E,H19F),
 C19E(H4,HD,HE), C19F(H5,HF,HG), C19G(H19G,H19H,H19I), C19H(H6,HH,HI),
 C19I(H19J,H19K,H19L), C19J(H19M,H19N,H19O), C19K(H19P,H19Q,H19R), C19L(H7,HJ,
 HK), C19M(H19S,H19T,H19U), C19N(H8,HL,HM), C19O(H19V,H19W,H19X), C19P(H9,HN,
 HO), C19Q(H10,HP,HQ), C19R(H19Y,HR,HS), C19S(H11,HT,HU), C19T(H19Z,HV,HW),
 C19U(H19,HX,HY), C19V(H12,HZ,H14), C19W(H13,H15,H16), C19X(H1,H17,H18)
;
_olex2_submission_special_instructions 'No special instructions were received'

loop_
_space_group_symop_operation_xyz
'x, y, z'
'-x, -y, -z'

loop_
_atom_site_label
_atom_site_type_symbol
_atom_site_fract_x
_atom_site_fract_y
_atom_site_fract_z
_atom_site_U_iso_or_equiv
_atom_site_adp_type
_atom_site_occupancy
_atom_site_site_symmetry_order
_atom_site_calc_flag
_atom_site_refinement_flags_posn
_atom_site_refinement_flags_adp
_atom_site_refinement_flags_occupancy
_atom_site_disorder_assembly
_atom_site_disorder_group
O1A O 0.6923(4) 0.16938(13) 0.51285(6) 0.0199(7) Uani 1 1 d . U . . .
N1A N 0.4825(4) 0.15921(15) 0.52176(7) 0.0175(8) Uani 1 1 d . U . . .
H1A H 0.402801 0.161254 0.517115 0.021 Uiso 1 1 calc R U . . .
C1A C 0.4525(6) 0.1588(2) 0.47103(9) 0.0246(11) Uani 1 1 d . U . . .
H1AA H 0.414867 0.136428 0.478746 0.030 Uiso 1 1 calc R U . . .
C2A C 0.4234(6) 0.1693(2) 0.44785(10) 0.0320(12) Uani 1 1 d . U . . .
H2A H 0.368083 0.153426 0.440049 0.038 Uiso 1 1 calc R U . . .
C3A C 0.4766(6) 0.2033(2) 0.43651(9) 0.0288(12) Uani 1 1 d . U . . .
H3A H 0.456285 0.210484 0.421134 0.035 Uiso 1 1 calc R U . . .
C4A C 0.5594(6) 0.22649(19) 0.44790(10) 0.0286(12) Uani 1 1 d . U . . .
H4A H 0.593851 0.249689 0.440283 0.034 Uiso 1 1 calc R U . . .
C5A C 0.5923(5) 0.21556(17) 0.47077(9) 0.0207(10) Uani 1 1 d . U . . .
H5A H 0.650790 0.230780 0.478185 0.025 Uiso 1 1 calc R U . . .
C6A C 0.5376(5) 0.18182(17) 0.48258(8) 0.0159(9) Uani 1 1 d . U . . .
C7A C 0.5772(5) 0.16955(16) 0.50693(8) 0.0150(9) Uani 1 1 d . U . . .
C8A C 0.5102(5) 0.14446(17) 0.54575(8) 0.0167(9) Uani 1 1 d . U . . .
H8A H 0.579259 0.160643 0.550961 0.020 Uiso 1 1 calc R U . . .
C9A C 0.5655(5) 0.09404(16) 0.54744(8) 0.0215(10) Uani 1 1 d D U . . .
C10A C 0.5805(5) 0.06520(15) 0.52900(8) 0.0225(10) Uani 1 1 d D U . . .
H10A H 0.553180 0.076045 0.514466 0.027 Uiso 1 1 calc R U . . .
C11A C 0.6374(5) 0.01854(15) 0.53139(8) 0.0215(10) Uani 1 1 d D U . . .
C12A C 0.6596(5) -0.01086(16) 0.51196(8) 0.0265(11) Uani 1 1 d D U . . .
H12A H 0.633295 -0.000079 0.497362 0.032 Uiso 1 1 calc R U . . .
C13A C 0.7195(5) -0.05513(16) 0.51429(9) 0.0264(11) Uani 1 1 d D U . . .
H13A H 0.733362 -0.074237 0.501402 0.032 Uiso 1 1 calc R U . . .
C14A C 0.7600(5) -0.07133(17) 0.53667(9) 0.0243(11) Uani 1 1 d D U . . .
H14A H 0.800793 -0.101216 0.538365 0.029 Uiso 1 1 calc R U . . .
C15A C 0.7397(5) -0.04353(16) 0.55568(9) 0.0275(11) Uani 1 1 d D U . . .
H15A H 0.765176 -0.054809 0.570235 0.033 Uiso 1 1 calc R U . . .
C16A C 0.6800(5) 0.00237(15) 0.55344(8) 0.0228(10) Uani 1 1 d D U . . .
C17A C 0.6623(5) 0.03241(16) 0.57260(8) 0.0256(11) Uani 1 1 d D U . . .
H17A H 0.688560 0.021885 0.587252 0.031 Uiso 1 1 calc R U . . .
C18A C 0.6067(5) 0.07707(16) 0.56987(8) 0.0248(11) Uani 1 1 d D U . . .
H18A H 0.595622 0.096395 0.582664 0.030 Uiso 1 1 calc R U . . .
C19A C 0.3865(6) 0.15979(19) 0.56138(9) 0.0210(10) Uani 1 1 d . U . . .
H2 H 0.311559 0.149698 0.554901 0.031 Uiso 1 1 calc R U . . .
H H 0.370157 0.192154 0.562391 0.031 Uiso 1 1 calc R U . . .
HA H 0.399929 0.147167 0.576689 0.031 Uiso 1 1 calc R U . . .
O1B O -0.0701(3) 0.33787(13) 0.92953(6) 0.0207(8) Uani 1 1 d . U . . .
N1B N 0.1373(4) 0.34628(14) 0.93844(7) 0.0153(8) Uani 1 1 d . U . . .
H1B H 0.220029 0.342568 0.934034 0.018 Uiso 1 1 calc R U . . .
C1B C 0.1985(7) 0.3417(3) 0.88815(11) 0.0484(17) Uani 1 1 d . U . . .
H1BA H 0.237040 0.362913 0.895911 0.058 Uiso 1 1 calc R U . . .
C2B C 0.2406(7) 0.3301(4) 0.86523(12) 0.0588(19) Uani 1 1 d . U . . .
H2B H 0.304210 0.344392 0.857573 0.071 Uiso 1 1 calc R U . . .
C3B C 0.1875(7) 0.2973(3) 0.85397(10) 0.0445(17) Uani 1 1 d . U . . .
H3B H 0.216498 0.288875 0.838790 0.053 Uiso 1 1 calc R U . . .
C4B C 0.0928(9) 0.2776(2) 0.86515(11) 0.0414(16) Uani 1 1 d . U . . .
H4B H 0.058201 0.255128 0.857643 0.050 Uiso 1 1 calc R U . . .
C5B C 0.0462(7) 0.29044(18) 0.88778(10) 0.0310(13) Uani 1 1 d . U . . .
H5B H -0.021862 0.277534 0.894920 0.037 Uiso 1 1 calc R U . . .
C6B C 0.1007(5) 0.32213(16) 0.89957(8) 0.0164(9) Uani 1 1 d . U . . .
C7B C 0.0491(5) 0.33630(15) 0.92367(8) 0.0123(8) Uani 1 1 d . U . . .
C8B C 0.0967(5) 0.36338(15) 0.96195(7) 0.0136(8) Uani 1 1 d . U . . .
H8BA H 0.017360 0.351815 0.967835 0.016 Uiso 0.489(4) 1 calc R U P A 2
H8B H 0.027301 0.346461 0.967475 0.016 Uiso 0.511(4) 1 calc R U P A 1
C9B C 0.0336(11) 0.4125(3) 0.96350(15) 0.0129(15) Uani 0.511(4) 1 d D U P A 1
C10B C 0.0286(9) 0.4414(2) 0.94477(13) 0.0105(13) Uani 0.511(4) 1 d D U P A 1
H10B H 0.065223 0.430555 0.930360 0.013 Uiso 0.511(4) 1 calc R U P A 1
C11B C -0.0311(8) 0.4874(2) 0.94694(12) 0.0092(13) Uani 0.511(4) 1 d D U P A 1
C12B C -0.0417(9) 0.5178(2) 0.92757(13) 0.0120(14) Uani 0.511(4) 1 d D U P A 1
H12B H -0.005999 0.507792 0.912962 0.014 Uiso 0.511(4) 1 calc R U P A 1
C13B C -0.1037(9) 0.5615(3) 0.93036(14) 0.0142(15) Uani 0.511(4) 1 d D U P A 1
H13B H -0.113063 0.580572 0.917471 0.017 Uiso 0.511(4) 1 calc R U P A 1
C14B C -0.1539(11) 0.5781(3) 0.95244(17) 0.0169(19) Uani 0.511(4) 1 d D U P A 1
H14B H -0.194563 0.608111 0.954127 0.020 Uiso 0.511(4) 1 calc R U P A 1
C15B C -0.1425(9) 0.5498(3) 0.97163(14) 0.0155(14) Uani 0.511(4) 1 d D U P A 1
H15B H -0.174519 0.561098 0.986232 0.019 Uiso 0.511(4) 1 calc R U P A 1
C16B C -0.0831(9) 0.5042(3) 0.96932(13) 0.0110(13) Uani 0.511(4) 1 d D U P A 1
C17B C -0.0747(9) 0.4737(2) 0.98839(13) 0.0115(14) Uani 0.511(4) 1 d D U P A 1
H17B H -0.108427 0.484029 1.003049 0.014 Uiso 0.511(4) 1 calc R U P A 1
C18B C -0.0179(8) 0.4293(2) 0.98568(13) 0.0101(14) Uani 0.511(4) 1 d D U P A 1
H18B H -0.013092 0.409989 0.998478 0.012 Uiso 0.511(4) 1 calc R U P A 1
C20B C 0.0689(7) 0.4152(2) 0.96023(17) 0.0124(16) Uani 0.489(4) 1 d D U P A 2
C21B C -0.0520(7) 0.43806(19) 0.96763(14) 0.0126(13) Uani 0.489(4) 1 d D U P A 2
H21B H -0.112618 0.422385 0.975185 0.015 Uiso 0.489(4) 1 calc R U P A 2
C22B C -0.0881(6) 0.48571(19) 0.96406(15) 0.0110(13) Uani 0.489(4) 1 d D U P A 2
C23B C -0.2155(6) 0.5092(2) 0.97098(14) 0.0117(14) Uani 0.489(4) 1 d D U P A 2
H23B H -0.277523 0.493507 0.978056 0.014 Uiso 0.489(4) 1 calc R U P A 2
C24B C -0.2491(7) 0.5550(2) 0.96744(15) 0.0162(16) Uani 0.489(4) 1 d D U P A 2
H24B H -0.333809 0.570064 0.971741 0.019 Uiso 0.489(4) 1 calc R U P A 2
C25B C -0.1525(8) 0.5789(2) 0.9571(2) 0.0173(19) Uani 0.489(4) 1 d D U P A 2
H25B H -0.172895 0.610133 0.955426 0.021 Uiso 0.489(4) 1 calc R U P A 2
C26B C -0.0303(7) 0.55672(19) 0.94960(15) 0.0145(15) Uani 0.489(4) 1 d D U P A 2
H26B H 0.029839 0.572658 0.942095 0.017 Uiso 0.489(4) 1 calc R U P A 2
C27B C 0.0056(6) 0.50956(18) 0.95315(14) 0.0113(14) Uani 0.489(4) 1 d D U P A 2
C28B C 0.1318(6) 0.4856(2) 0.94586(15) 0.0151(15) Uani 0.489(4) 1 d D U P A 2
H28B H 0.193974 0.501077 0.938608 0.018 Uiso 0.489(4) 1 calc R U P A 2
C29B C 0.1638(7) 0.4397(2) 0.94934(15) 0.0145(15) Uani 0.489(4) 1 d D U P A 2
H29B H 0.247633 0.424576 0.944597 0.017 Uiso 0.489(4) 1 calc R U P A 2
C19B C 0.2139(5) 0.34888(17) 0.97796(8) 0.0177(9) Uani 1 1 d . U . . .
H19A H 0.238101 0.316578 0.977705 0.027 Uiso 1 1 calc R U . . .
H19B H 0.187939 0.358760 0.993627 0.027 Uiso 1 1 calc R U . . .
H19C H 0.288502 0.362287 0.972507 0.027 Uiso 1 1 calc R U . . .
O1C O 0.4783(4) -0.15364(14) 0.65212(7) 0.0259(8) Uani 1 1 d . U . . .
N1C N 0.6959(5) -0.15067(14) 0.64345(7) 0.0185(9) Uani 1 1 d . U . . .
H1C H 0.776174 -0.157545 0.647849 0.022 Uiso 1 1 calc R U . . .
C1C C 0.7402(7) -0.1671(2) 0.69273(11) 0.0346(13) Uani 1 1 d . U . . .
H1CA H 0.794897 -0.148952 0.685386 0.041 Uiso 1 1 calc R U . . .
C2C C 0.7680(7) -0.1846(3) 0.71518(12) 0.0424(15) Uani 1 1 d . U . . .
H2C H 0.841427 -0.178246 0.722724 0.051 Uiso 1 1 calc R U . . .
C3C C 0.6862(7) -0.2111(2) 0.72580(12) 0.0409(16) Uani 1 1 d . U . . .
H3C H 0.702323 -0.221760 0.740845 0.049 Uiso 1 1 calc R U . . .
C4C C 0.5820(8) -0.2218(2) 0.71461(12) 0.0372(14) Uani 1 1 d . U . . .
H4C H 0.529111 -0.240766 0.721770 0.045 Uiso 1 1 calc R U . . .
C5C C 0.5538(7) -0.20494(19) 0.69270(10) 0.0296(12) Uani 1 1 d . U . . .
H5C H 0.481558 -0.212486 0.685259 0.036 Uiso 1 1 calc R U . . .
C6C C 0.6307(6) -0.17715(18) 0.68165(9) 0.0210(10) Uani 1 1 d . U . . .
C7C C 0.5942(5) -0.15915(16) 0.65779(9) 0.0178(10) Uani 1 1 d . U . . .
C8C C 0.6707(5) -0.12982(17) 0.62045(8) 0.0174(9) Uani 1 1 d . U . . .
H8C H 0.596304 -0.141515 0.613885 0.021 Uiso 1 1 calc R U . . .
C9C C 0.6324(5) -0.07904(17) 0.62315(9) 0.0204(10) Uani 1 1 d . U . . .
C10C C 0.5148(5) -0.05616(18) 0.61613(9) 0.0216(10) Uani 1 1 d . U . . .
H10C H 0.458064 -0.072010 0.608652 0.026 Uiso 1 1 calc R U . . .
C11C C 0.4744(6) -0.00879(18) 0.61972(9) 0.0213(10) Uani 1 1 d . U . . .
C12C C 0.3498(6) 0.01486(19) 0.61292(9) 0.0251(11) Uani 1 1 d . U . . .
H12C H 0.291172 -0.000746 0.605797 0.030 Uiso 1 1 calc R U . . .
C13C C 0.3145(6) 0.06058(19) 0.61672(10) 0.0280(11) Uani 1 1 d . U . . .
H13C H 0.233150 0.075761 0.611921 0.034 Uiso 1 1 calc R U . . .
C14C C 0.4020(6) 0.08451(18) 0.62794(9) 0.0235(11) Uani 1 1 d . U . . .
H14C H 0.377788 0.115356 0.630641 0.028 Uiso 1 1 calc R U . . .
C15C C 0.5225(6) 0.06214(19) 0.63483(9) 0.0268(11) Uani 1 1 d . U . . .
H15C H 0.579316 0.078293 0.642088 0.032 Uiso 1 1 calc R U . . .
C16C C 0.5626(6) 0.01519(19) 0.63120(9) 0.0234(10) Uani 1 1 d . U . . .
C17C C 0.6841(6) -0.00885(18) 0.63802(9) 0.0233(10) Uani 1 1 d . U . . .
H17C H 0.742621 0.006794 0.645159 0.028 Uiso 1 1 calc R U . . .
C18C C 0.7206(5) -0.05399(19) 0.63468(9) 0.0233(10) Uani 1 1 d . U . . .
H18C H 0.801765 -0.068793 0.639756 0.028 Uiso 1 1 calc R U . . .
C19C C 0.7937(6) -0.14343(18) 0.60443(9) 0.0209(11) Uani 1 1 d . U . . .
H3 H 0.867576 -0.132280 0.610673 0.031 Uiso 1 1 calc R U . . .
HB H 0.777266 -0.130840 0.589190 0.031 Uiso 1 1 calc R U . . .
HC H 0.813717 -0.175767 0.603324 0.031 Uiso 1 1 calc R U . . .
O1D O -0.0843(4) 0.33719(15) 0.60329(6) 0.0285(9) Uani 1 1 d . U . . .
N1D N 0.1234(4) 0.34768(13) 0.61104(7) 0.0171(8) Uani 1 1 d . U . . .
H1D H 0.205698 0.343155 0.606326 0.020 Uiso 1 1 calc R U . . .
C1D C 0.1859(6) 0.3338(2) 0.56139(10) 0.0326(13) Uani 1 1 d . U . . .
H1DA H 0.228624 0.354997 0.568312 0.039 Uiso 1 1 calc R U . . .
C2D C 0.2264(6) 0.3184(3) 0.53896(10) 0.0423(16) Uani 1 1 d . U . . .
H2D H 0.295140 0.329462 0.530900 0.051 Uiso 1 1 calc R U . . .
C3D C 0.1646(7) 0.2866(3) 0.52872(11) 0.0406(15) Uani 1 1 d . U . . .
H3D H 0.191834 0.276238 0.513752 0.049 Uiso 1 1 calc R U . . .
C4D C 0.0625(7) 0.2703(2) 0.54062(10) 0.0364(14) Uani 1 1 d . U . . .
H4D H 0.021786 0.248392 0.533841 0.044 Uiso 1 1 calc R U . . .
C5D C 0.0208(7) 0.28656(18) 0.56271(9) 0.0275(11) Uani 1 1 d . U . . .
H5D H -0.049949 0.276265 0.570546 0.033 Uiso 1 1 calc R U . . .
C6D C 0.0840(5) 0.31831(17) 0.57335(8) 0.0196(10) Uani 1 1 d . U . . .
C7D C 0.0329(5) 0.33511(16) 0.59722(8) 0.0169(9) Uani 1 1 d . U . . .
C8D C 0.0861(5) 0.36889(16) 0.63393(8) 0.0195(10) Uani 1 1 d . U . . .
H8D H 0.007753 0.358069 0.640805 0.023 Uiso 0.588(5) 1 calc R U P B 1
H8DA H 0.016564 0.353251 0.640655 0.023 Uiso 0.412(5) 1 calc R U P B 2
C9D C 0.0524(10) 0.4210(4) 0.62882(17) 0.0127(17) Uani 0.588(5) 1 d . U P B 1
C10D C -0.0717(8) 0.4444(2) 0.63553(12) 0.0130(12) Uani 0.588(5) 1 d . U P B 1
H10D H -0.133019 0.429609 0.643505 0.016 Uiso 0.588(5) 1 calc R U P B 1
C11D C -0.1058(8) 0.4913(3) 0.63025(13) 0.0121(13) Uani 0.588(5) 1 d . U P B 1
C12D C -0.2352(8) 0.5165(3) 0.63655(12) 0.0144(14) Uani 0.588(5) 1 d . U P B 1
H12D H -0.298575 0.502249 0.644303 0.017 Uiso 0.588(5) 1 calc R U P B 1
C13D C -0.2649(9) 0.5612(3) 0.63115(14) 0.0175(14) Uani 0.588(5) 1 d . U P B 1
H13D H -0.349351 0.577124 0.634910 0.021 Uiso 0.588(5) 1 calc R U P B 1
C14D C -0.1700(15) 0.5836(5) 0.6200(2) 0.0169(19) Uani 0.588(5) 1 d . U P B 1
H14D H -0.190899 0.614380 0.617097 0.020 Uiso 0.588(5) 1 calc R U P B 1
C15D C -0.0447(9) 0.5603(3) 0.61336(13) 0.0159(13) Uani 0.588(5) 1 d . U P B 1
H15D H 0.016750 0.575296 0.605579 0.019 Uiso 0.588(5) 1 calc R U P B 1
C16D C -0.0107(8) 0.5132(3) 0.61847(12) 0.0121(13) Uani 0.588(5) 1 d . U P B 1
C17D C 0.1164(8) 0.4888(3) 0.61210(12) 0.0143(13) Uani 0.588(5) 1 d . U P B 1
H17D H 0.179711 0.503229 0.604470 0.017 Uiso 0.588(5) 1 calc R U P B 1
C18D C 0.1460(8) 0.4432(2) 0.61729(12) 0.0112(13) Uani 0.588(5) 1 d . U P B 1
H18D H 0.229519 0.427137 0.613040 0.013 Uiso 0.588(5) 1 calc R U P B 1
C19D C 0.2036(6) 0.35691(17) 0.64981(8) 0.0233(11) Uani 1 1 d . U . . .
H19D H 0.223230 0.324741 0.651783 0.035 Uiso 1 1 calc R U . . .
H19E H 0.181287 0.371058 0.664752 0.035 Uiso 1 1 calc R U . . .
H19F H 0.280038 0.367430 0.642862 0.035 Uiso 1 1 calc R U . . .
C20D C 0.0283(18) 0.4175(6) 0.6348(3) 0.017(2) Uani 0.412(5) 1 d . U P B 2
C21D C 0.0232(12) 0.4424(4) 0.61469(18) 0.0151(16) Uani 0.412(5) 1 d . U P B 2
H21D H 0.057972 0.428635 0.600767 0.018 Uiso 0.412(5) 1 calc R U P B 2
C22D C -0.0341(13) 0.4890(4) 0.61465(19) 0.0161(17) Uani 0.412(5) 1 d . U P B 2
C23D C -0.0416(12) 0.5158(4) 0.59435(19) 0.0165(18) Uani 0.412(5) 1 d . U P B 2
H23D H -0.003957 0.503404 0.580285 0.020 Uiso 0.412(5) 1 calc R U P B 2
C24D C -0.1052(13) 0.5609(4) 0.5951(2) 0.0195(19) Uani 0.412(5) 1 d . U P B 2
H24D H -0.115509 0.577469 0.581389 0.023 Uiso 0.412(5) 1 calc R U P B 2
C25D C -0.152(2) 0.5804(9) 0.6156(3) 0.019(2) Uani 0.412(5) 1 d . U P B 2
H25D H -0.188209 0.610912 0.615654 0.023 Uiso 0.412(5) 1 calc R U P B 2
C26D C -0.1472(12) 0.5564(4) 0.6371(2) 0.0178(17) Uani 0.412(5) 1 d . U P B 2
H26D H -0.182677 0.570439 0.650962 0.021 Uiso 0.412(5) 1 calc R U P B 2
C27D C -0.0860(13) 0.5099(4) 0.6366(2) 0.0161(17) Uani 0.412(5) 1 d . U P B 2
C28D C -0.0792(13) 0.4829(4) 0.65712(19) 0.0203(19) Uani 0.412(5) 1 d . U P B 2
H28D H -0.111661 0.495905 0.671340 0.024 Uiso 0.412(5) 1 calc R U P B 2
C29D C -0.0252(13) 0.4378(4) 0.65619(19) 0.0199(19) Uani 0.412(5) 1 d . U P B 2
H29D H -0.023619 0.420413 0.669697 0.024 Uiso 0.412(5) 1 calc R U P B 2
O1E O 0.8020(4) -0.16459(13) 0.98012(6) 0.0197(7) Uani 1 1 d . U . . .
N1E N 1.0162(4) -0.15727(14) 0.97199(7) 0.0137(8) Uani 1 1 d . U . . .
H1E H 1.096939 -0.163851 0.976207 0.016 Uiso 1 1 calc R U . . .
C1E C 1.0614(5) -0.17307(19) 1.02135(9) 0.0204(10) Uani 1 1 d . U . . .
H1EA H 1.111310 -0.153199 1.014212 0.024 Uiso 1 1 calc R U . . .
C2E C 1.0892(6) -0.1895(2) 1.04356(9) 0.0278(12) Uani 1 1 d . U . . .
H2E H 1.157214 -0.179862 1.051397 0.033 Uiso 1 1 calc R U . . .
C3E C 1.0185(6) -0.2197(2) 1.05430(10) 0.0300(12) Uani 1 1 d . U . . .
H3E H 1.039273 -0.230722 1.069123 0.036 Uiso 1 1 calc R U . . .
C4E C 0.9162(6) -0.23343(19) 1.04272(10) 0.0262(11) Uani 1 1 d . U . . .
H4E H 0.868793 -0.254161 1.049743 0.031 Uiso 1 1 calc R U . . .
C5E C 0.8834(5) -0.21654(16) 1.02068(9) 0.0187(10) Uani 1 1 d . U . . .
H5E H 0.812442 -0.225210 1.013317 0.022 Uiso 1 1 calc R U . . .
C6E C 0.9560(5) -0.18694(15) 1.00970(8) 0.0126(9) Uani 1 1 d . U . . .
C7E C 0.9188(5) -0.16854(15) 0.98608(8) 0.0134(9) Uani 1 1 d . U . . .
C8E C 0.9901(5) -0.13405(17) 0.94958(8) 0.0160(9) Uani 1 1 d . U . . .
H8E H 0.914363 -0.144688 0.942866 0.019 Uiso 1 1 calc R U . . .
C9E C 0.9530(5) -0.08375(17) 0.95372(9) 0.0180(9) Uani 1 1 d . U . . .
C10E C 0.8350(5) -0.05921(17) 0.94774(8) 0.0191(9) Uani 1 1 d . U . . .
H10E H 0.775868 -0.073750 0.940073 0.023 Uiso 1 1 calc R U . . .
C12E C 0.6732(5) 0.01233(18) 0.94681(9) 0.0209(10) Uani 1 1 d . U . . .
H12E H 0.612868 -0.001960 0.939303 0.025 Uiso 1 1 calc R U . . .
C11E C 0.7981(5) -0.01257(17) 0.95261(8) 0.0184(9) Uani 1 1 d . U . . .
C13E C 0.6412(6) 0.05686(18) 0.95216(9) 0.0243(10) Uani 1 1 d . U . . .
H13E H 0.559093 0.072910 0.948228 0.029 Uiso 1 1 calc R U . . .
C14E C 0.7319(6) 0.07920(17) 0.96371(9) 0.0208(10) Uani 1 1 d . U . . .
H14E H 0.709533 0.109835 0.967130 0.025 Uiso 1 1 calc R U . . .
C15E C 0.8517(5) 0.05573(18) 0.96978(9) 0.0230(10) Uani 1 1 d . U . . .
H15E H 0.910326 0.070551 0.977410 0.028 Uiso 1 1 calc R U . . .
C16E C 0.8880(5) 0.00923(19) 0.96466(8) 0.0206(10) Uani 1 1 d . U . . .
C17E C 1.0125(5) -0.01555(18) 0.97067(9) 0.0206(10) Uani 1 1 d . U . . .
H17E H 1.073014 -0.001069 0.978013 0.025 Uiso 1 1 calc R U . . .
C18E C 1.0444(5) -0.06084(18) 0.96572(8) 0.0196(9) Uani 1 1 d . U . . .
H18E H 1.125394 -0.076972 0.970107 0.024 Uiso 1 1 calc R U . . .
C19E C 1.1105(5) -0.14682(19) 0.93305(9) 0.0208(11) Uani 1 1 d . U . . .
H4 H 1.188363 -0.140712 0.940342 0.031 Uiso 1 1 calc R U . . .
HD H 1.098057 -0.129440 0.918964 0.031 Uiso 1 1 calc R U . . .
HE H 1.121238 -0.178402 0.929382 0.031 Uiso 1 1 calc R U . . .
O1F O 1.3049(4) -0.16941(13) 0.98040(6) 0.0207(8) Uani 1 1 d . U . . .
N1F N 1.5139(4) -0.15515(13) 0.97214(7) 0.0134(8) Uani 1 1 d . U . . .
H1F H 1.593297 -0.156885 0.976870 0.016 Uiso 1 1 calc R U . . .
C1F C 1.5518(5) -0.16281(19) 1.02232(9) 0.0205(10) Uani 1 1 d . U . . .
H1FA H 1.589864 -0.139823 1.015263 0.025 Uiso 1 1 calc R U . . .
C2F C 1.5822(6) -0.1765(2) 1.04494(10) 0.0289(12) Uani 1 1 d . U . . .
H2F H 1.639256 -0.162004 1.053186 0.035 Uiso 1 1 calc R U . . .
C3F C 1.5277(7) -0.2116(2) 1.05536(10) 0.0317(13) Uani 1 1 d . U . . .
H3F H 1.551677 -0.221432 1.070241 0.038 Uiso 1 1 calc R U . . .
C4F C 1.4381(7) -0.23205(19) 1.04363(10) 0.0294(12) Uani 1 1 d . U . . .
H4F H 1.400446 -0.255208 1.050633 0.035 Uiso 1 1 calc R U . . .
C5F C 1.4051(6) -0.21754(17) 1.02132(9) 0.0200(10) Uani 1 1 d . U . . .
H5F H 1.342778 -0.230540 1.013607 0.024 Uiso 1 1 calc R U . . .
C6F C 1.4629(5) -0.18412(15) 1.01025(8) 0.0129(9) Uani 1 1 d . U . . .
C7F C 1.4205(5) -0.16905(15) 0.98637(8) 0.0137(9) Uani 1 1 d . U . . .
C8F C 1.4841(5) -0.13722(16) 0.94891(8) 0.0134(9) Uani 1 1 d . U . . .
H8F H 1.414786 -0.152570 0.943049 0.016 Uiso 1 1 calc R U . . .
C9F C 1.4290(5) -0.08674(16) 0.94936(9) 0.0158(9) Uani 1 1 d . U . . .
C10F C 1.4155(5) -0.06067(17) 0.96869(8) 0.0173(9) Uani 1 1 d . U . . .
H10F H 1.444694 -0.073567 0.982736 0.021 Uiso 1 1 calc R U . . .
C11F C 1.3582(5) -0.01416(18) 0.96826(9) 0.0197(9) Uani 1 1 d . U . . .
C12F C 1.3385(5) 0.01241(18) 0.98866(9) 0.0214(10) Uani 1 1 d . U . . .
H12F H 1.365800 -0.000499 1.002806 0.026 Uiso 1 1 calc R U . . .
C13F C 1.2796(5) 0.05704(18) 0.98806(10) 0.0245(10) Uani 1 1 d . U . . .
H13F H 1.267474 0.074061 1.001710 0.029 Uiso 1 1 calc R U . . .
C14F C 1.2369(6) 0.07735(17) 0.96633(10) 0.0218(10) Uani 1 1 d . U . . .
H14F H 1.196880 0.107519 0.965794 0.026 Uiso 1 1 calc R U . . .
C15F C 1.2558(5) 0.05187(18) 0.94646(10) 0.0228(10) Uani 1 1 d . U . . .
H15F H 1.229537 0.065198 0.932351 0.027 Uiso 1 1 calc R U . . .
C16F C 1.3143(5) 0.00564(18) 0.94681(9) 0.0207(10) Uani 1 1 d . U . . .
C17F C 1.3308(5) -0.02147(18) 0.92653(9) 0.0214(10) Uani 1 1 d . U . . .
H17F H 1.304303 -0.008773 0.912296 0.026 Uiso 1 1 calc R U . . .
C18F C 1.3855(5) -0.06636(18) 0.92763(9) 0.0217(10) Uani 1 1 d . U . . .
H18F H 1.394505 -0.083859 0.914158 0.026 Uiso 1 1 calc R U . . .
C19F C 1.6069(5) -0.14957(17) 0.93265(8) 0.0174(10) Uani 1 1 d . U . . .
H5 H 1.683283 -0.142531 0.940090 0.026 Uiso 1 1 calc R U . . .
HF H 1.594582 -0.132671 0.918417 0.026 Uiso 1 1 calc R U . . .
HG H 1.620260 -0.181295 0.929225 0.026 Uiso 1 1 calc R U . . .
O1G O 0.3245(4) 0.67080(13) 0.56331(6) 0.0213(8) Uani 1 1 d . U . . .
N1G N 0.1174(4) 0.66092(14) 0.55505(7) 0.0149(8) Uani 1 1 d . U . . .
H1G H 0.034648 0.665912 0.559426 0.018 Uiso 1 1 calc R U . . .
C1G C 0.0526(7) 0.6718(2) 0.60485(10) 0.0354(13) Uani 1 1 d . U . . .
H1GA H 0.010658 0.650860 0.597519 0.043 Uiso 1 1 calc R U . . .
C2G C 0.0127(8) 0.6856(3) 0.62742(11) 0.0518(18) Uani 1 1 d . U . . .
H2G H -0.053534 0.673119 0.635428 0.062 Uiso 1 1 calc R U . . .
C3G C 0.0712(7) 0.7179(3) 0.63805(11) 0.0441(16) Uani 1 1 d . U . . .
H3G H 0.041524 0.727755 0.653005 0.053 Uiso 1 1 calc R U . . .
C4G C 0.1721(7) 0.7357(2) 0.62697(10) 0.0318(12) Uani 1 1 d . U . . .
H4G H 0.211100 0.757375 0.634279 0.038 Uiso 1 1 calc R U . . .
C5G C 0.2154(6) 0.72069(17) 0.60451(9) 0.0221(10) Uani 1 1 d . U . . .
H5G H 0.285429 0.731950 0.596990 0.026 Uiso 1 1 calc R U . . .
C6G C 0.1548(5) 0.68890(16) 0.59313(8) 0.0157(9) Uani 1 1 d . U . . .
C7G C 0.2065(5) 0.67257(15) 0.56927(8) 0.0120(8) Uani 1 1 d . U . . .
C8G C 0.1566(5) 0.63997(16) 0.53228(8) 0.0147(9) Uani 1 1 d . U . . .
H8G H 0.236235 0.650646 0.525847 0.018 Uiso 0.593(5) 1 calc R U P C 1
H8GA H 0.226957 0.655744 0.525994 0.018 Uiso 0.407(5) 1 calc R U P C 2
C9G C 0.1892(10) 0.5876(3) 0.53705(16) 0.0108(16) Uani 0.593(5) 1 d . U P C 1
C10G C 0.3095(7) 0.5642(2) 0.53053(12) 0.0092(11) Uani 0.593(5) 1 d . U P C 1
H10G H 0.370841 0.578927 0.522531 0.011 Uiso 0.593(5) 1 calc R U P C 1
C11G C 0.3450(8) 0.5168(3) 0.53568(13) 0.0088(12) Uani 0.593(5) 1 d . U P C 1
C12G C 0.4719(8) 0.4923(2) 0.52956(12) 0.0124(13) Uani 0.593(5) 1 d . U P C 1
H12G H 0.535263 0.506703 0.521962 0.015 Uiso 0.593(5) 1 calc R U P C 1
C13G C 0.5025(9) 0.4466(3) 0.53486(14) 0.0167(14) Uani 0.593(5) 1 d . U P C 1
H13G H 0.586024 0.430198 0.530872 0.020 Uiso 0.593(5) 1 calc R U P C 1
C14G C 0.4060(16) 0.4257(5) 0.5462(2) 0.0161(19) Uani 0.593(5) 1 d . U P C 1
H14G H 0.426677 0.395004 0.549542 0.019 Uiso 0.593(5) 1 calc R U P C 1
C15G C 0.2809(8) 0.4483(2) 0.55289(13) 0.0126(12) Uani 0.593(5) 1 d . U P C 1
H15G H 0.219667 0.433289 0.560737 0.015 Uiso 0.593(5) 1 calc R U P C 1
C16G C 0.2475(8) 0.4952(3) 0.54750(13) 0.0114(12) Uani 0.593(5) 1 d . U P C 1
C17G C 0.1206(8) 0.5204(2) 0.55375(12) 0.0115(13) Uani 0.593(5) 1 d . U P C 1
H17G H 0.056999 0.506262 0.561509 0.014 Uiso 0.593(5) 1 calc R U P C 1
C18G C 0.0910(8) 0.5656(2) 0.54842(12) 0.0114(13) Uani 0.593(5) 1 d . U P C 1
H18G H 0.007035 0.581831 0.552244 0.014 Uiso 0.593(5) 1 calc R U P C 1
C19G C 0.0426(5) 0.65246(17) 0.51575(8) 0.0190(10) Uani 1 1 d . U . . .
H19G H 0.065310 0.637059 0.501146 0.028 Uiso 1 1 calc R U . . .
H19H H 0.027482 0.684489 0.513151 0.028 Uiso 1 1 calc R U . . .
H19I H -0.036681 0.643649 0.522595 0.028 Uiso 1 1 calc R U . . .
C20G C 0.2151(14) 0.5927(5) 0.5316(2) 0.0123(19) Uani 0.407(5) 1 d . U P C 2
C21G C 0.2215(11) 0.5654(3) 0.55168(17) 0.0113(16) Uani 0.407(5) 1 d . U P C 2
H21G H 0.185902 0.578382 0.565739 0.014 Uiso 0.407(5) 1 calc R U P C 2
C22G C 0.2791(12) 0.5194(4) 0.55159(18) 0.0133(16) Uani 0.407(5) 1 d . U P C 2
C23G C 0.2879(12) 0.4926(4) 0.57229(19) 0.0166(19) Uani 0.407(5) 1 d . U P C 2
H23G H 0.251945 0.505199 0.586414 0.020 Uiso 0.407(5) 1 calc R U P C 2
C24G C 0.3503(12) 0.4478(4) 0.57137(19) 0.0160(18) Uani 0.407(5) 1 d . U P C 2
H24G H 0.359324 0.431208 0.585147 0.019 Uiso 0.407(5) 1 calc R U P C 2
C25G C 0.400(2) 0.4269(8) 0.5506(3) 0.018(2) Uani 0.407(5) 1 d . U P C 2
H25G H 0.437624 0.396539 0.550301 0.021 Uiso 0.407(5) 1 calc R U P C 2
C26G C 0.3910(12) 0.4525(4) 0.52975(19) 0.0166(16) Uani 0.407(5) 1 d . U P C 2
H26G H 0.425053 0.438941 0.515745 0.020 Uiso 0.407(5) 1 calc R U P C 2
C27G C 0.3314(12) 0.4985(4) 0.5300(2) 0.0135(16) Uani 0.407(5) 1 d . U P C 2
C28G C 0.3268(11) 0.5267(4) 0.50948(18) 0.0137(18) Uani 0.407(5) 1 d . U P C 2
H28G H 0.362090 0.514304 0.495269 0.016 Uiso 0.407(5) 1 calc R U P C 2
C29G C 0.2711(11) 0.5712(4) 0.51066(18) 0.0143(18) Uani 0.407(5) 1 d . U P C 2
H29G H 0.269690 0.588372 0.497071 0.017 Uiso 0.407(5) 1 calc R U P C 2
O1H O 1.0186(4) 0.17544(13) 0.85303(7) 0.0239(8) Uani 1 1 d . U . . .
N1H N 0.8088(4) 0.16354(14) 0.86157(7) 0.0165(8) Uani 1 1 d . U . . .
H1H H 0.728722 0.166402 0.857045 0.020 Uiso 1 1 calc R U . . .
C1H C 0.7786(6) 0.1671(2) 0.81112(10) 0.0264(11) Uani 1 1 d . U . . .
H1HA H 0.739552 0.144943 0.818747 0.032 Uiso 1 1 calc R U . . .
C2H C 0.7511(7) 0.1776(2) 0.78790(11) 0.0358(14) Uani 1 1 d . U . . .
H2H H 0.694124 0.162417 0.780056 0.043 Uiso 1 1 calc R U . . .
C3H C 0.8094(8) 0.2109(2) 0.77656(11) 0.0412(15) Uani 1 1 d . U . . .
H3H H 0.791928 0.217841 0.761046 0.049 Uiso 1 1 calc R U . . .
C4H C 0.8925(9) 0.2336(2) 0.78819(11) 0.0402(15) Uani 1 1 d . U . . .
H4H H 0.929415 0.256417 0.780693 0.048 Uiso 1 1 calc R U . . .
C5H C 0.9220(7) 0.22240(18) 0.81139(10) 0.0303(13) Uani 1 1 d . U . . .
H5H H 0.980899 0.237085 0.819040 0.036 Uiso 1 1 calc R U . . .
C6H C 0.8639(6) 0.18964(17) 0.82296(9) 0.0203(10) Uani 1 1 d . U . . .
C7H C 0.9041(5) 0.17567(16) 0.84697(8) 0.0169(9) Uani 1 1 d . U . . .
C8H C 0.8385(5) 0.14566(17) 0.88488(9) 0.0170(9) Uani 1 1 d . U . . .
H8H H 0.907405 0.161104 0.890815 0.020 Uiso 1 1 calc R U . . .
C9H C 0.8934(5) 0.09528(18) 0.88449(9) 0.0186(10) Uani 1 1 d . U . . .
C10H C 0.9073(5) 0.06920(18) 0.86490(9) 0.0205(10) Uani 1 1 d . U . . .
H10H H 0.877535 0.082063 0.850887 0.025 Uiso 1 1 calc R U . . .
C11H C 0.9665(5) 0.02256(19) 0.86535(10) 0.0247(10) Uani 1 1 d . U . . .
C12H C 0.9877(6) -0.00387(19) 0.84496(10) 0.0272(11) Uani 1 1 d . U . . .
H12H H 0.960475 0.008995 0.830806 0.033 Uiso 1 1 calc R U . . .
C13H C 1.0481(6) -0.0484(2) 0.84554(11) 0.0316(12) Uani 1 1 d . U . . .
H13H H 1.062076 -0.065410 0.831895 0.038 Uiso 1 1 calc R U . . .
C14H C 1.0890(6) -0.06816(19) 0.86724(11) 0.0266(11) Uani 1 1 d . U . . .
H14H H 1.128369 -0.098399 0.867787 0.032 Uiso 1 1 calc R U . . .
C15H C 1.0712(6) -0.04347(19) 0.88698(10) 0.0256(11) Uani 1 1 d . U . . .
H15H H 1.099108 -0.056868 0.900979 0.031 Uiso 1 1 calc R U . . .
C16H C 1.0099(5) 0.00310(19) 0.88678(9) 0.0221(10) Uani 1 1 d . U . . .
C17H C 0.9927(5) 0.02981(19) 0.90693(9) 0.0221(10) Uani 1 1 d . U . . .
H17H H 1.019828 0.017064 0.921119 0.027 Uiso 1 1 calc R U . . .
C18H C 0.9361(5) 0.07466(19) 0.90603(9) 0.0228(10) Uani 1 1 d . U . . .
H18H H 0.925538 0.091844 0.919617 0.027 Uiso 1 1 calc R U . . .
C19H C 0.7135(5) 0.15814(18) 0.90102(8) 0.0184(10) Uani 1 1 d . U . . .
H6 H 0.690764 0.190412 0.902196 0.028 Uiso 1 1 calc R U . . .
HH H 0.730630 0.145550 0.916235 0.028 Uiso 1 1 calc R U . . .
HI H 0.641068 0.146248 0.894691 0.028 Uiso 1 1 calc R U . . .
O1I O 0.3297(4) 0.67164(12) 0.90234(6) 0.0201(7) Uani 1 1 d . U . . .
N1I N 0.1204(4) 0.66611(14) 0.89347(7) 0.0156(8) Uani 1 1 d . U . . .
H1I H 0.037635 0.671404 0.897859 0.019 Uiso 1 1 calc R U . . .
C1I C 0.0619(5) 0.6684(2) 0.94400(9) 0.0243(11) Uani 1 1 d . U . . .
H1IA H 0.019190 0.648518 0.936030 0.029 Uiso 1 1 calc R U . . .
C2I C 0.0266(6) 0.6787(3) 0.96731(9) 0.0337(13) Uani 1 1 d . U . . .
H2I H -0.037630 0.664851 0.975033 0.040 Uiso 1 1 calc R U . . .
C3I C 0.0862(6) 0.7096(2) 0.97912(10) 0.0323(13) Uani 1 1 d . U . . .
H3I H 0.060080 0.717084 0.994530 0.039 Uiso 1 1 calc R U . . .
C4I C 0.1854(7) 0.72918(19) 0.96777(10) 0.0348(14) Uani 1 1 d . U . . .
H4I H 0.225761 0.749891 0.975586 0.042 Uiso 1 1 calc R U . . .
C5I C 0.2241(7) 0.71778(17) 0.94471(9) 0.0265(11) Uani 1 1 d . U . . .
H5I H 0.292267 0.730257 0.937301 0.032 Uiso 1 1 calc R U . . .
C6I C 0.1617(5) 0.68790(15) 0.93269(8) 0.0154(9) Uani 1 1 d . U . . .
C7I C 0.2111(5) 0.67429(15) 0.90825(8) 0.0135(8) Uani 1 1 d . U . . .
C8I C 0.1586(5) 0.64832(16) 0.86995(8) 0.0150(9) Uani 1 1 d . U . . .
H8I H 0.229861 0.664212 0.864215 0.018 Uiso 0.534(5) 1 calc R U P D 1
H8IA H 0.237794 0.659777 0.863927 0.018 Uiso 0.466(5) 1 calc R U P D 2
C9I C 0.2131(10) 0.5997(3) 0.86746(14) 0.0097(16) Uani 0.534(5) 1 d D U P D 1
C10I C 0.2172(8) 0.5719(2) 0.88652(13) 0.0104(13) Uani 0.534(5) 1 d D U P D 1
H10I H 0.181620 0.583580 0.900859 0.012 Uiso 0.534(5) 1 calc R U P D 1
C11I C 0.2750(8) 0.5256(2) 0.88475(12) 0.0104(13) Uani 0.534(5) 1 d D U P D 1
C12I C 0.2881(8) 0.4962(2) 0.90467(13) 0.0134(14) Uani 0.534(5) 1 d D U P D 1
H12I H 0.253852 0.506954 0.919236 0.016 Uiso 0.534(5) 1 calc R U P D 1
C13I C 0.3508(8) 0.4523(3) 0.90229(13) 0.0129(14) Uani 0.534(5) 1 d D U P D 1
H13I H 0.361160 0.433605 0.915315 0.015 Uiso 0.534(5) 1 calc R U P D 1
C14I C 0.3990(15) 0.4356(4) 0.8804(2) 0.0153(19) Uani 0.534(5) 1 d D U P D 1
H14I H 0.438377 0.405386 0.879059 0.018 Uiso 0.534(5) 1 calc R U P D 1
C15I C 0.3904(8) 0.4625(2) 0.86054(12) 0.0107(13) Uani 0.534(5) 1 d D U P D 1
H15I H 0.424580 0.450675 0.846151 0.013 Uiso 0.534(5) 1 calc R U P D 1
C16I C 0.3281(8) 0.5083(2) 0.86267(12) 0.0106(13) Uani 0.534(5) 1 d D U P D 1
C17I C 0.3198(8) 0.5380(2) 0.84307(12) 0.0084(13) Uani 0.534(5) 1 d D U P D 1
H17I H 0.352999 0.527001 0.828479 0.010 Uiso 0.534(5) 1 calc R U P D 1
C18I C 0.2638(8) 0.5824(2) 0.84548(12) 0.0095(13) Uani 0.534(5) 1 d D U P D 1
H18I H 0.259011 0.601376 0.832535 0.011 Uiso 0.534(5) 1 calc R U P D 1
C19I C 0.0435(5) 0.66327(18) 0.85417(9) 0.0199(10) Uani 1 1 d . U . . .
H19J H -0.033516 0.651730 0.860118 0.030 Uiso 1 1 calc R U . . .
H19K H 0.067203 0.651844 0.838687 0.030 Uiso 1 1 calc R U . . .
H19L H 0.024106 0.695662 0.853732 0.030 Uiso 1 1 calc R U . . .
C20I C 0.1930(10) 0.5947(4) 0.8737(2) 0.0107(18) Uani 0.466(5) 1 d D U P D 2
C21I C 0.3157(8) 0.5723(3) 0.86667(15) 0.0096(13) Uani 0.466(5) 1 d D U P D 2
H21I H 0.376537 0.587942 0.859185 0.011 Uiso 0.466(5) 1 calc R U P D 2
C22I C 0.3511(8) 0.5250(3) 0.87065(16) 0.0110(14) Uani 0.466(5) 1 d D U P D 2
C23I C 0.4792(9) 0.5006(3) 0.86384(15) 0.0125(16) Uani 0.466(5) 1 d D U P D 2
H23I H 0.542032 0.515555 0.856436 0.015 Uiso 0.466(5) 1 calc R U P D 2
C24I C 0.5100(10) 0.4551(3) 0.86818(16) 0.0153(16) Uani 0.466(5) 1 d D U P D 2
H24I H 0.594583 0.439795 0.864005 0.018 Uiso 0.466(5) 1 calc R U P D 2
C25I C 0.4175(14) 0.4313(5) 0.8787(3) 0.015(2) Uani 0.466(5) 1 d D U P D 2
H25I H 0.439349 0.400290 0.881020 0.018 Uiso 0.466(5) 1 calc R U P D 2
C26I C 0.2925(9) 0.4541(3) 0.88565(16) 0.0153(15) Uani 0.466(5) 1 d D U P D 2
H26I H 0.231592 0.438404 0.893066 0.018 Uiso 0.466(5) 1 calc R U P D 2
C27I C 0.2566(8) 0.5008(3) 0.88165(15) 0.0115(15) Uani 0.466(5) 1 d D U P D 2
C28I C 0.1300(8) 0.5257(3) 0.88858(15) 0.0105(15) Uani 0.466(5) 1 d D U P D 2
H28I H 0.067116 0.510708 0.895978 0.013 Uiso 0.466(5) 1 calc R U P D 2
C29I C 0.0986(9) 0.5709(3) 0.88463(15) 0.0123(16) Uani 0.466(5) 1 d D U P D 2
H29I H 0.014540 0.586265 0.889118 0.015 Uiso 0.466(5) 1 calc R U P D 2
O1J O 0.1751(5) 0.34517(16) 0.76685(7) 0.0361(10) Uani 1 1 d . U . . .
N1J N 0.3845(5) 0.35265(14) 0.77502(7) 0.0218(9) Uani 1 1 d . U . . .
H1J H 0.466804 0.347692 0.770339 0.026 Uiso 1 1 calc R U . . .
C1J C 0.4457(8) 0.3394(3) 0.72566(12) 0.0566(19) Uani 1 1 d . U . . .
H1JA H 0.490448 0.359917 0.732673 0.068 Uiso 1 1 calc R U . . .
C2J C 0.4854(10) 0.3238(4) 0.70311(13) 0.075(2) Uani 1 1 d . U . . .
H2J H 0.553942 0.334572 0.694841 0.089 Uiso 1 1 calc R U . . .
C3J C 0.4216(9) 0.2921(3) 0.69334(13) 0.066(2) Uani 1 1 d . U . . .
H3J H 0.454584 0.278992 0.679157 0.079 Uiso 1 1 calc R U . . .
C4J C 0.3089(10) 0.2790(2) 0.70406(13) 0.0530(19) Uani 1 1 d . U . . .
H4J H 0.261212 0.259945 0.696560 0.064 Uiso 1 1 calc R U . . .
C5J C 0.2706(9) 0.2953(2) 0.72637(11) 0.0421(15) Uani 1 1 d . U . . .
H5J H 0.196992 0.286748 0.734152 0.050 Uiso 1 1 calc R U . . .
C6J C 0.3427(7) 0.32507(19) 0.73736(10) 0.0309(12) Uani 1 1 d . U . . .
C7J C 0.2926(6) 0.34186(17) 0.76104(10) 0.0252(11) Uani 1 1 d . U . . .
C8J C 0.3477(5) 0.37259(16) 0.79795(8) 0.0196(10) Uani 1 1 d . U . . .
H8J H 0.269921 0.361036 0.804583 0.024 Uiso 0.571(5) 1 calc R U P E 1
H8JA H 0.277523 0.356906 0.804406 0.024 Uiso 0.429(5) 1 calc R U P E 2
C9J C 0.3104(12) 0.4252(4) 0.79376(18) 0.0119(17) Uani 0.571(5) 1 d . U P E 1
C10J C 0.1883(8) 0.4478(3) 0.80085(13) 0.0129(12) Uani 0.571(5) 1 d . U P E 1
H10J H 0.128379 0.432140 0.808645 0.016 Uiso 0.571(5) 1 calc R U P E 1
C11J C 0.1509(8) 0.4947(3) 0.79654(14) 0.0115(13) Uani 0.571(5) 1 d . U P E 1
C12J C 0.0230(9) 0.5191(3) 0.80335(13) 0.0137(14) Uani 0.571(5) 1 d . U P E 1
H12J H -0.039058 0.504078 0.810952 0.016 Uiso 0.571(5) 1 calc R U P E 1
C13J C -0.0092(9) 0.5641(3) 0.79885(14) 0.0171(15) Uani 0.571(5) 1 d . U P E 1
H13J H -0.093775 0.579224 0.803187 0.020 Uiso 0.571(5) 1 calc R U P E 1
C14J C 0.0810(16) 0.5876(6) 0.7880(2) 0.018(2) Uani 0.571(5) 1 d . U P E 1
H14J H 0.057657 0.618434 0.785200 0.022 Uiso 0.571(5) 1 calc R U P E 1
C15J C 0.2075(9) 0.5650(3) 0.78115(14) 0.0161(14) Uani 0.571(5) 1 d . U P E 1
H15J H 0.268347 0.581064 0.773916 0.019 Uiso 0.571(5) 1 calc R U P E 1
C16J C 0.2447(8) 0.5182(3) 0.78506(13) 0.0127(13) Uani 0.571(5) 1 d . U P E 1
C17J C 0.3713(9) 0.4940(3) 0.77818(13) 0.0136(13) Uani 0.571(5) 1 d . U P E 1
H17J H 0.433012 0.509308 0.770704 0.016 Uiso 0.571(5) 1 calc R U P E 1
C18J C 0.4060(8) 0.4482(3) 0.78222(13) 0.0132(14) Uani 0.571(5) 1 d . U P E 1
H18J H 0.489631 0.432826 0.777529 0.016 Uiso 0.571(5) 1 calc R U P E 1
C19J C 0.4647(6) 0.35985(17) 0.81392(9) 0.0212(10) Uani 1 1 d . U . . .
H19M H 0.481784 0.327692 0.816048 0.032 Uiso 1 1 calc R U . . .
H19N H 0.443273 0.374379 0.828781 0.032 Uiso 1 1 calc R U . . .
H19O H 0.542311 0.369505 0.806912 0.032 Uiso 1 1 calc R U . . .
C20J C 0.2933(18) 0.4203(6) 0.7996(3) 0.015(2) Uani 0.429(5) 1 d . U P E 2
C21J C 0.2867(12) 0.4476(3) 0.78025(18) 0.0150(16) Uani 0.429(5) 1 d . U P E 2
H21J H 0.322589 0.435873 0.765952 0.018 Uiso 0.429(5) 1 calc R U P E 2
C22J C 0.2248(12) 0.4940(4) 0.78192(18) 0.0156(16) Uani 0.429(5) 1 d . U P E 2
C23J C 0.2130(12) 0.5228(3) 0.76175(18) 0.0166(17) Uani 0.429(5) 1 d . U P E 2
H23J H 0.249117 0.511305 0.747424 0.020 Uiso 0.429(5) 1 calc R U P E 2
C24J C 0.1503(13) 0.5667(4) 0.76303(19) 0.0192(18) Uani 0.429(5) 1 d . U P E 2
H24J H 0.139841 0.584101 0.749560 0.023 Uiso 0.429(5) 1 calc R U P E 2
C25J C 0.103(2) 0.5851(9) 0.7843(4) 0.018(2) Uani 0.429(5) 1 d . U P E 2
H25J H 0.063439 0.615368 0.785142 0.022 Uiso 0.429(5) 1 calc R U P E 2
C26J C 0.1120(12) 0.5587(4) 0.80502(18) 0.0164(15) Uani 0.429(5) 1 d . U P E 2
H26J H 0.079440 0.571556 0.819278 0.020 Uiso 0.429(5) 1 calc R U P E 2
C27J C 0.1714(12) 0.5128(4) 0.80371(19) 0.0148(16) Uani 0.429(5) 1 d . U P E 2
C28J C 0.1831(12) 0.4841(4) 0.82349(17) 0.0157(17) Uani 0.429(5) 1 d . U P E 2
H28J H 0.152839 0.495803 0.838084 0.019 Uiso 0.429(5) 1 calc R U P E 2
C29J C 0.2386(12) 0.4390(4) 0.82147(18) 0.0174(18) Uani 0.429(5) 1 d . U P E 2
H29J H 0.240501 0.420509 0.834572 0.021 Uiso 0.429(5) 1 calc R U P E 2
O1K O 0.8310(4) 0.67119(13) 0.90180(7) 0.0234(8) Uani 1 1 d . U . . .
N1K N 0.6202(4) 0.66613(14) 0.89311(7) 0.0174(8) Uani 1 1 d . U . . .
H1K H 0.537720 0.671532 0.897687 0.021 Uiso 1 1 calc R U . . .
C1K C 0.5644(6) 0.6699(2) 0.94375(10) 0.0353(14) Uani 1 1 d . U . . .
H1KA H 0.520354 0.650315 0.935868 0.042 Uiso 1 1 calc R U . . .
C2K C 0.5290(7) 0.6803(3) 0.96696(11) 0.0466(16) Uani 1 1 d . U . . .
H2K H 0.464278 0.666878 0.974852 0.056 Uiso 1 1 calc R U . . .
C3K C 0.5925(7) 0.7114(3) 0.97831(11) 0.0414(16) Uani 1 1 d . U . . .
H3K H 0.568862 0.719074 0.993796 0.050 Uiso 1 1 calc R U . . .
C4K C 0.6896(7) 0.7307(2) 0.96665(11) 0.0380(15) Uani 1 1 d . U . . .
H4K H 0.729694 0.751816 0.974197 0.046 Uiso 1 1 calc R U . . .
C5K C 0.7282(6) 0.71881(17) 0.94360(10) 0.0264(11) Uani 1 1 d . U . . .
H5K H 0.795809 0.731097 0.935914 0.032 Uiso 1 1 calc R U . . .
C6K C 0.6641(5) 0.68822(17) 0.93219(9) 0.0207(10) Uani 1 1 d . U . . .
C7K C 0.7131(5) 0.67444(16) 0.90767(9) 0.0168(9) Uani 1 1 d . U . . .
C8K C 0.6567(5) 0.64807(17) 0.86963(8) 0.0190(9) Uani 1 1 d . U . . .
H8K H 0.736678 0.658967 0.863508 0.023 Uiso 0.531(5) 1 calc R U P F 1
H8KA H 0.727366 0.664222 0.863851 0.023 Uiso 0.469(5) 1 calc R U P F 2
C9K C 0.6854(9) 0.5960(3) 0.8721(2) 0.0125(17) Uani 0.531(5) 1 d D U P F 1
C10K C 0.8083(8) 0.5726(2) 0.86491(13) 0.0118(13) Uani 0.531(5) 1 d D U P F 1
H10K H 0.869227 0.588073 0.857252 0.014 Uiso 0.531(5) 1 calc R U P F 1
C11K C 0.8438(7) 0.5256(3) 0.86895(14) 0.0112(13) Uani 0.531(5) 1 d D U P F 1
C12K C 0.9719(7) 0.5011(2) 0.86212(13) 0.0109(13) Uani 0.531(5) 1 d D U P F 1
H12K H 1.034428 0.516013 0.854597 0.013 Uiso 0.531(5) 1 calc R U P F 1
C13K C 1.0031(8) 0.4561(3) 0.86654(14) 0.0147(15) Uani 0.531(5) 1 d D U P F 1
H13K H 1.088037 0.440876 0.862515 0.018 Uiso 0.531(5) 1 calc R U P F 1
C14K C 0.9098(14) 0.4321(4) 0.8770(2) 0.0155(18) Uani 0.531(5) 1 d D U P F 1
H14K H 0.931470 0.401066 0.879193 0.019 Uiso 0.531(5) 1 calc R U P F 1
C15K C 0.7844(8) 0.4550(2) 0.88422(14) 0.0127(14) Uani 0.531(5) 1 d D U P F 1
H15K H 0.723944 0.439240 0.891784 0.015 Uiso 0.531(5) 1 calc R U P F 1
C16K C 0.7480(7) 0.5017(2) 0.88018(13) 0.0105(13) Uani 0.531(5) 1 d D U P F 1
C17K C 0.6215(7) 0.5265(2) 0.88708(13) 0.0112(14) Uani 0.531(5) 1 d D U P F 1
H17K H 0.558397 0.511581 0.894410 0.013 Uiso 0.531(5) 1 calc R U P F 1
C18K C 0.5903(8) 0.5723(3) 0.88314(14) 0.0143(15) Uani 0.531(5) 1 d D U P F 1
H18K H 0.506625 0.587795 0.887724 0.017 Uiso 0.531(5) 1 calc R U P F 1
C19K C 0.5421(6) 0.66334(18) 0.85383(9) 0.0233(11) Uani 1 1 d . U . . .
H19P H 0.464609 0.652063 0.859771 0.035 Uiso 1 1 calc R U . . .
H19Q H 0.565601 0.651863 0.838358 0.035 Uiso 1 1 calc R U . . .
H19R H 0.523534 0.695746 0.853391 0.035 Uiso 1 1 calc R U . . .
C20K C 0.7185(13) 0.5994(4) 0.86877(19) 0.0147(19) Uani 0.469(5) 1 d D U P F 2
C21K C 0.7261(10) 0.5709(3) 0.88789(14) 0.0123(14) Uani 0.469(5) 1 d D U P F 2
H21K H 0.692422 0.582396 0.902368 0.015 Uiso 0.469(5) 1 calc R U P F 2
C22K C 0.7841(10) 0.5246(3) 0.88593(13) 0.0119(14) Uani 0.469(5) 1 d D U P F 2
C23K C 0.7969(9) 0.4951(3) 0.90576(14) 0.0131(16) Uani 0.469(5) 1 d D U P F 2
H23K H 0.763841 0.506000 0.920369 0.016 Uiso 0.469(5) 1 calc R U P F 2
C24K C 0.8577(10) 0.4509(3) 0.90338(16) 0.0168(16) Uani 0.469(5) 1 d D U P F 2
H24K H 0.866837 0.432150 0.916378 0.020 Uiso 0.469(5) 1 calc R U P F 2
C25K C 0.9058(19) 0.4341(5) 0.8814(2) 0.018(2) Uani 0.469(5) 1 d D U P F 2
H25K H 0.944095 0.403868 0.879939 0.022 Uiso 0.469(5) 1 calc R U P F 2
C26K C 0.8980(10) 0.4615(3) 0.86175(16) 0.0171(15) Uani 0.469(5) 1 d D U P F 2
H26K H 0.932449 0.449932 0.847349 0.021 Uiso 0.469(5) 1 calc R U P F 2
C27K C 0.8370(10) 0.5073(3) 0.86387(14) 0.0144(16) Uani 0.469(5) 1 d D U P F 2
C28K C 0.8296(10) 0.5372(3) 0.84419(14) 0.0167(16) Uani 0.469(5) 1 d D U P F 2
H28K H 0.864485 0.526430 0.829651 0.020 Uiso 0.469(5) 1 calc R U P F 2
C29K C 0.7715(10) 0.5814(3) 0.84669(14) 0.0151(16) Uani 0.469(5) 1 d D U P F 2
H29K H 0.766475 0.600295 0.833709 0.018 Uiso 0.469(5) 1 calc R U P F 2
O1L O 0.5232(4) 0.17027(14) 0.85330(7) 0.0229(8) Uani 1 1 d . U . . .
N1L N 0.3061(4) 0.16572(14) 0.86182(7) 0.0159(8) Uani 1 1 d . U . . .
H1L H 0.225286 0.173123 0.857766 0.019 Uiso 1 1 calc R U . . .
C1L C 0.2644(6) 0.1795(2) 0.81212(10) 0.0278(12) Uani 1 1 d . U . . .
H1LA H 0.209013 0.161771 0.819605 0.033 Uiso 1 1 calc R U . . .
C2L C 0.2440(8) 0.1937(3) 0.78920(11) 0.0444(16) Uani 1 1 d . U . . .
H2L H 0.176086 0.184397 0.781231 0.053 Uiso 1 1 calc R U . . .
C3L C 0.3209(8) 0.2209(3) 0.77822(11) 0.0451(16) Uani 1 1 d . U . . .
H3L H 0.304232 0.230180 0.762973 0.054 Uiso 1 1 calc R U . . .
C4L C 0.4235(8) 0.2347(2) 0.78951(11) 0.0349(13) Uani 1 1 d . U . . .
H4L H 0.476219 0.253309 0.781998 0.042 Uiso 1 1 calc R U . . .
C5L C 0.4469(6) 0.22049(18) 0.81220(10) 0.0248(11) Uani 1 1 d . U . . .
H5L H 0.515442 0.229874 0.819961 0.030 Uiso 1 1 calc R U . . .
C6L C 0.3692(5) 0.19233(16) 0.82359(8) 0.0175(9) Uani 1 1 d . U . . .
C7L C 0.4057(5) 0.17534(16) 0.84758(8) 0.0153(9) Uani 1 1 d . U . . .
C8L C 0.3337(5) 0.14253(17) 0.88439(8) 0.0179(10) Uani 1 1 d . U . . .
H8L H 0.409439 0.153155 0.891104 0.021 Uiso 1 1 calc R U . . .
C9L C 0.3693(5) 0.09222(18) 0.88015(9) 0.0185(10) Uani 1 1 d . U . . .
C10L C 0.4887(5) 0.06792(17) 0.88631(8) 0.0192(9) Uani 1 1 d . U . . .
H10L H 0.547362 0.082589 0.894034 0.023 Uiso 1 1 calc R U . . .
C11L C 0.5259(5) 0.02129(18) 0.88131(9) 0.0200(10) Uani 1 1 d . U . . .
C12L C 0.6506(6) -0.00351(19) 0.88727(9) 0.0245(11) Uani 1 1 d . U . . .
H12L H 0.709765 0.010983 0.894969 0.029 Uiso 1 1 calc R U . . .
C13L C 0.6855(6) -0.04832(19) 0.88190(10) 0.0272(11) Uani 1 1 d . U . . .
H13L H 0.767423 -0.064185 0.886004 0.033 Uiso 1 1 calc R U . . .
C14L C 0.5957(6) -0.07051(19) 0.87002(10) 0.0267(12) Uani 1 1 d . U . . .
H14L H 0.619717 -0.100934 0.866234 0.032 Uiso 1 1 calc R U . . .
C15L C 0.4758(6) -0.04786(19) 0.86417(9) 0.0261(11) Uani 1 1 d . U . . .
H15L H 0.417634 -0.063166 0.856714 0.031 Uiso 1 1 calc R U . . .
C16L C 0.4370(5) -0.00107(19) 0.86920(8) 0.0218(10) Uani 1 1 d . U . . .
C17L C 0.3127(5) 0.02399(19) 0.86307(9) 0.0228(10) Uani 1 1 d . U . . .
H17L H 0.252928 0.009576 0.855483 0.027 Uiso 1 1 calc R U . . .
C18L C 0.2798(5) 0.06863(18) 0.86811(9) 0.0228(10) Uani 1 1 d . U . . .
H18L H 0.198234 0.084394 0.863746 0.027 Uiso 1 1 calc R U . . .
C19L C 0.2106(6) 0.15556(18) 0.90085(8) 0.0192(10) Uani 1 1 d . U . . .
H7 H 0.193883 0.187691 0.903108 0.029 Uiso 1 1 calc R U . . .
HJ H 0.225950 0.140772 0.915612 0.029 Uiso 1 1 calc R U . . .
HK H 0.135066 0.146358 0.894104 0.029 Uiso 1 1 calc R U . . .
O1M O 0.4288(4) 0.33906(14) 0.93010(6) 0.0241(8) Uani 1 1 d . U . . .
N1M N 0.6377(4) 0.34608(13) 0.93880(6) 0.0121(7) Uani 1 1 d . U . . .
H1M H 0.720335 0.341819 0.934311 0.015 Uiso 1 1 calc R U . . .
C1M C 0.7000(6) 0.3389(3) 0.88844(10) 0.0394(14) Uani 1 1 d . U . . .
H1MA H 0.742760 0.359576 0.895789 0.047 Uiso 1 1 calc R U . . .
C2M C 0.7370(7) 0.3253(4) 0.86585(11) 0.0558(19) Uani 1 1 d . U . . .
H2M H 0.803121 0.337769 0.857803 0.067 Uiso 1 1 calc R U . . .
C3M C 0.6786(8) 0.2937(3) 0.85502(10) 0.0512(19) Uani 1 1 d . U . . .
H3M H 0.705308 0.284716 0.839823 0.061 Uiso 1 1 calc R U . . .
C4M C 0.5802(10) 0.2755(2) 0.86675(11) 0.0512(18) Uani 1 1 d . U . . .
H4M H 0.541516 0.253511 0.859663 0.061 Uiso 1 1 calc R U . . .
C5M C 0.5390(9) 0.2898(2) 0.88903(10) 0.0419(16) Uani 1 1 d . U . . .
H5M H 0.470352 0.278016 0.896689 0.050 Uiso 1 1 calc R U . . .
C6M C 0.5972(5) 0.32124(16) 0.90015(8) 0.0149(9) Uani 1 1 d . U . . .
C7M C 0.5481(5) 0.33629(14) 0.92414(8) 0.0115(8) Uani 1 1 d . U . . .
C8M C 0.5987(5) 0.36386(16) 0.96228(8) 0.0146(9) Uani 1 1 d . U . . .
H8M H 0.519909 0.352118 0.968308 0.018 Uiso 0.490(4) 1 calc R U P G 1
H8MA H 0.528525 0.347431 0.967996 0.018 Uiso 0.510(4) 1 calc R U P G 2
C9M C 0.5635(9) 0.4173(3) 0.95871(18) 0.0098(16) Uani 0.510(4) 1 d D U P G 1
C10M C 0.4410(8) 0.4397(2) 0.96622(14) 0.0099(13) Uani 0.510(4) 1 d D U P G 1
H10M H 0.380935 0.423874 0.973856 0.012 Uiso 0.510(4) 1 calc R U P G 1
C11M C 0.4050(8) 0.4868(2) 0.96242(15) 0.0095(13) Uani 0.510(4) 1 d D U P G 1
C12M C 0.2770(8) 0.5106(2) 0.96978(14) 0.0120(14) Uani 0.510(4) 1 d D U P G 1
H12M H 0.214638 0.495329 0.977156 0.014 Uiso 0.510(4) 1 calc R U P G 1
C13M C 0.2474(9) 0.5559(3) 0.96585(15) 0.0164(15) Uani 0.510(4) 1 d D U P G 1
H13M H 0.162785 0.571122 0.970070 0.020 Uiso 0.510(4) 1 calc R U P G 1
C14M C 0.3399(14) 0.5802(4) 0.9557(3) 0.0160(19) Uani 0.510(4) 1 d D U P G 1
H14M H 0.318095 0.611365 0.954009 0.019 Uiso 0.510(4) 1 calc R U P G 1
C15M C 0.4653(9) 0.5578(3) 0.94812(15) 0.0140(14) Uani 0.510(4) 1 d D U P G 1
H15M H 0.526082 0.573687 0.940776 0.017 Uiso 0.510(4) 1 calc R U P G 1
C16M C 0.4993(8) 0.5107(3) 0.95168(14) 0.0103(14) Uani 0.510(4) 1 d D U P G 1
C17M C 0.6268(8) 0.4869(2) 0.94449(14) 0.0113(14) Uani 0.510(4) 1 d D U P G 1
H17M H 0.689296 0.502435 0.937380 0.014 Uiso 0.510(4) 1 calc R U P G 1
C18M C 0.6579(8) 0.4413(2) 0.94799(13) 0.0088(14) Uani 0.510(4) 1 d D U P G 1
H18M H 0.741582 0.425913 0.943298 0.011 Uiso 0.510(4) 1 calc R U P G 1
C19M C 0.7149(5) 0.34910(18) 0.97805(8) 0.0200(10) Uani 1 1 d . U . . .
H19S H 0.791548 0.360690 0.971993 0.030 Uiso 1 1 calc R U . . .
H19T H 0.734587 0.316708 0.978546 0.030 Uiso 1 1 calc R U . . .
H19U H 0.691493 0.360615 0.993523 0.030 Uiso 1 1 calc R U . . .
C20M C 0.5422(11) 0.4111(3) 0.96471(15) 0.0113(16) Uani 0.490(4) 1 d D U P G 2
C21M C 0.5368(9) 0.4401(2) 0.94619(13) 0.0095(13) Uani 0.490(4) 1 d D U P G 2
H21M H 0.571985 0.429328 0.931670 0.011 Uiso 0.490(4) 1 calc R U P G 2
C22M C 0.4787(9) 0.4862(3) 0.94864(13) 0.0113(14) Uani 0.490(4) 1 d D U P G 2
C23M C 0.4666(9) 0.5165(3) 0.92900(14) 0.0131(15) Uani 0.490(4) 1 d D U P G 2
H23M H 0.501128 0.506224 0.914357 0.016 Uiso 0.490(4) 1 calc R U P G 2
C24M C 0.4045(9) 0.5601(3) 0.93179(14) 0.0152(16) Uani 0.490(4) 1 d D U P G 2
H24M H 0.396413 0.579196 0.918920 0.018 Uiso 0.490(4) 1 calc R U P G 2
C25M C 0.3530(16) 0.5765(4) 0.9535(2) 0.0153(19) Uani 0.490(4) 1 d D U P G 2
H25M H 0.310572 0.606389 0.954970 0.018 Uiso 0.490(4) 1 calc R U P G 2
C26M C 0.3644(9) 0.5489(3) 0.97312(14) 0.0136(14) Uani 0.490(4) 1 d D U P G 2
H26M H 0.333503 0.560456 0.987718 0.016 Uiso 0.490(4) 1 calc R U P G 2
C27M C 0.4234(9) 0.5030(3) 0.97069(13) 0.0110(14) Uani 0.490(4) 1 d D U P G 2
C28M C 0.4319(9) 0.4725(2) 0.98994(13) 0.0108(14) Uani 0.490(4) 1 d D U P G 2
H28M H 0.399371 0.482818 1.004678 0.013 Uiso 0.490(4) 1 calc R U P G 2
C29M C 0.4882(9) 0.4280(3) 0.98677(13) 0.0109(15) Uani 0.490(4) 1 d D U P G 2
H29M H 0.490902 0.408384 0.999434 0.013 Uiso 0.490(4) 1 calc R U P G 2
O1N O 0.1952(4) 0.16429(13) 0.51378(7) 0.0223(8) Uani 1 1 d . U . . .
N1N N -0.0212(5) 0.16134(15) 0.52238(7) 0.0175(8) Uani 1 1 d . U . . .
H1N H -0.101645 0.168426 0.518104 0.021 Uiso 1 1 calc R U . . .
C1N C -0.0584(6) 0.1702(2) 0.47207(9) 0.0248(11) Uani 1 1 d . U . . .
H1NA H -0.110345 0.151453 0.479640 0.030 Uiso 1 1 calc R U . . .
C2N C -0.0823(6) 0.1836(2) 0.44905(10) 0.0335(13) Uani 1 1 d . U . . .
H2N H -0.149586 0.173432 0.441283 0.040 Uiso 1 1 calc R U . . .
C3N C -0.0071(7) 0.2116(2) 0.43784(10) 0.0339(14) Uani 1 1 d . U . . .
H3N H -0.023028 0.220385 0.422497 0.041 Uiso 1 1 calc R U . . .
C4N C 0.0921(7) 0.22679(19) 0.44940(11) 0.0327(13) Uani 1 1 d . U . . .
H4N H 0.141717 0.246391 0.441941 0.039 Uiso 1 1 calc R U . . .
C5N C 0.1184(6) 0.21309(18) 0.47200(10) 0.0257(11) Uani 1 1 d . U . . .
H5N H 0.187442 0.222809 0.479489 0.031 Uiso 1 1 calc R U . . .
C6N C 0.0426(5) 0.18492(17) 0.48363(9) 0.0175(9) Uani 1 1 d . U . . .
C7N C 0.0795(5) 0.16895(16) 0.50773(9) 0.0168(9) Uani 1 1 d . U . . .
C8N C 0.0037(5) 0.14123(19) 0.54548(9) 0.0200(10) Uani 1 1 d . U . . .
H8N H 0.079523 0.152736 0.551646 0.024 Uiso 1 1 calc R U . . .
C9N C 0.0408(5) 0.09047(18) 0.54328(8) 0.0191(10) Uani 1 1 d . U . . .
C10N C 0.1605(5) 0.06663(19) 0.55049(9) 0.0227(10) Uani 1 1 d . U . . .
H10N H 0.218609 0.082002 0.557906 0.027 Uiso 1 1 calc R U . . .
C11N C 0.1961(5) 0.01992(18) 0.54688(9) 0.0211(10) Uani 1 1 d . U . . .
C12N C 0.3223(6) -0.00424(19) 0.55356(9) 0.0249(10) Uani 1 1 d . U . . .
H12N H 0.381999 0.011142 0.560535 0.030 Uiso 1 1 calc R U . . .
C13N C 0.3557(6) -0.0502(2) 0.54971(10) 0.0273(11) Uani 1 1 d . U . . .
H13N H 0.437185 -0.065785 0.554191 0.033 Uiso 1 1 calc R U . . .
C14N C 0.2645(6) -0.07341(19) 0.53882(10) 0.0252(11) Uani 1 1 d . U . . .
H14N H 0.286642 -0.104378 0.536343 0.030 Uiso 1 1 calc R U . . .
C15N C 0.1456(6) -0.0511(2) 0.53201(9) 0.0270(11) Uani 1 1 d . U . . .
H15N H 0.087803 -0.066953 0.524813 0.032 Uiso 1 1 calc R U . . .
C16N C 0.1088(5) -0.00458(19) 0.53566(9) 0.0232(10) Uani 1 1 d . U . . .
C17N C -0.0146(5) 0.02023(19) 0.52876(9) 0.0228(10) Uani 1 1 d . U . . .
H17N H -0.074139 0.004944 0.521661 0.027 Uiso 1 1 calc R U . . .
C18N C -0.0486(5) 0.06568(19) 0.53220(9) 0.0234(10) Uani 1 1 d . U . . .
H18N H -0.129909 0.080785 0.527363 0.028 Uiso 1 1 calc R U . . .
C19N C -0.1171(6) 0.1565(2) 0.56182(9) 0.0236(11) Uani 1 1 d . U . . .
H8 H -0.192683 0.145475 0.556157 0.035 Uiso 1 1 calc R U . . .
HL H -0.135374 0.188931 0.562393 0.035 Uiso 1 1 calc R U . . .
HM H -0.099458 0.144812 0.577190 0.035 Uiso 1 1 calc R U . . .
O1O O -0.1750(4) 0.67002(13) 0.56383(6) 0.0226(8) Uani 1 1 d . U . . .
N1O N -0.3823(4) 0.65970(13) 0.55534(7) 0.0139(7) Uani 1 1 d . U . . .
H1O H -0.464890 0.663551 0.559834 0.017 Uiso 1 1 calc R U . . .
C1O C -0.4485(6) 0.6711(2) 0.60509(10) 0.0340(13) Uani 1 1 d . U . . .
H1OA H -0.489864 0.649964 0.597810 0.041 Uiso 1 1 calc R U . . .
C2O C -0.4880(7) 0.6854(3) 0.62780(11) 0.0506(18) Uani 1 1 d . U . . .
H2O H -0.555489 0.673382 0.635749 0.061 Uiso 1 1 calc R U . . .
C3O C -0.4285(8) 0.7169(3) 0.63854(11) 0.0489(18) Uani 1 1 d . U . . .
H3O H -0.455092 0.725925 0.653744 0.059 Uiso 1 1 calc R U . . .
C4O C -0.3311(9) 0.7349(2) 0.62707(11) 0.0439(16) Uani 1 1 d . U . . .
H4O H -0.293302 0.757123 0.634158 0.053 Uiso 1 1 calc R U . . .
C5O C -0.2874(8) 0.72005(18) 0.60455(10) 0.0325(13) Uani 1 1 d . U . . .
H5O H -0.217662 0.731491 0.597022 0.039 Uiso 1 1 calc R U . . .
C6O C -0.3462(5) 0.68879(16) 0.59346(8) 0.0178(9) Uani 1 1 d . U . . .
C7O C -0.2940(5) 0.67201(15) 0.56957(8) 0.0129(8) Uani 1 1 d . U . . .
C8O C -0.3418(5) 0.63986(15) 0.53233(8) 0.0142(9) Uani 1 1 d . U . . .
H8O H -0.270227 0.655295 0.526232 0.017 Uiso 0.582(5) 1 calc R U P H 1
H8OA H -0.261806 0.650577 0.526074 0.017 Uiso 0.418(5) 1 calc R U P H 2
C9O C -0.2857(10) 0.5914(4) 0.53237(17) 0.0089(16) Uani 0.582(5) 1 d . U P H 1
C10O C -0.2833(8) 0.5650(2) 0.55210(12) 0.0097(12) Uani 0.582(5) 1 d . U P H 1
H10O H -0.321345 0.577707 0.566071 0.012 Uiso 0.582(5) 1 calc R U P H 1
C11O C -0.2237(8) 0.5186(3) 0.55148(12) 0.0109(12) Uani 0.582(5) 1 d . U P H 1
C12O C -0.2154(8) 0.4914(3) 0.57202(12) 0.0116(13) Uani 0.582(5) 1 d . U P H 1
H12O H -0.251742 0.503767 0.586160 0.014 Uiso 0.582(5) 1 calc R U P H 1
C13O C -0.1535(8) 0.4465(3) 0.57112(14) 0.0152(14) Uani 0.582(5) 1 d . U P H 1
H13O H -0.144303 0.429705 0.584801 0.018 Uiso 0.582(5) 1 calc R U P H 1
C14O C -0.1047(15) 0.4263(7) 0.5497(3) 0.015(2) Uani 0.582(5) 1 d . U P H 1
H14O H -0.069766 0.395645 0.549076 0.019 Uiso 0.582(5) 1 calc R U P H 1
C15O C -0.1086(8) 0.4522(3) 0.52951(13) 0.0138(13) Uani 0.582(5) 1 d . U P H 1
H15O H -0.071589 0.439193 0.515542 0.017 Uiso 0.582(5) 1 calc R U P H 1
C16O C -0.1688(8) 0.4984(3) 0.53002(13) 0.0108(13) Uani 0.582(5) 1 d . U P H 1
C17O C -0.1739(8) 0.5260(3) 0.50965(12) 0.0119(13) Uani 0.582(5) 1 d . U P H 1
H17O H -0.139315 0.513438 0.495441 0.014 Uiso 0.582(5) 1 calc R U P H 1
C18O C -0.2289(8) 0.5704(3) 0.51080(12) 0.0109(13) Uani 0.582(5) 1 d . U P H 1
H18O H -0.230039 0.587772 0.497303 0.013 Uiso 0.582(5) 1 calc R U P H 1
C19O C -0.4560(5) 0.65242(17) 0.51597(8) 0.0185(10) Uani 1 1 d . U . . .
H19V H -0.433213 0.637436 0.501256 0.028 Uiso 1 1 calc R U . . .
H19W H -0.471922 0.684522 0.513587 0.028 Uiso 1 1 calc R U . . .
H19X H -0.534760 0.643220 0.522775 0.028 Uiso 1 1 calc R U . . .
C20O C -0.3108(16) 0.5865(6) 0.5373(3) 0.012(2) Uani 0.418(5) 1 d . U P H 2
C21O C -0.1845(11) 0.5643(4) 0.53043(18) 0.0135(15) Uani 0.418(5) 1 d . U P H 2
H21O H -0.122582 0.579128 0.522679 0.016 Uiso 0.418(5) 1 calc R U P H 2
C22O C -0.1551(13) 0.5169(4) 0.5360(2) 0.0154(16) Uani 0.418(5) 1 d . U P H 2
C23O C -0.0235(12) 0.4913(4) 0.52993(19) 0.0176(18) Uani 0.418(5) 1 d . U P H 2
H23O H 0.040884 0.505416 0.522378 0.021 Uiso 0.418(5) 1 calc R U P H 2
C24O C 0.0044(13) 0.4463(4) 0.5355(2) 0.0202(19) Uani 0.418(5) 1 d . U P H 2
H24O H 0.087713 0.430154 0.531154 0.024 Uiso 0.418(5) 1 calc R U P H 2
C25O C -0.082(2) 0.4250(10) 0.5466(4) 0.017(2) Uani 0.418(5) 1 d . U P H 2
H25O H -0.056940 0.394654 0.550391 0.021 Uiso 0.418(5) 1 calc R U P H 2
C26O C -0.2152(12) 0.4474(4) 0.55323(19) 0.0160(17) Uani 0.418(5) 1 d . U P H 2
H26O H -0.276356 0.431877 0.560739 0.019 Uiso 0.418(5) 1 calc R U P H 2
C27O C -0.2493(12) 0.4944(4) 0.54776(19) 0.0149(17) Uani 0.418(5) 1 d . U P H 2
C28O C -0.3745(12) 0.5194(3) 0.55372(18) 0.0142(18) Uani 0.418(5) 1 d . U P H 2
H28O H -0.438247 0.504959 0.561186 0.017 Uiso 0.418(5) 1 calc R U P H 2
C29O C -0.4065(10) 0.5653(3) 0.54880(17) 0.0101(16) Uani 0.418(5) 1 d . U P H 2
H29O H -0.489870 0.581473 0.553091 0.012 Uiso 0.418(5) 1 calc R U P H 2
O1P O 0.3634(4) 0.17565(14) 0.68281(7) 0.0281(9) Uani 1 1 d . U . . .
N1P N 0.1499(5) 0.16816(14) 0.69179(8) 0.0232(10) Uani 1 1 d . U . . .
H1P H 0.069751 0.171835 0.687232 0.028 Uiso 1 1 calc R U . . .
C1P C 0.2708(7) 0.22122(19) 0.64055(11) 0.0315(13) Uani 1 1 d . U . . .
H1PA H 0.329457 0.236070 0.648163 0.038 Uiso 1 1 calc R U . . .
C2P C 0.2455(8) 0.2307(2) 0.61726(11) 0.0357(14) Uani 1 1 d . U . . .
H2P H 0.286758 0.252109 0.609375 0.043 Uiso 1 1 calc R U . . .
C3P C 0.1598(7) 0.2086(2) 0.60582(11) 0.0355(14) Uani 1 1 d . U . . .
H3P H 0.143576 0.214903 0.590198 0.043 Uiso 1 1 calc R U . . .
C4P C 0.0975(7) 0.1770(2) 0.61766(11) 0.0335(13) Uani 1 1 d . U . . .
H4P H 0.039397 0.162053 0.609974 0.040 Uiso 1 1 calc R U . . .
C5P C 0.1218(6) 0.1677(2) 0.64096(11) 0.0304(12) Uani 1 1 d . U . . .
H5P H 0.079461 0.146624 0.648863 0.037 Uiso 1 1 calc R U . . .
C6P C 0.2086(6) 0.18954(17) 0.65247(10) 0.0244(11) Uani 1 1 d . U . . .
C7P C 0.2462(6) 0.17730(17) 0.67685(10) 0.0234(11) Uani 1 1 d . U . . .
C8P C 0.1756(6) 0.15219(17) 0.71554(9) 0.0206(10) Uani 1 1 d . U . . .
H8P H 0.245120 0.167620 0.721244 0.025 Uiso 1 1 calc R U . . .
C9P C 0.2292(6) 0.10144(18) 0.71598(10) 0.0231(10) Uani 1 1 d . U . . .
C10P C 0.2450(6) 0.07384(18) 0.69717(9) 0.0240(10) Uani 1 1 d . U . . .
H10P H 0.216190 0.085483 0.682861 0.029 Uiso 1 1 calc R U . . .
C11P C 0.3046(5) 0.02722(17) 0.69860(9) 0.0215(10) Uani 1 1 d . U . . .
C12P C 0.3284(5) -0.00049(18) 0.67842(9) 0.0227(10) Uani 1 1 d . U . . .
H12P H 0.302750 0.011456 0.663993 0.027 Uiso 1 1 calc R U . . .
C13P C 0.3887(6) -0.04468(18) 0.67997(10) 0.0255(11) Uani 1 1 d . U . . .
H13P H 0.402795 -0.062781 0.666706 0.031 Uiso 1 1 calc R U . . .
C14P C 0.4297(6) -0.06280(18) 0.70210(11) 0.0247(11) Uani 1 1 d . U . . .
H14P H 0.471660 -0.092693 0.703129 0.030 Uiso 1 1 calc R U . . .
C15P C 0.4085(6) -0.03715(18) 0.72145(10) 0.0261(11) Uani 1 1 d . U . . .
H15P H 0.435329 -0.049599 0.735713 0.031 Uiso 1 1 calc R U . . .
C16P C 0.3450(6) 0.00913(19) 0.72039(10) 0.0277(11) Uani 1 1 d . U . . .
C17P C 0.3248(6) 0.03762(19) 0.73999(9) 0.0255(11) Uani 1 1 d . U . . .
H17P H 0.348578 0.025768 0.754527 0.031 Uiso 1 1 calc R U . . .
C18P C 0.2710(6) 0.08221(19) 0.73826(10) 0.0275(11) Uani 1 1 d . U . . .
H18P H 0.261054 0.100427 0.751483 0.033 Uiso 1 1 calc R U . . .
C19P C 0.0523(6) 0.16595(18) 0.73140(10) 0.0249(12) Uani 1 1 d . U . . .
H9 H 0.030443 0.198296 0.731981 0.037 Uiso 1 1 calc R U . . .
HN H 0.069205 0.154383 0.746820 0.037 Uiso 1 1 calc R U . . .
HO H -0.020645 0.153845 0.725397 0.037 Uiso 1 1 calc R U . . .
O1Q O 0.8647(4) 0.17158(13) 0.68404(7) 0.0286(9) Uani 1 1 d . U . . .
N1Q N 0.6472(5) 0.17030(14) 0.69228(8) 0.0207(9) Uani 1 1 d . U . . .
H1Q H 0.567006 0.178481 0.688054 0.025 Uiso 1 1 calc R U . . .
C1Q C 0.7931(6) 0.22019(17) 0.64221(10) 0.0262(11) Uani 1 1 d . U . . .
H1QA H 0.861066 0.230058 0.649947 0.031 Uiso 1 1 calc R U . . .
C2Q C 0.7710(7) 0.2331(2) 0.61916(11) 0.0332(13) Uani 1 1 d . U . . .
H2Q H 0.821607 0.252482 0.611783 0.040 Uiso 1 1 calc R U . . .
C3Q C 0.6736(7) 0.2171(2) 0.60719(11) 0.0350(14) Uani 1 1 d . U . . .
H3Q H 0.661299 0.224592 0.591586 0.042 Uiso 1 1 calc R U . . .
C4Q C 0.5951(7) 0.1899(2) 0.61852(11) 0.0347(13) Uani 1 1 d . U . . .
H4Q H 0.528328 0.179624 0.610633 0.042 Uiso 1 1 calc R U . . .
C5Q C 0.6153(6) 0.17774(19) 0.64182(10) 0.0265(11) Uani 1 1 d . U . . .
H5Q H 0.561902 0.159479 0.649424 0.032 Uiso 1 1 calc R U . . .
C6Q C 0.7153(6) 0.19294(17) 0.65366(10) 0.0227(11) Uani 1 1 d . U . . .
C7Q C 0.7485(6) 0.17714(16) 0.67778(10) 0.0224(11) Uani 1 1 d . U . . .
C8Q C 0.6705(6) 0.14896(18) 0.71542(9) 0.0239(11) Uani 1 1 d . U . . .
H8Q H 0.745681 0.159881 0.722149 0.029 Uiso 1 1 calc R U . . .
C9Q C 0.7063(6) 0.09833(18) 0.71195(9) 0.0209(10) Uani 1 1 d . U . . .
C10Q C 0.8255(6) 0.07399(18) 0.71866(9) 0.0240(10) Uani 1 1 d . U . . .
H10Q H 0.883579 0.089066 0.726277 0.029 Uiso 1 1 calc R U . . .
C11Q C 0.8634(6) 0.02706(18) 0.71447(9) 0.0222(10) Uani 1 1 d . U . . .
C12Q C 0.9874(6) 0.00266(19) 0.72048(9) 0.0252(11) Uani 1 1 d . U . . .
H12Q H 1.047087 0.017696 0.727704 0.030 Uiso 1 1 calc R U . . .
C13Q C 1.0224(6) -0.04230(19) 0.71599(9) 0.0266(11) Uani 1 1 d . U . . .
H13Q H 1.104035 -0.057884 0.720455 0.032 Uiso 1 1 calc R U . . .
C14Q C 0.9328(6) -0.06530(19) 0.70438(9) 0.0244(11) Uani 1 1 d . U . . .
H14Q H 0.956773 -0.095902 0.700989 0.029 Uiso 1 1 calc R U . . .
C15Q C 0.8131(6) -0.04286(18) 0.69826(9) 0.0249(11) Uani 1 1 d . U . . .
H15Q H 0.755168 -0.058573 0.691007 0.030 Uiso 1 1 calc R U . . .
C16Q C 0.7733(6) 0.00426(18) 0.70265(9) 0.0239(10) Uani 1 1 d . U . . .
C17Q C 0.6503(6) 0.02884(19) 0.69609(9) 0.0243(11) Uani 1 1 d . U . . .
H17Q H 0.590760 0.014127 0.688633 0.029 Uiso 1 1 calc R U . . .
C18Q C 0.6181(6) 0.07370(19) 0.70057(9) 0.0260(11) Uani 1 1 d . U . . .
H18Q H 0.536165 0.089078 0.696142 0.031 Uiso 1 1 calc R U . . .
C19Q C 0.5472(6) 0.16274(19) 0.73144(9) 0.0257(12) Uani 1 1 d . U . . .
H10 H 0.528681 0.195050 0.732824 0.039 Uiso 1 1 calc R U . . .
HP H 0.562730 0.149578 0.746590 0.039 Uiso 1 1 calc R U . . .
HQ H 0.472777 0.152263 0.725006 0.039 Uiso 1 1 calc R U . . .
O1R O 0.0740(5) 0.67574(14) 0.73071(7) 0.0294(9) Uani 1 1 d . U . . .
N1R N -0.1364(5) 0.66810(14) 0.72243(7) 0.0199(9) Uani 1 1 d . U . . .
H1R H -0.218954 0.673006 0.726976 0.024 Uiso 1 1 calc R U . . .
C1R C -0.1908(6) 0.6734(2) 0.77302(10) 0.0366(14) Uani 1 1 d . U . . .
H1RA H -0.235272 0.653624 0.765336 0.044 Uiso 1 1 calc R U . . .
C2R C -0.2225(8) 0.6837(3) 0.79624(11) 0.0529(19) Uani 1 1 d . U . . .
H2R H -0.286407 0.670077 0.804267 0.064 Uiso 1 1 calc R U . . .
C3R C -0.1608(9) 0.7136(3) 0.80749(11) 0.056(2) Uani 1 1 d . U . . .
H3R H -0.183847 0.720392 0.823093 0.067 Uiso 1 1 calc R U . . .
C4R C -0.0647(10) 0.7340(2) 0.79616(12) 0.057(2) Uani 1 1 d . U . . .
H4R H -0.025134 0.755062 0.803886 0.068 Uiso 1 1 calc R U . . .
C5R C -0.0276(9) 0.72269(19) 0.77288(11) 0.0434(16) Uani 1 1 d . U . . .
H5R H 0.039915 0.735091 0.765219 0.052 Uiso 1 1 calc R U . . .
C6R C -0.0928(6) 0.69250(17) 0.76117(9) 0.0268(11) Uani 1 1 d . U . . .
C7R C -0.0452(6) 0.67839(15) 0.73680(9) 0.0196(10) Uani 1 1 d . U . . .
C8R C -0.0984(5) 0.64869(17) 0.69918(8) 0.0189(9) Uani 1 1 d . U . . .
H8R H -0.027360 0.664243 0.692968 0.023 Uiso 0.576(5) 1 calc R U P I 1
H8RA H -0.019776 0.660046 0.692775 0.023 Uiso 0.424(5) 1 calc R U P I 2
C9R C -0.0419(12) 0.6001(4) 0.69877(19) 0.0139(18) Uani 0.576(5) 1 d . U P I 1
C10R C -0.0385(8) 0.5733(3) 0.71859(13) 0.0115(13) Uani 0.576(5) 1 d . U P I 1
H10R H -0.075229 0.585719 0.732693 0.014 Uiso 0.576(5) 1 calc R U P I 1
C11R C 0.0203(8) 0.5270(3) 0.71758(13) 0.0134(13) Uani 0.576(5) 1 d . U P I 1
C12R C 0.0323(8) 0.5000(3) 0.73829(13) 0.0129(13) Uani 0.576(5) 1 d . U P I 1
H12R H -0.001758 0.512561 0.752529 0.016 Uiso 0.576(5) 1 calc R U P I 1
C13R C 0.0943(8) 0.4552(3) 0.73728(14) 0.0161(14) Uani 0.576(5) 1 d . U P I 1
H13R H 0.103427 0.438007 0.750849 0.019 Uiso 0.576(5) 1 calc R U P I 1
C14R C 0.1433(16) 0.4359(7) 0.7157(3) 0.019(2) Uani 0.576(5) 1 d . U P I 1
H14R H 0.181241 0.405490 0.715027 0.023 Uiso 0.576(5) 1 calc R U P I 1
C15R C 0.1357(9) 0.4619(3) 0.69526(14) 0.0182(13) Uani 0.576(5) 1 d . U P I 1
H15R H 0.171543 0.449098 0.681167 0.022 Uiso 0.576(5) 1 calc R U P I 1
C16R C 0.0732(8) 0.5077(3) 0.69616(14) 0.0136(13) Uani 0.576(5) 1 d . U P I 1
C17R C 0.0653(8) 0.5350(3) 0.67571(13) 0.0154(14) Uani 0.576(5) 1 d . U P I 1
H17R H 0.099578 0.522668 0.661448 0.018 Uiso 0.576(5) 1 calc R U P I 1
C18R C 0.0076(8) 0.5793(3) 0.67705(13) 0.0138(14) Uani 0.576(5) 1 d . U P I 1
H18R H 0.000025 0.596446 0.663455 0.017 Uiso 0.576(5) 1 calc R U P I 1
C19R C -0.2137(6) 0.6618(2) 0.68327(9) 0.0253(11) Uani 1 1 d . U . . .
H19Y H -0.291064 0.651458 0.689907 0.038 Uiso 1 1 calc R U . . .
HR H -0.190964 0.648208 0.668214 0.038 Uiso 1 1 calc R U . . .
HS H -0.231776 0.694078 0.681637 0.038 Uiso 1 1 calc R U . . .
C20R C -0.0624(17) 0.5959(6) 0.7040(3) 0.015(2) Uani 0.424(5) 1 d . U P I 2
C21R C 0.0619(12) 0.5737(4) 0.69761(18) 0.0166(16) Uani 0.424(5) 1 d . U P I 2
H21R H 0.122222 0.589091 0.689725 0.020 Uiso 0.424(5) 1 calc R U P I 2
C22R C 0.0995(12) 0.5268(4) 0.70308(19) 0.0173(16) Uani 0.424(5) 1 d . U P I 2
C23R C 0.2265(13) 0.5010(4) 0.69648(18) 0.0201(19) Uani 0.424(5) 1 d . U P I 2
H23R H 0.290517 0.514621 0.688509 0.024 Uiso 0.424(5) 1 calc R U P I 2
C24R C 0.2531(12) 0.4557(4) 0.7021(2) 0.0216(19) Uani 0.424(5) 1 d . U P I 2
H24R H 0.336597 0.439490 0.697895 0.026 Uiso 0.424(5) 1 calc R U P I 2
C25R C 0.165(2) 0.4339(10) 0.7132(5) 0.019(2) Uani 0.424(5) 1 d . U P I 2
H25R H 0.189023 0.403384 0.716700 0.023 Uiso 0.424(5) 1 calc R U P I 2
C26R C 0.0339(13) 0.4570(4) 0.71979(19) 0.0199(17) Uani 0.424(5) 1 d . U P I 2
H26R H -0.028739 0.441981 0.727209 0.024 Uiso 0.424(5) 1 calc R U P I 2
C27R C 0.0048(13) 0.5025(5) 0.7146(2) 0.0195(17) Uani 0.424(5) 1 d . U P I 2
C28R C -0.1250(12) 0.5289(4) 0.72092(19) 0.0190(18) Uani 0.424(5) 1 d . U P I 2
H28R H -0.188561 0.514822 0.728719 0.023 Uiso 0.424(5) 1 calc R U P I 2
C29R C -0.1554(12) 0.5734(4) 0.71571(18) 0.0169(18) Uani 0.424(5) 1 d . U P I 2
H29R H -0.239155 0.589277 0.719985 0.020 Uiso 0.424(5) 1 calc R U P I 2
O1S O 0.9830(4) -0.16111(15) 0.65271(7) 0.0285(9) Uani 1 1 d . U . . .
N1S N 1.1916(5) -0.14776(14) 0.64378(7) 0.0174(8) Uani 1 1 d . U . . .
H1S H 1.271141 -0.149145 0.648412 0.021 Uiso 1 1 calc R U . . .
C1S C 1.2186(6) -0.1480(2) 0.69454(10) 0.0289(11) Uani 1 1 d . U . . .
H1SA H 1.249302 -0.123837 0.687134 0.035 Uiso 1 1 calc R U . . .
C2S C 1.2511(7) -0.1585(2) 0.71728(11) 0.0341(13) Uani 1 1 d . U . . .
H2S H 1.299962 -0.140764 0.725403 0.041 Uiso 1 1 calc R U . . .
C3S C 1.2101(7) -0.1960(2) 0.72794(11) 0.0351(13) Uani 1 1 d . U . . .
H3S H 1.235016 -0.204017 0.742997 0.042 Uiso 1 1 calc R U . . .
C4S C 1.1336(8) -0.22092(19) 0.71644(12) 0.0366(14) Uani 1 1 d . U . . .
H4S H 1.106842 -0.246017 0.723562 0.044 Uiso 1 1 calc R U . . .
C5S C 1.0954(7) -0.20846(19) 0.69374(11) 0.0310(12) Uani 1 1 d . U . . .
H5S H 1.039044 -0.224418 0.686235 0.037 Uiso 1 1 calc R U . . .
C6S C 1.1401(6) -0.17317(18) 0.68255(10) 0.0224(10) Uani 1 1 d . U . . .
C7S C 1.0970(5) -0.15983(16) 0.65867(9) 0.0186(10) Uani 1 1 d . U . . .
C8S C 1.1623(6) -0.13250(17) 0.62014(9) 0.0199(10) Uani 1 1 d . U . . .
H8S H 1.093650 -0.148631 0.614687 0.024 Uiso 1 1 calc R U . . .
C9S C 1.1084(5) -0.08235(19) 0.61904(10) 0.0219(10) Uani 1 1 d . U . . .
C10S C 1.0905(5) -0.05413(17) 0.63755(9) 0.0207(10) Uani 1 1 d . U . . .
H10S H 1.117313 -0.065326 0.652051 0.025 Uiso 1 1 calc R U . . .
C11S C 1.0320(5) -0.00792(18) 0.63564(9) 0.0231(10) Uani 1 1 d . U . . .
C12S C 1.0070(6) 0.02117(19) 0.65523(10) 0.0274(11) Uani 1 1 d . U . . .
H12S H 1.032385 0.010033 0.669815 0.033 Uiso 1 1 calc R U . . .
C13S C 0.9467(6) 0.06510(19) 0.65330(10) 0.0288(11) Uani 1 1 d . U . . .
H13S H 0.929800 0.083585 0.666405 0.035 Uiso 1 1 calc R U . . .
C14S C 0.9095(7) 0.0824(2) 0.63034(11) 0.0299(12) Uani 1 1 d . U . . .
H14S H 0.872863 0.112729 0.628642 0.036 Uiso 1 1 calc R U . . .
C15S C 0.9274(6) 0.05542(19) 0.61170(10) 0.0286(11) Uani 1 1 d . U . . .
H15S H 0.898369 0.066658 0.597328 0.034 Uiso 1 1 calc R U . . .
C16S C 0.9910(6) 0.00905(18) 0.61362(9) 0.0233(10) Uani 1 1 d . U . . .
C17S C 1.0079(6) -0.0202(2) 0.59413(9) 0.0268(11) Uani 1 1 d . U . . .
H17S H 0.980929 -0.009133 0.579615 0.032 Uiso 1 1 calc R U . . .
C18S C 1.0634(6) -0.06467(19) 0.59642(9) 0.0242(10) Uani 1 1 d . U . . .
H18S H 1.072680 -0.083721 0.583521 0.029 Uiso 1 1 calc R U . . .
C19S C 1.2877(6) -0.14624(19) 0.60435(10) 0.0241(11) Uani 1 1 d . U . . .
H11 H 1.359606 -0.133584 0.610343 0.036 Uiso 1 1 calc R U . . .
HT H 1.271016 -0.135157 0.588832 0.036 Uiso 1 1 calc R U . . .
HU H 1.310773 -0.178569 0.604000 0.036 Uiso 1 1 calc R U . . .
O1T O -0.5846(4) 0.33644(15) 0.60309(7) 0.0295(9) Uani 1 1 d . U . . .
N1T N -0.3780(4) 0.34801(13) 0.61094(7) 0.0164(8) Uani 1 1 d . U . . .
H1T H -0.295833 0.344432 0.606219 0.020 Uiso 1 1 calc R U . . .
C1T C -0.3147(7) 0.3362(2) 0.56115(9) 0.0335(13) Uani 1 1 d . U . . .
H1TA H -0.274350 0.358016 0.568084 0.040 Uiso 1 1 calc R U . . .
C2T C -0.2735(7) 0.3207(3) 0.53872(10) 0.0472(17) Uani 1 1 d . U . . .
H2T H -0.205967 0.332633 0.530759 0.057 Uiso 1 1 calc R U . . .
C3T C -0.3295(7) 0.2887(3) 0.52825(10) 0.0415(16) Uani 1 1 d . U . . .
H3T H -0.299920 0.278570 0.513341 0.050 Uiso 1 1 calc R U . . .
C4T C -0.4320(7) 0.2711(2) 0.54005(10) 0.0317(13) Uani 1 1 d . U . . .
H4T H -0.470727 0.248976 0.533070 0.038 Uiso 1 1 calc R U . . .
C5T C -0.4758(6) 0.28684(18) 0.56232(9) 0.0271(11) Uani 1 1 d . U . . .
H5T H -0.545398 0.275700 0.570049 0.033 Uiso 1 1 calc R U . . .
C6T C -0.4160(5) 0.31908(17) 0.57305(8) 0.0195(10) Uani 1 1 d . U . . .
C7T C -0.4668(5) 0.33542(17) 0.59690(9) 0.0193(10) Uani 1 1 d . U . . .
C8T C -0.4162(5) 0.36753(16) 0.63391(8) 0.0184(9) Uani 1 1 d . U . . .
H8T H -0.485960 0.351576 0.640300 0.022 Uiso 0.592(5) 1 calc R U P J 1
H8TA H -0.496525 0.357505 0.640508 0.022 Uiso 0.408(5) 1 calc R U P J 2
C9T C -0.4766(10) 0.4165(3) 0.63380(17) 0.0122(16) Uani 0.592(5) 1 d . U P J 1
C10T C -0.4798(8) 0.4430(3) 0.61418(12) 0.0121(12) Uani 0.592(5) 1 d . U P J 1
H10T H -0.442526 0.430250 0.600178 0.014 Uiso 0.592(5) 1 calc R U P J 1
C11T C -0.5384(8) 0.4897(3) 0.61460(12) 0.0126(13) Uani 0.592(5) 1 d . U P J 1
C12T C -0.5488(8) 0.5160(2) 0.59433(13) 0.0135(13) Uani 0.592(5) 1 d . U P J 1
H12T H -0.513340 0.503388 0.580197 0.016 Uiso 0.592(5) 1 calc R U P J 1
C13T C -0.6115(8) 0.5609(3) 0.59503(13) 0.0153(14) Uani 0.592(5) 1 d . U P J 1
H13T H -0.618072 0.577811 0.581346 0.018 Uiso 0.592(5) 1 calc R U P J 1
C14T C -0.664(2) 0.5807(7) 0.6159(2) 0.018(2) Uani 0.592(5) 1 d . U P J 1
H14T H -0.707650 0.610562 0.616239 0.022 Uiso 0.592(5) 1 calc R U P J 1
C15T C -0.6516(8) 0.5552(3) 0.63656(14) 0.0160(13) Uani 0.592(5) 1 d . U P J 1
H15T H -0.683442 0.568659 0.650718 0.019 Uiso 0.592(5) 1 calc R U P J 1
C16T C -0.5911(8) 0.5094(3) 0.63605(15) 0.0124(13) Uani 0.592(5) 1 d . U P J 1
C17T C -0.5853(8) 0.4824(3) 0.65650(12) 0.0137(13) Uani 0.592(5) 1 d . U P J 1
H17T H -0.619507 0.495268 0.670677 0.016 Uiso 0.592(5) 1 calc R U P J 1
C18T C -0.5298(8) 0.4376(3) 0.65554(12) 0.0132(13) Uani 0.592(5) 1 d . U P J 1
H18T H -0.526269 0.420427 0.669135 0.016 Uiso 0.592(5) 1 calc R U P J 1
C19T C -0.2997(6) 0.35560(19) 0.64987(8) 0.0241(11) Uani 1 1 d . U . . .
H19Z H -0.283857 0.323627 0.652667 0.036 Uiso 1 1 calc R U . . .
HV H -0.320276 0.371314 0.664438 0.036 Uiso 1 1 calc R U . . .
HW H -0.221593 0.364352 0.642536 0.036 Uiso 1 1 calc R U . . .
C25T C -0.662(3) 0.5834(10) 0.6206(4) 0.020(2) Uani 0.408(5) 1 d . U P J 2
H25T H -0.682927 0.614201 0.617582 0.023 Uiso 0.408(5) 1 calc R U P J 2
C20T C -0.4406(17) 0.4212(6) 0.6293(3) 0.018(2) Uani 0.408(5) 1 d . U P J 2
C21T C -0.5659(12) 0.4448(4) 0.63593(19) 0.0169(16) Uani 0.408(5) 1 d . U P J 2
H21T H -0.628125 0.430079 0.643699 0.020 Uiso 0.408(5) 1 calc R U P J 2
C22T C -0.5984(14) 0.4919(5) 0.6307(2) 0.0170(17) Uani 0.408(5) 1 d . U P J 2
C23T C -0.7280(13) 0.5166(4) 0.6370(2) 0.0193(19) Uani 0.408(5) 1 d . U P J 2
H23T H -0.791293 0.502056 0.644539 0.023 Uiso 0.408(5) 1 calc R U P J 2
C24T C -0.7580(13) 0.5621(4) 0.6317(2) 0.0191(19) Uani 0.408(5) 1 d . U P J 2
H24T H -0.841950 0.578297 0.635555 0.023 Uiso 0.408(5) 1 calc R U P J 2
C26T C -0.5364(13) 0.5613(4) 0.6139(2) 0.0185(17) Uani 0.408(5) 1 d . U P J 2
H26T H -0.474738 0.576325 0.606134 0.022 Uiso 0.408(5) 1 calc R U P J 2
C27T C -0.5058(13) 0.5145(4) 0.6193(2) 0.0184(17) Uani 0.408(5) 1 d . U P J 2
C28T C -0.3784(13) 0.4885(4) 0.61279(19) 0.0194(19) Uani 0.408(5) 1 d . U P J 2
H28T H -0.315684 0.502914 0.604962 0.023 Uiso 0.408(5) 1 calc R U P J 2
C29T C -0.3452(14) 0.4435(4) 0.61755(19) 0.0206(19) Uani 0.408(5) 1 d . U P J 2
H29T H -0.261512 0.427708 0.613136 0.025 Uiso 0.408(5) 1 calc R U P J 2
O1U O 0.5749(4) 0.67268(14) 0.73122(7) 0.0283(9) Uani 1 1 d . U . . .
N1U N 0.3644(5) 0.66826(15) 0.72263(7) 0.0228(9) Uani 1 1 d . U . . .
H1U H 0.281775 0.674939 0.726937 0.027 Uiso 1 1 calc R U . . .
C1U C 0.4770(6) 0.72100(18) 0.77291(10) 0.0269(11) Uani 1 1 d . U . . .
H1UA H 0.546980 0.732170 0.765317 0.032 Uiso 1 1 calc R U . . .
C2U C 0.4396(7) 0.7330(2) 0.79613(11) 0.0366(14) Uani 1 1 d . U . . .
H2U H 0.483121 0.753228 0.803652 0.044 Uiso 1 1 calc R U . . .
C3U C 0.3415(8) 0.7158(3) 0.80786(11) 0.0475(17) Uani 1 1 d . U . . .
H3U H 0.318939 0.723452 0.823378 0.057 Uiso 1 1 calc R U . . .
C4U C 0.2750(9) 0.6863(3) 0.79618(12) 0.0559(19) Uani 1 1 d . U . . .
H4U H 0.208597 0.673789 0.804096 0.067 Uiso 1 1 calc R U . . .
C5U C 0.3065(7) 0.6756(3) 0.77307(11) 0.0419(15) Uani 1 1 d . U . . .
H5U H 0.258743 0.656900 0.765330 0.050 Uiso 1 1 calc R U . . .
C6U C 0.4084(6) 0.69230(18) 0.76137(9) 0.0239(10) Uani 1 1 d . U . . .
C7U C 0.4564(6) 0.67705(17) 0.73717(9) 0.0215(10) Uani 1 1 d . U . . .
C8U C 0.4008(6) 0.64751(18) 0.69948(8) 0.0236(11) Uani 1 1 d . U . . .
H8U H 0.480385 0.657923 0.692844 0.028 Uiso 0.577(5) 1 calc R U P K 1
H8UA H 0.469620 0.663836 0.693079 0.028 Uiso 0.423(5) 1 calc R U P K 2
C9U C 0.4307(10) 0.5950(4) 0.70342(17) 0.0137(17) Uani 0.577(5) 1 d . U P K 1
C10U C 0.5535(8) 0.5718(3) 0.69681(13) 0.0153(13) Uani 0.577(5) 1 d . U P K 1
H10U H 0.614584 0.586946 0.688987 0.018 Uiso 0.577(5) 1 calc R U P K 1
C11U C 0.5888(9) 0.5255(3) 0.70164(15) 0.0157(14) Uani 0.577(5) 1 d . U P K 1
C12U C 0.7174(9) 0.5002(3) 0.69568(13) 0.0159(14) Uani 0.577(5) 1 d . U P K 1
H12U H 0.781189 0.514496 0.688101 0.019 Uiso 0.577(5) 1 calc R U P K 1
C13U C 0.7478(9) 0.4552(3) 0.70097(14) 0.0195(15) Uani 0.577(5) 1 d . U P K 1
H13U H 0.832353 0.439252 0.697294 0.023 Uiso 0.577(5) 1 calc R U P K 1
C14U C 0.6498(17) 0.4330(6) 0.7121(2) 0.018(2) Uani 0.577(5) 1 d . U P K 1
H14U H 0.669743 0.402101 0.714934 0.021 Uiso 0.577(5) 1 calc R U P K 1
C15U C 0.5281(9) 0.4557(3) 0.71863(13) 0.0164(14) Uani 0.577(5) 1 d . U P K 1
H15U H 0.466960 0.440611 0.726430 0.020 Uiso 0.577(5) 1 calc R U P K 1
C16U C 0.4930(8) 0.5024(3) 0.71373(13) 0.0130(13) Uani 0.577(5) 1 d . U P K 1
C17U C 0.3686(8) 0.5274(3) 0.72011(12) 0.0126(13) Uani 0.577(5) 1 d . U P K 1
H17U H 0.306428 0.512823 0.727987 0.015 Uiso 0.577(5) 1 calc R U P K 1
C18U C 0.3346(8) 0.5723(3) 0.71527(12) 0.0137(14) Uani 0.577(5) 1 d . U P K 1
H18U H 0.250483 0.587823 0.719574 0.016 Uiso 0.577(5) 1 calc R U P K 1
C19U C 0.2854(6) 0.6606(2) 0.68334(9) 0.0291(13) Uani 1 1 d . U . . .
H19 H 0.310482 0.648229 0.668081 0.044 Uiso 1 1 calc R U . . .
HX H 0.264113 0.692880 0.682327 0.044 Uiso 1 1 calc R U . . .
HY H 0.209229 0.648800 0.689481 0.044 Uiso 1 1 calc R U . . .
C20U C 0.4665(16) 0.6001(6) 0.6995(3) 0.019(2) Uani 0.423(5) 1 d . U P K 2
C21U C 0.4752(12) 0.5730(4) 0.71937(18) 0.0158(16) Uani 0.423(5) 1 d . U P K 2
H21U H 0.441388 0.585860 0.733541 0.019 Uiso 0.423(5) 1 calc R U P K 2
C22U C 0.5325(12) 0.5273(4) 0.71900(19) 0.0183(17) Uani 0.423(5) 1 d . U P K 2
C23U C 0.5427(13) 0.4995(4) 0.73917(19) 0.0208(19) Uani 0.423(5) 1 d . U P K 2
H23U H 0.503986 0.511229 0.753294 0.025 Uiso 0.423(5) 1 calc R U P K 2
C24U C 0.6089(13) 0.4555(4) 0.7383(2) 0.022(2) Uani 0.423(5) 1 d . U P K 2
H24U H 0.619541 0.438745 0.751969 0.027 Uiso 0.423(5) 1 calc R U P K 2
C25U C 0.661(3) 0.4354(9) 0.7168(3) 0.021(2) Uani 0.423(5) 1 d . U P K 2
H25U H 0.705248 0.405698 0.716250 0.025 Uiso 0.423(5) 1 calc R U P K 2
C26U C 0.6443(13) 0.4611(4) 0.6965(2) 0.0221(17) Uani 0.423(5) 1 d . U P K 2
H26U H 0.672272 0.447653 0.682225 0.026 Uiso 0.423(5) 1 calc R U P K 2
C27U C 0.5861(14) 0.5072(5) 0.6972(2) 0.0201(18) Uani 0.423(5) 1 d . U P K 2
C28U C 0.5790(13) 0.5350(4) 0.67682(19) 0.0215(19) Uani 0.423(5) 1 d . U P K 2
H28U H 0.614785 0.522708 0.662620 0.026 Uiso 0.423(5) 1 calc R U P K 2
C29U C 0.5200(12) 0.5796(4) 0.67791(19) 0.0205(19) Uani 0.423(5) 1 d . U P K 2
H29U H 0.514793 0.596851 0.664337 0.025 Uiso 0.423(5) 1 calc R U P K 2
O1V O 0.6387(5) -0.16142(15) 0.81424(7) 0.0314(10) Uani 1 1 d . U . . .
N1V N 0.8476(5) -0.14759(14) 0.80638(7) 0.0220(9) Uani 1 1 d . U . . .
H1V H 0.926789 -0.149475 0.811220 0.026 Uiso 1 1 calc R U . . .
C1V C 0.8800(6) -0.1547(2) 0.85661(10) 0.0333(13) Uani 1 1 d . U . . .
H1VA H 0.918155 -0.131450 0.849791 0.040 Uiso 1 1 calc R U . . .
C2V C 0.9081(7) -0.1691(3) 0.87912(11) 0.0456(17) Uani 1 1 d . U . . .
H2V H 0.965806 -0.154940 0.887395 0.055 Uiso 1 1 calc R U . . .
C3V C 0.8548(8) -0.2029(3) 0.88956(12) 0.0481(18) Uani 1 1 d . U . . .
H3V H 0.877654 -0.212070 0.904578 0.058 Uiso 1 1 calc R U . . .
C4V C 0.7657(9) -0.2239(2) 0.87773(12) 0.0472(18) Uani 1 1 d . U . . .
H4V H 0.728419 -0.247075 0.884763 0.057 Uiso 1 1 calc R U . . .
C5V C 0.7333(8) -0.2097(2) 0.85537(11) 0.0384(15) Uani 1 1 d . U . . .
H5V H 0.671473 -0.222693 0.847526 0.046 Uiso 1 1 calc R U . . .
C6V C 0.7931(6) -0.17595(18) 0.84452(9) 0.0272(12) Uani 1 1 d . U . . .
C7V C 0.7527(6) -0.16105(17) 0.82049(9) 0.0237(11) Uani 1 1 d . U . . .
C8V C 0.8187(6) -0.12986(18) 0.78303(9) 0.0218(11) Uani 1 1 d . U . . .
H8V H 0.751193 -0.145631 0.776856 0.026 Uiso 1 1 calc R U . . .
C9V C 0.7633(6) -0.07932(18) 0.78308(9) 0.0225(10) Uani 1 1 d . U . . .
C10V C 0.7479(5) -0.05342(17) 0.80267(9) 0.0227(10) Uani 1 1 d . U . . .
H10V H 0.776966 -0.066258 0.816732 0.027 Uiso 1 1 calc R U . . .
C11V C 0.6878(6) -0.00674(18) 0.80210(10) 0.0237(10) Uani 1 1 d . U . . .
C12V C 0.6667(5) 0.01995(19) 0.82259(10) 0.0247(10) Uani 1 1 d . U . . .
H12V H 0.694378 0.007456 0.836803 0.030 Uiso 1 1 calc R U . . .
C13V C 0.6051(6) 0.06455(18) 0.82156(10) 0.0255(11) Uani 1 1 d . U . . .
H13V H 0.589370 0.081813 0.835103 0.031 Uiso 1 1 calc R U . . .
C14V C 0.5654(6) 0.08410(18) 0.79957(11) 0.0258(11) Uani 1 1 d . U . . .
H14V H 0.525948 0.114312 0.798870 0.031 Uiso 1 1 calc R U . . .
C15V C 0.5848(6) 0.05918(18) 0.77993(10) 0.0246(11) Uani 1 1 d . U . . .
H15V H 0.557418 0.072247 0.765829 0.030 Uiso 1 1 calc R U . . .
C16V C 0.6471(6) 0.01282(18) 0.78049(9) 0.0238(10) Uani 1 1 d . U . . .
C17V C 0.6666(6) -0.01485(19) 0.76045(9) 0.0268(11) Uani 1 1 d . U . . .
H17V H 0.641214 -0.002339 0.746121 0.032 Uiso 1 1 calc R U . . .
C18V C 0.7216(6) -0.05932(19) 0.76145(9) 0.0251(11) Uani 1 1 d . U . . .
H18V H 0.731974 -0.076761 0.747953 0.030 Uiso 1 1 calc R U . . .
C19V C 0.9449(6) -0.14150(18) 0.76736(9) 0.0221(11) Uani 1 1 d . U . . .
H12 H 1.016695 -0.130266 0.774310 0.033 Uiso 1 1 calc R U . . .
HZ H 0.929986 -0.127844 0.752311 0.033 Uiso 1 1 calc R U . . .
H14 H 0.967286 -0.173688 0.765629 0.033 Uiso 1 1 calc R U . . .
O1W O 1.1347(5) -0.15572(15) 0.81404(7) 0.0344(10) Uani 1 1 d . U . . .
N1W N 1.3520(5) -0.14964(14) 0.80644(7) 0.0212(9) Uani 1 1 d . U . . .
H1W H 1.431803 -0.156005 0.811143 0.025 Uiso 1 1 calc R U . . .
C1W C 1.3895(7) -0.1672(2) 0.85583(10) 0.0313(12) Uani 1 1 d . U . . .
H1WA H 1.441727 -0.147621 0.849028 0.038 Uiso 1 1 calc R U . . .
C2W C 1.4156(8) -0.1842(2) 0.87808(11) 0.0382(14) Uani 1 1 d . U . . .
H2W H 1.483873 -0.175679 0.886282 0.046 Uiso 1 1 calc R U . . .
C3W C 1.3392(7) -0.2141(2) 0.88793(11) 0.0358(14) Uani 1 1 d . U . . .
H3W H 1.358291 -0.226133 0.902616 0.043 Uiso 1 1 calc R U . . .
C4W C 1.2365(7) -0.2261(2) 0.87641(11) 0.0334(13) Uani 1 1 d . U . . .
H4W H 1.185064 -0.245808 0.883266 0.040 Uiso 1 1 calc R U . . .
C5W C 1.2095(6) -0.20854(18) 0.85441(10) 0.0256(11) Uani 1 1 d . U . . .
H5W H 1.139168 -0.216465 0.846540 0.031 Uiso 1 1 calc R U . . .
C6W C 1.2869(6) -0.17900(17) 0.84385(9) 0.0235(11) Uani 1 1 d . U . . .
C7W C 1.2496(6) -0.16080(18) 0.81985(9) 0.0240(11) Uani 1 1 d . U . . .
C8W C 1.3273(6) -0.12664(17) 0.78382(9) 0.0212(10) Uani 1 1 d . U . . .
H8W H 1.253944 -0.137894 0.776652 0.025 Uiso 1 1 calc R U . . .
C9W C 1.2877(6) -0.07600(18) 0.78781(9) 0.0232(11) Uani 1 1 d . U . . .
C10W C 1.1703(6) -0.05293(18) 0.78127(9) 0.0228(10) Uani 1 1 d . U . . .
H10W H 1.113393 -0.068262 0.773503 0.027 Uiso 1 1 calc R U . . .
C11W C 1.1299(6) -0.00563(18) 0.78583(9) 0.0223(10) Uani 1 1 d . U . . .
C12W C 1.0059(6) 0.01835(19) 0.77981(9) 0.0256(11) Uani 1 1 d . U . . .
H12W H 0.946183 0.003444 0.772521 0.031 Uiso 1 1 calc R U . . .
C13W C 0.9723(6) 0.06357(19) 0.78459(10) 0.0298(12) Uani 1 1 d . U . . .
H13W H 0.891131 0.079351 0.780052 0.036 Uiso 1 1 calc R U . . .
C14W C 1.0601(7) 0.08646(19) 0.79638(10) 0.0276(12) Uani 1 1 d . U . . .
H14W H 1.035726 0.116996 0.799906 0.033 Uiso 1 1 calc R U . . .
C15W C 1.1794(6) 0.06381(19) 0.80252(10) 0.0275(11) Uani 1 1 d . U . . .
H15W H 1.237330 0.079346 0.809893 0.033 Uiso 1 1 calc R U . . .
C16W C 1.2188(6) 0.01685(18) 0.79798(9) 0.0229(10) Uani 1 1 d . U . . .
C17W C 1.3405(6) -0.00725(19) 0.80447(9) 0.0262(11) Uani 1 1 d . U . . .
H17W H 1.398603 0.007723 0.812156 0.031 Uiso 1 1 calc R U . . .
C18W C 1.3769(6) -0.05259(19) 0.79981(9) 0.0254(11) Uani 1 1 d . U . . .
H18W H 1.458434 -0.068036 0.804374 0.031 Uiso 1 1 calc R U . . .
C19W C 1.4523(6) -0.13856(19) 0.76802(10) 0.0273(12) Uani 1 1 d . U . . .
H13 H 1.524466 -0.127182 0.774732 0.041 Uiso 1 1 calc R U . . .
H15 H 1.436449 -0.125219 0.752920 0.041 Uiso 1 1 calc R U . . .
H16 H 1.474485 -0.170783 0.766451 0.041 Uiso 1 1 calc R U . . .
O1X O -0.3227(5) 0.34275(15) 0.76714(7) 0.0343(10) Uani 1 1 d . U . . .
N1X N -0.1162(5) 0.35331(14) 0.77516(7) 0.0213(9) Uani 1 1 d . U . . .
H1X H -0.034094 0.349961 0.770411 0.026 Uiso 1 1 calc R U . . .
C1X C -0.0584(9) 0.3452(3) 0.72518(12) 0.0579(19) Uani 1 1 d . U . . .
H1XA H -0.021154 0.367523 0.732297 0.070 Uiso 1 1 calc R U . . .
C2X C -0.0174(10) 0.3318(4) 0.70243(14) 0.074(2) Uani 1 1 d . U . . .
H2X H 0.045308 0.345942 0.694397 0.089 Uiso 1 1 calc R U . . .
C3X C -0.0680(10) 0.2983(3) 0.69172(13) 0.064(2) Uani 1 1 d . U . . .
H3X H -0.037514 0.288693 0.676771 0.077 Uiso 1 1 calc R U . . .
C4X C -0.1655(10) 0.2790(2) 0.70352(12) 0.056(2) Uani 1 1 d . U . . .
H4X H -0.200565 0.256308 0.696314 0.067 Uiso 1 1 calc R U . . .
C5X C -0.2131(9) 0.2931(2) 0.72639(12) 0.0465(17) Uani 1 1 d . U . . .
H5X H -0.281696 0.281190 0.733999 0.056 Uiso 1 1 calc R U . . .
C6X C -0.1522(7) 0.32589(19) 0.73702(10) 0.0310(12) Uani 1 1 d . U . . .
C7X C -0.2053(6) 0.34134(16) 0.76104(9) 0.0238(11) Uani 1 1 d . U . . .
C8X C -0.1550(6) 0.37198(16) 0.79849(8) 0.0204(10) Uani 1 1 d . U . . .
H8X H -0.223523 0.355280 0.804641 0.024 Uiso 0.560(5) 1 calc R U P L 1
H8XA H -0.234982 0.361595 0.804958 0.024 Uiso 0.440(5) 1 calc R U P L 2
C9X C -0.2192(10) 0.4211(3) 0.79905(17) 0.0101(16) Uani 0.560(5) 1 d . U P L 1
C10X C -0.2254(9) 0.4481(3) 0.77939(13) 0.0126(13) Uani 0.560(5) 1 d . U P L 1
H10X H -0.188909 0.436102 0.765186 0.015 Uiso 0.560(5) 1 calc R U P L 1
C11X C -0.2874(8) 0.4942(3) 0.78072(13) 0.0110(13) Uani 0.560(5) 1 d . U P L 1
C12X C -0.2981(8) 0.5225(3) 0.76043(14) 0.0128(14) Uani 0.560(5) 1 d . U P L 1
H12X H -0.262320 0.510860 0.746113 0.015 Uiso 0.560(5) 1 calc R U P L 1
C13X C -0.3607(8) 0.5666(3) 0.76190(14) 0.0153(14) Uani 0.560(5) 1 d . U P L 1
H13X H -0.368621 0.584216 0.748485 0.018 Uiso 0.560(5) 1 calc R U P L 1
C14X C -0.4129(15) 0.5854(5) 0.7833(2) 0.0158(19) Uani 0.560(5) 1 d . U P L 1
H14X H -0.457205 0.615084 0.784050 0.019 Uiso 0.560(5) 1 calc R U P L 1
C15X C -0.3981(9) 0.5593(3) 0.80350(15) 0.0176(14) Uani 0.560(5) 1 d . U P L 1
H15X H -0.428175 0.572302 0.817846 0.021 Uiso 0.560(5) 1 calc R U P L 1
C16X C -0.3376(9) 0.5132(3) 0.80247(15) 0.0129(14) Uani 0.560(5) 1 d . U P L 1
C17X C -0.3273(8) 0.4846(3) 0.82259(13) 0.0116(13) Uani 0.560(5) 1 d . U P L 1
H17X H -0.359107 0.496491 0.837085 0.014 Uiso 0.560(5) 1 calc R U P L 1
C18X C -0.2713(8) 0.4399(2) 0.82081(12) 0.0096(13) Uani 0.560(5) 1 d . U P L 1
H18X H -0.267428 0.421710 0.834036 0.011 Uiso 0.560(5) 1 calc R U P L 1
C19X C -0.0369(6) 0.35902(17) 0.81424(9) 0.0228(11) Uani 1 1 d . U . . .
H1 H -0.016441 0.326732 0.815542 0.034 Uiso 1 1 calc R U . . .
H17 H -0.059305 0.371967 0.829448 0.034 Uiso 1 1 calc R U . . .
H18 H 0.039062 0.370256 0.807572 0.034 Uiso 1 1 calc R U . . .
C20X C -0.1788(15) 0.4244(5) 0.7947(2) 0.0157(19) Uani 0.440(5) 1 d . U P L 2
C21X C -0.3030(11) 0.4485(3) 0.80200(17) 0.0153(15) Uani 0.440(5) 1 d . U P L 2
H21X H -0.363675 0.433209 0.809845 0.018 Uiso 0.440(5) 1 calc R U P L 2
C22X C -0.3388(12) 0.4946(5) 0.7978(2) 0.0160(16) Uani 0.440(5) 1 d . U P L 2
C23X C -0.4659(12) 0.5189(3) 0.80472(18) 0.0169(17) Uani 0.440(5) 1 d . U P L 2
H23X H -0.527114 0.503931 0.812636 0.020 Uiso 0.440(5) 1 calc R U P L 2
C24X C -0.4994(13) 0.5635(4) 0.79993(19) 0.0202(18) Uani 0.440(5) 1 d . U P L 2
H24X H -0.585169 0.578472 0.803544 0.024 Uiso 0.440(5) 1 calc R U P L 2
C25X C -0.404(2) 0.5872(7) 0.7894(3) 0.018(2) Uani 0.440(5) 1 d . U P L 2
H25X H -0.424638 0.618305 0.787486 0.022 Uiso 0.440(5) 1 calc R U P L 2
C26X C -0.2798(12) 0.5647(4) 0.78203(18) 0.0181(17) Uani 0.440(5) 1 d . U P L 2
H26X H -0.219329 0.580023 0.774173 0.022 Uiso 0.440(5) 1 calc R U P L 2
C27X C -0.2468(11) 0.5185(3) 0.78654(17) 0.0148(16) Uani 0.440(5) 1 d . U P L 2
C28X C -0.1190(11) 0.4938(3) 0.77910(17) 0.0146(17) Uani 0.440(5) 1 d . U P L 2
H28X H -0.056919 0.508596 0.771343 0.017 Uiso 0.440(5) 1 calc R U P L 2
C29X C -0.0885(12) 0.4482(3) 0.78344(17) 0.0147(17) Uani 0.440(5) 1 d . U P L 2
H29X H -0.004956 0.432799 0.778684 0.018 Uiso 0.440(5) 1 calc R U P L 2

loop_
_atom_site_aniso_label
_atom_site_aniso_U_11
_atom_site_aniso_U_22
_atom_site_aniso_U_33
_atom_site_aniso_U_23
_atom_site_aniso_U_13
_atom_site_aniso_U_12
O1A 0.0136(18) 0.0321(19) 0.0173(16) 0.0009(13) -0.0029(13) -0.0130(15)
N1A 0.013(2) 0.029(2) 0.0131(18) 0.0054(15) -0.0052(15) -0.0110(16)
C1A 0.015(2) 0.043(3) 0.019(2) 0.008(2) -0.0066(18) -0.013(2)
C2A 0.019(3) 0.055(3) 0.022(2) 0.005(2) -0.001(2) -0.005(2)
C3A 0.023(3) 0.038(3) 0.017(2) 0.007(2) 0.002(2) 0.018(2)
C4A 0.029(3) 0.025(3) 0.026(3) 0.011(2) 0.014(2) 0.008(2)
C5A 0.018(2) 0.018(2) 0.025(2) 0.0024(18) 0.0076(19) -0.0021(18)
C6A 0.009(2) 0.023(2) 0.015(2) 0.0071(17) 0.0031(16) -0.0026(17)
C7A 0.013(2) 0.018(2) 0.016(2) -0.0016(16) -0.0025(17) -0.0082(17)
C8A 0.016(2) 0.025(2) 0.012(2) 0.0017(16) -0.0024(17) -0.0124(18)
C9A 0.015(2) 0.030(2) 0.023(2) 0.0060(18) 0.0002(18) -0.0148(19)
C10A 0.014(2) 0.037(3) 0.021(2) 0.0082(19) -0.0037(18) -0.016(2)
C11A 0.009(2) 0.034(2) 0.024(2) 0.0025(19) 0.0027(17) -0.0118(18)
C12A 0.015(2) 0.040(3) 0.029(2) 0.003(2) -0.0021(19) -0.017(2)
C13A 0.018(2) 0.035(3) 0.031(3) -0.001(2) -0.002(2) -0.017(2)
C14A 0.015(2) 0.024(2) 0.037(3) 0.005(2) 0.002(2) -0.0131(19)
C15A 0.017(2) 0.036(3) 0.033(3) 0.012(2) -0.003(2) -0.013(2)
C16A 0.011(2) 0.032(2) 0.030(2) 0.0024(19) 0.0001(18) -0.0140(19)
C17A 0.015(2) 0.042(3) 0.023(2) 0.010(2) -0.0002(19) -0.013(2)
C18A 0.017(2) 0.037(3) 0.023(2) 0.007(2) -0.0034(19) -0.012(2)
C19A 0.019(3) 0.031(3) 0.015(2) -0.0005(18) -0.0010(19) -0.009(2)
O1B 0.0043(16) 0.040(2) 0.0193(17) 0.0086(14) -0.0013(13) -0.0081(14)
N1B 0.0080(18) 0.026(2) 0.0143(17) -0.0056(14) 0.0019(14) -0.0093(15)
C1B 0.032(3) 0.101(5) 0.021(3) -0.025(3) 0.009(2) -0.038(3)
C2B 0.024(3) 0.131(6) 0.027(3) -0.029(3) 0.016(2) -0.033(3)
C3B 0.030(3) 0.077(4) 0.017(2) -0.022(3) -0.006(2) 0.021(3)
C4B 0.074(4) 0.023(3) 0.026(3) -0.007(2) -0.028(3) 0.004(3)
C5B 0.051(4) 0.021(2) 0.025(3) 0.0034(19) -0.018(2) -0.015(2)
C6B 0.010(2) 0.022(2) 0.016(2) -0.0021(16) -0.0060(17) 0.0028(17)
C7B 0.008(2) 0.0123(19) 0.017(2) 0.0034(15) -0.0012(16) -0.0033(15)
C8B 0.013(2) 0.016(2) 0.0109(19) -0.0002(15) 0.0011(16) -0.0025(16)
C9B 0.0129(17) 0.0133(17) 0.0125(17) 0.0002(10) -0.0006(10) -0.0028(10)
C10B 0.0106(15) 0.0109(15) 0.0102(15) -0.0001(9) -0.0002(10) -0.0022(10)
C11B 0.0088(15) 0.0096(15) 0.0095(15) 0.0002(9) -0.0008(10) -0.0022(10)
C12B 0.0118(17) 0.0122(16) 0.0123(16) 0.0001(10) -0.0003(10) -0.0025(10)
C13B 0.0140(17) 0.0145(17) 0.0143(17) 0.0002(10) -0.0009(10) -0.0029(10)
C14B 0.017(2) 0.017(2) 0.017(2) -0.0003(10) -0.0011(10) -0.0040(10)
C15B 0.0154(16) 0.0155(16) 0.0157(16) -0.0004(10) -0.0008(10) -0.0032(10)
C16B 0.0107(16) 0.0110(16) 0.0115(16) 0.0003(10) -0.0003(10) -0.0024(10)
C17B 0.0112(16) 0.0121(16) 0.0113(16) -0.0005(10) -0.0005(10) -0.0024(10)
C18B 0.0097(16) 0.0106(16) 0.0099(16) 0.0001(10) -0.0003(10) -0.0021(10)
C20B 0.0124(18) 0.0130(18) 0.0119(18) 0.0000(10) -0.0016(10) -0.0021(10)
C21B 0.0126(16) 0.0128(16) 0.0124(16) 0.0001(10) -0.0009(10) -0.0020(10)
C22B 0.0110(16) 0.0109(16) 0.0110(16) -0.0002(10) -0.0007(10) -0.0020(10)
C23B 0.0115(17) 0.0118(16) 0.0120(16) 0.0002(10) -0.0009(10) -0.0023(10)
C24B 0.0160(18) 0.0164(18) 0.0163(18) -0.0004(10) -0.0015(10) -0.0027(10)
C25B 0.017(2) 0.017(2) 0.017(2) -0.0004(10) -0.0011(10) -0.0038(10)
C26B 0.0143(17) 0.0148(17) 0.0145(17) 0.0005(10) -0.0008(10) -0.0029(10)
C27B 0.0114(16) 0.0116(16) 0.0111(16) -0.0004(10) -0.0011(10) -0.0021(10)
C28B 0.0152(18) 0.0154(17) 0.0149(17) 0.0001(10) -0.0010(10) -0.0032(10)
C29B 0.0145(18) 0.0148(17) 0.0144(17) 0.0002(10) -0.0008(10) -0.0027(10)
C19B 0.013(2) 0.025(2) 0.016(2) 0.0033(17) 0.0031(17) -0.0048(18)
O1C 0.018(2) 0.035(2) 0.0261(19) -0.0008(15) 0.0082(15) -0.0091(16)
N1C 0.019(2) 0.0187(19) 0.0186(19) 0.0005(15) 0.0044(16) -0.0079(16)
C1C 0.024(3) 0.051(3) 0.030(3) 0.010(2) 0.004(2) -0.012(2)
C2C 0.029(3) 0.061(4) 0.034(3) 0.008(3) 0.004(2) -0.002(3)
C3C 0.031(3) 0.050(3) 0.032(3) 0.018(3) 0.015(2) 0.018(3)
C4C 0.044(3) 0.029(3) 0.036(3) 0.009(2) 0.015(3) -0.002(3)
C5C 0.040(3) 0.023(2) 0.028(3) 0.001(2) 0.011(2) -0.017(2)
C6C 0.018(2) 0.022(2) 0.021(2) -0.0038(18) 0.0088(19) -0.0012(19)
C7C 0.019(2) 0.014(2) 0.022(2) -0.0043(17) 0.0058(18) -0.0074(17)
C8C 0.016(2) 0.021(2) 0.016(2) -0.0009(17) 0.0030(17) -0.0095(18)
C9C 0.020(2) 0.024(2) 0.020(2) 0.0018(17) 0.0082(18) -0.0118(19)
C10C 0.020(2) 0.030(2) 0.020(2) 0.0016(18) 0.0023(18) -0.018(2)
C11C 0.023(2) 0.026(2) 0.017(2) 0.0049(17) 0.0004(18) -0.0112(19)
C12C 0.023(3) 0.032(3) 0.024(2) 0.0039(19) -0.001(2) -0.015(2)
C13C 0.024(3) 0.032(3) 0.029(3) 0.009(2) -0.006(2) -0.006(2)
C14C 0.029(3) 0.019(2) 0.024(2) 0.0002(18) 0.000(2) -0.009(2)
C15C 0.029(3) 0.029(3) 0.026(2) 0.0013(19) -0.004(2) -0.014(2)
C16C 0.022(2) 0.032(2) 0.018(2) 0.0038(18) 0.0012(18) -0.012(2)
C17C 0.024(3) 0.031(2) 0.019(2) 0.0006(18) -0.0046(19) -0.016(2)
C18C 0.017(2) 0.033(3) 0.021(2) 0.0004(19) 0.0010(18) -0.010(2)
C19C 0.020(3) 0.029(3) 0.016(2) -0.0053(18) 0.0067(19) -0.011(2)
O1D 0.025(2) 0.044(2) 0.0171(17) -0.0014(15) 0.0023(15) -0.0070(17)
N1D 0.019(2) 0.0173(18) 0.0123(17) -0.0026(14) 0.0048(15) 0.0021(15)
C1D 0.017(3) 0.060(4) 0.017(2) -0.007(2) -0.001(2) 0.003(2)
C2D 0.018(3) 0.086(4) 0.018(2) -0.012(3) 0.006(2) 0.005(3)
C3D 0.031(3) 0.062(4) 0.022(3) -0.019(2) -0.008(2) 0.016(3)
C4D 0.050(4) 0.032(3) 0.025(3) -0.008(2) -0.011(3) 0.002(3)
C5D 0.038(3) 0.021(2) 0.022(2) 0.0012(19) -0.005(2) 0.000(2)
C6D 0.020(2) 0.023(2) 0.012(2) -0.0016(16) 0.0000(17) 0.0087(18)
C7D 0.019(2) 0.015(2) 0.014(2) -0.0019(16) 0.0007(17) 0.0050(17)
C8D 0.025(2) 0.018(2) 0.012(2) -0.0037(16) 0.0002(18) 0.0061(18)
C9D 0.011(3) 0.017(3) 0.009(3) -0.003(3) 0.003(3) 0.000(3)
C10D 0.015(3) 0.014(2) 0.009(2) 0.000(2) -0.001(2) -0.001(2)
C11D 0.014(3) 0.015(3) 0.007(2) -0.001(2) -0.006(2) 0.002(2)
C12D 0.015(3) 0.017(3) 0.010(3) -0.001(2) -0.005(2) 0.004(2)
C13D 0.017(3) 0.018(3) 0.017(3) 0.002(2) -0.004(3) 0.002(3)
C14D 0.020(4) 0.016(3) 0.014(4) -0.002(3) 0.000(3) 0.001(3)
C15D 0.020(3) 0.016(3) 0.011(3) 0.002(2) -0.003(2) -0.002(2)
C16D 0.015(3) 0.017(3) 0.005(2) -0.003(2) -0.004(2) -0.005(2)
C17D 0.017(3) 0.016(3) 0.009(3) 0.000(2) -0.001(2) -0.003(2)
C18D 0.012(3) 0.013(3) 0.010(3) -0.001(2) -0.003(2) -0.005(2)
C19D 0.030(3) 0.020(2) 0.015(2) -0.0033(17) -0.005(2) 0.011(2)
C20D 0.021(4) 0.017(3) 0.011(4) 0.000(3) -0.003(3) 0.001(3)
C21D 0.020(3) 0.014(3) 0.009(3) -0.004(3) -0.002(3) 0.003(3)
C22D 0.021(3) 0.015(3) 0.010(3) -0.001(3) 0.001(3) 0.002(3)
C23D 0.020(4) 0.016(3) 0.011(3) 0.002(3) 0.002(3) 0.002(3)
C24D 0.020(4) 0.016(4) 0.020(4) 0.001(3) -0.002(3) 0.001(3)
C25D 0.019(4) 0.019(4) 0.019(4) -0.001(4) -0.002(4) -0.002(4)
C26D 0.018(3) 0.018(3) 0.015(3) -0.003(3) -0.002(3) 0.004(3)
C27D 0.018(3) 0.016(3) 0.010(3) -0.002(3) 0.001(3) 0.008(3)
C28D 0.023(4) 0.020(4) 0.012(3) -0.004(3) 0.004(3) 0.010(3)
C29D 0.024(4) 0.017(4) 0.012(3) 0.001(3) -0.001(3) 0.014(3)
O1E 0.0071(17) 0.0296(19) 0.0225(18) 0.0010(14) -0.0043(13) -0.0027(14)
N1E 0.0078(18) 0.0198(19) 0.0132(18) 0.0041(14) -0.0041(14) -0.0008(14)
C1E 0.010(2) 0.036(3) 0.018(2) 0.0005(19) -0.0018(17) -0.0094(19)
C2E 0.012(2) 0.053(3) 0.018(2) 0.000(2) -0.0016(19) -0.007(2)
C3E 0.024(3) 0.044(3) 0.018(2) 0.010(2) 0.001(2) 0.006(2)
C4E 0.030(3) 0.022(2) 0.025(2) 0.0023(19) 0.008(2) -0.003(2)
C5E 0.017(2) 0.016(2) 0.024(2) -0.0021(17) 0.0012(18) -0.0069(18)
C6E 0.008(2) 0.015(2) 0.0140(19) -0.0030(15) -0.0022(16) 0.0009(16)
C7E 0.007(2) 0.013(2) 0.019(2) 0.0010(16) -0.0022(16) 0.0026(16)
C8E 0.012(2) 0.022(2) 0.014(2) 0.0003(17) -0.0027(17) -0.0007(17)
C9E 0.014(2) 0.023(2) 0.017(2) 0.0030(17) 0.0033(17) -0.0068(18)
C10E 0.015(2) 0.025(2) 0.019(2) 0.0004(17) -0.0011(17) -0.0080(18)
C12E 0.011(2) 0.032(2) 0.021(2) 0.0019(18) -0.0009(17) -0.0064(19)
C11E 0.014(2) 0.026(2) 0.016(2) 0.0025(17) -0.0009(17) -0.0058(18)
C13E 0.017(2) 0.028(2) 0.027(2) -0.0002(19) 0.0041(19) -0.0005(19)
C14E 0.021(3) 0.019(2) 0.022(2) -0.0044(18) 0.0046(19) -0.0006(19)
C15E 0.017(2) 0.031(3) 0.022(2) -0.0036(19) 0.0017(18) -0.0065(19)
C16E 0.011(2) 0.034(2) 0.016(2) 0.0012(18) 0.0007(17) -0.0031(19)
C17E 0.012(2) 0.033(2) 0.019(2) -0.0021(18) -0.0006(17) -0.0088(19)
C18E 0.010(2) 0.032(2) 0.017(2) 0.0028(18) -0.0013(17) -0.0044(18)
C19E 0.016(3) 0.029(3) 0.014(2) 0.0020(18) 0.0015(18) 0.004(2)
O1F 0.0098(17) 0.0314(19) 0.0221(18) 0.0028(14) -0.0035(14) -0.0067(14)
N1F 0.0068(18) 0.0191(19) 0.0139(18) 0.0021(14) -0.0026(14) -0.0006(14)
C1F 0.010(2) 0.033(3) 0.020(2) 0.0007(19) -0.0027(18) -0.0087(19)
C2F 0.018(3) 0.047(3) 0.021(2) -0.002(2) -0.006(2) -0.003(2)
C3F 0.027(3) 0.045(3) 0.019(2) 0.007(2) 0.001(2) 0.003(2)
C4F 0.039(3) 0.021(2) 0.026(3) 0.006(2) 0.009(2) 0.000(2)
C5F 0.021(2) 0.016(2) 0.023(2) 0.0012(18) 0.0013(19) -0.0036(18)
C6F 0.007(2) 0.014(2) 0.016(2) -0.0003(16) -0.0015(16) 0.0010(16)
C7F 0.010(2) 0.013(2) 0.017(2) -0.0013(16) -0.0013(16) 0.0004(16)
C8F 0.007(2) 0.020(2) 0.014(2) 0.0001(16) -0.0026(16) -0.0037(16)
C9F 0.0044(19) 0.021(2) 0.023(2) 0.0044(17) -0.0019(16) -0.0031(16)
C10F 0.011(2) 0.026(2) 0.016(2) 0.0038(17) -0.0021(16) -0.0064(17)
C11F 0.010(2) 0.030(2) 0.022(2) -0.0014(18) -0.0031(17) -0.0094(18)
C12F 0.012(2) 0.028(2) 0.024(2) 0.0013(19) -0.0022(18) -0.0031(18)
C13F 0.013(2) 0.029(2) 0.032(3) -0.005(2) 0.0033(19) -0.0062(19)
C14F 0.016(2) 0.017(2) 0.033(3) 0.0019(19) 0.003(2) -0.0033(18)
C15F 0.015(2) 0.025(2) 0.029(2) 0.0082(19) -0.0026(19) -0.0045(19)
C16F 0.010(2) 0.029(2) 0.024(2) 0.0012(18) -0.0033(18) -0.0073(18)
C17F 0.014(2) 0.029(2) 0.022(2) 0.0040(18) -0.0029(18) -0.0046(19)
C18F 0.015(2) 0.029(2) 0.022(2) -0.0022(18) -0.0029(18) -0.0027(19)
C19F 0.013(2) 0.024(2) 0.013(2) -0.0002(17) -0.0006(17) 0.0032(18)
O1G 0.0062(16) 0.037(2) 0.0192(17) -0.0024(14) -0.0026(13) 0.0007(14)
N1G 0.0056(17) 0.0227(19) 0.0164(18) -0.0054(14) 0.0001(14) -0.0020(14)
C1G 0.034(3) 0.063(4) 0.016(2) -0.010(2) 0.002(2) -0.026(3)
C2G 0.040(4) 0.099(5) 0.021(3) -0.015(3) 0.006(3) -0.026(3)
C3G 0.035(3) 0.076(4) 0.019(3) -0.020(3) 0.001(2) -0.001(3)
C4G 0.042(3) 0.031(3) 0.022(2) -0.012(2) -0.007(2) -0.004(2)
C5G 0.031(3) 0.018(2) 0.019(2) -0.0019(17) -0.004(2) -0.008(2)
C6G 0.014(2) 0.019(2) 0.014(2) -0.0032(16) -0.0048(17) 0.0006(17)
C7G 0.010(2) 0.0120(19) 0.014(2) -0.0003(15) -0.0007(16) -0.0015(16)
C8G 0.011(2) 0.022(2) 0.0103(19) -0.0029(16) -0.0002(16) 0.0009(17)
C9G 0.0109(18) 0.0111(17) 0.0106(18) -0.0003(10) -0.0010(10) -0.0021(10)
C10G 0.0088(14) 0.0096(14) 0.0093(14) -0.0010(9) -0.0009(9) -0.0016(9)
C11G 0.0087(14) 0.0092(14) 0.0084(14) -0.0007(9) -0.0011(9) -0.0011(9)
C12G 0.0127(16) 0.0128(15) 0.0119(15) -0.0001(9) -0.0014(10) -0.0020(10)
C13G 0.0165(16) 0.0172(16) 0.0163(16) -0.0006(10) -0.0008(10) -0.0023(10)
C14G 0.016(2) 0.016(2) 0.016(2) 0.0000(10) -0.0006(10) -0.0021(10)
C15G 0.0130(15) 0.0121(15) 0.0127(15) 0.0002(9) -0.0003(9) -0.0026(9)
C16G 0.0111(15) 0.0120(15) 0.0113(15) -0.0007(9) -0.0011(9) -0.0021(9)
C17G 0.0113(15) 0.0118(15) 0.0115(15) -0.0002(9) -0.0006(10) -0.0024(10)
C18G 0.0111(15) 0.0119(15) 0.0112(15) -0.0006(9) -0.0011(10) -0.0022(10)
C19G 0.015(2) 0.024(2) 0.014(2) -0.0015(17) -0.0044(18) 0.0067(19)
C20G 0.009(3) 0.017(3) 0.010(3) -0.001(3) -0.001(3) 0.000(3)
C21G 0.013(3) 0.012(3) 0.007(3) -0.003(3) 0.003(3) 0.003(3)
C22G 0.013(3) 0.011(3) 0.012(3) 0.001(3) 0.001(3) 0.007(3)
C23G 0.012(4) 0.017(3) 0.017(3) 0.001(3) 0.004(3) 0.008(3)
C24G 0.016(4) 0.015(3) 0.015(3) 0.005(3) 0.001(3) 0.003(3)
C25G 0.018(4) 0.016(4) 0.016(4) 0.003(4) 0.000(4) 0.002(3)
C26G 0.017(3) 0.016(3) 0.014(3) 0.000(3) 0.001(3) 0.002(3)
C27G 0.013(3) 0.013(3) 0.012(3) 0.002(3) -0.002(3) 0.004(3)
C28G 0.010(4) 0.019(3) 0.009(3) -0.001(3) -0.001(3) 0.007(3)
C29G 0.013(4) 0.018(3) 0.009(3) -0.002(3) -0.004(3) 0.006(3)
O1H 0.020(2) 0.032(2) 0.0219(18) 0.0036(15) -0.0017(15) -0.0098(16)
N1H 0.0116(19) 0.024(2) 0.0128(18) 0.0025(15) -0.0020(15) 0.0022(15)
C1H 0.024(3) 0.036(3) 0.020(2) 0.003(2) -0.004(2) -0.004(2)
C2H 0.040(3) 0.045(3) 0.023(3) 0.006(2) -0.014(2) -0.007(3)
C3H 0.062(4) 0.044(3) 0.018(3) 0.010(2) -0.013(3) -0.006(3)
C4H 0.072(4) 0.024(3) 0.024(3) 0.010(2) -0.002(3) -0.007(3)
C5H 0.052(4) 0.017(2) 0.024(2) -0.0004(19) -0.003(2) -0.011(2)
C6H 0.029(3) 0.014(2) 0.015(2) -0.0003(16) -0.0010(19) 0.0040(19)
C7H 0.018(2) 0.017(2) 0.014(2) -0.0003(16) -0.0002(17) 0.0010(18)
C8H 0.013(2) 0.021(2) 0.017(2) -0.0012(17) 0.0000(17) -0.0025(17)
C9H 0.009(2) 0.026(2) 0.020(2) -0.0003(18) 0.0015(17) -0.0011(18)
C10H 0.012(2) 0.028(2) 0.022(2) 0.0056(18) -0.0013(18) -0.0043(18)
C11H 0.013(2) 0.033(3) 0.027(2) -0.001(2) -0.0003(19) -0.0015(19)
C12H 0.019(3) 0.032(3) 0.030(3) -0.001(2) -0.001(2) -0.003(2)
C13H 0.026(3) 0.037(3) 0.031(3) -0.004(2) -0.004(2) -0.003(2)
C14H 0.019(3) 0.023(2) 0.036(3) 0.001(2) -0.004(2) 0.002(2)
C15H 0.017(2) 0.030(3) 0.029(2) 0.010(2) -0.0036(19) -0.001(2)
C16H 0.010(2) 0.031(2) 0.026(2) -0.0009(19) -0.0006(18) -0.0028(18)
C17H 0.010(2) 0.035(3) 0.021(2) 0.0057(19) -0.0013(17) -0.0032(19)
C18H 0.018(2) 0.033(3) 0.017(2) -0.0018(18) 0.0013(18) -0.003(2)
C19H 0.016(2) 0.024(2) 0.013(2) -0.0032(17) -0.0013(18) 0.0025(19)
O1I 0.0132(18) 0.0287(18) 0.0197(17) 0.0008(13) 0.0011(13) -0.0080(14)
N1I 0.0075(18) 0.024(2) 0.0164(18) -0.0032(14) 0.0062(14) -0.0063(15)
C1I 0.007(2) 0.049(3) 0.019(2) -0.001(2) -0.0003(17) -0.008(2)
C2I 0.011(2) 0.072(4) 0.016(2) 0.002(2) 0.0026(19) -0.002(2)
C3I 0.026(3) 0.043(3) 0.019(2) -0.003(2) -0.004(2) 0.018(2)
C4I 0.055(4) 0.020(2) 0.026(3) -0.008(2) -0.013(2) 0.006(2)
C5I 0.043(3) 0.017(2) 0.022(2) -0.0004(18) -0.007(2) -0.010(2)
C6I 0.017(2) 0.0102(19) 0.018(2) 0.0003(15) -0.0002(17) 0.0016(16)
C7I 0.013(2) 0.0103(19) 0.018(2) 0.0017(15) 0.0041(17) -0.0030(16)
C8I 0.0048(19) 0.026(2) 0.015(2) -0.0055(16) 0.0027(16) -0.0041(16)
C9I 0.003(3) 0.016(3) 0.010(3) 0.001(3) 0.001(3) -0.005(2)
C10I 0.003(3) 0.019(3) 0.011(3) -0.004(2) 0.001(2) -0.005(2)
C11I 0.007(3) 0.016(3) 0.010(3) -0.001(2) 0.000(2) -0.005(2)
C12I 0.011(3) 0.020(3) 0.012(3) 0.003(2) 0.001(2) -0.011(2)
C13I 0.007(3) 0.018(3) 0.015(3) 0.002(2) 0.002(2) -0.007(2)
C14I 0.014(4) 0.018(3) 0.016(3) 0.005(3) -0.001(3) -0.006(3)
C15I 0.012(3) 0.013(3) 0.009(3) -0.003(2) -0.002(2) -0.007(2)
C16I 0.011(3) 0.013(3) 0.009(3) 0.002(2) -0.004(2) -0.005(2)
C17I 0.006(3) 0.011(3) 0.009(3) -0.002(2) 0.002(2) -0.004(2)
C18I 0.007(3) 0.015(3) 0.007(3) 0.005(2) -0.001(2) -0.002(2)
C19I 0.013(2) 0.027(2) 0.021(2) -0.0037(18) 0.0025(18) -0.0081(19)
C20I 0.006(3) 0.018(3) 0.009(3) -0.003(3) 0.001(3) -0.006(3)
C21I 0.008(3) 0.014(3) 0.008(3) -0.003(2) -0.001(2) -0.006(2)
C22I 0.012(3) 0.014(3) 0.009(3) -0.002(2) -0.003(2) -0.007(2)
C23I 0.013(3) 0.016(3) 0.009(3) 0.001(3) -0.003(3) -0.003(3)
C24I 0.015(3) 0.020(3) 0.012(3) 0.000(3) -0.003(3) -0.004(3)
C25I 0.015(4) 0.018(4) 0.013(3) -0.001(3) -0.004(3) -0.005(3)
C26I 0.016(3) 0.019(3) 0.012(3) 0.003(3) -0.001(3) -0.007(3)
C27I 0.012(3) 0.015(3) 0.009(3) -0.003(3) -0.002(3) -0.009(3)
C28I 0.006(3) 0.018(3) 0.009(3) 0.001(3) -0.002(3) -0.008(3)
C29I 0.007(3) 0.020(3) 0.011(3) -0.003(3) 0.001(3) -0.008(3)
O1J 0.035(3) 0.045(2) 0.031(2) -0.0071(18) -0.0165(19) -0.010(2)
N1J 0.025(2) 0.0175(19) 0.023(2) -0.0034(15) -0.0129(17) 0.0016(16)
C1J 0.041(4) 0.099(5) 0.030(3) -0.012(3) -0.018(3) -0.010(4)
C2J 0.049(4) 0.142(6) 0.029(3) -0.017(4) -0.016(3) -0.003(4)
C3J 0.052(4) 0.096(5) 0.036(3) -0.032(3) -0.029(3) 0.036(4)
C4J 0.075(5) 0.037(3) 0.041(3) -0.015(3) -0.027(3) 0.016(3)
C5J 0.067(4) 0.024(3) 0.036(3) -0.007(2) -0.021(3) -0.004(3)
C6J 0.037(3) 0.027(2) 0.025(2) -0.003(2) -0.022(2) 0.009(2)
C7J 0.035(3) 0.013(2) 0.028(2) -0.0067(18) -0.018(2) 0.002(2)
C8J 0.021(2) 0.019(2) 0.019(2) -0.0028(17) -0.0099(18) -0.0017(18)
C9J 0.013(3) 0.012(3) 0.011(3) -0.002(3) 0.000(3) -0.003(3)
C10J 0.016(3) 0.013(2) 0.011(2) -0.001(2) -0.005(2) -0.006(2)
C11J 0.014(3) 0.011(3) 0.010(3) 0.000(2) -0.005(2) -0.002(2)
C12J 0.015(3) 0.016(3) 0.010(3) 0.000(2) -0.003(2) 0.000(2)
C13J 0.018(3) 0.015(3) 0.017(3) -0.003(2) -0.001(3) 0.000(3)
C14J 0.022(4) 0.017(3) 0.014(4) 0.000(3) 0.003(3) 0.001(3)
C15J 0.018(3) 0.014(3) 0.017(3) 0.001(2) 0.001(2) -0.006(2)
C16J 0.013(3) 0.013(3) 0.012(3) 0.002(2) 0.001(2) -0.003(2)
C17J 0.016(3) 0.013(3) 0.012(3) 0.002(2) 0.001(2) -0.005(2)
C18J 0.014(3) 0.011(3) 0.014(3) 0.001(2) -0.004(2) -0.001(2)
C19J 0.023(3) 0.021(2) 0.021(2) -0.0001(18) -0.013(2) -0.0044(19)
C20J 0.020(4) 0.013(3) 0.014(4) 0.000(3) -0.011(3) -0.005(3)
C21J 0.021(3) 0.012(3) 0.012(3) -0.001(3) -0.007(3) -0.001(3)
C22J 0.022(3) 0.013(3) 0.012(3) 0.001(3) -0.003(3) -0.002(3)
C23J 0.022(4) 0.014(3) 0.013(3) -0.001(3) -0.001(3) 0.000(3)
C24J 0.026(4) 0.016(3) 0.016(3) 0.004(3) -0.001(3) -0.003(3)
C25J 0.021(4) 0.015(4) 0.019(4) 0.001(4) 0.002(4) -0.003(4)
C26J 0.021(3) 0.016(3) 0.011(3) -0.006(3) -0.001(3) -0.002(3)
C27J 0.019(3) 0.015(3) 0.011(3) 0.002(3) -0.008(3) -0.001(3)
C28J 0.023(4) 0.017(3) 0.008(3) 0.001(3) -0.007(3) -0.006(3)
C29J 0.022(4) 0.017(3) 0.015(3) 0.005(3) -0.014(3) -0.006(3)
O1K 0.0115(18) 0.0272(19) 0.033(2) 0.0068(15) 0.0047(15) -0.0082(14)
N1K 0.0099(19) 0.023(2) 0.0214(19) -0.0096(15) 0.0045(15) -0.0108(15)
C1K 0.020(3) 0.066(4) 0.025(3) -0.020(2) 0.003(2) -0.022(3)
C2K 0.021(3) 0.092(5) 0.025(3) -0.022(3) 0.005(2) -0.007(3)
C3K 0.025(3) 0.064(4) 0.027(3) -0.027(3) -0.012(2) 0.021(3)
C4K 0.039(3) 0.029(3) 0.042(3) -0.020(2) -0.030(3) 0.014(2)
C5K 0.027(3) 0.016(2) 0.038(3) -0.0016(19) -0.014(2) -0.004(2)
C6K 0.013(2) 0.021(2) 0.028(2) -0.0127(18) -0.0025(18) -0.0030(18)
C7K 0.013(2) 0.014(2) 0.024(2) -0.0023(17) 0.0032(18) -0.0062(17)
C8K 0.021(2) 0.021(2) 0.013(2) 0.0015(16) 0.0074(17) -0.0019(18)
C9K 0.013(4) 0.017(3) 0.010(3) 0.000(2) 0.000(3) -0.009(3)
C10K 0.012(3) 0.015(3) 0.010(3) 0.000(2) 0.004(2) -0.009(2)
C11K 0.009(3) 0.016(3) 0.012(3) -0.003(2) -0.004(2) -0.009(2)
C12K 0.007(3) 0.018(3) 0.010(3) 0.003(2) 0.000(2) -0.010(2)
C13K 0.010(3) 0.020(3) 0.014(3) 0.001(3) 0.001(3) -0.003(3)
C14K 0.016(3) 0.019(3) 0.014(4) 0.002(3) -0.003(3) -0.008(3)
C15K 0.010(3) 0.019(3) 0.012(3) 0.001(2) -0.005(2) -0.008(2)
C16K 0.004(3) 0.019(3) 0.011(3) 0.001(2) -0.004(2) -0.006(2)
C17K 0.005(3) 0.020(3) 0.011(3) 0.000(2) 0.000(2) -0.009(2)
C18K 0.011(3) 0.021(3) 0.013(3) 0.002(2) -0.001(3) -0.008(3)
C19K 0.026(3) 0.026(3) 0.017(2) 0.0025(18) 0.004(2) -0.004(2)
C20K 0.013(4) 0.022(3) 0.011(3) -0.002(3) 0.002(3) -0.008(3)
C21K 0.015(3) 0.017(3) 0.008(3) -0.002(2) -0.004(2) -0.010(2)
C22K 0.012(3) 0.016(3) 0.010(3) 0.000(2) -0.004(2) -0.010(3)
C23K 0.009(3) 0.019(3) 0.014(3) 0.001(3) -0.002(3) -0.010(3)
C24K 0.013(3) 0.019(3) 0.021(3) 0.006(3) -0.007(3) -0.009(3)
C25K 0.017(4) 0.021(3) 0.019(4) 0.003(3) -0.005(3) -0.011(3)
C26K 0.014(3) 0.022(3) 0.018(3) 0.001(3) -0.003(3) -0.008(3)
C27K 0.013(3) 0.019(3) 0.013(3) -0.002(3) -0.003(3) -0.008(3)
C28K 0.020(3) 0.020(3) 0.011(3) -0.004(3) -0.001(3) -0.005(3)
C29K 0.020(4) 0.017(3) 0.009(3) -0.001(3) 0.001(3) -0.009(3)
O1L 0.0135(18) 0.035(2) 0.0201(18) 0.0068(15) -0.0013(14) -0.0039(15)
N1L 0.013(2) 0.0201(19) 0.0125(18) 0.0057(14) 0.0000(15) 0.0029(15)
C1L 0.027(3) 0.037(3) 0.020(2) -0.001(2) -0.001(2) -0.009(2)
C2L 0.050(4) 0.062(4) 0.024(3) 0.004(3) -0.010(3) -0.015(3)
C3L 0.054(4) 0.056(4) 0.023(3) 0.013(3) -0.010(3) -0.002(3)
C4L 0.051(4) 0.026(3) 0.027(3) 0.009(2) 0.005(2) -0.007(2)
C5L 0.033(3) 0.020(2) 0.022(2) 0.0035(18) 0.000(2) -0.007(2)
C6L 0.020(2) 0.016(2) 0.014(2) 0.0001(16) 0.0005(17) 0.0018(18)
C7L 0.017(2) 0.014(2) 0.014(2) -0.0008(16) 0.0038(17) -0.0008(17)
C8L 0.014(2) 0.025(2) 0.014(2) 0.0065(17) -0.0033(17) -0.0003(18)
C9L 0.012(2) 0.026(2) 0.016(2) 0.0044(17) 0.0019(17) -0.0021(18)
C10L 0.013(2) 0.026(2) 0.018(2) 0.0016(17) -0.0015(17) -0.0035(18)
C11L 0.012(2) 0.030(2) 0.018(2) 0.0001(18) 0.0004(17) -0.0008(18)
C12L 0.020(3) 0.031(3) 0.021(2) 0.0012(19) 0.0013(19) 0.000(2)
C13L 0.019(3) 0.032(3) 0.027(2) 0.003(2) 0.003(2) 0.006(2)
C14L 0.030(3) 0.023(2) 0.024(2) -0.0035(19) 0.003(2) 0.003(2)
C15L 0.025(3) 0.031(3) 0.023(2) -0.0049(19) 0.003(2) -0.006(2)
C16L 0.016(2) 0.032(2) 0.016(2) 0.0002(18) 0.0054(17) -0.0008(19)
C17L 0.011(2) 0.033(3) 0.024(2) -0.0008(19) -0.0014(18) -0.0034(19)
C18L 0.012(2) 0.033(3) 0.022(2) 0.0004(19) -0.0006(18) -0.0002(19)
C19L 0.020(3) 0.023(2) 0.012(2) -0.0006(17) 0.0005(18) 0.0010(19)
O1M 0.0089(17) 0.049(2) 0.0173(17) 0.0000(15) -0.0004(13) -0.0129(16)
N1M 0.0045(17) 0.0188(18) 0.0132(17) -0.0021(13) 0.0020(13) -0.0031(14)
C1M 0.014(3) 0.087(4) 0.020(3) -0.007(3) -0.002(2) -0.017(3)
C2M 0.020(3) 0.124(5) 0.022(3) -0.006(3) 0.004(2) -0.007(3)
C3M 0.048(4) 0.075(4) 0.016(2) -0.010(3) -0.007(2) 0.036(3)
C4M 0.102(5) 0.025(3) 0.024(3) -0.006(2) -0.007(3) -0.002(3)
C5M 0.086(5) 0.024(3) 0.021(3) 0.000(2) -0.004(3) -0.021(3)
C6M 0.011(2) 0.019(2) 0.0122(19) 0.0023(15) -0.0019(16) 0.0056(16)
C7M 0.009(2) 0.0123(19) 0.0142(19) 0.0024(15) -0.0021(16) -0.0041(15)
C8M 0.008(2) 0.020(2) 0.0141(19) -0.0036(16) 0.0031(16) -0.0002(16)
C9M 0.0093(18) 0.0104(18) 0.0097(18) 0.0000(10) -0.0004(10) -0.0018(10)
C10M 0.0099(15) 0.0102(15) 0.0097(15) 0.0003(9) -0.0003(10) -0.0020(9)
C11M 0.0095(15) 0.0099(15) 0.0092(15) -0.0001(10) -0.0006(10) -0.0018(10)
C12M 0.0116(17) 0.0127(16) 0.0117(16) -0.0001(10) -0.0006(10) -0.0020(10)
C13M 0.0162(18) 0.0165(17) 0.0164(17) 0.0001(10) -0.0005(10) -0.0027(10)
C14M 0.016(2) 0.016(2) 0.016(2) -0.0001(10) -0.0008(10) -0.0031(10)
C15M 0.0137(16) 0.0140(16) 0.0144(16) 0.0001(10) -0.0005(10) -0.0031(10)
C16M 0.0102(16) 0.0104(16) 0.0103(16) -0.0002(10) -0.0004(10) -0.0020(10)
C17M 0.0112(16) 0.0117(16) 0.0112(16) 0.0001(10) 0.0001(10) -0.0024(10)
C18M 0.0084(16) 0.0093(16) 0.0089(16) -0.0004(10) -0.0001(10) -0.0018(10)
C19M 0.016(2) 0.029(3) 0.015(2) 0.0042(18) -0.0043(18) -0.0049(19)
C20M 0.011(3) 0.013(3) 0.012(3) 0.001(3) -0.006(3) -0.005(3)
C21M 0.009(3) 0.010(3) 0.011(3) -0.003(2) -0.001(2) -0.005(2)
C22M 0.011(3) 0.014(3) 0.010(3) -0.001(2) -0.003(2) -0.004(2)
C23M 0.010(3) 0.018(3) 0.011(3) -0.002(2) -0.001(3) -0.002(3)
C24M 0.014(3) 0.018(3) 0.014(3) -0.001(3) -0.004(3) -0.006(3)
C25M 0.017(4) 0.014(3) 0.017(4) 0.001(3) -0.004(3) -0.007(3)
C26M 0.014(3) 0.017(3) 0.011(3) -0.004(2) 0.001(2) -0.006(2)
C27M 0.012(3) 0.013(3) 0.010(3) 0.003(2) -0.003(2) -0.008(2)
C28M 0.011(3) 0.013(3) 0.010(3) 0.002(2) -0.002(3) -0.008(3)
C29M 0.012(3) 0.010(3) 0.011(3) 0.003(2) -0.002(3) -0.004(3)
O1N 0.0117(18) 0.034(2) 0.0232(18) -0.0002(15) -0.0048(14) -0.0078(15)
N1N 0.015(2) 0.028(2) 0.0133(18) 0.0061(15) -0.0040(15) -0.0119(16)
C1N 0.017(2) 0.041(3) 0.017(2) 0.004(2) -0.0018(19) -0.008(2)
C2N 0.013(2) 0.064(4) 0.020(2) 0.005(2) -0.002(2) 0.005(2)
C3N 0.029(3) 0.043(3) 0.021(2) 0.015(2) 0.009(2) 0.019(2)
C4N 0.044(3) 0.021(2) 0.030(3) 0.005(2) 0.019(2) 0.000(2)
C5N 0.032(3) 0.020(2) 0.026(2) -0.0005(19) 0.008(2) -0.011(2)
C6N 0.014(2) 0.020(2) 0.019(2) 0.0011(17) -0.0032(18) -0.0035(18)
C7N 0.016(2) 0.019(2) 0.017(2) 0.0009(17) -0.0007(17) -0.0082(18)
C8N 0.013(2) 0.035(3) 0.014(2) 0.0047(18) -0.0049(17) -0.0091(19)
C9N 0.010(2) 0.034(2) 0.015(2) 0.0071(18) -0.0004(16) -0.0083(19)
C10N 0.017(2) 0.035(3) 0.020(2) 0.0051(19) -0.0011(18) -0.018(2)
C11N 0.016(2) 0.031(2) 0.019(2) 0.0036(18) -0.0018(18) -0.0111(19)
C12N 0.018(2) 0.036(3) 0.023(2) 0.0044(19) -0.0021(19) -0.013(2)
C13N 0.019(3) 0.034(3) 0.029(3) 0.006(2) 0.001(2) -0.008(2)
C14N 0.029(3) 0.026(2) 0.023(2) -0.0025(19) 0.003(2) -0.012(2)
C15N 0.023(3) 0.039(3) 0.022(2) -0.002(2) 0.005(2) -0.016(2)
C16N 0.018(2) 0.037(3) 0.017(2) 0.0041(18) 0.0030(18) -0.013(2)
C17N 0.015(2) 0.038(3) 0.019(2) 0.0038(19) -0.0025(18) -0.017(2)
C18N 0.013(2) 0.037(3) 0.023(2) 0.0030(19) -0.0013(18) -0.014(2)
C19N 0.018(3) 0.038(3) 0.016(2) 0.003(2) -0.0013(19) -0.010(2)
O1O 0.0164(19) 0.036(2) 0.0184(17) -0.0005(14) -0.0002(14) -0.0128(15)
N1O 0.0106(18) 0.0156(18) 0.0144(17) -0.0037(14) -0.0005(14) 0.0012(14)
C1O 0.018(3) 0.065(4) 0.019(2) -0.009(2) -0.001(2) -0.006(2)
C2O 0.028(3) 0.099(5) 0.019(3) -0.016(3) 0.002(2) 0.003(3)
C3O 0.054(4) 0.063(4) 0.019(3) -0.014(3) -0.006(3) 0.022(3)
C4O 0.083(5) 0.024(3) 0.023(3) -0.011(2) -0.014(3) -0.001(3)
C5O 0.063(4) 0.019(2) 0.019(2) -0.0003(18) -0.008(2) -0.015(2)
C6O 0.020(2) 0.015(2) 0.016(2) -0.0024(16) -0.0039(18) 0.0056(17)
C7O 0.016(2) 0.0107(19) 0.014(2) 0.0031(15) -0.0015(17) -0.0057(16)
C8O 0.013(2) 0.016(2) 0.0132(19) -0.0033(15) 0.0014(16) -0.0023(16)
C9O 0.008(3) 0.012(3) 0.009(3) 0.002(2) 0.000(2) -0.007(2)
C10O 0.006(3) 0.015(3) 0.008(2) -0.001(2) -0.002(2) -0.004(2)
C11O 0.007(3) 0.017(3) 0.009(3) 0.001(2) -0.006(2) -0.005(2)
C12O 0.010(3) 0.017(3) 0.009(3) -0.001(2) -0.003(2) -0.003(2)
C13O 0.015(3) 0.016(3) 0.016(3) 0.005(2) -0.003(2) -0.004(2)
C14O 0.017(4) 0.014(3) 0.016(4) 0.003(3) 0.003(3) -0.004(3)
C15O 0.017(3) 0.015(3) 0.011(3) 0.000(2) -0.003(2) -0.007(2)
C16O 0.013(3) 0.014(3) 0.007(3) -0.001(2) -0.004(2) -0.004(2)
C17O 0.012(3) 0.017(3) 0.008(3) -0.002(2) -0.006(2) -0.006(2)
C18O 0.010(3) 0.018(3) 0.006(3) -0.004(2) 0.000(2) -0.005(2)
C19O 0.016(2) 0.021(2) 0.018(2) 0.0031(17) -0.0034(18) -0.0012(18)
C20O 0.010(4) 0.015(3) 0.011(4) -0.004(3) 0.004(3) -0.001(3)
C21O 0.012(3) 0.016(3) 0.012(3) -0.001(3) 0.001(3) -0.002(3)
C22O 0.016(3) 0.016(3) 0.013(3) 0.002(3) 0.001(3) 0.001(3)
C23O 0.019(4) 0.018(4) 0.014(3) 0.001(3) 0.000(3) 0.002(3)
C24O 0.019(4) 0.022(4) 0.017(4) -0.001(3) 0.001(3) 0.005(3)
C25O 0.017(4) 0.015(4) 0.018(4) 0.000(4) 0.000(4) 0.000(4)
C26O 0.017(3) 0.014(3) 0.016(3) 0.000(3) -0.002(3) 0.001(3)
C27O 0.015(3) 0.015(3) 0.014(3) 0.001(3) 0.002(3) 0.001(3)
C28O 0.015(4) 0.012(3) 0.014(3) 0.001(3) 0.001(3) 0.000(3)
C29O 0.005(3) 0.015(3) 0.009(3) -0.001(3) 0.003(3) -0.001(3)
O1P 0.025(2) 0.030(2) 0.032(2) 0.0045(16) -0.0169(17) -0.0084(16)
N1P 0.026(2) 0.0165(19) 0.027(2) 0.0030(16) -0.0129(18) 0.0000(17)
C1P 0.040(3) 0.019(2) 0.036(3) 0.004(2) -0.007(2) -0.002(2)
C2P 0.049(4) 0.019(2) 0.035(3) 0.010(2) 0.004(3) 0.005(2)
C3P 0.036(3) 0.037(3) 0.027(3) 0.005(2) -0.011(2) 0.015(2)
C4P 0.026(3) 0.043(3) 0.030(3) 0.002(2) -0.014(2) 0.002(2)
C5P 0.028(3) 0.031(3) 0.033(3) 0.004(2) -0.017(2) -0.004(2)
C6P 0.027(3) 0.015(2) 0.031(3) 0.0010(18) -0.010(2) 0.0015(19)
C7P 0.024(3) 0.017(2) 0.030(3) -0.0016(18) -0.015(2) -0.0007(19)
C8P 0.023(3) 0.018(2) 0.021(2) -0.0004(17) -0.0120(19) -0.0025(19)
C9P 0.021(2) 0.022(2) 0.027(2) -0.0010(18) -0.0061(19) -0.0026(19)
C10P 0.024(3) 0.025(2) 0.025(2) 0.0073(19) -0.008(2) -0.007(2)
C11P 0.019(2) 0.024(2) 0.023(2) -0.0008(18) -0.0041(18) -0.0064(19)
C12P 0.017(2) 0.026(2) 0.028(2) 0.0031(19) -0.0005(19) -0.0111(19)
C13P 0.024(3) 0.026(2) 0.030(3) -0.0017(19) 0.003(2) -0.012(2)
C14P 0.020(3) 0.018(2) 0.037(3) 0.0047(19) -0.001(2) -0.0046(19)
C15P 0.023(3) 0.026(2) 0.032(3) 0.0105(19) -0.006(2) -0.009(2)
C16P 0.028(3) 0.028(2) 0.027(2) 0.000(2) -0.003(2) -0.005(2)
C17P 0.019(3) 0.035(3) 0.023(2) 0.002(2) -0.0023(19) -0.006(2)
C18P 0.027(3) 0.031(3) 0.026(2) -0.002(2) -0.008(2) -0.005(2)
C19P 0.025(3) 0.023(3) 0.026(3) -0.007(2) -0.011(2) 0.001(2)
O1Q 0.027(2) 0.0257(19) 0.034(2) -0.0033(15) -0.0177(17) -0.0018(16)
N1Q 0.023(2) 0.0169(19) 0.023(2) 0.0032(15) -0.0150(17) -0.0039(16)
C1Q 0.028(3) 0.015(2) 0.036(3) 0.0025(19) -0.006(2) -0.004(2)
C2Q 0.032(3) 0.026(3) 0.038(3) 0.011(2) 0.004(2) 0.004(2)
C3Q 0.032(3) 0.042(3) 0.026(3) 0.013(2) -0.006(2) 0.010(2)
C4Q 0.031(3) 0.045(3) 0.028(3) 0.007(2) -0.012(2) -0.005(2)
C5Q 0.029(3) 0.028(3) 0.025(2) 0.007(2) -0.008(2) -0.009(2)
C6Q 0.029(3) 0.013(2) 0.026(2) 0.0022(17) -0.011(2) -0.0028(19)
C7Q 0.029(3) 0.011(2) 0.029(2) 0.0022(18) -0.014(2) -0.0037(19)
C8Q 0.031(3) 0.023(2) 0.018(2) -0.0005(18) -0.013(2) -0.002(2)
C9Q 0.020(2) 0.022(2) 0.020(2) 0.0028(17) -0.0052(18) -0.0002(19)
C10Q 0.026(3) 0.025(2) 0.023(2) 0.0024(18) -0.009(2) -0.009(2)
C11Q 0.022(2) 0.025(2) 0.019(2) 0.0012(18) -0.0039(18) -0.0007(19)
C12Q 0.027(3) 0.030(3) 0.017(2) 0.0002(18) -0.0031(19) -0.002(2)
C13Q 0.026(3) 0.028(2) 0.026(2) 0.0070(19) -0.004(2) -0.002(2)
C14Q 0.029(3) 0.022(2) 0.022(2) 0.0001(19) 0.003(2) -0.006(2)
C15Q 0.030(3) 0.025(2) 0.020(2) -0.0008(18) 0.003(2) -0.005(2)
C16Q 0.026(3) 0.026(2) 0.019(2) 0.0011(18) -0.0010(19) -0.001(2)
C17Q 0.024(3) 0.031(3) 0.019(2) -0.0015(19) -0.0066(19) -0.007(2)
C18Q 0.024(3) 0.031(3) 0.023(2) 0.0022(19) -0.006(2) -0.004(2)
C19Q 0.030(3) 0.025(3) 0.020(2) -0.0029(19) -0.011(2) 0.003(2)
O1R 0.038(2) 0.031(2) 0.0221(18) -0.0010(15) 0.0067(17) -0.0166(18)
N1R 0.018(2) 0.0203(19) 0.0175(19) 0.0016(15) 0.0072(16) 0.0062(16)
C1R 0.024(3) 0.061(4) 0.020(2) 0.001(2) 0.003(2) 0.007(3)
C2R 0.041(4) 0.085(5) 0.023(3) -0.003(3) 0.002(3) 0.018(3)
C3R 0.073(5) 0.055(4) 0.022(3) -0.002(3) 0.004(3) 0.037(3)
C4R 0.102(5) 0.026(3) 0.033(3) -0.011(2) -0.006(3) 0.015(3)
C5R 0.087(5) 0.016(2) 0.025(3) -0.002(2) -0.003(3) -0.001(3)
C6R 0.040(3) 0.014(2) 0.019(2) -0.0016(17) 0.005(2) 0.011(2)
C7R 0.029(3) 0.0066(19) 0.021(2) -0.0010(16) 0.0066(19) 0.0013(18)
C8R 0.018(2) 0.021(2) 0.017(2) 0.0005(17) 0.0039(18) 0.0003(18)
C9R 0.010(3) 0.021(3) 0.011(3) 0.005(3) 0.002(3) -0.004(3)
C10R 0.008(3) 0.020(3) 0.007(2) 0.001(2) 0.000(2) -0.002(2)
C11R 0.010(3) 0.020(3) 0.010(3) 0.001(2) 0.001(2) -0.002(2)
C12R 0.014(3) 0.016(3) 0.009(3) -0.001(2) 0.000(2) -0.002(2)
C13R 0.012(3) 0.018(3) 0.018(3) -0.002(2) -0.001(3) -0.002(3)
C14R 0.015(4) 0.019(3) 0.021(4) 0.002(3) 0.001(3) 0.003(3)
C15R 0.016(3) 0.020(3) 0.016(3) -0.002(2) -0.001(2) 0.003(2)
C16R 0.013(3) 0.019(3) 0.009(3) 0.003(2) -0.003(2) -0.002(2)
C17R 0.014(3) 0.023(3) 0.009(3) 0.002(2) 0.001(2) -0.002(3)
C18R 0.012(3) 0.021(3) 0.008(3) 0.004(2) 0.001(2) -0.002(2)
C19R 0.018(3) 0.035(3) 0.018(2) 0.007(2) 0.0006(19) 0.006(2)
C20R 0.013(4) 0.018(3) 0.011(4) -0.001(3) 0.004(3) 0.004(3)
C21R 0.015(3) 0.021(3) 0.011(3) 0.003(3) 0.003(3) 0.004(3)
C22R 0.017(3) 0.021(3) 0.011(3) 0.000(3) 0.001(3) 0.004(3)
C23R 0.021(4) 0.024(4) 0.011(3) -0.002(3) 0.004(3) 0.009(3)
C24R 0.016(4) 0.025(4) 0.019(4) 0.001(3) -0.002(3) 0.011(3)
C25R 0.018(4) 0.021(4) 0.017(4) -0.003(3) -0.001(4) 0.002(4)
C26R 0.021(3) 0.020(3) 0.016(3) -0.002(3) 0.001(3) 0.003(3)
C27R 0.020(3) 0.021(3) 0.015(3) -0.003(3) 0.005(3) 0.003(3)
C28R 0.019(4) 0.021(3) 0.015(3) -0.001(3) 0.007(3) 0.000(3)
C29R 0.012(4) 0.021(4) 0.015(3) -0.003(3) 0.007(3) 0.004(3)
O1S 0.019(2) 0.043(2) 0.025(2) -0.0046(16) 0.0073(15) -0.0128(17)
N1S 0.014(2) 0.0184(19) 0.0214(19) -0.0040(15) 0.0065(16) -0.0099(15)
C1S 0.029(3) 0.032(3) 0.028(3) 0.004(2) 0.004(2) -0.012(2)
C2S 0.034(3) 0.038(3) 0.033(3) 0.000(2) 0.004(2) -0.015(2)
C3S 0.032(3) 0.037(3) 0.034(3) 0.004(2) 0.007(2) -0.001(2)
C4S 0.049(4) 0.016(2) 0.042(3) 0.007(2) 0.018(3) -0.005(2)
C5S 0.040(3) 0.023(2) 0.032(3) -0.007(2) 0.010(2) -0.013(2)
C6S 0.020(2) 0.019(2) 0.027(2) -0.0044(18) 0.008(2) -0.0029(19)
C7S 0.017(2) 0.014(2) 0.026(2) -0.0068(17) 0.0080(18) -0.0046(17)
C8S 0.019(2) 0.023(2) 0.021(2) -0.0051(18) 0.0071(19) -0.0145(19)
C9S 0.012(2) 0.031(2) 0.025(2) 0.0016(19) 0.0073(18) -0.0116(19)
C10S 0.015(2) 0.028(2) 0.022(2) 0.0035(18) 0.0011(18) -0.0118(19)
C11S 0.017(2) 0.030(2) 0.026(2) 0.0011(19) -0.0006(19) -0.0128(19)
C12S 0.026(3) 0.034(3) 0.026(2) 0.001(2) -0.003(2) -0.013(2)
C13S 0.025(3) 0.029(3) 0.035(3) 0.002(2) -0.006(2) -0.012(2)
C14S 0.030(3) 0.023(2) 0.041(3) 0.006(2) -0.013(2) -0.013(2)
C15S 0.029(3) 0.031(3) 0.029(3) 0.013(2) -0.009(2) -0.013(2)
C16S 0.019(2) 0.029(2) 0.025(2) 0.0046(19) -0.0018(19) -0.0120(19)
C17S 0.023(3) 0.040(3) 0.021(2) 0.008(2) 0.0001(19) -0.016(2)
C18S 0.021(3) 0.034(3) 0.020(2) -0.0018(19) 0.0000(19) -0.014(2)
C19S 0.018(3) 0.030(3) 0.026(3) -0.012(2) 0.007(2) -0.010(2)
O1T 0.0123(19) 0.050(2) 0.0227(18) -0.0048(16) -0.0013(15) 0.0043(17)
N1T 0.016(2) 0.0169(18) 0.0141(18) -0.0050(14) -0.0014(15) 0.0034(15)
C1T 0.033(3) 0.055(3) 0.014(2) -0.008(2) 0.000(2) -0.009(3)
C2T 0.035(3) 0.089(5) 0.015(3) -0.010(3) 0.003(2) -0.002(3)
C3T 0.030(3) 0.073(4) 0.015(2) -0.013(2) 0.000(2) 0.013(3)
C4T 0.039(3) 0.033(3) 0.019(2) -0.011(2) -0.010(2) 0.010(2)
C5T 0.036(3) 0.024(2) 0.018(2) -0.0021(19) -0.004(2) 0.005(2)
C6T 0.023(2) 0.022(2) 0.012(2) -0.0005(16) -0.0052(18) 0.0028(18)
C7T 0.019(2) 0.018(2) 0.018(2) 0.0001(17) -0.0007(18) 0.0043(18)
C8T 0.021(2) 0.016(2) 0.014(2) -0.0003(16) -0.0028(18) 0.0072(18)
C9T 0.009(3) 0.016(3) 0.011(3) -0.001(2) -0.002(2) -0.001(3)
C10T 0.011(3) 0.018(3) 0.008(2) -0.002(2) -0.004(2) -0.004(2)
C11T 0.010(3) 0.020(3) 0.008(2) 0.001(2) -0.008(2) -0.002(2)
C12T 0.016(3) 0.016(3) 0.011(3) 0.000(2) -0.007(2) -0.007(2)
C13T 0.015(3) 0.019(3) 0.015(3) 0.002(2) -0.009(2) -0.008(2)
C14T 0.021(3) 0.017(3) 0.016(4) 0.002(3) -0.004(4) -0.003(3)
C15T 0.016(3) 0.016(3) 0.015(3) 0.000(2) -0.003(2) 0.000(2)
C16T 0.011(3) 0.014(3) 0.014(3) -0.001(2) -0.005(2) -0.006(2)
C17T 0.013(3) 0.020(3) 0.007(3) -0.004(2) -0.003(2) -0.001(2)
C18T 0.013(3) 0.017(3) 0.009(3) -0.001(2) -0.003(2) 0.000(2)
C19T 0.023(3) 0.031(3) 0.014(2) 0.0004(19) -0.0047(19) 0.008(2)
C25T 0.021(4) 0.019(4) 0.017(5) 0.000(4) -0.003(4) 0.001(4)
C20T 0.021(4) 0.019(3) 0.012(4) -0.003(3) -0.006(3) 0.004(3)
C21T 0.017(3) 0.018(3) 0.013(3) -0.001(3) -0.001(3) 0.005(3)
C22T 0.018(3) 0.020(3) 0.011(3) -0.002(3) -0.002(3) 0.004(3)
C23T 0.019(4) 0.015(4) 0.019(4) 0.000(3) 0.005(3) 0.009(3)
C24T 0.019(4) 0.017(4) 0.018(4) 0.001(3) 0.005(3) 0.004(3)
C26T 0.019(3) 0.019(3) 0.016(3) -0.002(3) -0.006(3) 0.000(3)
C27T 0.021(3) 0.018(3) 0.014(3) 0.001(3) -0.001(3) 0.002(3)
C28T 0.022(4) 0.019(4) 0.014(3) 0.000(3) -0.002(3) 0.007(3)
C29T 0.024(4) 0.023(4) 0.012(3) -0.002(3) -0.001(3) 0.005(3)
O1U 0.021(2) 0.031(2) 0.028(2) 0.0051(15) 0.0095(16) 0.0036(16)
N1U 0.022(2) 0.026(2) 0.0166(19) -0.0005(16) 0.0075(16) 0.0045(17)
C1U 0.030(3) 0.018(2) 0.031(3) -0.0005(19) -0.003(2) 0.004(2)
C2U 0.044(3) 0.027(3) 0.034(3) -0.011(2) -0.012(3) 0.010(2)
C3U 0.045(4) 0.065(4) 0.026(3) -0.022(3) 0.006(3) 0.005(3)
C4U 0.049(4) 0.094(5) 0.027(3) -0.017(3) 0.018(3) -0.021(4)
C5U 0.039(3) 0.067(4) 0.025(3) -0.016(3) 0.011(2) -0.027(3)
C6U 0.024(3) 0.024(2) 0.021(2) -0.0022(18) 0.0087(19) 0.0009(19)
C7U 0.024(3) 0.017(2) 0.021(2) 0.0023(17) 0.0097(19) 0.0002(19)
C8U 0.027(3) 0.025(2) 0.014(2) 0.0047(17) 0.0041(19) 0.011(2)
C9U 0.013(3) 0.018(3) 0.008(3) -0.001(2) 0.002(3) 0.001(3)
C10U 0.012(3) 0.021(3) 0.011(3) 0.001(2) -0.001(2) 0.001(2)
C11U 0.015(3) 0.019(3) 0.012(3) -0.004(2) -0.003(2) 0.001(3)
C12U 0.014(3) 0.023(3) 0.011(3) -0.001(2) -0.002(2) -0.002(2)
C13U 0.015(3) 0.025(3) 0.018(3) 0.001(3) -0.005(3) 0.001(3)
C14U 0.015(3) 0.020(3) 0.016(4) -0.001(3) -0.008(3) 0.003(3)
C15U 0.014(3) 0.022(3) 0.012(3) -0.001(2) -0.009(2) 0.002(2)
C16U 0.007(3) 0.023(3) 0.008(3) 0.002(2) -0.006(2) 0.000(2)
C17U 0.006(3) 0.023(3) 0.007(3) -0.001(2) -0.002(2) 0.003(2)
C18U 0.012(3) 0.019(3) 0.009(3) 0.003(2) -0.003(2) 0.002(2)
C19U 0.028(3) 0.033(3) 0.019(2) 0.007(2) 0.004(2) 0.015(2)
C20U 0.020(4) 0.022(4) 0.013(4) 0.002(3) 0.000(3) 0.004(3)
C21U 0.017(3) 0.016(3) 0.010(3) 0.000(3) -0.002(3) 0.007(3)
C22U 0.018(3) 0.021(3) 0.014(3) 0.000(3) -0.001(3) 0.004(3)
C23U 0.021(4) 0.023(4) 0.015(3) -0.002(3) -0.001(3) 0.006(3)
C24U 0.023(4) 0.024(4) 0.017(4) 0.000(3) -0.009(3) 0.004(3)
C25U 0.019(4) 0.024(4) 0.018(4) -0.001(4) -0.007(4) 0.002(3)
C26U 0.020(3) 0.024(3) 0.019(3) -0.004(3) -0.004(3) 0.006(3)
C27U 0.017(3) 0.025(3) 0.015(3) -0.001(3) 0.000(3) 0.005(3)
C28U 0.020(4) 0.026(4) 0.014(3) -0.003(3) 0.002(3) 0.009(3)
C29U 0.020(4) 0.027(4) 0.011(3) 0.002(3) 0.002(3) 0.006(3)
O1V 0.034(2) 0.036(2) 0.0209(19) 0.0070(16) 0.0083(17) 0.0005(18)
N1V 0.030(2) 0.0175(19) 0.0147(19) 0.0061(15) 0.0044(17) 0.0047(17)
C1V 0.022(3) 0.049(3) 0.023(3) 0.011(2) 0.005(2) 0.010(2)
C2V 0.028(3) 0.074(4) 0.025(3) 0.010(3) 0.006(2) 0.018(3)
C3V 0.044(4) 0.063(4) 0.025(3) 0.018(3) 0.014(3) 0.022(3)
C4V 0.074(5) 0.030(3) 0.028(3) 0.012(2) 0.022(3) 0.013(3)
C5V 0.061(4) 0.019(2) 0.028(3) 0.002(2) 0.023(3) 0.008(3)
C6V 0.032(3) 0.019(2) 0.021(2) 0.0066(18) 0.011(2) 0.016(2)
C7V 0.028(3) 0.016(2) 0.022(2) 0.0023(18) 0.007(2) 0.0092(19)
C8V 0.028(3) 0.020(2) 0.015(2) 0.0009(17) 0.0044(19) 0.000(2)
C9V 0.019(2) 0.024(2) 0.023(2) 0.0045(18) 0.0025(19) -0.0023(19)
C10V 0.020(2) 0.022(2) 0.024(2) 0.0068(18) -0.0005(19) 0.0015(19)
C11V 0.019(2) 0.026(2) 0.026(2) 0.0046(19) -0.0043(19) -0.0055(19)
C12V 0.015(2) 0.031(3) 0.028(2) 0.001(2) -0.0031(19) -0.003(2)
C13V 0.017(2) 0.025(2) 0.034(3) -0.006(2) -0.001(2) -0.0018(19)
C14V 0.018(3) 0.019(2) 0.040(3) -0.001(2) -0.002(2) 0.0011(19)
C15V 0.023(3) 0.022(2) 0.028(2) 0.0047(19) -0.001(2) -0.002(2)
C16V 0.019(2) 0.025(2) 0.027(2) 0.0026(19) -0.0016(19) -0.0016(19)
C17V 0.029(3) 0.027(2) 0.022(2) 0.0073(19) 0.002(2) -0.002(2)
C18V 0.025(3) 0.029(3) 0.019(2) -0.0020(19) 0.0019(19) -0.001(2)
C19V 0.024(3) 0.021(2) 0.018(2) -0.0015(18) 0.011(2) 0.001(2)
O1W 0.029(2) 0.040(2) 0.027(2) 0.0133(17) 0.0051(17) 0.0116(18)
N1W 0.025(2) 0.0178(19) 0.0175(19) 0.0063(15) 0.0060(17) 0.0042(17)
C1W 0.039(3) 0.031(3) 0.024(3) 0.000(2) 0.008(2) -0.009(2)
C2W 0.044(4) 0.051(3) 0.020(3) 0.001(2) 0.003(2) -0.012(3)
C3W 0.034(3) 0.042(3) 0.027(3) 0.013(2) 0.010(2) 0.001(3)
C4W 0.031(3) 0.029(3) 0.034(3) 0.011(2) 0.012(2) 0.007(2)
C5W 0.023(3) 0.022(2) 0.028(3) 0.0036(19) 0.011(2) 0.005(2)
C6W 0.032(3) 0.018(2) 0.016(2) 0.0006(17) 0.0069(19) 0.005(2)
C7W 0.028(3) 0.020(2) 0.019(2) 0.0049(18) 0.010(2) 0.007(2)
C8W 0.027(3) 0.019(2) 0.016(2) 0.0045(17) 0.0039(19) 0.0015(19)
C9W 0.026(3) 0.022(2) 0.018(2) 0.0056(18) 0.0072(19) 0.002(2)
C10W 0.026(3) 0.025(2) 0.018(2) 0.0025(17) 0.0006(19) -0.006(2)
C11W 0.025(3) 0.023(2) 0.017(2) 0.0050(17) -0.0006(19) -0.001(2)
C12W 0.022(3) 0.032(3) 0.022(2) 0.0041(19) -0.0045(19) -0.001(2)
C13W 0.032(3) 0.023(2) 0.031(3) 0.003(2) -0.007(2) 0.003(2)
C14W 0.032(3) 0.018(2) 0.031(3) 0.000(2) -0.002(2) 0.001(2)
C15W 0.031(3) 0.025(2) 0.025(2) -0.0055(19) -0.001(2) -0.001(2)
C16W 0.023(3) 0.029(2) 0.016(2) -0.0008(18) 0.0000(18) 0.000(2)
C17W 0.027(3) 0.032(3) 0.018(2) -0.0011(19) 0.0022(19) 0.001(2)
C18W 0.022(3) 0.030(3) 0.020(2) 0.0034(19) 0.0020(19) 0.004(2)
C19W 0.033(3) 0.023(3) 0.021(2) 0.0038(19) 0.005(2) 0.006(2)
O1X 0.029(2) 0.041(2) 0.031(2) -0.0044(17) -0.0160(18) 0.0040(18)
N1X 0.025(2) 0.0175(19) 0.022(2) -0.0041(15) -0.0088(17) -0.0026(16)
C1X 0.052(4) 0.101(5) 0.028(3) -0.020(3) -0.009(3) -0.034(4)
C2X 0.056(5) 0.136(6) 0.032(3) -0.025(4) -0.009(3) -0.023(5)
C3X 0.062(5) 0.092(5) 0.028(3) -0.025(3) -0.026(3) 0.024(4)
C4X 0.101(5) 0.027(3) 0.034(3) -0.013(2) -0.034(3) 0.011(3)
C5X 0.085(5) 0.021(3) 0.035(3) -0.006(2) -0.033(3) -0.008(3)
C6X 0.041(3) 0.025(2) 0.025(2) -0.006(2) -0.022(2) 0.004(2)
C7X 0.031(3) 0.013(2) 0.026(2) -0.0038(17) -0.019(2) 0.0051(19)
C8X 0.027(3) 0.016(2) 0.019(2) -0.0009(16) -0.0121(19) -0.0005(18)
C9X 0.008(3) 0.015(3) 0.009(3) -0.001(2) -0.001(3) -0.006(3)
C10X 0.015(3) 0.013(3) 0.010(3) 0.000(2) -0.006(2) -0.002(2)
C11X 0.007(3) 0.016(3) 0.010(3) 0.001(2) -0.005(2) -0.001(2)
C12X 0.008(3) 0.016(3) 0.014(3) 0.002(2) -0.001(2) -0.002(2)
C13X 0.011(3) 0.018(3) 0.017(3) 0.007(2) -0.006(3) -0.002(3)
C14X 0.017(3) 0.012(3) 0.019(4) 0.003(3) -0.005(3) -0.003(3)
C15X 0.020(3) 0.016(3) 0.018(3) -0.001(2) -0.002(2) -0.006(2)
C16X 0.010(3) 0.014(3) 0.016(3) -0.001(2) -0.002(2) -0.004(3)
C17X 0.012(3) 0.015(3) 0.008(3) 0.000(2) -0.002(2) -0.005(2)
C18X 0.007(3) 0.013(3) 0.009(3) 0.001(2) -0.004(2) -0.002(2)
C19X 0.027(3) 0.020(2) 0.022(2) 0.0055(18) -0.014(2) -0.003(2)
C20X 0.019(4) 0.015(3) 0.014(3) 0.000(3) -0.012(3) -0.001(3)
C21X 0.017(3) 0.016(3) 0.013(3) 0.000(3) -0.008(3) -0.002(3)
C22X 0.016(3) 0.019(3) 0.014(3) -0.003(3) -0.003(3) -0.004(3)
C23X 0.020(3) 0.015(3) 0.015(3) 0.000(3) -0.002(3) -0.002(3)
C24X 0.025(4) 0.016(3) 0.020(4) -0.002(3) -0.003(3) -0.001(3)
C25X 0.020(4) 0.017(3) 0.018(4) -0.001(4) -0.004(4) 0.000(3)
C26X 0.020(3) 0.018(3) 0.016(3) -0.001(3) -0.004(3) 0.000(3)
C27X 0.017(3) 0.016(3) 0.013(3) 0.002(3) -0.007(3) -0.004(3)
C28X 0.019(4) 0.012(3) 0.012(3) -0.002(3) -0.007(3) 0.000(3)
C29X 0.023(4) 0.010(3) 0.013(3) -0.002(3) -0.013(3) -0.004(3)

loop_
_atom_type_symbol
_atom_type_description
_atom_type_scat_dispersion_real
_atom_type_scat_dispersion_imag
_atom_type_scat_source
C C 0.0181 0.0091 'International Tables Vol C Tables 4.2.6.8 and 6.1.1.4'
H H 0.0000 0.0000 'International Tables Vol C Tables 4.2.6.8 and 6.1.1.4'
N N 0.0311 0.0180 'International Tables Vol C Tables 4.2.6.8 and 6.1.1.4'
O O 0.0492 0.0322 'International Tables Vol C Tables 4.2.6.8 and 6.1.1.4'

loop_
_geom_angle_atom_site_label_1
_geom_angle_atom_site_label_2
_geom_angle_atom_site_label_3
_geom_angle
_geom_angle_site_symmetry_1
_geom_angle_site_symmetry_3
_geom_angle_publ_flag
C7A N1A H1A 119.0 . . ?
C7A N1A C8A 122.0(4) . . ?
C8A N1A H1A 119.0 . . ?
C2A C1A H1AA 119.9 . . ?
C6A C1A H1AA 119.9 . . ?
C6A C1A C2A 120.2(5) . . ?
C1A C2A H2A 119.9 . . ?
C3A C2A C1A 120.1(6) . . ?
C3A C2A H2A 119.9 . . ?
C2A C3A H3A 120.0 . . ?
C4A C3A C2A 120.0(5) . . ?
C4A C3A H3A 120.0 . . ?
C3A C4A H4A 119.7 . . ?
C3A C4A C5A 120.5(5) . . ?
C5A C4A H4A 119.7 . . ?
C4A C5A H5A 120.0 . . ?
C4A C5A C6A 120.1(5) . . ?
C6A C5A H5A 120.0 . . ?
C1A C6A C5A 119.1(5) . . ?
C1A C6A C7A 121.5(4) . . ?
C5A C6A C7A 119.4(5) . . ?
O1A C7A N1A 122.2(4) . . ?
O1A C7A C6A 121.1(5) . . ?
N1A C7A C6A 116.7(4) . . ?
N1A C8A H8A 106.9 . . ?
N1A C8A C9A 112.8(4) . . ?
N1A C8A C19A 108.9(4) . . ?
C9A C8A H8A 106.9 . . ?
C19A C8A H8A 106.9 . . ?
C19A C8A C9A 114.1(4) . . ?
C10A C9A C8A 123.9(4) . . ?
C10A C9A C18A 119.0(4) . . ?
C18A C9A C8A 117.1(4) . . ?
C9A C10A H10A 119.2 . . ?
C9A C10A C11A 121.7(4) . . ?
C11A C10A H10A 119.2 . . ?
C12A C11A C10A 121.6(4) . . ?
C16A C11A C10A 118.9(4) . . ?
C16A C11A C12A 119.3(4) . . ?
C11A C12A H12A 119.4 . . ?
C13A C12A C11A 121.1(4) . . ?
C13A C12A H12A 119.4 . . ?
C12A C13A H13A 120.4 . . ?
C12A C13A C14A 119.1(4) . . ?
C14A C13A H13A 120.4 . . ?
C13A C14A H14A 119.6 . . ?
C15A C14A C13A 120.8(5) . . ?
C15A C14A H14A 119.6 . . ?
C14A C15A H15A 119.7 . . ?
C14A C15A C16A 120.6(4) . . ?
C16A C15A H15A 119.7 . . ?
C11A C16A C15A 119.0(4) . . ?
C11A C16A C17A 119.1(4) . . ?
C17A C16A C15A 122.0(4) . . ?
C16A C17A H17A 119.6 . . ?
C18A C17A C16A 120.8(4) . . ?
C18A C17A H17A 119.6 . . ?
C9A C18A H18A 119.7 . . ?
C17A C18A C9A 120.5(4) . . ?
C17A C18A H18A 119.7 . . ?
C8A C19A H2 109.5 . . ?
C8A C19A H 109.5 . . ?
C8A C19A HA 109.5 . . ?
H2 C19A H 109.5 . . ?
H2 C19A HA 109.5 . . ?
H C19A HA 109.5 . . ?
C7B N1B H1B 119.2 . . ?
C7B N1B C8B 121.6(4) . . ?
C8B N1B H1B 119.2 . . ?
C2B C1B H1BA 119.4 . . ?
C6B C1B H1BA 119.4 . . ?
C6B C1B C2B 121.2(6) . . ?
C1B C2B H2B 120.2 . . ?
C3B C2B C1B 119.6(7) . . ?
C3B C2B H2B 120.2 . . ?
C2B C3B H3B 120.2 . . ?
C4B C3B C2B 119.5(5) . . ?
C4B C3B H3B 120.2 . . ?
C3B C4B H4B 119.5 . . ?
C3B C4B C5B 121.1(6) . . ?
C5B C4B H4B 119.5 . . ?
C4B C5B H5B 119.9 . . ?
C6B C5B C4B 120.2(6) . . ?
C6B C5B H5B 119.9 . . ?
C1B C6B C7B 121.6(5) . . ?
C5B C6B C1B 118.3(5) . . ?
C5B C6B C7B 120.0(5) . . ?
O1B C7B N1B 122.2(4) . . ?
O1B C7B C6B 120.9(4) . . ?
N1B C7B C6B 116.9(4) . . ?
N1B C8B H8BA 110.8 . . ?
N1B C8B H8B 105.5 . . ?
N1B C8B C9B 115.8(5) . . ?
N1B C8B C20B 106.8(5) . . ?
N1B C8B C19B 108.2(4) . . ?
C9B C8B H8B 105.5 . . ?
C9B C8B C19B 115.4(5) . . ?
C20B C8B H8BA 110.8 . . ?
C20B C8B C19B 109.2(5) . . ?
C19B C8B H8BA 110.8 . . ?
C19B C8B H8B 105.5 . . ?
C10B C9B C8B 123.0(7) . . ?
C10B C9B C18B 119.5(7) . . ?
C18B C9B C8B 117.4(6) . . ?
C9B C10B H10B 119.3 . . ?
C9B C10B C11B 121.4(7) . . ?
C11B C10B H10B 119.3 . . ?
C10B C11B C12B 122.6(6) . . ?
C10B C11B C16B 119.0(6) . . ?
C16B C11B C12B 118.4(6) . . ?
C11B C12B H12B 119.7 . . ?
C13B C12B C11B 120.5(7) . . ?
C13B C12B H12B 119.7 . . ?
C12B C13B H13B 119.5 . . ?
C12B C13B C14B 121.0(7) . . ?
C14B C13B H13B 119.5 . . ?
C13B C14B H14B 120.0 . . ?
C15B C14B C13B 119.9(8) . . ?
C15B C14B H14B 120.0 . . ?
C14B C15B H15B 119.6 . . ?
C14B C15B C16B 120.7(7) . . ?
C16B C15B H15B 119.6 . . ?
C15B C16B C11B 119.3(6) . . ?
C15B C16B C17B 122.4(7) . . ?
C17B C16B C11B 118.3(6) . . ?
C16B C17B H17B 119.3 . . ?
C18B C17B C16B 121.4(7) . . ?
C18B C17B H17B 119.3 . . ?
C9B C18B H18B 119.8 . . ?
C17B C18B C9B 120.5(7) . . ?
C17B C18B H18B 119.8 . . ?
C21B C20B C8B 119.4(5) . . ?
C21B C20B C29B 119.0(5) . . ?
C29B C20B C8B 121.4(5) . . ?
C20B C21B H21B 119.2 . . ?
C20B C21B C22B 121.6(4) . . ?
C22B C21B H21B 119.2 . . ?
C23B C22B C21B 121.6(4) . . ?
C27B C22B C21B 119.0(4) . . ?
C27B C22B C23B 119.4(4) . . ?
C22B C23B H23B 119.5 . . ?
C24B C23B C22B 121.1(5) . . ?
C24B C23B H23B 119.5 . . ?
C23B C24B H24B 120.5 . . ?
C23B C24B C25B 119.1(5) . . ?
C25B C24B H24B 120.5 . . ?
C24B C25B H25B 119.6 . . ?
C26B C25B C24B 120.9(5) . . ?
C26B C25B H25B 119.6 . . ?
C25B C26B H26B 119.7 . . ?
C25B C26B C27B 120.6(5) . . ?
C27B C26B H26B 119.7 . . ?
C22B C27B C26B 119.0(4) . . ?
C22B C27B C28B 119.0(4) . . ?
C28B C27B C26B 122.0(4) . . ?
C27B C28B H28B 119.6 . . ?
C29B C28B C27B 120.8(5) . . ?
C29B C28B H28B 119.6 . . ?
C20B C29B H29B 119.7 . . ?
C28B C29B C20B 120.5(5) . . ?
C28B C29B H29B 119.7 . . ?
C8B C19B H19A 109.5 . . ?
C8B C19B H19B 109.5 . . ?
C8B C19B H19C 109.5 . . ?
H19A C19B H19B 109.5 . . ?
H19A C19B H19C 109.5 . . ?
H19B C19B H19C 109.5 . . ?
C7C N1C H1C 119.6 . . ?
C7C N1C C8C 120.8(5) . . ?
C8C N1C H1C 119.6 . . ?
C2C C1C H1CA 120.2 . . ?
C6C C1C H1CA 120.2 . . ?
C6C C1C C2C 119.5(6) . . ?
C1C C2C H2C 120.2 . . ?
C3C C2C C1C 119.5(7) . . ?
C3C C2C H2C 120.2 . . ?
C2C C3C H3C 119.7 . . ?
C4C C3C C2C 120.6(6) . . ?
C4C C3C H3C 119.7 . . ?
C3C C4C H4C 119.8 . . ?
C3C C4C C5C 120.4(6) . . ?
C5C C4C H4C 119.8 . . ?
C4C C5C H5C 119.5 . . ?
C6C C5C C4C 121.1(6) . . ?
C6C C5C H5C 119.5 . . ?
C1C C6C C7C 122.3(5) . . ?
C5C C6C C1C 118.8(6) . . ?
C5C C6C C7C 118.8(5) . . ?
O1C C7C N1C 123.5(5) . . ?
O1C C7C C6C 120.3(5) . . ?
N1C C7C C6C 116.2(5) . . ?
N1C C8C H8C 108.5 . . ?
N1C C8C C9C 109.7(4) . . ?
N1C C8C C19C 108.8(4) . . ?
C9C C8C H8C 108.5 . . ?
C9C C8C C19C 112.8(4) . . ?
C19C C8C H8C 108.5 . . ?
C10C C9C C8C 122.2(5) . . ?
C10C C9C C18C 118.2(5) . . ?
C18C C9C C8C 119.5(5) . . ?
C9C C10C H10C 118.6 . . ?
C9C C10C C11C 122.8(5) . . ?
C11C C10C H10C 118.6 . . ?
C10C C11C C16C 118.0(5) . . ?
C12C C11C C10C 122.7(5) . . ?
C12C C11C C16C 119.3(5) . . ?
C11C C12C H12C 119.5 . . ?
C13C C12C C11C 120.9(5) . . ?
C13C C12C H12C 119.5 . . ?
C12C C13C H13C 120.0 . . ?
C12C C13C C14C 120.0(5) . . ?
C14C C13C H13C 120.0 . . ?
C13C C14C H14C 120.0 . . ?
C15C C14C C13C 119.9(5) . . ?
C15C C14C H14C 120.0 . . ?
C14C C15C H15C 119.1 . . ?
C14C C15C C16C 121.8(5) . . ?
C16C C15C H15C 119.1 . . ?
C15C C16C C11C 118.1(5) . . ?
C17C C16C C11C 118.3(5) . . ?
C17C C16C C15C 123.6(5) . . ?
C16C C17C H17C 118.5 . . ?
C18C C17C C16C 122.9(5) . . ?
C18C C17C H17C 118.5 . . ?
C9C C18C H18C 120.2 . . ?
C17C C18C C9C 119.7(5) . . ?
C17C C18C H18C 120.2 . . ?
C8C C19C H3 109.5 . . ?
C8C C19C HB 109.5 . . ?
C8C C19C HC 109.5 . . ?
H3 C19C HB 109.5 . . ?
H3 C19C HC 109.5 . . ?
HB C19C HC 109.5 . . ?
C7D N1D H1D 119.0 . . ?
C7D N1D C8D 122.1(4) . . ?
C8D N1D H1D 119.0 . . ?
C2D C1D H1DA 119.6 . . ?
C6D C1D H1DA 119.6 . . ?
C6D C1D C2D 120.8(6) . . ?
C1D C2D H2D 120.1 . . ?
C3D C2D C1D 119.9(7) . . ?
C3D C2D H2D 120.1 . . ?
C2D C3D H3D 119.9 . . ?
C2D C3D C4D 120.1(6) . . ?
C4D C3D H3D 119.9 . . ?
C3D C4D H4D 120.2 . . ?
C3D C4D C5D 119.6(6) . . ?
C5D C4D H4D 120.2 . . ?
C4D C5D H5D 119.7 . . ?
C4D C5D C6D 120.7(6) . . ?
C6D C5D H5D 119.7 . . ?
C1D C6D C5D 118.9(5) . . ?
C1D C6D C7D 123.0(5) . . ?
C5D C6D C7D 118.1(5) . . ?
O1D C7D N1D 123.2(4) . . ?
O1D C7D C6D 121.0(5) . . ?
N1D C7D C6D 115.8(5) . . ?
N1D C8D H8D 110.1 . . ?
N1D C8D H8DA 105.3 . . ?
N1D C8D C9D 105.2(5) . . ?
N1D C8D C19D 108.6(4) . . ?
N1D C8D C20D 118.5(7) . . ?
C9D C8D H8D 110.1 . . ?
C19D C8D H8D 110.1 . . ?
C19D C8D H8DA 105.3 . . ?
C19D C8D C9D 112.6(6) . . ?
C20D C8D H8DA 105.3 . . ?
C20D C8D C19D 112.6(8) . . ?
C10D C9D C8D 119.3(8) . . ?
C10D C9D C18D 120.3(9) . . ?
C18D C9D C8D 120.4(8) . . ?
C9D C10D H10D 120.0 . . ?
C9D C10D C11D 120.1(8) . . ?
C11D C10D H10D 120.0 . . ?
C10D C11D C12D 121.5(8) . . ?
C16D C11D C10D 118.9(7) . . ?
C16D C11D C12D 119.6(7) . . ?
C11D C12D H12D 120.0 . . ?
C13D C12D C11D 120.0(8) . . ?
C13D C12D H12D 120.0 . . ?
C12D C13D H13D 119.6 . . ?
C12D C13D C14D 120.9(9) . . ?
C14D C13D H13D 119.6 . . ?
C13D C14D H14D 119.6 . . ?
C15D C14D C13D 120.8(13) . . ?
C15D C14D H14D 119.6 . . ?
C14D C15D H15D 120.1 . . ?
C14D C15D C16D 119.9(10) . . ?
C16D C15D H15D 120.1 . . ?
C11D C16D C15D 118.8(7) . . ?
C11D C16D C17D 120.1(7) . . ?
C17D C16D C15D 121.1(8) . . ?
C16D C17D H17D 120.2 . . ?
C18D C17D C16D 119.5(8) . . ?
C18D C17D H17D 120.2 . . ?
C9D C18D H18D 119.5 . . ?
C17D C18D C9D 121.0(8) . . ?
C17D C18D H18D 119.5 . . ?
C8D C19D H19D 109.5 . . ?
C8D C19D H19E 109.5 . . ?
C8D C19D H19F 109.5 . . ?
H19D C19D H19E 109.5 . . ?
H19D C19D H19F 109.5 . . ?
H19E C19D H19F 109.5 . . ?
C21D C20D C8D 119.6(12) . . ?
C21D C20D C29D 120.2(14) . . ?
C29D C20D C8D 120.1(12) . . ?
C20D C21D H21D 119.3 . . ?
C20D C21D C22D 121.4(11) . . ?
C22D C21D H21D 119.3 . . ?
C21D C22D C27D 118.3(10) . . ?
C23D C22D C21D 123.1(10) . . ?
C23D C22D C27D 118.6(10) . . ?
C22D C23D H23D 119.7 . . ?
C24D C23D C22D 120.6(10) . . ?
C24D C23D H23D 119.7 . . ?
C23D C24D H24D 119.7 . . ?
C25D C24D C23D 120.6(14) . . ?
C25D C24D H24D 119.7 . . ?
C24D C25D H25D 118.5 . . ?
C24D C25D C26D 123.0(19) . . ?
C26D C25D H25D 118.5 . . ?
C25D C26D H26D 121.4 . . ?
C25D C26D C27D 117.3(13) . . ?
C27D C26D H26D 121.4 . . ?
C26D C27D C22D 119.7(10) . . ?
C28D C27D C22D 118.7(10) . . ?
C28D C27D C26D 121.5(10) . . ?
C27D C28D H28D 119.6 . . ?
C29D C28D C27D 120.8(10) . . ?
C29D C28D H28D 119.6 . . ?
C20D C29D H29D 119.7 . . ?
C28D C29D C20D 120.5(11) . . ?
C28D C29D H29D 119.7 . . ?
C7E N1E H1E 118.8 . . ?
C7E N1E C8E 122.4(4) . . ?
C8E N1E H1E 118.8 . . ?
C2E C1E H1EA 120.4 . . ?
C2E C1E C6E 119.1(5) . . ?
C6E C1E H1EA 120.4 . . ?
C1E C2E H2E 119.2 . . ?
C3E C2E C1E 121.5(5) . . ?
C3E C2E H2E 119.2 . . ?
C2E C3E H3E 120.5 . . ?
C2E C3E C4E 119.1(5) . . ?
C4E C3E H3E 120.5 . . ?
C3E C4E H4E 119.6 . . ?
C3E C4E C5E 120.7(5) . . ?
C5E C4E H4E 119.6 . . ?
C4E C5E H5E 119.9 . . ?
C6E C5E C4E 120.3(5) . . ?
C6E C5E H5E 119.9 . . ?
C1E C6E C7E 120.9(5) . . ?
C5E C6E C1E 119.3(5) . . ?
C5E C6E C7E 119.8(4) . . ?
O1E C7E N1E 122.4(4) . . ?
O1E C7E C6E 120.3(5) . . ?
N1E C7E C6E 117.3(4) . . ?
N1E C8E H8E 108.3 . . ?
N1E C8E C9E 109.5(4) . . ?
N1E C8E C19E 108.9(4) . . ?
C9E C8E H8E 108.3 . . ?
C9E C8E C19E 113.5(4) . . ?
C19E C8E H8E 108.3 . . ?
C10E C9E C8E 123.2(5) . . ?
C10E C9E C18E 118.1(5) . . ?
C18E C9E C8E 118.7(5) . . ?
C9E C10E H10E 118.5 . . ?
C9E C10E C11E 123.1(5) . . ?
C11E C10E H10E 118.5 . . ?
C11E C12E H12E 119.8 . . ?
C13E C12E H12E 119.8 . . ?
C13E C12E C11E 120.4(5) . . ?
C10E C11E C12E 122.4(5) . . ?
C10E C11E C16E 118.1(5) . . ?
C12E C11E C16E 119.4(5) . . ?
C12E C13E H13E 119.7 . . ?
C12E C13E C14E 120.6(5) . . ?
C14E C13E H13E 119.7 . . ?
C13E C14E H14E 120.0 . . ?
C15E C14E C13E 120.0(5) . . ?
C15E C14E H14E 120.0 . . ?
C14E C15E H15E 119.5 . . ?
C14E C15E C16E 121.0(5) . . ?
C16E C15E H15E 119.5 . . ?
C15E C16E C11E 118.6(5) . . ?
C15E C16E C17E 121.7(5) . . ?
C17E C16E C11E 119.7(5) . . ?
C16E C17E H17E 119.8 . . ?
C18E C17E C16E 120.3(5) . . ?
C18E C17E H17E 119.8 . . ?
C9E C18E H18E 119.7 . . ?
C17E C18E C9E 120.7(5) . . ?
C17E C18E H18E 119.7 . . ?
C8E C19E H4 109.5 . . ?
C8E C19E HD 109.5 . . ?
C8E C19E HE 109.5 . . ?
H4 C19E HD 109.5 . . ?
H4 C19E HE 109.5 . . ?
HD C19E HE 109.5 . . ?
C7F N1F H1F 119.1 . . ?
C7F N1F C8F 121.8(4) . . ?
C8F N1F H1F 119.1 . . ?
C2F C1F H1FA 120.4 . . ?
C2F C1F C6F 119.3(5) . . ?
C6F C1F H1FA 120.4 . . ?
C1F C2F H2F 119.8 . . ?
C1F C2F C3F 120.5(6) . . ?
C3F C2F H2F 119.8 . . ?
C2F C3F H3F 119.9 . . ?
C4F C3F C2F 120.2(5) . . ?
C4F C3F H3F 119.9 . . ?
C3F C4F H4F 120.4 . . ?
C3F C4F C5F 119.2(6) . . ?
C5F C4F H4F 120.4 . . ?
C4F C5F H5F 119.3 . . ?
C6F C5F C4F 121.5(5) . . ?
C6F C5F H5F 119.3 . . ?
C1F C6F C7F 121.6(5) . . ?
C5F C6F C1F 119.3(5) . . ?
C5F C6F C7F 118.9(4) . . ?
O1F C7F N1F 122.8(4) . . ?
O1F C7F C6F 121.1(5) . . ?
N1F C7F C6F 116.1(4) . . ?
N1F C8F H8F 107.2 . . ?
N1F C8F C9F 112.3(4) . . ?
N1F C8F C19F 109.2(4) . . ?
C9F C8F H8F 107.2 . . ?
C19F C8F H8F 107.2 . . ?
C19F C8F C9F 113.4(4) . . ?
C10F C9F C8F 124.5(4) . . ?
C10F C9F C18F 118.6(4) . . ?
C18F C9F C8F 116.8(4) . . ?
C9F C10F H10F 119.0 . . ?
C9F C10F C11F 122.1(4) . . ?
C11F C10F H10F 119.0 . . ?
C12F C11F C10F 121.9(5) . . ?
C12F C11F C16F 119.0(5) . . ?
C16F C11F C10F 119.0(4) . . ?
C11F C12F H12F 119.4 . . ?
C13F C12F C11F 121.2(5) . . ?
C13F C12F H12F 119.4 . . ?
C12F C13F H13F 120.1 . . ?
C12F C13F C14F 119.9(5) . . ?
C14F C13F H13F 120.1 . . ?
C13F C14F H14F 120.4 . . ?
C15F C14F C13F 119.3(5) . . ?
C15F C14F H14F 120.4 . . ?
C14F C15F H15F 119.2 . . ?
C14F C15F C16F 121.6(5) . . ?
C16F C15F H15F 119.2 . . ?
C15F C16F C11F 118.9(5) . . ?
C17F C16F C11F 118.8(5) . . ?
C17F C16F C15F 122.3(5) . . ?
C16F C17F H17F 119.7 . . ?
C18F C17F C16F 120.6(5) . . ?
C18F C17F H17F 119.7 . . ?
C9F C18F H18F 119.6 . . ?
C17F C18F C9F 120.9(5) . . ?
C17F C18F H18F 119.6 . . ?
C8F C19F H5 109.5 . . ?
C8F C19F HF 109.5 . . ?
C8F C19F HG 109.5 . . ?
H5 C19F HF 109.5 . . ?
H5 C19F HG 109.5 . . ?
HF C19F HG 109.5 . . ?
C7G N1G H1G 119.0 . . ?
C7G N1G C8G 122.0(4) . . ?
C8G N1G H1G 119.0 . . ?
C2G C1G H1GA 119.9 . . ?
C2G C1G C6G 120.3(6) . . ?
C6G C1G H1GA 119.9 . . ?
C1G C2G H2G 120.0 . . ?
C3G C2G C1G 120.1(7) . . ?
C3G C2G H2G 120.0 . . ?
C2G C3G H3G 119.4 . . ?
C4G C3G C2G 121.2(6) . . ?
C4G C3G H3G 119.4 . . ?
C3G C4G H4G 120.6 . . ?
C3G C4G C5G 118.8(5) . . ?
C5G C4G H4G 120.6 . . ?
C4G C5G H5G 119.5 . . ?
C4G C5G C6G 121.0(5) . . ?
C6G C5G H5G 119.5 . . ?
C1G C6G C5G 118.6(5) . . ?
C1G C6G C7G 121.8(4) . . ?
C5G C6G C7G 119.5(5) . . ?
O1G C7G N1G 122.7(4) . . ?
O1G C7G C6G 120.8(4) . . ?
N1G C7G C6G 116.4(4) . . ?
N1G C8G H8G 109.8 . . ?
N1G C8G H8GA 104.7 . . ?
N1G C8G C9G 105.7(5) . . ?
N1G C8G C19G 109.2(4) . . ?
C9G C8G H8G 109.8 . . ?
C19G C8G H8G 109.8 . . ?
C19G C8G H8GA 104.7 . . ?
C19G C8G C9G 112.5(5) . . ?
C20G C8G N1G 118.3(6) . . ?
C20G C8G H8GA 104.7 . . ?
C20G C8G C19G 113.7(6) . . ?
C10G C9G C8G 119.9(7) . . ?
C10G C9G C18G 120.7(8) . . ?
C18G C9G C8G 119.4(7) . . ?
C9G C10G H10G 119.3 . . ?
C9G C10G C11G 121.4(7) . . ?
C11G C10G H10G 119.3 . . ?
C12G C11G C10G 121.8(7) . . ?
C12G C11G C16G 120.5(7) . . ?
C16G C11G C10G 117.6(7) . . ?
C11G C12G H12G 119.9 . . ?
C13G C12G C11G 120.2(8) . . ?
C13G C12G H12G 119.9 . . ?
C12G C13G H13G 120.6 . . ?
C12G C13G C14G 118.8(10) . . ?
C14G C13G H13G 120.6 . . ?
C13G C14G H14G 118.4 . . ?
C15G C14G C13G 123.2(13) . . ?
C15G C14G H14G 118.4 . . ?
C14G C15G H15G 120.6 . . ?
C14G C15G C16G 118.7(9) . . ?
C16G C15G H15G 120.6 . . ?
C11G C16G C15G 118.5(7) . . ?
C17G C16G C11G 119.9(7) . . ?
C17G C16G C15G 121.6(7) . . ?
C16G C17G H17G 119.8 . . ?
C18G C17G C16G 120.4(7) . . ?
C18G C17G H17G 119.8 . . ?
C9G C18G H18G 120.1 . . ?
C17G C18G C9G 119.9(7) . . ?
C17G C18G H18G 120.1 . . ?
C8G C19G H19G 109.5 . . ?
C8G C19G H19H 109.5 . . ?
C8G C19G H19I 109.5 . . ?
H19G C19G H19H 109.5 . . ?
H19G C19G H19I 109.5 . . ?
H19H C19G H19I 109.5 . . ?
C21G C20G C8G 122.2(10) . . ?
C21G C20G C29G 116.0(11) . . ?
C29G C20G C8G 121.9(11) . . ?
C20G C21G H21G 118.3 . . ?
C20G C21G C22G 123.4(10) . . ?
C22G C21G H21G 118.3 . . ?
C21G C22G C23G 122.4(10) . . ?
C21G C22G C27G 119.0(9) . . ?
C23G C22G C27G 118.6(9) . . ?
C22G C23G H23G 120.0 . . ?
C24G C23G C22G 120.0(10) . . ?
C24G C23G H23G 120.0 . . ?
C23G C24G H24G 119.0 . . ?
C25G C24G C23G 122.0(13) . . ?
C25G C24G H24G 119.0 . . ?
C24G C25G H25G 120.5 . . ?
C24G C25G C26G 119.1(17) . . ?
C26G C25G H25G 120.5 . . ?
C25G C26G H26G 119.6 . . ?
C25G C26G C27G 120.8(12) . . ?
C27G C26G H26G 119.6 . . ?
C22G C27G C28G 117.6(10) . . ?
C26G C27G C22G 119.5(10) . . ?
C26G C27G C28G 122.8(10) . . ?
C27G C28G H28G 119.6 . . ?
C29G C28G C27G 120.8(10) . . ?
C29G C28G H28G 119.6 . . ?
C20G C29G H29G 118.4 . . ?
C28G C29G C20G 123.2(11) . . ?
C28G C29G H29G 118.4 . . ?
C7H N1H H1H 119.2 . . ?
C7H N1H C8H 121.6(4) . . ?
C8H N1H H1H 119.2 . . ?
C2H C1H H1HA 119.7 . . ?
C6H C1H H1HA 119.7 . . ?
C6H C1H C2H 120.6(6) . . ?
C1H C2H H2H 120.2 . . ?
C3H C2H C1H 119.6(6) . . ?
C3H C2H H2H 120.2 . . ?
C2H C3H H3H 119.9 . . ?
C4H C3H C2H 120.2(6) . . ?
C4H C3H H3H 119.9 . . ?
C3H C4H H4H 120.0 . . ?
C3H C4H C5H 120.1(6) . . ?
C5H C4H H4H 120.0 . . ?
C4H C5H H5H 119.8 . . ?
C6H C5H C4H 120.4(6) . . ?
C6H C5H H5H 119.8 . . ?
C1H C6H C7H 120.9(5) . . ?
C5H C6H C1H 119.2(5) . . ?
C5H C6H C7H 119.6(5) . . ?
O1H C7H N1H 122.2(5) . . ?
O1H C7H C6H 121.3(5) . . ?
N1H C7H C6H 116.5(5) . . ?
N1H C8H H8H 107.4 . . ?
N1H C8H C9H 112.3(4) . . ?
N1H C8H C19H 108.7(4) . . ?
C9H C8H H8H 107.4 . . ?
C9H C8H C19H 113.4(4) . . ?
C19H C8H H8H 107.4 . . ?
C10H C9H C8H 124.1(5) . . ?
C10H C9H C18H 118.5(5) . . ?
C18H C9H C8H 117.4(4) . . ?
C9H C10H H10H 119.2 . . ?
C9H C10H C11H 121.7(5) . . ?
C11H C10H H10H 119.2 . . ?
C12H C11H C10H 121.9(5) . . ?
C12H C11H C16H 119.2(5) . . ?
C16H C11H C10H 118.8(5) . . ?
C11H C12H H12H 119.4 . . ?
C13H C12H C11H 121.3(5) . . ?
C13H C12H H12H 119.4 . . ?
C12H C13H H13H 120.3 . . ?
C12H C13H C14H 119.3(5) . . ?
C14H C13H H13H 120.3 . . ?
C13H C14H H14H 119.7 . . ?
C15H C14H C13H 120.6(5) . . ?
C15H C14H H14H 119.7 . . ?
C14H C15H H15H 119.4 . . ?
C14H C15H C16H 121.1(5) . . ?
C16H C15H H15H 119.4 . . ?
C11H C16H C15H 118.4(5) . . ?
C17H C16H C11H 119.2(5) . . ?
C17H C16H C15H 122.3(5) . . ?
C16H C17H H17H 119.6 . . ?
C18H C17H C16H 120.8(5) . . ?
C18H C17H H17H 119.6 . . ?
C9H C18H H18H 119.5 . . ?
C17H C18H C9H 120.9(5) . . ?
C17H C18H H18H 119.5 . . ?
C8H C19H H6 109.5 . . ?
C8H C19H HH 109.5 . . ?
C8H C19H HI 109.5 . . ?
H6 C19H HH 109.5 . . ?
H6 C19H HI 109.5 . . ?
HH C19H HI 109.5 . . ?
C7I N1I H1I 119.2 . . ?
C7I N1I C8I 121.6(4) . . ?
C8I N1I H1I 119.2 . . ?
C2I C1I H1IA 120.2 . . ?
C2I C1I C6I 119.6(5) . . ?
C6I C1I H1IA 120.2 . . ?
C1I C2I H2I 119.7 . . ?
C3I C2I C1I 120.7(6) . . ?
C3I C2I H2I 119.7 . . ?
C2I C3I H3I 120.2 . . ?
C2I C3I C4I 119.6(5) . . ?
C4I C3I H3I 120.2 . . ?
C3I C4I H4I 120.0 . . ?
C3I C4I C5I 119.9(6) . . ?
C5I C4I H4I 120.0 . . ?
C4I C5I H5I 119.8 . . ?
C6I C5I C4I 120.4(6) . . ?
C6I C5I H5I 119.8 . . ?
C1I C6I C7I 121.1(4) . . ?
C5I C6I C1I 119.7(5) . . ?
C5I C6I C7I 119.0(5) . . ?
O1I C7I N1I 122.4(4) . . ?
O1I C7I C6I 120.7(4) . . ?
N1I C7I C6I 116.8(4) . . ?
N1I C8I H8I 105.6 . . ?
N1I C8I H8IA 110.0 . . ?
N1I C8I C9I 118.2(5) . . ?
N1I C8I C19I 108.6(4) . . ?
N1I C8I C20I 103.9(5) . . ?
C9I C8I H8I 105.6 . . ?
C9I C8I C19I 112.4(5) . . ?
C19I C8I H8I 105.6 . . ?
C19I C8I H8IA 110.0 . . ?
C19I C8I C20I 114.2(6) . . ?
C20I C8I H8IA 110.0 . . ?
C10I C9I C8I 120.1(7) . . ?
C10I C9I C18I 120.2(8) . . ?
C18I C9I C8I 119.7(7) . . ?
C9I C10I H10I 119.5 . . ?
C9I C10I C11I 121.0(7) . . ?
C11I C10I H10I 119.5 . . ?
C10I C11I C12I 122.4(6) . . ?
C10I C11I C16I 118.7(6) . . ?
C16I C11I C12I 118.8(6) . . ?
C11I C12I H12I 119.9 . . ?
C13I C12I C11I 120.3(7) . . ?
C13I C12I H12I 119.9 . . ?
C12I C13I H13I 119.9 . . ?
C12I C13I C14I 120.2(8) . . ?
C14I C13I H13I 119.9 . . ?
C13I C14I H14I 118.9 . . ?
C15I C14I C13I 122.2(9) . . ?
C15I C14I H14I 118.9 . . ?
C14I C15I H15I 120.7 . . ?
C14I C15I C16I 118.6(7) . . ?
C16I C15I H15I 120.7 . . ?
C11I C16I C17I 118.9(6) . . ?
C15I C16I C11I 119.9(6) . . ?
C15I C16I C17I 121.2(6) . . ?
C16I C17I H17I 119.6 . . ?
C18I C17I C16I 120.7(6) . . ?
C18I C17I H17I 119.6 . . ?
C9I C18I H18I 119.8 . . ?
C17I C18I C9I 120.4(7) . . ?
C17I C18I H18I 119.8 . . ?
C8I C19I H19J 109.5 . . ?
C8I C19I H19K 109.5 . . ?
C8I C19I H19L 109.5 . . ?
H19J C19I H19K 109.5 . . ?
H19J C19I H19L 109.5 . . ?
H19K C19I H19L 109.5 . . ?
C21I C20I C8I 119.2(8) . . ?
C21I C20I C29I 120.1(9) . . ?
C29I C20I C8I 120.7(8) . . ?
C20I C21I H21I 119.7 . . ?
C20I C21I C22I 120.5(8) . . ?
C22I C21I H21I 119.7 . . ?
C21I C22I C23I 122.0(7) . . ?
C21I C22I C27I 119.7(7) . . ?
C27I C22I C23I 118.3(7) . . ?
C22I C23I H23I 119.9 . . ?
C24I C23I C22I 120.3(8) . . ?
C24I C23I H23I 119.9 . . ?
C23I C24I H24I 119.2 . . ?
C23I C24I C25I 121.6(9) . . ?
C25I C24I H24I 119.2 . . ?
C24I C25I H25I 120.3 . . ?
C26I C25I C24I 119.5(11) . . ?
C26I C25I H25I 120.3 . . ?
C25I C26I H26I 119.5 . . ?
C25I C26I C27I 121.0(9) . . ?
C27I C26I H26I 119.5 . . ?
C26I C27I C22I 119.4(7) . . ?
C26I C27I C28I 123.0(8) . . ?
C28I C27I C22I 117.6(7) . . ?
C27I C28I H28I 119.2 . . ?
C29I C28I C27I 121.5(8) . . ?
C29I C28I H28I 119.2 . . ?
C20I C29I H29I 119.7 . . ?
C28I C29I C20I 120.5(8) . . ?
C28I C29I H29I 119.7 . . ?
C7J N1J H1J 119.3 . . ?
C7J N1J C8J 121.4(5) . . ?
C8J N1J H1J 119.3 . . ?
C2J C1J H1JA 119.7 . . ?
C6J C1J H1JA 119.7 . . ?
C6J C1J C2J 120.6(8) . . ?
C1J C2J H2J 120.5 . . ?
C3J C2J C1J 118.9(10) . . ?
C3J C2J H2J 120.5 . . ?
C2J C3J H3J 119.0 . . ?
C2J C3J C4J 122.0(7) . . ?
C4J C3J H3J 119.0 . . ?
C3J C4J H4J 121.2 . . ?
C5J C4J C3J 117.5(7) . . ?
C5J C4J H4J 121.2 . . ?
C4J C5J H5J 119.7 . . ?
C4J C5J C6J 120.5(8) . . ?
C6J C5J H5J 119.7 . . ?
C1J C6J C5J 119.9(6) . . ?
C1J C6J C7J 123.1(6) . . ?
C5J C6J C7J 116.9(7) . . ?
O1J C7J N1J 123.6(5) . . ?
O1J C7J C6J 120.7(5) . . ?
N1J C7J C6J 115.7(6) . . ?
N1J C8J H8J 109.6 . . ?
N1J C8J H8JA 105.5 . . ?
N1J C8J C9J 105.9(5) . . ?
N1J C8J C19J 108.9(4) . . ?
C9J C8J H8J 109.6 . . ?
C19J C8J H8J 109.6 . . ?
C19J C8J H8JA 105.5 . . ?
C19J C8J C9J 113.2(6) . . ?
C20J C8J N1J 119.1(7) . . ?
C20J C8J H8JA 105.5 . . ?
C20J C8J C19J 111.4(7) . . ?
C10J C9J C8J 120.2(8) . . ?
C10J C9J C18J 121.0(10) . . ?
C18J C9J C8J 118.8(8) . . ?
C9J C10J H10J 119.4 . . ?
C9J C10J C11J 121.2(8) . . ?
C11J C10J H10J 119.4 . . ?
C10J C11J C12J 122.5(8) . . ?
C16J C11J C10J 118.6(8) . . ?
C16J C11J C12J 118.9(7) . . ?
C11J C12J H12J 119.6 . . ?
C13J C12J C11J 120.7(8) . . ?
C13J C12J H12J 119.6 . . ?
C12J C13J H13J 119.4 . . ?
C12J C13J C14J 121.3(10) . . ?
C14J C13J H13J 119.4 . . ?
C13J C14J H14J 120.1 . . ?
C13J C14J C15J 119.7(14) . . ?
C15J C14J H14J 120.1 . . ?
C14J C15J H15J 119.5 . . ?
C14J C15J C16J 121.1(11) . . ?
C16J C15J H15J 119.5 . . ?
C15J C16J C11J 118.3(8) . . ?
C15J C16J C17J 122.8(8) . . ?
C17J C16J C11J 118.9(7) . . ?
C16J C17J H17J 119.0 . . ?
C18J C17J C16J 122.0(8) . . ?
C18J C17J H17J 119.0 . . ?
C9J C18J H18J 120.8 . . ?
C17J C18J C9J 118.3(8) . . ?
C17J C18J H18J 120.8 . . ?
C8J C19J H19M 109.5 . . ?
C8J C19J H19N 109.5 . . ?
C8J C19J H19O 109.5 . . ?
H19M C19J H19N 109.5 . . ?
H19M C19J H19O 109.5 . . ?
H19N C19J H19O 109.5 . . ?
C21J C20J C8J 121.2(12) . . ?
C21J C20J C29J 118.9(13) . . ?
C29J C20J C8J 119.8(11) . . ?
C20J C21J H21J 119.8 . . ?
C20J C21J C22J 120.5(11) . . ?
C22J C21J H21J 119.8 . . ?
C21J C22J C23J 121.4(10) . . ?
C27J C22J C21J 120.6(10) . . ?
C27J C22J C23J 117.9(10) . . ?
C22J C23J H23J 119.1 . . ?
C24J C23J C22J 121.8(10) . . ?
C24J C23J H23J 119.1 . . ?
C23J C24J H24J 120.0 . . ?
C23J C24J C25J 119.9(14) . . ?
C25J C24J H24J 120.0 . . ?
C24J C25J H25J 119.4 . . ?
C24J C25J C26J 121.2(18) . . ?
C26J C25J H25J 119.4 . . ?
C25J C26J H26J 120.4 . . ?
C27J C26J C25J 119.2(12) . . ?
C27J C26J H26J 120.4 . . ?
C26J C27J C22J 119.7(9) . . ?
C26J C27J C28J 122.7(10) . . ?
C28J C27J C22J 117.6(10) . . ?
C27J C28J H28J 119.4 . . ?
C29J C28J C27J 121.1(10) . . ?
C29J C28J H28J 119.4 . . ?
C20J C29J H29J 119.4 . . ?
C28J C29J C20J 121.2(11) . . ?
C28J C29J H29J 119.4 . . ?
C7K N1K H1K 119.3 . . ?
C7K N1K C8K 121.3(4) . . ?
C8K N1K H1K 119.3 . . ?
C2K C1K H1KA 119.5 . . ?
C6K C1K H1KA 119.5 . . ?
C6K C1K C2K 121.0(6) . . ?
C1K C2K H2K 120.6 . . ?
C1K C2K C3K 118.8(7) . . ?
C3K C2K H2K 120.6 . . ?
C2K C3K H3K 119.8 . . ?
C4K C3K C2K 120.4(6) . . ?
C4K C3K H3K 119.8 . . ?
C3K C4K H4K 119.8 . . ?
C3K C4K C5K 120.5(5) . . ?
C5K C4K H4K 119.8 . . ?
C4K C5K H5K 120.4 . . ?
C4K C5K C6K 119.3(6) . . ?
C6K C5K H5K 120.4 . . ?
C1K C6K C5K 120.1(5) . . ?
C1K C6K C7K 122.1(4) . . ?
C5K C6K C7K 117.7(5) . . ?
O1K C7K N1K 123.2(5) . . ?
O1K C7K C6K 120.7(5) . . ?
N1K C7K C6K 116.1(4) . . ?
N1K C8K H8K 109.9 . . ?
N1K C8K H8KA 104.7 . . ?
N1K C8K C9K 106.4(5) . . ?
N1K C8K C19K 109.0(4) . . ?
N1K C8K C20K 114.9(5) . . ?
C9K C8K H8K 109.9 . . ?
C19K C8K H8K 109.9 . . ?
C19K C8K H8KA 104.7 . . ?
C19K C8K C9K 111.6(6) . . ?
C20K C8K H8KA 104.7 . . ?
C20K C8K C19K 117.3(7) . . ?
C10K C9K C8K 119.3(7) . . ?
C10K C9K C18K 119.6(8) . . ?
C18K C9K C8K 121.0(7) . . ?
C9K C10K H10K 119.3 . . ?
C9K C10K C11K 121.3(7) . . ?
C11K C10K H10K 119.3 . . ?
C10K C11K C12K 122.1(7) . . ?
C10K C11K C16K 119.1(7) . . ?
C12K C11K C16K 118.9(7) . . ?
C11K C12K H12K 119.8 . . ?
C13K C12K C11K 120.5(7) . . ?
C13K C12K H12K 119.8 . . ?
C12K C13K H13K 119.3 . . ?
C12K C13K C14K 121.3(8) . . ?
C14K C13K H13K 119.3 . . ?
C13K C14K H14K 120.1 . . ?
C15K C14K C13K 119.7(9) . . ?
C15K C14K H14K 120.1 . . ?
C14K C15K H15K 119.6 . . ?
C14K C15K C16K 120.8(8) . . ?
C16K C15K H15K 119.6 . . ?
C15K C16K C11K 118.7(7) . . ?
C15K C16K C17K 123.0(7) . . ?
C17K C16K C11K 118.3(6) . . ?
C16K C17K H17K 119.3 . . ?
C18K C17K C16K 121.3(7) . . ?
C18K C17K H17K 119.3 . . ?
C9K C18K H18K 119.8 . . ?
C17K C18K C9K 120.4(8) . . ?
C17K C18K H18K 119.8 . . ?
C8K C19K H19P 109.5 . . ?
C8K C19K H19Q 109.5 . . ?
C8K C19K H19R 109.5 . . ?
H19P C19K H19Q 109.5 . . ?
H19P C19K H19R 109.5 . . ?
H19Q C19K H19R 109.5 . . ?
C21K C20K C8K 124.0(8) . . ?
C21K C20K C29K 118.6(9) . . ?
C29K C20K C8K 117.3(8) . . ?
C20K C21K H21K 119.2 . . ?
C20K C21K C22K 121.5(8) . . ?
C22K C21K H21K 119.2 . . ?
C21K C22K C23K 122.1(7) . . ?
C27K C22K C21K 119.2(7) . . ?
C27K C22K C23K 118.7(7) . . ?
C22K C23K H23K 119.7 . . ?
C24K C23K C22K 120.5(8) . . ?
C24K C23K H23K 119.7 . . ?
C23K C24K H24K 120.0 . . ?
C23K C24K C25K 120.0(9) . . ?
C25K C24K H24K 120.0 . . ?
C24K C25K H25K 119.2 . . ?
C26K C25K C24K 121.6(11) . . ?
C26K C25K H25K 119.2 . . ?
C25K C26K H26K 120.4 . . ?
C25K C26K C27K 119.2(9) . . ?
C27K C26K H26K 120.4 . . ?
C22K C27K C28K 118.8(7) . . ?
C26K C27K C22K 119.9(7) . . ?
C26K C27K C28K 121.3(8) . . ?
C27K C28K H28K 119.8 . . ?
C29K C28K C27K 120.3(8) . . ?
C29K C28K H28K 119.8 . . ?
C20K C29K H29K 119.2 . . ?
C28K C29K C20K 121.5(8) . . ?
C28K C29K H29K 119.2 . . ?
C7L N1L H1L 119.6 . . ?
C7L N1L C8L 120.9(4) . . ?
C8L N1L H1L 119.6 . . ?
C2L C1L H1LA 120.7 . . ?
C6L C1L H1LA 120.7 . . ?
C6L C1L C2L 118.7(6) . . ?
C1L C2L H2L 119.2 . . ?
C3L C2L C1L 121.6(7) . . ?
C3L C2L H2L 119.2 . . ?
C2L C3L H3L 119.8 . . ?
C2L C3L C4L 120.4(6) . . ?
C4L C3L H3L 119.8 . . ?
C3L C4L H4L 120.5 . . ?
C3L C4L C5L 119.0(6) . . ?
C5L C4L H4L 120.5 . . ?
C4L C5L H5L 119.5 . . ?
C4L C5L C6L 121.1(6) . . ?
C6L C5L H5L 119.5 . . ?
C1L C6L C5L 119.1(5) . . ?
C1L C6L C7L 122.3(5) . . ?
C5L C6L C7L 118.5(5) . . ?
O1L C7L N1L 123.2(5) . . ?
O1L C7L C6L 120.2(5) . . ?
N1L C7L C6L 116.6(5) . . ?
N1L C8L H8L 108.9 . . ?
N1L C8L C9L 109.0(4) . . ?
N1L C8L C19L 107.9(4) . . ?
C9L C8L H8L 108.9 . . ?
C9L C8L C19L 113.2(4) . . ?
C19L C8L H8L 108.9 . . ?
C10L C9L C8L 121.9(5) . . ?
C10L C9L C18L 117.8(5) . . ?
C18L C9L C8L 120.3(5) . . ?
C9L C10L H10L 118.9 . . ?
C9L C10L C11L 122.3(5) . . ?
C11L C10L H10L 118.9 . . ?
C10L C11L C12L 122.1(5) . . ?
C10L C11L C16L 118.9(5) . . ?
C12L C11L C16L 118.9(5) . . ?
C11L C12L H12L 119.4 . . ?
C13L C12L C11L 121.2(5) . . ?
C13L C12L H12L 119.4 . . ?
C12L C13L H13L 120.2 . . ?
C12L C13L C14L 119.6(5) . . ?
C14L C13L H13L 120.2 . . ?
C13L C14L H14L 119.7 . . ?
C15L C14L C13L 120.7(5) . . ?
C15L C14L H14L 119.7 . . ?
C14L C15L H15L 119.4 . . ?
C14L C15L C16L 121.2(5) . . ?
C16L C15L H15L 119.4 . . ?
C15L C16L C11L 118.4(5) . . ?
C17L C16L C11L 118.7(5) . . ?
C17L C16L C15L 122.9(5) . . ?
C16L C17L H17L 119.5 . . ?
C18L C17L C16L 121.0(5) . . ?
C18L C17L H17L 119.5 . . ?
C9L C18L H18L 119.4 . . ?
C17L C18L C9L 121.3(5) . . ?
C17L C18L H18L 119.4 . . ?
C8L C19L H7 109.5 . . ?
C8L C19L HJ 109.5 . . ?
C8L C19L HK 109.5 . . ?
H7 C19L HJ 109.5 . . ?
H7 C19L HK 109.5 . . ?
HJ C19L HK 109.5 . . ?
C7M N1M H1M 119.1 . . ?
C7M N1M C8M 121.7(4) . . ?
C8M N1M H1M 119.1 . . ?
C2M C1M H1MA 120.5 . . ?
C2M C1M C6M 119.0(7) . . ?
C6M C1M H1MA 120.5 . . ?
C1M C2M H2M 119.3 . . ?
C3M C2M C1M 121.4(8) . . ?
C3M C2M H2M 119.3 . . ?
C2M C3M H3M 120.2 . . ?
C2M C3M C4M 119.5(6) . . ?
C4M C3M H3M 120.2 . . ?
C3M C4M H4M 120.1 . . ?
C3M C4M C5M 119.9(7) . . ?
C5M C4M H4M 120.1 . . ?
C4M C5M H5M 119.4 . . ?
C6M C5M C4M 121.2(7) . . ?
C6M C5M H5M 119.4 . . ?
C1M C6M C7M 121.6(5) . . ?
C5M C6M C1M 118.9(5) . . ?
C5M C6M C7M 119.4(5) . . ?
O1M C7M N1M 122.1(4) . . ?
O1M C7M C6M 120.5(4) . . ?
N1M C7M C6M 117.4(4) . . ?
N1M C8M H8M 110.1 . . ?
N1M C8M H8MA 105.3 . . ?
N1M C8M C9M 104.4(5) . . ?
N1M C8M C19M 108.2(4) . . ?
C9M C8M H8M 110.1 . . ?
C19M C8M H8M 110.1 . . ?
C19M C8M H8MA 105.3 . . ?
C19M C8M C9M 113.9(5) . . ?
C20M C8M N1M 118.4(5) . . ?
C20M C8M H8MA 105.3 . . ?
C20M C8M C19M 113.1(5) . . ?
C10M C9M C8M 119.2(7) . . ?
C10M C9M C18M 120.3(8) . . ?
C18M C9M C8M 120.4(7) . . ?
C9M C10M H10M 119.8 . . ?
C9M C10M C11M 120.5(7) . . ?
C11M C10M H10M 119.8 . . ?
C10M C11M C12M 121.2(7) . . ?
C16M C11M C10M 119.0(7) . . ?
C16M C11M C12M 119.7(6) . . ?
C11M C12M H12M 120.5 . . ?
C13M C12M C11M 119.0(7) . . ?
C13M C12M H12M 120.5 . . ?
C12M C13M H13M 118.9 . . ?
C12M C13M C14M 122.2(9) . . ?
C14M C13M H13M 118.9 . . ?
C13M C14M H14M 120.0 . . ?
C13M C14M C15M 120.0(10) . . ?
C15M C14M H14M 120.0 . . ?
C14M C15M H15M 120.3 . . ?
C14M C15M C16M 119.5(8) . . ?
C16M C15M H15M 120.3 . . ?
C11M C16M C15M 119.6(7) . . ?
C11M C16M C17M 119.5(7) . . ?
C15M C16M C17M 120.9(7) . . ?
C16M C17M H17M 119.9 . . ?
C18M C17M C16M 120.1(7) . . ?
C18M C17M H17M 119.9 . . ?
C9M C18M H18M 119.8 . . ?
C17M C18M C9M 120.4(7) . . ?
C17M C18M H18M 119.8 . . ?
C8M C19M H19S 109.5 . . ?
C8M C19M H19T 109.5 . . ?
C8M C19M H19U 109.5 . . ?
H19S C19M H19T 109.5 . . ?
H19S C19M H19U 109.5 . . ?
H19T C19M H19U 109.5 . . ?
C21M C20M C8M 121.8(7) . . ?
C21M C20M C29M 118.7(8) . . ?
C29M C20M C8M 119.6(7) . . ?
C20M C21M H21M 119.3 . . ?
C20M C21M C22M 121.4(7) . . ?
C22M C21M H21M 119.3 . . ?
C21M C22M C23M 121.7(7) . . ?
C21M C22M C27M 119.9(7) . . ?
C27M C22M C23M 118.2(6) . . ?
C22M C23M H23M 119.9 . . ?
C24M C23M C22M 120.1(7) . . ?
C24M C23M H23M 119.9 . . ?
C23M C24M H24M 119.3 . . ?
C23M C24M C25M 121.3(8) . . ?
C25M C24M H24M 119.3 . . ?
C24M C25M H25M 119.7 . . ?
C26M C25M C24M 120.7(10) . . ?
C26M C25M H25M 119.7 . . ?
C25M C26M H26M 120.3 . . ?
C25M C26M C27M 119.5(8) . . ?
C27M C26M H26M 120.3 . . ?
C22M C27M C28M 118.0(7) . . ?
C26M C27M C22M 120.0(6) . . ?
C26M C27M C28M 121.9(7) . . ?
C27M C28M H28M 119.9 . . ?
C29M C28M C27M 120.2(7) . . ?
C29M C28M H28M 119.9 . . ?
C20M C29M H29M 119.1 . . ?
C28M C29M C20M 121.8(7) . . ?
C28M C29M H29M 119.1 . . ?
C7N N1N H1N 119.3 . . ?
C7N N1N C8N 121.3(4) . . ?
C8N N1N H1N 119.3 . . ?
C2N C1N H1NA 120.0 . . ?
C6N C1N H1NA 120.0 . . ?
C6N C1N C2N 120.0(6) . . ?
C1N C2N H2N 119.8 . . ?
C3N C2N C1N 120.4(6) . . ?
C3N C2N H2N 119.8 . . ?
C2N C3N H3N 120.2 . . ?
C2N C3N C4N 119.7(5) . . ?
C4N C3N H3N 120.2 . . ?
C3N C4N H4N 119.8 . . ?
C3N C4N C5N 120.5(6) . . ?
C5N C4N H4N 119.8 . . ?
C4N C5N H5N 119.8 . . ?
C4N C5N C6N 120.5(6) . . ?
C6N C5N H5N 119.8 . . ?
C1N C6N C5N 118.9(5) . . ?
C1N C6N C7N 122.4(5) . . ?
C5N C6N C7N 118.5(5) . . ?
O1N C7N N1N 122.3(5) . . ?
O1N C7N C6N 121.4(5) . . ?
N1N C7N C6N 116.3(5) . . ?
N1N C8N H8N 108.0 . . ?
N1N C8N C9N 109.8(4) . . ?
N1N C8N C19N 109.1(4) . . ?
C9N C8N H8N 108.0 . . ?
C9N C8N C19N 113.7(5) . . ?
C19N C8N H8N 108.0 . . ?
C10N C9N C8N 122.9(5) . . ?
C10N C9N C18N 118.0(5) . . ?
C18N C9N C8N 119.1(5) . . ?
C9N C10N H10N 119.1 . . ?
C9N C10N C11N 121.7(5) . . ?
C11N C10N H10N 119.1 . . ?
C10N C11N C12N 121.4(5) . . ?
C10N C11N C16N 120.4(5) . . ?
C16N C11N C12N 118.1(5) . . ?
C11N C12N H12N 119.8 . . ?
C13N C12N C11N 120.5(5) . . ?
C13N C12N H12N 119.8 . . ?
C12N C13N H13N 120.3 . . ?
C12N C13N C14N 119.5(5) . . ?
C14N C13N H13N 120.3 . . ?
C13N C14N H14N 119.5 . . ?
C15N C14N C13N 121.0(5) . . ?
C15N C14N H14N 119.5 . . ?
C14N C15N H15N 119.6 . . ?
C14N C15N C16N 120.9(5) . . ?
C16N C15N H15N 119.6 . . ?
C15N C16N C11N 120.0(5) . . ?
C15N C16N C17N 122.8(5) . . ?
C17N C16N C11N 117.2(5) . . ?
C16N C17N H17N 118.9 . . ?
C18N C17N C16N 122.2(5) . . ?
C18N C17N H17N 118.9 . . ?
C9N C18N H18N 119.8 . . ?
C17N C18N C9N 120.5(5) . . ?
C17N C18N H18N 119.8 . . ?
C8N C19N H8 109.5 . . ?
C8N C19N HL 109.5 . . ?
C8N C19N HM 109.5 . . ?
H8 C19N HL 109.5 . . ?
H8 C19N HM 109.5 . . ?
HL C19N HM 109.5 . . ?
C7O N1O H1O 119.2 . . ?
C7O N1O C8O 121.7(4) . . ?
C8O N1O H1O 119.2 . . ?
C2O C1O H1OA 120.4 . . ?
C6O C1O H1OA 120.4 . . ?
C6O C1O C2O 119.2(6) . . ?
C1O C2O H2O 119.7 . . ?
C3O C2O C1O 120.7(8) . . ?
C3O C2O H2O 119.7 . . ?
C2O C3O H3O 119.9 . . ?
C4O C3O C2O 120.2(6) . . ?
C4O C3O H3O 119.9 . . ?
C3O C4O H4O 120.0 . . ?
C3O C4O C5O 120.0(6) . . ?
C5O C4O H4O 120.0 . . ?
C4O C5O H5O 119.7 . . ?
C6O C5O C4O 120.7(7) . . ?
C6O C5O H5O 119.7 . . ?
C1O C6O C7O 121.0(5) . . ?
C5O C6O C1O 119.2(5) . . ?
C5O C6O C7O 119.7(5) . . ?
O1O C7O N1O 122.9(4) . . ?
O1O C7O C6O 120.4(4) . . ?
N1O C7O C6O 116.7(4) . . ?
N1O C8O H8O 106.0 . . ?
N1O C8O H8OA 110.6 . . ?
N1O C8O C9O 115.4(5) . . ?
N1O C8O C19O 108.9(4) . . ?
N1O C8O C20O 103.9(6) . . ?
C9O C8O H8O 106.0 . . ?
C9O C8O C19O 113.9(5) . . ?
C19O C8O H8O 106.0 . . ?
C19O C8O H8OA 110.6 . . ?
C19O C8O C20O 112.1(7) . . ?
C20O C8O H8OA 110.6 . . ?
C10O C9O C8O 123.0(8) . . ?
C10O C9O C18O 118.1(9) . . ?
C18O C9O C8O 118.9(7) . . ?
C9O C10O H10O 119.5 . . ?
C9O C10O C11O 121.1(7) . . ?
C11O C10O H10O 119.5 . . ?
C10O C11O C12O 121.7(7) . . ?
C10O C11O C16O 120.0(7) . . ?
C16O C11O C12O 118.3(7) . . ?
C11O C12O H12O 119.7 . . ?
C13O C12O C11O 120.7(7) . . ?
C13O C12O H12O 119.7 . . ?
C12O C13O H13O 119.7 . . ?
C12O C13O C14O 120.7(10) . . ?
C14O C13O H13O 119.7 . . ?
C13O C14O H14O 120.1 . . ?
C15O C14O C13O 119.9(14) . . ?
C15O C14O H14O 120.1 . . ?
C14O C15O H15O 119.8 . . ?
C14O C15O C16O 120.5(9) . . ?
C16O C15O H15O 119.8 . . ?
C15O C16O C11O 119.8(7) . . ?
C15O C16O C17O 121.9(7) . . ?
C17O C16O C11O 118.3(7) . . ?
C16O C17O H17O 119.7 . . ?
C18O C17O C16O 120.6(7) . . ?
C18O C17O H17O 119.7 . . ?
C9O C18O H18O 119.0 . . ?
C17O C18O C9O 121.9(7) . . ?
C17O C18O H18O 119.0 . . ?
C8O C19O H19V 109.5 . . ?
C8O C19O H19W 109.5 . . ?
C8O C19O H19X 109.5 . . ?
H19V C19O H19W 109.5 . . ?
H19V C19O H19X 109.5 . . ?
H19W C19O H19X 109.5 . . ?
C21O C20O C8O 116.5(12) . . ?
C21O C20O C29O 123.5(14) . . ?
C29O C20O C8O 119.9(11) . . ?
C20O C21O H21O 121.9 . . ?
C20O C21O C22O 116.2(12) . . ?
C22O C21O H21O 121.9 . . ?
C21O C22O C23O 119.7(11) . . ?
C27O C22O C21O 121.8(11) . . ?
C27O C22O C23O 118.5(11) . . ?
C22O C23O H23O 120.3 . . ?
C24O C23O C22O 119.4(12) . . ?
C24O C23O H23O 120.3 . . ?
C23O C24O H24O 118.6 . . ?
C25O C24O C23O 122.7(15) . . ?
C25O C24O H24O 118.6 . . ?
C24O C25O H25O 119.1 . . ?
C24O C25O C26O 122(2) . . ?
C26O C25O H25O 119.1 . . ?
C25O C26O H26O 121.2 . . ?
C27O C26O C25O 117.6(15) . . ?
C27O C26O H26O 121.2 . . ?
C22O C27O C26O 119.9(11) . . ?
C28O C27O C22O 118.0(11) . . ?
C28O C27O C26O 122.1(11) . . ?
C27O C28O H28O 119.0 . . ?
C29O C28O C27O 122.0(11) . . ?
C29O C28O H28O 119.0 . . ?
C20O C29O H29O 120.8 . . ?
C28O C29O C20O 118.5(11) . . ?
C28O C29O H29O 120.8 . . ?
C7P N1P H1P 118.7 . . ?
C7P N1P C8P 122.6(5) . . ?
C8P N1P H1P 118.7 . . ?
C2P C1P H1PA 120.0 . . ?
C6P C1P H1PA 120.0 . . ?
C6P C1P C2P 120.1(6) . . ?
C1P C2P H2P 119.8 . . ?
C3P C2P C1P 120.3(6) . . ?
C3P C2P H2P 119.8 . . ?
C2P C3P H3P 120.1 . . ?
C2P C3P C4P 119.7(6) . . ?
C4P C3P H3P 120.1 . . ?
C3P C4P H4P 120.0 . . ?
C3P C4P C5P 120.1(6) . . ?
C5P C4P H4P 120.0 . . ?
C4P C5P H5P 119.8 . . ?
C6P C5P C4P 120.4(6) . . ?
C6P C5P H5P 119.8 . . ?
C1P C6P C7P 118.8(5) . . ?
C5P C6P C1P 119.4(6) . . ?
C5P C6P C7P 121.6(5) . . ?
O1P C7P N1P 122.0(5) . . ?
O1P C7P C6P 120.8(6) . . ?
N1P C7P C6P 117.2(5) . . ?
N1P C8P H8P 107.2 . . ?
N1P C8P C9P 111.4(4) . . ?
N1P C8P C19P 110.2(4) . . ?
C9P C8P H8P 107.2 . . ?
C19P C8P H8P 107.2 . . ?
C19P C8P C9P 113.4(5) . . ?
C10P C9P C8P 125.1(5) . . ?
C10P C9P C18P 118.0(5) . . ?
C18P C9P C8P 116.8(5) . . ?
C9P C10P H10P 119.0 . . ?
C9P C10P C11P 122.1(5) . . ?
C11P C10P H10P 119.0 . . ?
C12P C11P C10P 121.3(5) . . ?
C16P C11P C10P 119.1(5) . . ?
C16P C11P C12P 119.5(5) . . ?
C11P C12P H12P 119.7 . . ?
C13P C12P C11P 120.7(5) . . ?
C13P C12P H12P 119.7 . . ?
C12P C13P H13P 120.2 . . ?
C12P C13P C14P 119.6(5) . . ?
C14P C13P H13P 120.2 . . ?
C13P C14P H14P 119.6 . . ?
C15P C14P C13P 120.8(5) . . ?
C15P C14P H14P 119.6 . . ?
C14P C15P H15P 119.6 . . ?
C14P C15P C16P 120.9(5) . . ?
C16P C15P H15P 119.6 . . ?
C11P C16P C15P 118.6(5) . . ?
C17P C16P C11P 118.5(5) . . ?
C17P C16P C15P 122.9(5) . . ?
C16P C17P H17P 119.2 . . ?
C18P C17P C16P 121.7(5) . . ?
C18P C17P H17P 119.2 . . ?
C9P C18P H18P 119.7 . . ?
C17P C18P C9P 120.5(5) . . ?
C17P C18P H18P 119.7 . . ?
C8P C19P H9 109.5 . . ?
C8P C19P HN 109.5 . . ?
C8P C19P HO 109.5 . . ?
H9 C19P HN 109.5 . . ?
H9 C19P HO 109.5 . . ?
HN C19P HO 109.5 . . ?
C7Q N1Q H1Q 119.3 . . ?
C7Q N1Q C8Q 121.4(5) . . ?
C8Q N1Q H1Q 119.3 . . ?
C2Q C1Q H1QA 119.7 . . ?
C6Q C1Q H1QA 119.7 . . ?
C6Q C1Q C2Q 120.6(6) . . ?
C1Q C2Q H2Q 119.9 . . ?
C3Q C2Q C1Q 120.1(6) . . ?
C3Q C2Q H2Q 119.9 . . ?
C2Q C3Q H3Q 120.2 . . ?
C4Q C3Q C2Q 119.7(6) . . ?
C4Q C3Q H3Q 120.2 . . ?
C3Q C4Q H4Q 119.9 . . ?
C3Q C4Q C5Q 120.2(6) . . ?
C5Q C4Q H4Q 119.9 . . ?
C4Q C5Q H5Q 120.0 . . ?
C6Q C5Q C4Q 120.1(6) . . ?
C6Q C5Q H5Q 120.0 . . ?
C1Q C6Q C5Q 119.3(5) . . ?
C1Q C6Q C7Q 118.9(5) . . ?
C5Q C6Q C7Q 121.6(5) . . ?
O1Q C7Q N1Q 122.0(5) . . ?
O1Q C7Q C6Q 120.8(6) . . ?
N1Q C7Q C6Q 117.1(5) . . ?
N1Q C8Q H8Q 108.7 . . ?
N1Q C8Q C9Q 108.3(4) . . ?
N1Q C8Q C19Q 109.2(4) . . ?
C9Q C8Q H8Q 108.7 . . ?
C9Q C8Q C19Q 113.2(5) . . ?
C19Q C8Q H8Q 108.7 . . ?
C10Q C9Q C8Q 122.3(5) . . ?
C10Q C9Q C18Q 116.9(5) . . ?
C18Q C9Q C8Q 120.8(5) . . ?
C9Q C10Q H10Q 118.5 . . ?
C9Q C10Q C11Q 123.0(5) . . ?
C11Q C10Q H10Q 118.5 . . ?
C10Q C11Q C16Q 118.0(5) . . ?
C12Q C11Q C10Q 122.8(5) . . ?
C12Q C11Q C16Q 119.1(5) . . ?
C11Q C12Q H12Q 119.1 . . ?
C13Q C12Q C11Q 121.8(5) . . ?
C13Q C12Q H12Q 119.1 . . ?
C12Q C13Q H13Q 120.3 . . ?
C12Q C13Q C14Q 119.4(5) . . ?
C14Q C13Q H13Q 120.3 . . ?
C13Q C14Q H14Q 119.8 . . ?
C15Q C14Q C13Q 120.4(5) . . ?
C15Q C14Q H14Q 119.8 . . ?
C14Q C15Q H15Q 119.1 . . ?
C14Q C15Q C16Q 121.7(5) . . ?
C16Q C15Q H15Q 119.1 . . ?
C15Q C16Q C11Q 117.6(5) . . ?
C17Q C16Q C11Q 119.3(5) . . ?
C17Q C16Q C15Q 123.1(5) . . ?
C16Q C17Q H17Q 119.7 . . ?
C18Q C17Q C16Q 120.6(5) . . ?
C18Q C17Q H17Q 119.7 . . ?
C9Q C18Q H18Q 118.9 . . ?
C17Q C18Q C9Q 122.2(5) . . ?
C17Q C18Q H18Q 118.9 . . ?
C8Q C19Q H10 109.5 . . ?
C8Q C19Q HP 109.5 . . ?
C8Q C19Q HQ 109.5 . . ?
H10 C19Q HP 109.5 . . ?
H10 C19Q HQ 109.5 . . ?
HP C19Q HQ 109.5 . . ?
C7R N1R H1R 119.2 . . ?
C7R N1R C8R 121.6(4) . . ?
C8R N1R H1R 119.2 . . ?
C2R C1R H1RA 120.0 . . ?
C2R C1R C6R 120.0(7) . . ?
C6R C1R H1RA 120.0 . . ?
C1R C2R H2R 119.8 . . ?
C3R C2R C1R 120.5(9) . . ?
C3R C2R H2R 119.8 . . ?
C2R C3R H3R 119.4 . . ?
C2R C3R C4R 121.2(6) . . ?
C4R C3R H3R 119.4 . . ?
C3R C4R H4R 120.4 . . ?
C3R C4R C5R 119.1(8) . . ?
C5R C4R H4R 120.4 . . ?
C4R C5R H5R 120.2 . . ?
C4R C5R C6R 119.7(8) . . ?
C6R C5R H5R 120.2 . . ?
C1R C6R C5R 119.5(6) . . ?
C1R C6R C7R 121.6(5) . . ?
C5R C6R C7R 118.7(6) . . ?
O1R C7R N1R 122.7(5) . . ?
O1R C7R C6R 120.3(5) . . ?
N1R C7R C6R 117.0(5) . . ?
N1R C8R H8R 105.8 . . ?
N1R C8R H8RA 109.9 . . ?
N1R C8R C9R 115.5(5) . . ?
N1R C8R C19R 108.9(4) . . ?
N1R C8R C20R 103.8(6) . . ?
C9R C8R H8R 105.8 . . ?
C9R C8R C19R 114.2(6) . . ?
C19R C8R H8R 105.8 . . ?
C19R C8R H8RA 109.9 . . ?
C19R C8R C20R 114.1(8) . . ?
C20R C8R H8RA 109.9 . . ?
C10R C9R C8R 122.5(9) . . ?
C10R C9R C18R 118.2(10) . . ?
C18R C9R C8R 119.2(8) . . ?
C9R C10R H10R 119.6 . . ?
C9R C10R C11R 120.7(8) . . ?
C11R C10R H10R 119.6 . . ?
C10R C11R C12R 120.8(7) . . ?
C16R C11R C10R 119.8(7) . . ?
C16R C11R C12R 119.3(8) . . ?
C11R C12R H12R 119.8 . . ?
C13R C12R C11R 120.5(7) . . ?
C13R C12R H12R 119.8 . . ?
C12R C13R H13R 120.1 . . ?
C12R C13R C14R 119.9(11) . . ?
C14R C13R H13R 120.1 . . ?
C13R C14R H14R 119.6 . . ?
C15R C14R C13R 120.8(15) . . ?
C15R C14R H14R 119.6 . . ?
C14R C15R H15R 120.2 . . ?
C14R C15R C16R 119.6(10) . . ?
C16R C15R H15R 120.2 . . ?
C11R C16R C15R 119.9(7) . . ?
C11R C16R C17R 119.2(8) . . ?
C15R C16R C17R 120.9(7) . . ?
C16R C17R H17R 120.0 . . ?
C18R C17R C16R 120.0(7) . . ?
C18R C17R H17R 120.0 . . ?
C9R C18R H18R 119.1 . . ?
C17R C18R C9R 121.9(8) . . ?
C17R C18R H18R 119.1 . . ?
C8R C19R H19Y 109.5 . . ?
C8R C19R HR 109.5 . . ?
C8R C19R HS 109.5 . . ?
H19Y C19R HR 109.5 . . ?
H19Y C19R HS 109.5 . . ?
HR C19R HS 109.5 . . ?
C21R C20R C8R 119.0(13) . . ?
C21R C20R C29R 121.0(14) . . ?
C29R C20R C8R 119.9(12) . . ?
C20R C21R H21R 120.0 . . ?
C20R C21R C22R 120.1(12) . . ?
C22R C21R H21R 120.0 . . ?
C21R C22R C27R 120.1(11) . . ?
C23R C22R C21R 123.3(12) . . ?
C23R C22R C27R 116.4(11) . . ?
C22R C23R H23R 120.3 . . ?
C24R C23R C22R 119.3(12) . . ?
C24R C23R H23R 120.3 . . ?
C23R C24R H24R 118.3 . . ?
C25R C24R C23R 123.4(15) . . ?
C25R C24R H24R 118.3 . . ?
C24R C25R H25R 119.6 . . ?
C24R C25R C26R 121(2) . . ?
C26R C25R H25R 119.6 . . ?
C25R C26R H26R 121.4 . . ?
C27R C26R C25R 117.2(17) . . ?
C27R C26R H26R 121.4 . . ?
C22R C27R C28R 116.0(11) . . ?
C26R C27R C22R 122.8(11) . . ?
C26R C27R C28R 121.1(12) . . ?
C27R C28R H28R 119.1 . . ?
C29R C28R C27R 121.7(12) . . ?
C29R C28R H28R 119.1 . . ?
C20R C29R H29R 119.5 . . ?
C28R C29R C20R 121.0(12) . . ?
C28R C29R H29R 119.5 . . ?
C7S N1S H1S 119.1 . . ?
C7S N1S C8S 121.7(5) . . ?
C8S N1S H1S 119.1 . . ?
C2S C1S H1SA 119.6 . . ?
C2S C1S C6S 120.7(5) . . ?
C6S C1S H1SA 119.6 . . ?
C1S C2S H2S 120.3 . . ?
C1S C2S C3S 119.4(6) . . ?
C3S C2S H2S 120.3 . . ?
C2S C3S H3S 119.8 . . ?
C4S C3S C2S 120.4(6) . . ?
C4S C3S H3S 119.8 . . ?
C3S C4S H4S 120.2 . . ?
C3S C4S C5S 119.6(6) . . ?
C5S C4S H4S 120.2 . . ?
C4S C5S H5S 119.6 . . ?
C6S C5S C4S 120.9(6) . . ?
C6S C5S H5S 119.6 . . ?
C1S C6S C7S 120.7(5) . . ?
C5S C6S C1S 118.8(5) . . ?
C5S C6S C7S 120.3(5) . . ?
O1S C7S N1S 122.4(5) . . ?
O1S C7S C6S 121.7(5) . . ?
N1S C7S C6S 115.8(5) . . ?
N1S C8S H8S 107.7 . . ?
N1S C8S C9S 112.4(4) . . ?
N1S C8S C19S 108.5(5) . . ?
C9S C8S H8S 107.7 . . ?
C9S C8S C19S 112.7(4) . . ?
C19S C8S H8S 107.7 . . ?
C10S C9S C8S 124.9(5) . . ?
C10S C9S C18S 118.5(5) . . ?
C18S C9S C8S 116.5(5) . . ?
C9S C10S H10S 118.9 . . ?
C9S C10S C11S 122.3(5) . . ?
C11S C10S H10S 118.9 . . ?
C12S C11S C10S 122.4(5) . . ?
C16S C11S C10S 118.9(5) . . ?
C16S C11S C12S 118.7(5) . . ?
C11S C12S H12S 119.1 . . ?
C13S C12S C11S 121.9(5) . . ?
C13S C12S H12S 119.1 . . ?
C12S C13S H13S 120.7 . . ?
C12S C13S C14S 118.7(5) . . ?
C14S C13S H13S 120.7 . . ?
C13S C14S H14S 119.6 . . ?
C15S C14S C13S 120.8(5) . . ?
C15S C14S H14S 119.6 . . ?
C14S C15S H15S 119.7 . . ?
C14S C15S C16S 120.7(5) . . ?
C16S C15S H15S 119.7 . . ?
C11S C16S C15S 119.2(5) . . ?
C11S C16S C17S 119.5(5) . . ?
C17S C16S C15S 121.3(5) . . ?
C16S C17S H17S 119.7 . . ?
C18S C17S C16S 120.6(5) . . ?
C18S C17S H17S 119.7 . . ?
C9S C18S H18S 119.9 . . ?
C17S C18S C9S 120.3(5) . . ?
C17S C18S H18S 119.9 . . ?
C8S C19S H11 109.5 . . ?
C8S C19S HT 109.5 . . ?
C8S C19S HU 109.5 . . ?
H11 C19S HT 109.5 . . ?
H11 C19S HU 109.5 . . ?
HT C19S HU 109.5 . . ?
C7T N1T H1T 118.9 . . ?
C7T N1T C8T 122.2(4) . . ?
C8T N1T H1T 118.9 . . ?
C2T C1T H1TA 120.2 . . ?
C6T C1T H1TA 120.2 . . ?
C6T C1T C2T 119.6(6) . . ?
C1T C2T H2T 119.2 . . ?
C3T C2T C1T 121.6(7) . . ?
C3T C2T H2T 119.2 . . ?
C2T C3T H3T 120.3 . . ?
C2T C3T C4T 119.4(6) . . ?
C4T C3T H3T 120.3 . . ?
C3T C4T H4T 120.2 . . ?
C5T C4T C3T 119.6(6) . . ?
C5T C4T H4T 120.2 . . ?
C4T C5T H5T 119.8 . . ?
C6T C5T C4T 120.4(6) . . ?
C6T C5T H5T 119.8 . . ?
C1T C6T C5T 119.3(5) . . ?
C1T C6T C7T 121.9(5) . . ?
C5T C6T C7T 118.8(5) . . ?
O1T C7T N1T 122.7(5) . . ?
O1T C7T C6T 120.6(5) . . ?
N1T C7T C6T 116.7(5) . . ?
N1T C8T H8T 105.8 . . ?
N1T C8T H8TA 111.6 . . ?
N1T C8T C9T 114.8(5) . . ?
N1T C8T C19T 109.1(4) . . ?
N1T C8T C20T 104.1(6) . . ?
C9T C8T H8T 105.8 . . ?
C9T C8T C19T 114.6(5) . . ?
C19T C8T H8T 105.8 . . ?
C19T C8T H8TA 111.6 . . ?
C19T C8T C20T 108.7(7) . . ?
C20T C8T H8TA 111.6 . . ?
C10T C9T C8T 123.3(8) . . ?
C10T C9T C18T 117.9(8) . . ?
C18T C9T C8T 118.7(7) . . ?
C9T C10T H10T 119.0 . . ?
C9T C10T C11T 122.1(7) . . ?
C11T C10T H10T 119.0 . . ?
C12T C11T C10T 122.0(7) . . ?
C12T C11T C16T 119.0(7) . . ?
C16T C11T C10T 118.9(7) . . ?
C11T C12T H12T 119.5 . . ?
C13T C12T C11T 121.0(7) . . ?
C13T C12T H12T 119.5 . . ?
C12T C13T H13T 119.6 . . ?
C14T C13T C12T 120.7(10) . . ?
C14T C13T H13T 119.6 . . ?
C13T C14T H14T 120.4 . . ?
C13T C14T C15T 119.2(14) . . ?
C15T C14T H14T 120.4 . . ?
C14T C15T H15T 119.7 . . ?
C14T C15T C16T 120.7(10) . . ?
C16T C15T H15T 119.7 . . ?
C11T C16T C17T 119.4(8) . . ?
C15T C16T C11T 119.3(7) . . ?
C15T C16T C17T 121.3(8) . . ?
C16T C17T H17T 119.8 . . ?
C18T C17T C16T 120.5(7) . . ?
C18T C17T H17T 119.8 . . ?
C9T C18T H18T 119.4 . . ?
C17T C18T C9T 121.2(7) . . ?
C17T C18T H18T 119.4 . . ?
C8T C19T H19Z 109.5 . . ?
C8T C19T HV 109.5 . . ?
C8T C19T HW 109.5 . . ?
H19Z C19T HV 109.5 . . ?
H19Z C19T HW 109.5 . . ?
HV C19T HW 109.5 . . ?
C24T C25T H25T 118.3 . . ?
C26T C25T H25T 118.3 . . ?
C26T C25T C24T 123(2) . . ?
C21T C20T C8T 116.5(13) . . ?
C21T C20T C29T 120.5(14) . . ?
C29T C20T C8T 122.8(12) . . ?
C20T C21T H21T 120.2 . . ?
C20T C21T C22T 119.6(13) . . ?
C22T C21T H21T 120.2 . . ?
C21T C22T C23T 120.2(13) . . ?
C27T C22T C21T 120.8(12) . . ?
C27T C22T C23T 119.0(12) . . ?
C22T C23T H23T 120.2 . . ?
C24T C23T C22T 119.6(12) . . ?
C24T C23T H23T 120.2 . . ?
C25T C24T H24T 120.3 . . ?
C23T C24T C25T 119.5(16) . . ?
C23T C24T H24T 120.3 . . ?
C25T C26T H26T 121.5 . . ?
C25T C26T C27T 116.9(17) . . ?
C27T C26T H26T 121.5 . . ?
C22T C27T C26T 121.6(12) . . ?
C22T C27T C28T 117.4(11) . . ?
C26T C27T C28T 121.0(12) . . ?
C27T C28T H28T 118.6 . . ?
C29T C28T C27T 122.9(13) . . ?
C29T C28T H28T 118.6 . . ?
C20T C29T H29T 120.6 . . ?
C28T C29T C20T 118.8(13) . . ?
C28T C29T H29T 120.6 . . ?
C7U N1U H1U 119.0 . . ?
C7U N1U C8U 122.1(5) . . ?
C8U N1U H1U 119.0 . . ?
C2U C1U H1UA 120.3 . . ?
C6U C1U H1UA 120.3 . . ?
C6U C1U C2U 119.3(6) . . ?
C1U C2U H2U 119.3 . . ?
C3U C2U C1U 121.4(6) . . ?
C3U C2U H2U 119.3 . . ?
C2U C3U H3U 120.7 . . ?
C2U C3U C4U 118.6(6) . . ?
C4U C3U H3U 120.7 . . ?
C3U C4U H4U 119.6 . . ?
C5U C4U C3U 120.8(7) . . ?
C5U C4U H4U 119.6 . . ?
C4U C5U H5U 119.8 . . ?
C6U C5U C4U 120.3(6) . . ?
C6U C5U H5U 119.8 . . ?
C1U C6U C7U 118.5(5) . . ?
C5U C6U C1U 119.4(5) . . ?
C5U C6U C7U 121.9(5) . . ?
O1U C7U N1U 122.2(5) . . ?
O1U C7U C6U 120.8(5) . . ?
N1U C7U C6U 117.0(5) . . ?
N1U C8U H8U 109.8 . . ?
N1U C8U H8UA 104.0 . . ?
N1U C8U C9U 106.7(5) . . ?
N1U C8U C19U 109.4(4) . . ?
C9U C8U H8U 109.8 . . ?
C19U C8U H8U 109.8 . . ?
C19U C8U H8UA 104.0 . . ?
C19U C8U C9U 111.2(6) . . ?
C20U C8U N1U 116.0(7) . . ?
C20U C8U H8UA 104.0 . . ?
C20U C8U C19U 117.6(8) . . ?
C10U C9U C8U 118.8(8) . . ?
C10U C9U C18U 120.4(9) . . ?
C18U C9U C8U 120.6(8) . . ?
C9U C10U H10U 119.5 . . ?
C9U C10U C11U 121.0(9) . . ?
C11U C10U H10U 119.5 . . ?
C10U C11U C12U 123.0(9) . . ?
C10U C11U C16U 118.9(8) . . ?
C12U C11U C16U 118.1(8) . . ?
C11U C12U H12U 119.5 . . ?
C13U C12U C11U 120.9(8) . . ?
C13U C12U H12U 119.5 . . ?
C12U C13U H13U 120.1 . . ?
C12U C13U C14U 119.7(10) . . ?
C14U C13U H13U 120.1 . . ?
C13U C14U H14U 119.3 . . ?
C15U C14U C13U 121.4(14) . . ?
C15U C14U H14U 119.3 . . ?
C14U C15U H15U 119.7 . . ?
C14U C15U C16U 120.6(11) . . ?
C16U C15U H15U 119.7 . . ?
C15U C16U C11U 119.1(8) . . ?
C17U C16U C11U 118.1(8) . . ?
C17U C16U C15U 122.8(8) . . ?
C16U C17U H17U 118.6 . . ?
C18U C17U C16U 122.8(8) . . ?
C18U C17U H17U 118.6 . . ?
C9U C18U H18U 120.6 . . ?
C17U C18U C9U 118.8(8) . . ?
C17U C18U H18U 120.6 . . ?
C8U C19U H19 109.5 . . ?
C8U C19U HX 109.5 . . ?
C8U C19U HY 109.5 . . ?
H19 C19U HX 109.5 . . ?
H19 C19U HY 109.5 . . ?
HX C19U HY 109.5 . . ?
C21U C20U C8U 123.5(12) . . ?
C21U C20U C29U 117.5(13) . . ?
C29U C20U C8U 119.0(12) . . ?
C20U C21U H21U 118.5 . . ?
C20U C21U C22U 123.1(11) . . ?
C22U C21U H21U 118.5 . . ?
C21U C22U C23U 123.4(10) . . ?
C21U C22U C27U 118.8(10) . . ?
C23U C22U C27U 117.7(11) . . ?
C22U C23U H23U 119.3 . . ?
C24U C23U C22U 121.4(10) . . ?
C24U C23U H23U 119.3 . . ?
C23U C24U H24U 119.5 . . ?
C23U C24U C25U 121.0(14) . . ?
C25U C24U H24U 119.5 . . ?
C24U C25U H25U 120.8 . . ?
C26U C25U C24U 118(2) . . ?
C26U C25U H25U 120.8 . . ?
C25U C26U H26U 119.2 . . ?
C25U C26U C27U 121.6(14) . . ?
C27U C26U H26U 119.2 . . ?
C26U C27U C22U 119.5(11) . . ?
C26U C27U C28U 122.2(12) . . ?
C28U C27U C22U 118.3(12) . . ?
C27U C28U H28U 119.5 . . ?
C29U C28U C27U 120.9(11) . . ?
C29U C28U H28U 119.5 . . ?
C20U C29U H29U 119.3 . . ?
C28U C29U C20U 121.3(11) . . ?
C28U C29U H29U 119.3 . . ?
C7V N1V H1V 119.3 . . ?
C7V N1V C8V 121.4(5) . . ?
C8V N1V H1V 119.3 . . ?
C2V C1V H1VA 121.0 . . ?
C2V C1V C6V 118.0(7) . . ?
C6V C1V H1VA 121.0 . . ?
C1V C2V H2V 118.7 . . ?
C3V C2V C1V 122.6(8) . . ?
C3V C2V H2V 118.7 . . ?
C2V C3V H3V 120.1 . . ?
C2V C3V C4V 119.8(6) . . ?
C4V C3V H3V 120.1 . . ?
C3V C4V H4V 120.5 . . ?
C5V C4V C3V 119.1(7) . . ?
C5V C4V H4V 120.5 . . ?
C4V C5V H5V 119.8 . . ?
C4V C5V C6V 120.3(8) . . ?
C6V C5V H5V 119.8 . . ?
C1V C6V C5V 120.1(6) . . ?
C1V C6V C7V 121.4(6) . . ?
C5V C6V C7V 118.4(6) . . ?
O1V C7V N1V 122.7(5) . . ?
O1V C7V C6V 121.2(5) . . ?
N1V C7V C6V 116.1(5) . . ?
N1V C8V H8V 107.7 . . ?
N1V C8V C9V 112.8(4) . . ?
N1V C8V C19V 108.4(5) . . ?
C9V C8V H8V 107.7 . . ?
C9V C8V C19V 112.3(5) . . ?
C19V C8V H8V 107.7 . . ?
C10V C9V C8V 123.3(5) . . ?
C10V C9V C18V 119.2(5) . . ?
C18V C9V C8V 117.4(5) . . ?
C9V C10V H10V 119.3 . . ?
C9V C10V C11V 121.3(5) . . ?
C11V C10V H10V 119.3 . . ?
C12V C11V C10V 121.6(5) . . ?
C12V C11V C16V 119.4(5) . . ?
C16V C11V C10V 118.9(5) . . ?
C11V C12V H12V 119.9 . . ?
C13V C12V C11V 120.2(5) . . ?
C13V C12V H12V 119.9 . . ?
C12V C13V H13V 120.1 . . ?
C12V C13V C14V 119.9(5) . . ?
C14V C13V H13V 120.1 . . ?
C13V C14V H14V 119.7 . . ?
C15V C14V C13V 120.6(5) . . ?
C15V C14V H14V 119.7 . . ?
C14V C15V H15V 119.6 . . ?
C14V C15V C16V 120.8(5) . . ?
C16V C15V H15V 119.6 . . ?
C11V C16V C15V 119.1(5) . . ?
C17V C16V C11V 118.2(5) . . ?
C17V C16V C15V 122.7(5) . . ?
C16V C17V H17V 119.0 . . ?
C18V C17V C16V 121.9(5) . . ?
C18V C17V H17V 119.0 . . ?
C9V C18V H18V 119.8 . . ?
C17V C18V C9V 120.4(5) . . ?
C17V C18V H18V 119.8 . . ?
C8V C19V H12 109.5 . . ?
C8V C19V HZ 109.5 . . ?
C8V C19V H14 109.5 . . ?
H12 C19V HZ 109.5 . . ?
H12 C19V H14 109.5 . . ?
HZ C19V H14 109.5 . . ?
C7W N1W H1W 119.8 . . ?
C7W N1W C8W 120.4(5) . . ?
C8W N1W H1W 119.8 . . ?
C2W C1W H1WA 119.8 . . ?
C6W C1W H1WA 119.8 . . ?
C6W C1W C2W 120.4(6) . . ?
C1W C2W H2W 120.2 . . ?
C3W C2W C1W 119.5(7) . . ?
C3W C2W H2W 120.2 . . ?
C2W C3W H3W 119.5 . . ?
C4W C3W C2W 121.0(6) . . ?
C4W C3W H3W 119.5 . . ?
C3W C4W H4W 120.4 . . ?
C3W C4W C5W 119.3(6) . . ?
C5W C4W H4W 120.4 . . ?
C4W C5W H5W 119.6 . . ?
C4W C5W C6W 120.8(6) . . ?
C6W C5W H5W 119.6 . . ?
C1W C6W C5W 118.9(5) . . ?
C1W C6W C7W 123.6(5) . . ?
C5W C6W C7W 117.5(6) . . ?
O1W C7W N1W 124.5(5) . . ?
O1W C7W C6W 120.8(5) . . ?
N1W C7W C6W 114.7(5) . . ?
N1W C8W H8W 108.7 . . ?
N1W C8W C9W 109.5(4) . . ?
N1W C8W C19W 108.2(4) . . ?
C9W C8W H8W 108.7 . . ?
C9W C8W C19W 112.7(5) . . ?
C19W C8W H8W 108.7 . . ?
C10W C9W C8W 122.1(5) . . ?
C10W C9W C18W 119.3(5) . . ?
C18W C9W C8W 118.6(5) . . ?
C9W C10W H10W 118.8 . . ?
C9W C10W C11W 122.4(5) . . ?
C11W C10W H10W 118.8 . . ?
C12W C11W C10W 122.8(5) . . ?
C12W C11W C16W 119.6(5) . . ?
C16W C11W C10W 117.5(5) . . ?
C11W C12W H12W 119.8 . . ?
C13W C12W C11W 120.4(6) . . ?
C13W C12W H12W 119.8 . . ?
C12W C13W H13W 119.7 . . ?
C12W C13W C14W 120.6(5) . . ?
C14W C13W H13W 119.7 . . ?
C13W C14W H14W 120.1 . . ?
C15W C14W C13W 119.8(5) . . ?
C15W C14W H14W 120.1 . . ?
C14W C15W H15W 119.1 . . ?
C14W C15W C16W 121.8(6) . . ?
C16W C15W H15W 119.1 . . ?
C15W C16W C11W 117.7(5) . . ?
C17W C16W C11W 119.6(5) . . ?
C17W C16W C15W 122.7(5) . . ?
C16W C17W H17W 119.2 . . ?
C18W C17W C16W 121.7(6) . . ?
C18W C17W H17W 119.1 . . ?
C9W C18W H18W 120.2 . . ?
C17W C18W C9W 119.5(5) . . ?
C17W C18W H18W 120.2 . . ?
C8W C19W H13 109.5 . . ?
C8W C19W H15 109.5 . . ?
C8W C19W H16 109.5 . . ?
H13 C19W H15 109.5 . . ?
H13 C19W H16 109.5 . . ?
H15 C19W H16 109.5 . . ?
C7X N1X H1X 119.1 . . ?
C7X N1X C8X 121.7(5) . . ?
C8X N1X H1X 119.1 . . ?
C2X C1X H1XA 119.8 . . ?
C6X C1X H1XA 119.8 . . ?
C6X C1X C2X 120.5(8) . . ?
C1X C2X H2X 119.5 . . ?
C3X C2X C1X 121.1(10) . . ?
C3X C2X H2X 119.5 . . ?
C2X C3X H3X 120.6 . . ?
C2X C3X C4X 118.8(7) . . ?
C4X C3X H3X 120.6 . . ?
C3X C4X H4X 119.2 . . ?
C3X C4X C5X 121.5(7) . . ?
C5X C4X H4X 119.2 . . ?
C4X C5X H5X 121.4 . . ?
C6X C5X C4X 117.1(8) . . ?
C6X C5X H5X 121.4 . . ?
C1X C6X C5X 120.9(6) . . ?
C1X C6X C7X 122.1(5) . . ?
C5X C6X C7X 116.8(7) . . ?
O1X C7X N1X 122.7(5) . . ?
O1X C7X C6X 121.8(5) . . ?
N1X C7X C6X 115.5(5) . . ?
N1X C8X H8X 105.5 . . ?
N1X C8X H8XA 111.7 . . ?
N1X C8X C9X 115.2(5) . . ?
N1X C8X C19X 108.3(4) . . ?
N1X C8X C20X 104.3(6) . . ?
C9X C8X H8X 105.5 . . ?
C9X C8X C19X 115.8(5) . . ?
C19X C8X H8X 105.5 . . ?
C19X C8X H8XA 111.7 . . ?
C19X C8X C20X 108.8(6) . . ?
C20X C8X H8XA 111.7 . . ?
C10X C9X C8X 122.4(8) . . ?
C10X C9X C18X 119.5(8) . . ?
C18X C9X C8X 118.0(8) . . ?
C9X C10X H10X 119.7 . . ?
C9X C10X C11X 120.5(8) . . ?
C11X C10X H10X 119.7 . . ?
C10X C11X C12X 121.4(7) . . ?
C16X C11X C10X 120.0(7) . . ?
C16X C11X C12X 118.6(7) . . ?
C11X C12X H12X 119.7 . . ?
C13X C12X C11X 120.7(7) . . ?
C13X C12X H12X 119.7 . . ?
C12X C13X H13X 119.5 . . ?
C12X C13X C14X 121.0(9) . . ?
C14X C13X H13X 119.5 . . ?
C13X C14X H14X 120.2 . . ?
C15X C14X C13X 119.5(11) . . ?
C15X C14X H14X 120.2 . . ?
C14X C15X H15X 119.6 . . ?
C14X C15X C16X 120.8(9) . . ?
C16X C15X H15X 119.6 . . ?
C11X C16X C15X 119.2(8) . . ?
C11X C16X C17X 118.2(8) . . ?
C15X C16X C17X 122.6(8) . . ?
C16X C17X H17X 119.5 . . ?
C18X C17X C16X 120.9(7) . . ?
C18X C17X H17X 119.5 . . ?
C9X C18X H18X 119.6 . . ?
C17X C18X C9X 120.8(7) . . ?
C17X C18X H18X 119.6 . . ?
C8X C19X H1 109.5 . . ?
C8X C19X H17 109.5 . . ?
C8X C19X H18 109.5 . . ?
H1 C19X H17 109.5 . . ?
H1 C19X H18 109.5 . . ?
H17 C19X H18 109.5 . . ?
C21X C20X C8X 117.2(11) . . ?
C29X C20X C8X 124.8(11) . . ?
C29X C20X C21X 117.9(12) . . ?
C20X C21X H21X 119.0 . . ?
C22X C21X C20X 122.1(12) . . ?
C22X C21X H21X 119.0 . . ?
C21X C22X C23X 122.1(11) . . ?
C21X C22X C27X 119.7(11) . . ?
C27X C22X C23X 118.1(11) . . ?
C22X C23X H23X 119.5 . . ?
C24X C23X C22X 121.0(12) . . ?
C24X C23X H23X 119.5 . . ?
C23X C24X H24X 120.1 . . ?
C23X C24X C25X 119.9(13) . . ?
C25X C24X H24X 120.1 . . ?
C24X C25X H25X 119.6 . . ?
C26X C25X C24X 120.8(16) . . ?
C26X C25X H25X 119.6 . . ?
C25X C26X H26X 120.6 . . ?
C25X C26X C27X 118.8(14) . . ?
C27X C26X H26X 120.6 . . ?
C22X C27X C28X 118.2(10) . . ?
C26X C27X C22X 121.1(11) . . ?
C26X C27X C28X 120.7(10) . . ?
C27X C28X H28X 120.0 . . ?
C29X C28X C27X 120.0(11) . . ?
C29X C28X H28X 120.0 . . ?
C20X C29X H29X 119.0 . . ?
C28X C29X C20X 122.1(11) . . ?
C28X C29X H29X 119.0 . . ?

loop_
_geom_bond_atom_site_label_1
_geom_bond_atom_site_label_2
_geom_bond_distance
_geom_bond_site_symmetry_2
_geom_bond_publ_flag
O1A C7A 1.237(6) . ?
N1A H1A 0.8600 . ?
N1A C7A 1.334(7) . ?
N1A C8A 1.467(6) . ?
C1A H1AA 0.9300 . ?
C1A C2A 1.397(8) . ?
C1A C6A 1.390(7) . ?
C2A H2A 0.9300 . ?
C2A C3A 1.380(9) . ?
C3A H3A 0.9300 . ?
C3A C4A 1.372(10) . ?
C4A H4A 0.9300 . ?
C4A C5A 1.391(8) . ?
C5A H5A 0.9300 . ?
C5A C6A 1.395(7) . ?
C6A C7A 1.497(6) . ?
C8A H8A 0.9800 . ?
C8A C9A 1.528(7) . ?
C8A C19A 1.523(7) . ?
C9A C10A 1.359(6) . ?
C9A C18A 1.434(6) . ?
C10A H10A 0.9300 . ?
C10A C11A 1.432(6) . ?
C11A C12A 1.413(6) . ?
C11A C16A 1.412(6) . ?
C12A H12A 0.9300 . ?
C12A C13A 1.375(6) . ?
C13A H13A 0.9300 . ?
C13A C14A 1.423(7) . ?
C14A H14A 0.9300 . ?
C14A C15A 1.365(7) . ?
C15A H15A 0.9300 . ?
C15A C16A 1.417(6) . ?
C16A C17A 1.413(6) . ?
C17A H17A 0.9300 . ?
C17A C18A 1.376(6) . ?
C18A H18A 0.9300 . ?
C19A H2 0.9600 . ?
C19A H 0.9600 . ?
C19A HA 0.9600 . ?
O1B C7B 1.242(6) . ?
N1B H1B 0.8600 . ?
N1B C7B 1.335(6) . ?
N1B C8B 1.464(5) . ?
C1B H1BA 0.9300 . ?
C1B C2B 1.392(8) . ?
C1B C6B 1.380(8) . ?
C2B H2B 0.9300 . ?
C2B C3B 1.379(11) . ?
C3B H3B 0.9300 . ?
C3B C4B 1.353(12) . ?
C4B H4B 0.9300 . ?
C4B C5B 1.396(9) . ?
C5B H5B 0.9300 . ?
C5B C6B 1.376(7) . ?
C6B C7B 1.496(6) . ?
C8B H8BA 0.9800 . ?
C8B H8B 0.9800 . ?
C8B C9B 1.510(9) . ?
C8B C20B 1.537(7) . ?
C8B C19B 1.543(6) . ?
C9B C10B 1.373(9) . ?
C9B C18B 1.417(10) . ?
C10B H10B 0.9300 . ?
C10B C11B 1.415(9) . ?
C11B C12B 1.430(9) . ?
C11B C16B 1.429(9) . ?
C12B H12B 0.9300 . ?
C12B C13B 1.365(9) . ?
C13B H13B 0.9300 . ?
C13B C14B 1.407(11) . ?
C14B H14B 0.9300 . ?
C14B C15B 1.382(10) . ?
C15B H15B 0.9300 . ?
C15B C16B 1.408(9) . ?
C16B C17B 1.417(9) . ?
C17B H17B 0.9300 . ?
C17B C18B 1.367(9) . ?
C18B H18B 0.9300 . ?
C20B C21B 1.359(6) . ?
C20B C29B 1.434(6) . ?
C21B H21B 0.9300 . ?
C21B C22B 1.432(6) . ?
C22B C23B 1.413(6) . ?
C22B C27B 1.412(6) . ?
C23B H23B 0.9300 . ?
C23B C24B 1.375(6) . ?
C24B H24B 0.9300 . ?
C24B C25B 1.423(7) . ?
C25B H25B 0.9300 . ?
C25B C26B 1.365(7) . ?
C26B H26B 0.9300 . ?
C26B C27B 1.418(6) . ?
C27B C28B 1.413(6) . ?
C28B H28B 0.9300 . ?
C28B C29B 1.377(6) . ?
C29B H29B 0.9300 . ?
C19B H19A 0.9600 . ?
C19B H19B 0.9600 . ?
C19B H19C 0.9600 . ?
O1C C7C 1.225(7) . ?
N1C H1C 0.8600 . ?
N1C C7C 1.353(7) . ?
N1C C8C 1.470(6) . ?
C1C H1CA 0.9300 . ?
C1C C2C 1.410(9) . ?
C1C C6C 1.388(9) . ?
C2C H2C 0.9300 . ?
C2C C3C 1.369(11) . ?
C3C H3C 0.9300 . ?
C3C C4C 1.352(11) . ?
C4C H4C 0.9300 . ?
C4C C5C 1.375(9) . ?
C5C H5C 0.9300 . ?
C5C C6C 1.372(8) . ?
C6C C7C 1.507(7) . ?
C8C H8C 0.9800 . ?
C8C C9C 1.517(7) . ?
C8C C19C 1.523(7) . ?
C9C C10C 1.356(8) . ?
C9C C18C 1.451(7) . ?
C10C H10C 0.9300 . ?
C10C C11C 1.427(8) . ?
C11C C12C 1.418(8) . ?
C11C C16C 1.429(7) . ?
C12C H12C 0.9300 . ?
C12C C13C 1.376(8) . ?
C13C H13C 0.9300 . ?
C13C C14C 1.416(8) . ?
C14C H14C 0.9300 . ?
C14C C15C 1.372(8) . ?
C15C H15C 0.9300 . ?
C15C C16C 1.415(8) . ?
C16C C17C 1.397(8) . ?
C17C H17C 0.9300 . ?
C17C C18C 1.357(8) . ?
C18C H18C 0.9300 . ?
C19C H3 0.9600 . ?
C19C HB 0.9600 . ?
C19C HC 0.9600 . ?
O1D C7D 1.223(7) . ?
N1D H1D 0.8600 . ?
N1D C7D 1.347(7) . ?
N1D C8D 1.469(6) . ?
C1D H1DA 0.9300 . ?
C1D C2D 1.392(8) . ?
C1D C6D 1.366(9) . ?
C2D H2D 0.9300 . ?
C2D C3D 1.377(11) . ?
C3D H3D 0.9300 . ?
C3D C4D 1.379(11) . ?
C4D H4D 0.9300 . ?
C4D C5D 1.385(8) . ?
C5D H5D 0.9300 . ?
C5D C6D 1.396(8) . ?
C6D C7D 1.503(6) . ?
C8D H8D 0.9800 . ?
C8D H8DA 0.9800 . ?
C8D C9D 1.572(12) . ?
C8D C19D 1.532(7) . ?
C8D C20D 1.480(18) . ?
C9D C10D 1.382(12) . ?
C9D C18D 1.397(13) . ?
C10D H10D 0.9300 . ?
C10D C11D 1.427(11) . ?
C11D C12D 1.440(11) . ?
C11D C16D 1.408(12) . ?
C12D H12D 0.9300 . ?
C12D C13D 1.363(11) . ?
C13D H13D 0.9300 . ?
C13D C14D 1.397(19) . ?
C14D H14D 0.9300 . ?
C14D C15D 1.390(15) . ?
C15D H15D 0.9300 . ?
C15D C16D 1.430(11) . ?
C16D C17D 1.413(11) . ?
C17D H17D 0.9300 . ?
C17D C18D 1.384(11) . ?
C18D H18D 0.9300 . ?
C19D H19D 0.9600 . ?
C19D H19E 0.9600 . ?
C19D H19F 0.9600 . ?
C20D C21D 1.366(18) . ?
C20D C29D 1.421(19) . ?
C21D H21D 0.9300 . ?
C21D C22D 1.422(16) . ?
C22D C23D 1.408(15) . ?
C22D C27D 1.451(15) . ?
C23D H23D 0.9300 . ?
C23D C24D 1.400(15) . ?
C24D H24D 0.9300 . ?
C24D C25D 1.35(2) . ?
C25D H25D 0.9300 . ?
C25D C26D 1.42(2) . ?
C26D H26D 0.9300 . ?
C26D C27D 1.432(16) . ?
C27D C28D 1.419(16) . ?
C28D H28D 0.9300 . ?
C28D C29D 1.374(15) . ?
C29D H29D 0.9300 . ?
O1E C7E 1.242(6) . ?
N1E H1E 0.8600 . ?
N1E C7E 1.340(7) . ?
N1E C8E 1.471(6) . ?
C1E H1EA 0.9300 . ?
C1E C2E 1.386(8) . ?
C1E C6E 1.413(7) . ?
C2E H2E 0.9300 . ?
C2E C3E 1.378(9) . ?
C3E H3E 0.9300 . ?
C3E C4E 1.384(9) . ?
C4E H4E 0.9300 . ?
C4E C5E 1.392(8) . ?
C5E H5E 0.9300 . ?
C5E C6E 1.382(7) . ?
C6E C7E 1.499(6) . ?
C8E H8E 0.9800 . ?
C8E C9E 1.512(7) . ?
C8E C19E 1.517(7) . ?
C9E C10E 1.359(7) . ?
C9E C18E 1.449(7) . ?
C10E H10E 0.9300 . ?
C10E C11E 1.415(7) . ?
C12E H12E 0.9300 . ?
C12E C11E 1.418(7) . ?
C12E C13E 1.356(8) . ?
C11E C16E 1.420(7) . ?
C13E H13E 0.9300 . ?
C13E C14E 1.421(8) . ?
C14E H14E 0.9300 . ?
C14E C15E 1.364(8) . ?
C15E H15E 0.9300 . ?
C15E C16E 1.413(8) . ?
C16E C17E 1.416(7) . ?
C17E H17E 0.9300 . ?
C17E C18E 1.373(8) . ?
C18E H18E 0.9300 . ?
C19E H4 0.9600 . ?
C19E HD 0.9600 . ?
C19E HE 0.9600 . ?
O1F C7F 1.246(6) . ?
N1F H1F 0.8600 . ?
N1F C7F 1.346(7) . ?
N1F C8F 1.459(6) . ?
C1F H1FA 0.9300 . ?
C1F C2F 1.390(8) . ?
C1F C6F 1.404(7) . ?
C2F H2F 0.9300 . ?
C2F C3F 1.394(9) . ?
C3F H3F 0.9300 . ?
C3F C4F 1.385(10) . ?
C4F H4F 0.9300 . ?
C4F C5F 1.386(8) . ?
C5F H5F 0.9300 . ?
C5F C6F 1.384(7) . ?
C6F C7F 1.498(6) . ?
C8F H8F 0.9800 . ?
C8F C9F 1.526(7) . ?
C8F C19F 1.525(7) . ?
C9F C10F 1.351(7) . ?
C9F C18F 1.439(7) . ?
C10F H10F 0.9300 . ?
C10F C11F 1.421(7) . ?
C11F C12F 1.409(7) . ?
C11F C16F 1.420(7) . ?
C12F H12F 0.9300 . ?
C12F C13F 1.374(8) . ?
C13F H13F 0.9300 . ?
C13F C14F 1.437(8) . ?
C14F H14F 0.9300 . ?
C14F C15F 1.365(8) . ?
C15F H15F 0.9300 . ?
C15F C16F 1.417(7) . ?
C16F C17F 1.412(7) . ?
C17F H17F 0.9300 . ?
C17F C18F 1.372(8) . ?
C18F H18F 0.9300 . ?
C19F H5 0.9600 . ?
C19F HF 0.9600 . ?
C19F HG 0.9600 . ?
O1G C7G 1.231(6) . ?
N1G H1G 0.8600 . ?
N1G C7G 1.339(6) . ?
N1G C8G 1.463(6) . ?
C1G H1GA 0.9300 . ?
C1G C2G 1.385(8) . ?
C1G C6G 1.386(8) . ?
C2G H2G 0.9300 . ?
C2G C3G 1.381(11) . ?
C3G H3G 0.9300 . ?
C3G C4G 1.369(10) . ?
C4G H4G 0.9300 . ?
C4G C5G 1.396(7) . ?
C5G H5G 0.9300 . ?
C5G C6G 1.402(7) . ?
C6G C7G 1.500(6) . ?
C8G H8G 0.9800 . ?
C8G H8GA 0.9800 . ?
C8G C9G 1.577(10) . ?
C8G C19G 1.530(6) . ?
C8G C20G 1.444(14) . ?
C9G C10G 1.348(12) . ?
C9G C18G 1.422(12) . ?
C10G H10G 0.9300 . ?
C10G C11G 1.441(10) . ?
C11G C12G 1.409(11) . ?
C11G C16G 1.422(11) . ?
C12G H12G 0.9300 . ?
C12G C13G 1.390(11) . ?
C13G H13G 0.9300 . ?
C13G C14G 1.392(18) . ?
C14G H14G 0.9300 . ?
C14G C15G 1.381(17) . ?
C15G H15G 0.9300 . ?
C15G C16G 1.427(10) . ?
C16G C17G 1.419(10) . ?
C17G H17G 0.9300 . ?
C17G C18G 1.376(10) . ?
C18G H18G 0.9300 . ?
C19G H19G 0.9600 . ?
C19G H19H 0.9600 . ?
C19G H19I 0.9600 . ?
C20G C21G 1.406(16) . ?
C20G C29G 1.419(16) . ?
C21G H21G 0.9300 . ?
C21G C22G 1.408(14) . ?
C22G C23G 1.426(15) . ?
C22G C27G 1.433(15) . ?
C23G H23G 0.9300 . ?
C23G C24G 1.391(15) . ?
C24G H24G 0.9300 . ?
C24G C25G 1.38(2) . ?
C25G H25G 0.9300 . ?
C25G C26G 1.41(2) . ?
C26G H26G 0.9300 . ?
C26G C27G 1.412(16) . ?
C27G C28G 1.441(15) . ?
C28G H28G 0.9300 . ?
C28G C29G 1.364(15) . ?
C29G H29G 0.9300 . ?
O1H C7H 1.234(7) . ?
N1H H1H 0.8600 . ?
N1H C7H 1.351(7) . ?
N1H C8H 1.462(6) . ?
C1H H1HA 0.9300 . ?
C1H C2H 1.396(8) . ?
C1H C6H 1.391(8) . ?
C2H H2H 0.9300 . ?
C2H C3H 1.391(10) . ?
C3H H3H 0.9300 . ?
C3H C4H 1.373(11) . ?
C4H H4H 0.9300 . ?
C4H C5H 1.403(8) . ?
C5H H5H 0.9300 . ?
C5H C6H 1.383(8) . ?
C6H C7H 1.491(7) . ?
C8H H8H 0.9800 . ?
C8H C9H 1.522(7) . ?
C8H C19H 1.539(7) . ?
C9H C10H 1.362(7) . ?
C9H C18H 1.430(7) . ?
C10H H10H 0.9300 . ?
C10H C11H 1.429(8) . ?
C11H C12H 1.406(8) . ?
C11H C16H 1.414(8) . ?
C12H H12H 0.9300 . ?
C12H C13H 1.376(8) . ?
C13H H13H 0.9300 . ?
C13H C14H 1.424(8) . ?
C14H H14H 0.9300 . ?
C14H C15H 1.346(8) . ?
C15H H15H 0.9300 . ?
C15H C16H 1.433(8) . ?
C16H C17H 1.399(7) . ?
C17H H17H 0.9300 . ?
C17H C18H 1.375(8) . ?
C18H H18H 0.9300 . ?
C19H H6 0.9600 . ?
C19H HH 0.9600 . ?
C19H HI 0.9600 . ?
O1I C7I 1.233(6) . ?
N1I H1I 0.8600 . ?
N1I C7I 1.337(6) . ?
N1I C8I 1.466(6) . ?
C1I H1IA 0.9300 . ?
C1I C2I 1.392(7) . ?
C1I C6I 1.393(7) . ?
C2I H2I 0.9300 . ?
C2I C3I 1.387(10) . ?
C3I H3I 0.9300 . ?
C3I C4I 1.390(10) . ?
C4I H4I 0.9300 . ?
C4I C5I 1.392(8) . ?
C5I H5I 0.9300 . ?
C5I C6I 1.389(7) . ?
C6I C7I 1.504(6) . ?
C8I H8I 0.9800 . ?
C8I H8IA 0.9800 . ?
C8I C9I 1.477(10) . ?
C8I C19I 1.521(7) . ?
C8I C20I 1.603(12) . ?
C9I C10I 1.368(9) . ?
C9I C18I 1.410(9) . ?
C10I H10I 0.9300 . ?
C10I C11I 1.419(9) . ?
C11I C12I 1.436(9) . ?
C11I C16I 1.421(9) . ?
C12I H12I 0.9300 . ?
C12I C13I 1.370(9) . ?
C13I H13I 0.9300 . ?
C13I C14I 1.393(13) . ?
C14I H14I 0.9300 . ?
C14I C15I 1.389(12) . ?
C15I H15I 0.9300 . ?
C15I C16I 1.421(9) . ?
C16I C17I 1.426(8) . ?
C17I H17I 0.9300 . ?
C17I C18I 1.365(9) . ?
C18I H18I 0.9300 . ?
C19I H19J 0.9600 . ?
C19I H19K 0.9600 . ?
C19I H19L 0.9600 . ?
C20I C21I 1.365(11) . ?
C20I C29I 1.416(11) . ?
C21I H21I 0.9300 . ?
C21I C22I 1.423(10) . ?
C22I C23I 1.428(10) . ?
C22I C27I 1.427(10) . ?
C23I H23I 0.9300 . ?
C23I C24I 1.374(10) . ?
C24I H24I 0.9300 . ?
C24I C25I 1.391(14) . ?
C25I H25I 0.9300 . ?
C25I C26I 1.387(12) . ?
C26I H26I 0.9300 . ?
C26I C27I 1.407(10) . ?
C27I C28I 1.422(10) . ?
C28I H28I 0.9300 . ?
C28I C29I 1.362(10) . ?
C29I H29I 0.9300 . ?
O1J C7J 1.219(8) . ?
N1J H1J 0.8600 . ?
N1J C7J 1.343(7) . ?
N1J C8J 1.456(6) . ?
C1J H1JA 0.9300 . ?
C1J C2J 1.399(11) . ?
C1J C6J 1.352(11) . ?
C2J H2J 0.9300 . ?
C2J C3J 1.377(15) . ?
C3J H3J 0.9300 . ?
C3J C4J 1.394(14) . ?
C4J H4J 0.9300 . ?
C4J C5J 1.390(10) . ?
C5J H5J 0.9300 . ?
C5J C6J 1.417(9) . ?
C6J C7J 1.491(8) . ?
C8J H8J 0.9800 . ?
C8J H8JA 0.9800 . ?
C8J C9J 1.582(13) . ?
C8J C19J 1.533(6) . ?
C8J C20J 1.449(17) . ?
C9J C10J 1.361(14) . ?
C9J C18J 1.426(13) . ?
C10J H10J 0.9300 . ?
C10J C11J 1.421(11) . ?
C11J C12J 1.425(11) . ?
C11J C16J 1.419(12) . ?
C12J H12J 0.9300 . ?
C12J C13J 1.361(11) . ?
C13J H13J 0.9300 . ?
C13J C14J 1.38(2) . ?
C14J H14J 0.9300 . ?
C14J C15J 1.396(16) . ?
C15J H15J 0.9300 . ?
C15J C16J 1.412(11) . ?
C16J C17J 1.414(11) . ?
C17J H17J 0.9300 . ?
C17J C18J 1.380(11) . ?
C18J H18J 0.9300 . ?
C19J H19M 0.9600 . ?
C19J H19N 0.9600 . ?
C19J H19O 0.9600 . ?
C20J C21J 1.373(17) . ?
C20J C29J 1.43(2) . ?
C21J H21J 0.9300 . ?
C21J C22J 1.432(15) . ?
C22J C23J 1.437(14) . ?
C22J C27J 1.422(16) . ?
C23J H23J 0.9300 . ?
C23J C24J 1.364(15) . ?
C24J H24J 0.9300 . ?
C24J C25J 1.38(2) . ?
C25J H25J 0.9300 . ?
C25J C26J 1.42(3) . ?
C26J H26J 0.9300 . ?
C26J C27J 1.412(16) . ?
C27J C28J 1.416(14) . ?
C28J H28J 0.9300 . ?
C28J C29J 1.380(15) . ?
C29J H29J 0.9300 . ?
O1K C7K 1.224(6) . ?
N1K H1K 0.8600 . ?
N1K C7K 1.347(6) . ?
N1K C8K 1.464(6) . ?
C1K H1KA 0.9300 . ?
C1K C2K 1.387(8) . ?
C1K C6K 1.379(8) . ?
C2K H2K 0.9300 . ?
C2K C3K 1.404(10) . ?
C3K H3K 0.9300 . ?
C3K C4K 1.377(11) . ?
C4K H4K 0.9300 . ?
C4K C5K 1.394(9) . ?
C5K H5K 0.9300 . ?
C5K C6K 1.397(7) . ?
C6K C7K 1.508(7) . ?
C8K H8K 0.9800 . ?
C8K H8KA 0.9800 . ?
C8K C9K 1.550(11) . ?
C8K C19K 1.520(7) . ?
C8K C20K 1.492(12) . ?
C9K C10K 1.378(10) . ?
C9K C18K 1.421(10) . ?
C10K H10K 0.9300 . ?
C10K C11K 1.419(9) . ?
C11K C12K 1.429(9) . ?
C11K C16K 1.435(9) . ?
C12K H12K 0.9300 . ?
C12K C13K 1.360(9) . ?
C13K H13K 0.9300 . ?
C13K C14K 1.400(13) . ?
C14K H14K 0.9300 . ?
C14K C15K 1.395(12) . ?
C15K H15K 0.9300 . ?
C15K C16K 1.410(9) . ?
C16K C17K 1.421(9) . ?
C17K H17K 0.9300 . ?
C17K C18K 1.376(9) . ?
C18K H18K 0.9300 . ?
C19K H19P 0.9600 . ?
C19K H19Q 0.9600 . ?
C19K H19R 0.9600 . ?
C20K C21K 1.381(11) . ?
C20K C29K 1.427(11) . ?
C21K H21K 0.9300 . ?
C21K C22K 1.422(10) . ?
C22K C23K 1.433(9) . ?
C22K C27K 1.420(10) . ?
C23K H23K 0.9300 . ?
C23K C24K 1.371(10) . ?
C24K H24K 0.9300 . ?
C24K C25K 1.397(13) . ?
C25K H25K 0.9300 . ?
C25K C26K 1.388(12) . ?
C26K H26K 0.9300 . ?
C26K C27K 1.413(11) . ?
C27K C28K 1.435(10) . ?
C28K H28K 0.9300 . ?
C28K C29K 1.367(10) . ?
C29K H29K 0.9300 . ?
O1L C7L 1.243(7) . ?
N1L H1L 0.8600 . ?
N1L C7L 1.344(7) . ?
N1L C8L 1.480(6) . ?
C1L H1LA 0.9300 . ?
C1L C2L 1.392(8) . ?
C1L C6L 1.391(8) . ?
C2L H2L 0.9300 . ?
C2L C3L 1.357(11) . ?
C3L H3L 0.9300 . ?
C3L C4L 1.380(11) . ?
C4L H4L 0.9300 . ?
C4L C5L 1.384(8) . ?
C5L H5L 0.9300 . ?
C5L C6L 1.394(8) . ?
C6L C7L 1.504(7) . ?
C8L H8L 0.9800 . ?
C8L C9L 1.512(7) . ?
C8L C19L 1.536(7) . ?
C9L C10L 1.371(7) . ?
C9L C18L 1.448(7) . ?
C10L H10L 0.9300 . ?
C10L C11L 1.416(7) . ?
C11L C12L 1.418(7) . ?
C11L C16L 1.424(8) . ?
C12L H12L 0.9300 . ?
C12L C13L 1.367(8) . ?
C13L H13L 0.9300 . ?
C13L C14L 1.420(9) . ?
C14L H14L 0.9300 . ?
C14L C15L 1.352(8) . ?
C15L H15L 0.9300 . ?
C15L C16L 1.422(8) . ?
C16L C17L 1.420(7) . ?
C17L H17L 0.9300 . ?
C17L C18L 1.356(8) . ?
C18L H18L 0.9300 . ?
C19L H7 0.9600 . ?
C19L HJ 0.9600 . ?
C19L HK 0.9600 . ?
O1M C7M 1.240(6) . ?
N1M H1M 0.8600 . ?
N1M C7M 1.339(6) . ?
N1M C8M 1.466(5) . ?
C1M H1MA 0.9300 . ?
C1M C2M 1.379(9) . ?
C1M C6M 1.398(8) . ?
C2M H2M 0.9300 . ?
C2M C3M 1.368(13) . ?
C3M H3M 0.9300 . ?
C3M C4M 1.372(13) . ?
C4M H4M 0.9300 . ?
C4M C5M 1.376(9) . ?
C5M H5M 0.9300 . ?
C5M C6M 1.372(8) . ?
C6M C7M 1.490(6) . ?
C8M H8M 0.9800 . ?
C8M H8MA 0.9800 . ?
C8M C9M 1.599(10) . ?
C8M C19M 1.529(6) . ?
C8M C20M 1.444(10) . ?
C9M C10M 1.369(10) . ?
C9M C18M 1.414(10) . ?
C10M H10M 0.9300 . ?
C10M C11M 1.419(9) . ?
C11M C12M 1.427(9) . ?
C11M C16M 1.412(9) . ?
C12M H12M 0.9300 . ?
C12M C13M 1.364(10) . ?
C13M H13M 0.9300 . ?
C13M C14M 1.393(14) . ?
C14M H14M 0.9300 . ?
C14M C15M 1.396(12) . ?
C15M H15M 0.9300 . ?
C15M C16M 1.415(9) . ?
C16M C17M 1.421(9) . ?
C17M H17M 0.9300 . ?
C17M C18M 1.370(9) . ?
C18M H18M 0.9300 . ?
C19M H19S 0.9600 . ?
C19M H19T 0.9600 . ?
C19M H19U 0.9600 . ?
C20M C21M 1.365(10) . ?
C20M C29M 1.420(10) . ?
C21M H21M 0.9300 . ?
C21M C22M 1.418(9) . ?
C22M C23M 1.438(9) . ?
C22M C27M 1.422(9) . ?
C23M H23M 0.9300 . ?
C23M C24M 1.362(10) . ?
C24M H24M 0.9300 . ?
C24M C25M 1.393(13) . ?
C25M H25M 0.9300 . ?
C25M C26M 1.389(12) . ?
C26M H26M 0.9300 . ?
C26M C27M 1.412(10) . ?
C27M C28M 1.425(9) . ?
C28M H28M 0.9300 . ?
C28M C29M 1.374(9) . ?
C29M H29M 0.9300 . ?
O1N C7N 1.232(7) . ?
N1N H1N 0.8600 . ?
N1N C7N 1.347(7) . ?
N1N C8N 1.466(6) . ?
C1N H1NA 0.9300 . ?
C1N C2N 1.397(8) . ?
C1N C6N 1.385(7) . ?
C2N H2N 0.9300 . ?
C2N C3N 1.371(10) . ?
C3N H3N 0.9300 . ?
C3N C4N 1.375(11) . ?
C4N H4N 0.9300 . ?
C4N C5N 1.381(9) . ?
C5N H5N 0.9300 . ?
C5N C6N 1.388(7) . ?
C6N C7N 1.503(7) . ?
C8N H8N 0.9800 . ?
C8N C9N 1.512(8) . ?
C8N C19N 1.525(7) . ?
C9N C10N 1.387(7) . ?
C9N C18N 1.442(7) . ?
C10N H10N 0.9300 . ?
C10N C11N 1.403(8) . ?
C11N C12N 1.435(7) . ?
C11N C16N 1.425(7) . ?
C12N H12N 0.9300 . ?
C12N C13N 1.381(8) . ?
C13N H13N 0.9300 . ?
C13N C14N 1.422(8) . ?
C14N H14N 0.9300 . ?
C14N C15N 1.356(9) . ?
C15N H15N 0.9300 . ?
C15N C16N 1.400(8) . ?
C16N C17N 1.423(8) . ?
C17N H17N 0.9300 . ?
C17N C18N 1.364(8) . ?
C18N H18N 0.9300 . ?
C19N H8 0.9600 . ?
C19N HL 0.9600 . ?
C19N HM 0.9600 . ?
O1O C7O 1.236(6) . ?
N1O H1O 0.8600 . ?
N1O C7O 1.342(6) . ?
N1O C8O 1.465(6) . ?
C1O H1OA 0.9300 . ?
C1O C2O 1.395(8) . ?
C1O C6O 1.393(8) . ?
C2O H2O 0.9300 . ?
C2O C3O 1.372(12) . ?
C3O H3O 0.9300 . ?
C3O C4O 1.354(12) . ?
C4O H4O 0.9300 . ?
C4O C5O 1.398(8) . ?
C5O H5O 0.9300 . ?
C5O C6O 1.371(7) . ?
C6O C7O 1.506(6) . ?
C8O H8O 0.9800 . ?
C8O H8OA 0.9800 . ?
C8O C9O 1.472(12) . ?
C8O C19O 1.526(6) . ?
C8O C20O 1.606(17) . ?
C9O C10O 1.375(11) . ?
C9O C18O 1.445(12) . ?
C10O H10O 0.9300 . ?
C10O C11O 1.423(11) . ?
C11O C12O 1.427(10) . ?
C11O C16O 1.425(11) . ?
C12O H12O 0.9300 . ?
C12O C13O 1.388(11) . ?
C13O H13O 0.9300 . ?
C13O C14O 1.408(17) . ?
C14O H14O 0.9300 . ?
C14O C15O 1.389(19) . ?
C15O H15O 0.9300 . ?
C15O C16O 1.421(12) . ?
C16O C17O 1.424(10) . ?
C17O H17O 0.9300 . ?
C17O C18O 1.357(11) . ?
C18O H18O 0.9300 . ?
C19O H19V 0.9600 . ?
C19O H19W 0.9600 . ?
C19O H19X 0.9600 . ?
C20O C21O 1.391(18) . ?
C20O C29O 1.394(19) . ?
C21O H21O 0.9300 . ?
C21O C22O 1.439(16) . ?
C22O C23O 1.461(16) . ?
C22O C27O 1.412(17) . ?
C23O H23O 0.9300 . ?
C23O C24O 1.372(16) . ?
C24O H24O 0.9300 . ?
C24O C25O 1.32(3) . ?
C25O H25O 0.9300 . ?
C25O C26O 1.45(2) . ?
C26O H26O 0.9300 . ?
C26O C27O 1.432(15) . ?
C27O C28O 1.399(15) . ?
C28O H28O 0.9300 . ?
C28O C29O 1.391(14) . ?
C29O H29O 0.9300 . ?
O1P C7P 1.253(7) . ?
N1P H1P 0.8600 . ?
N1P C7P 1.338(8) . ?
N1P C8P 1.460(6) . ?
C1P H1PA 0.9300 . ?
C1P C2P 1.390(9) . ?
C1P C6P 1.390(9) . ?
C2P H2P 0.9300 . ?
C2P C3P 1.375(10) . ?
C3P H3P 0.9300 . ?
C3P C4P 1.387(10) . ?
C4P H4P 0.9300 . ?
C4P C5P 1.388(8) . ?
C5P H5P 0.9300 . ?
C5P C6P 1.381(8) . ?
C6P C7P 1.493(8) . ?
C8P H8P 0.9800 . ?
C8P C9P 1.531(7) . ?
C8P C19P 1.521(8) . ?
C9P C10P 1.353(7) . ?
C9P C18P 1.450(7) . ?
C10P H10P 0.9300 . ?
C10P C11P 1.433(7) . ?
C11P C12P 1.418(7) . ?
C11P C16P 1.410(8) . ?
C12P H12P 0.9300 . ?
C12P C13P 1.370(8) . ?
C13P H13P 0.9300 . ?
C13P C14P 1.429(8) . ?
C14P H14P 0.9300 . ?
C14P C15P 1.344(8) . ?
C15P H15P 0.9300 . ?
C15P C16P 1.433(8) . ?
C16P C17P 1.404(8) . ?
C17P H17P 0.9300 . ?
C17P C18P 1.364(8) . ?
C18P H18P 0.9300 . ?
C19P H9 0.9600 . ?
C19P HN 0.9600 . ?
C19P HO 0.9600 . ?
O1Q C7Q 1.239(7) . ?
N1Q H1Q 0.8600 . ?
N1Q C7Q 1.341(8) . ?
N1Q C8Q 1.480(6) . ?
C1Q H1QA 0.9300 . ?
C1Q C2Q 1.392(9) . ?
C1Q C6Q 1.378(8) . ?
C2Q H2Q 0.9300 . ?
C2Q C3Q 1.386(10) . ?
C3Q H3Q 0.9300 . ?
C3Q C4Q 1.377(10) . ?
C4Q H4Q 0.9300 . ?
C4Q C5Q 1.398(8) . ?
C5Q H5Q 0.9300 . ?
C5Q C6Q 1.392(8) . ?
C6Q C7Q 1.494(7) . ?
C8Q H8Q 0.9800 . ?
C8Q C9Q 1.515(7) . ?
C8Q C19Q 1.526(8) . ?
C9Q C10Q 1.379(7) . ?
C9Q C18Q 1.439(8) . ?
C10Q H10Q 0.9300 . ?
C10Q C11Q 1.417(7) . ?
C11Q C12Q 1.408(7) . ?
C11Q C16Q 1.432(8) . ?
C12Q H12Q 0.9300 . ?
C12Q C13Q 1.361(8) . ?
C13Q H13Q 0.9300 . ?
C13Q C14Q 1.426(8) . ?
C14Q H14Q 0.9300 . ?
C14Q C15Q 1.353(8) . ?
C15Q H15Q 0.9300 . ?
C15Q C16Q 1.426(8) . ?
C16Q C17Q 1.411(8) . ?
C17Q H17Q 0.9300 . ?
C17Q C18Q 1.356(8) . ?
C18Q H18Q 0.9300 . ?
C19Q H10 0.9600 . ?
C19Q HP 0.9600 . ?
C19Q HQ 0.9600 . ?
O1R C7R 1.241(7) . ?
N1R H1R 0.8600 . ?
N1R C7R 1.346(7) . ?
N1R C8R 1.469(6) . ?
C1R H1RA 0.9300 . ?
C1R C2R 1.381(8) . ?
C1R C6R 1.387(9) . ?
C2R H2R 0.9300 . ?
C2R C3R 1.364(14) . ?
C3R H3R 0.9300 . ?
C3R C4R 1.379(14) . ?
C4R H4R 0.9300 . ?
C4R C5R 1.400(9) . ?
C5R H5R 0.9300 . ?
C5R C6R 1.403(9) . ?
C6R C7R 1.499(7) . ?
C8R H8R 0.9800 . ?
C8R H8RA 0.9800 . ?
C8R C9R 1.475(14) . ?
C8R C19R 1.519(7) . ?
C8R C20R 1.590(18) . ?
C9R C10R 1.388(12) . ?
C9R C18R 1.431(13) . ?
C10R H10R 0.9300 . ?
C10R C11R 1.418(12) . ?
C11R C12R 1.431(10) . ?
C11R C16R 1.408(11) . ?
C12R H12R 0.9300 . ?
C12R C13R 1.387(11) . ?
C13R H13R 0.9300 . ?
C13R C14R 1.404(19) . ?
C14R H14R 0.9300 . ?
C14R C15R 1.40(2) . ?
C15R H15R 0.9300 . ?
C15R C16R 1.417(12) . ?
C16R C17R 1.423(10) . ?
C17R H17R 0.9300 . ?
C17R C18R 1.361(11) . ?
C18R H18R 0.9300 . ?
C19R H19Y 0.9600 . ?
C19R HR 0.9600 . ?
C19R HS 0.9600 . ?
C20R C21R 1.367(19) . ?
C20R C29R 1.40(2) . ?
C21R H21R 0.9300 . ?
C21R C22R 1.433(16) . ?
C22R C23R 1.431(15) . ?
C22R C27R 1.443(19) . ?
C23R H23R 0.9300 . ?
C23R C24R 1.381(17) . ?
C24R H24R 0.9300 . ?
C24R C25R 1.34(3) . ?
C25R H25R 0.9300 . ?
C25R C26R 1.44(2) . ?
C26R H26R 0.9300 . ?
C26R C27R 1.380(18) . ?
C27R C28R 1.458(16) . ?
C28R H28R 0.9300 . ?
C28R C29R 1.355(16) . ?
C29R H29R 0.9300 . ?
O1S C7S 1.235(7) . ?
N1S H1S 0.8600 . ?
N1S C7S 1.355(7) . ?
N1S C8S 1.455(7) . ?
C1S H1SA 0.9300 . ?
C1S C2S 1.381(9) . ?
C1S C6S 1.397(8) . ?
C2S H2S 0.9300 . ?
C2S C3S 1.394(9) . ?
C3S H3S 0.9300 . ?
C3S C4S 1.363(10) . ?
C4S H4S 0.9300 . ?
C4S C5S 1.405(10) . ?
C5S H5S 0.9300 . ?
C5S C6S 1.368(8) . ?
C6S C7S 1.488(8) . ?
C8S H8S 0.9800 . ?
C8S C9S 1.516(8) . ?
C8S C19S 1.535(7) . ?
C9S C10S 1.350(7) . ?
C9S C18S 1.462(8) . ?
C10S H10S 0.9300 . ?
C10S C11S 1.421(8) . ?
C11S C12S 1.415(8) . ?
C11S C16S 1.413(7) . ?
C12S H12S 0.9300 . ?
C12S C13S 1.364(8) . ?
C13S H13S 0.9300 . ?
C13S C14S 1.455(8) . ?
C14S H14S 0.9300 . ?
C14S C15S 1.334(9) . ?
C15S H15S 0.9300 . ?
C15S C16S 1.440(8) . ?
C16S C17S 1.413(8) . ?
C17S H17S 0.9300 . ?
C17S C18S 1.368(8) . ?
C18S H18S 0.9300 . ?
C19S H11 0.9600 . ?
C19S HT 0.9600 . ?
C19S HU 0.9600 . ?
O1T C7T 1.235(7) . ?
N1T H1T 0.8600 . ?
N1T C7T 1.341(7) . ?
N1T C8T 1.456(6) . ?
C1T H1TA 0.9300 . ?
C1T C2T 1.394(8) . ?
C1T C6T 1.384(9) . ?
C2T H2T 0.9300 . ?
C2T C3T 1.355(11) . ?
C3T H3T 0.9300 . ?
C3T C4T 1.398(11) . ?
C4T H4T 0.9300 . ?
C4T C5T 1.393(7) . ?
C5T H5T 0.9300 . ?
C5T C6T 1.389(8) . ?
C6T C7T 1.497(7) . ?
C8T H8T 0.9800 . ?
C8T H8TA 0.9800 . ?
C8T C9T 1.495(11) . ?
C8T C19T 1.527(7) . ?
C8T C20T 1.609(17) . ?
C9T C10T 1.373(12) . ?
C9T C18T 1.444(12) . ?
C10T H10T 0.9300 . ?
C10T C11T 1.427(11) . ?
C11T C12T 1.399(10) . ?
C11T C16T 1.414(11) . ?
C12T H12T 0.9300 . ?
C12T C13T 1.391(11) . ?
C13T H13T 0.9300 . ?
C13T C14T 1.387(16) . ?
C14T H14T 0.9300 . ?
C14T C15T 1.405(18) . ?
C15T H15T 0.9300 . ?
C15T C16T 1.410(12) . ?
C16T C17T 1.418(11) . ?
C17T H17T 0.9300 . ?
C17T C18T 1.372(11) . ?
C18T H18T 0.9300 . ?
C19T H19Z 0.9600 . ?
C19T HV 0.9600 . ?
C19T HW 0.9600 . ?
C25T H25T 0.9300 . ?
C25T C24T 1.39(4) . ?
C25T C26T 1.38(3) . ?
C20T C21T 1.393(19) . ?
C20T C29T 1.42(2) . ?
C21T H21T 0.9300 . ?
C21T C22T 1.431(18) . ?
C22T C23T 1.436(17) . ?
C22T C27T 1.39(2) . ?
C23T H23T 0.9300 . ?
C23T C24T 1.384(16) . ?
C24T H24T 0.9300 . ?
C26T H26T 0.9300 . ?
C26T C27T 1.424(17) . ?
C27T C28T 1.437(17) . ?
C28T H28T 0.9300 . ?
C28T C29T 1.366(17) . ?
C29T H29T 0.9300 . ?
O1U C7U 1.228(7) . ?
N1U H1U 0.8600 . ?
N1U C7U 1.343(8) . ?
N1U C8U 1.476(6) . ?
C1U H1UA 0.9300 . ?
C1U C2U 1.401(8) . ?
C1U C6U 1.388(8) . ?
C2U H2U 0.9300 . ?
C2U C3U 1.354(11) . ?
C3U H3U 0.9300 . ?
C3U C4U 1.394(11) . ?
C4U H4U 0.9300 . ?
C4U C5U 1.378(9) . ?
C5U H5U 0.9300 . ?
C5U C6U 1.377(9) . ?
C6U C7U 1.499(7) . ?
C8U H8U 0.9800 . ?
C8U H8UA 0.9800 . ?
C8U C9U 1.572(12) . ?
C8U C19U 1.528(7) . ?
C8U C20U 1.469(17) . ?
C9U C10U 1.366(12) . ?
C9U C18U 1.433(13) . ?
C10U H10U 0.9300 . ?
C10U C11U 1.407(13) . ?
C11U C12U 1.431(12) . ?
C11U C16U 1.443(13) . ?
C12U H12U 0.9300 . ?
C12U C13U 1.369(12) . ?
C13U H13U 0.9300 . ?
C13U C14U 1.42(2) . ?
C14U H14U 0.9300 . ?
C14U C15U 1.353(19) . ?
C15U H15U 0.9300 . ?
C15U C16U 1.416(11) . ?
C16U C17U 1.398(10) . ?
C17U H17U 0.9300 . ?
C17U C18U 1.363(11) . ?
C18U H18U 0.9300 . ?
C19U H19 0.9600 . ?
C19U HX 0.9600 . ?
C19U HY 0.9600 . ?
C20U C21U 1.393(18) . ?
C20U C29U 1.430(19) . ?
C21U H21U 0.9300 . ?
C21U C22U 1.397(15) . ?
C22U C23U 1.418(16) . ?
C22U C27U 1.438(17) . ?
C23U H23U 0.9300 . ?
C23U C24U 1.381(16) . ?
C24U H24U 0.9300 . ?
C24U C25U 1.42(2) . ?
C25U H25U 0.9300 . ?
C25U C26U 1.39(3) . ?
C26U H26U 0.9300 . ?
C26U C27U 1.410(19) . ?
C27U C28U 1.428(17) . ?
C28U H28U 0.9300 . ?
C28U C29U 1.375(16) . ?
C29U H29U 0.9300 . ?
O1V C7V 1.236(8) . ?
N1V H1V 0.8600 . ?
N1V C7V 1.347(8) . ?
N1V C8V 1.461(6) . ?
C1V H1VA 0.9300 . ?
C1V C2V 1.385(8) . ?
C1V C6V 1.389(10) . ?
C2V H2V 0.9300 . ?
C2V C3V 1.355(12) . ?
C3V H3V 0.9300 . ?
C3V C4V 1.393(13) . ?
C4V H4V 0.9300 . ?
C4V C5V 1.385(10) . ?
C5V H5V 0.9300 . ?
C5V C6V 1.398(9) . ?
C6V C7V 1.500(7) . ?
C8V H8V 0.9800 . ?
C8V C9V 1.528(7) . ?
C8V C19V 1.530(7) . ?
C9V C10V 1.359(8) . ?
C9V C18V 1.424(7) . ?
C10V H10V 0.9300 . ?
C10V C11V 1.433(7) . ?
C11V C12V 1.415(8) . ?
C11V C16V 1.417(7) . ?
C12V H12V 0.9300 . ?
C12V C13V 1.383(8) . ?
C13V H13V 0.9300 . ?
C13V C14V 1.433(8) . ?
C14V H14V 0.9300 . ?
C14V C15V 1.346(8) . ?
C15V H15V 0.9300 . ?
C15V C16V 1.431(7) . ?
C16V C17V 1.411(8) . ?
C17V H17V 0.9300 . ?
C17V C18V 1.361(8) . ?
C18V H18V 0.9300 . ?
C19V H12 0.9600 . ?
C19V HZ 0.9600 . ?
C19V H14 0.9600 . ?
O1W C7W 1.219(8) . ?
N1W H1W 0.8600 . ?
N1W C7W 1.357(7) . ?
N1W C8W 1.477(6) . ?
C1W H1WA 0.9300 . ?
C1W C2W 1.391(9) . ?
C1W C6W 1.375(9) . ?
C2W H2W 0.9300 . ?
C2W C3W 1.387(10) . ?
C3W H3W 0.9300 . ?
C3W C4W 1.364(11) . ?
C4W H4W 0.9300 . ?
C4W C5W 1.384(8) . ?
C5W H5W 0.9300 . ?
C5W C6W 1.402(8) . ?
C6W C7W 1.517(7) . ?
C8W H8W 0.9800 . ?
C8W C9W 1.523(7) . ?
C8W C19W 1.525(8) . ?
C9W C10W 1.347(8) . ?
C9W C18W 1.441(8) . ?
C10W H10W 0.9300 . ?
C10W C11W 1.434(7) . ?
C11W C12W 1.404(8) . ?
C11W C16W 1.427(8) . ?
C12W H12W 0.9300 . ?
C12W C13W 1.370(8) . ?
C13W H13W 0.9300 . ?
C13W C14W 1.415(9) . ?
C14W H14W 0.9300 . ?
C14W C15W 1.352(8) . ?
C15W H15W 0.9300 . ?
C15W C16W 1.422(8) . ?
C16W C17W 1.393(8) . ?
C17W H17W 0.9300 . ?
C17W C18W 1.375(8) . ?
C18W H18W 0.9300 . ?
C19W H13 0.9600 . ?
C19W H15 0.9600 . ?
C19W H16 0.9600 . ?
O1X C7X 1.228(8) . ?
N1X H1X 0.8600 . ?
N1X C7X 1.339(7) . ?
N1X C8X 1.467(6) . ?
C1X H1XA 0.9300 . ?
C1X C2X 1.393(10) . ?
C1X C6X 1.356(11) . ?
C2X H2X 0.9300 . ?
C2X C3X 1.368(14) . ?
C3X H3X 0.9300 . ?
C3X C4X 1.383(14) . ?
C4X H4X 0.9300 . ?
C4X C5X 1.420(10) . ?
C5X H5X 0.9300 . ?
C5X C6X 1.406(8) . ?
C6X C7X 1.505(8) . ?
C8X H8X 0.9800 . ?
C8X H8XA 0.9800 . ?
C8X C9X 1.509(11) . ?
C8X C19X 1.535(7) . ?
C8X C20X 1.568(14) . ?
C9X C10X 1.383(12) . ?
C9X C18X 1.418(12) . ?
C10X H10X 0.9300 . ?
C10X C11X 1.424(11) . ?
C11X C12X 1.433(10) . ?
C11X C16X 1.414(12) . ?
C12X H12X 0.9300 . ?
C12X C13X 1.370(11) . ?
C13X H13X 0.9300 . ?
C13X C14X 1.401(15) . ?
C14X H14X 0.9300 . ?
C14X C15X 1.392(15) . ?
C15X H15X 0.9300 . ?
C15X C16X 1.418(13) . ?
C16X C17X 1.431(11) . ?
C17X H17X 0.9300 . ?
C17X C18X 1.370(11) . ?
C18X H18X 0.9300 . ?
C19X H1 0.9600 . ?
C19X H17 0.9600 . ?
C19X H18 0.9600 . ?
C20X C21X 1.398(18) . ?
C20X C29X 1.395(19) . ?
C21X H21X 0.9300 . ?
C21X C22X 1.394(17) . ?
C22X C23X 1.418(16) . ?
C22X C27X 1.409(17) . ?
C23X H23X 0.9300 . ?
C23X C24X 1.355(15) . ?
C24X H24X 0.9300 . ?
C24X C25X 1.41(3) . ?
C25X H25X 0.9300 . ?
C25X C26X 1.38(2) . ?
C26X H26X 0.9300 . ?
C26X C27X 1.395(15) . ?
C27X C28X 1.438(15) . ?
C28X H28X 0.9300 . ?
C28X C29X 1.374(14) . ?
C29X H29X 0.9300 . ?

loop_
_geom_hbond_atom_site_label_D
_geom_hbond_atom_site_label_H
_geom_hbond_atom_site_label_A
_geom_hbond_distance_DH
_geom_hbond_distance_HA
_geom_hbond_distance_DA
_geom_hbond_angle_DHA
_geom_hbond_site_symmetry_A
_geom_hbond_publ_flag
N1A H1A O1N 0.86 2.12 2.969(6) 167.0 . yes
N1B H1B O1M 0.86 2.12 2.966(6) 168.1 . yes
N1C H1C O1S 0.86 2.13 2.968(6) 165.3 . yes
N1D H1D O1T 0.86 2.12 2.960(6) 166.1 1_655 yes
N1E H1E O1F 0.86 2.13 2.971(6) 166.7 . yes
N1F H1F O1E 0.86 2.12 2.965(6) 166.4 1_655 yes
N1G H1G O1O 0.86 2.13 2.975(6) 167.7 . yes
N1H H1H O1L 0.86 2.10 2.950(6) 168.0 . yes
N1I H1I O1K 0.86 2.11 2.952(6) 164.6 1_455 yes
N1J H1J O1X 0.86 2.13 2.970(7) 165.4 1_655 yes
N1K H1K O1I 0.86 2.13 2.968(6) 164.8 . yes
N1L H1L O1H 0.86 2.13 2.967(6) 164.4 1_455 yes
N1M H1M O1B 0.86 2.13 2.978(5) 168.6 1_655 yes
N1N H1N O1A 0.86 2.14 2.971(6) 163.9 1_455 yes
N1O H1O O1G 0.86 2.13 2.973(6) 167.8 1_455 yes
N1P H1P O1Q 0.86 2.11 2.952(7) 165.1 1_455 yes
N1Q H1Q O1P 0.86 2.13 2.951(6) 159.4 . yes
N1R H1R O1U 0.86 2.11 2.950(6) 165.0 1_455 yes
N1S H1S O1C 0.86 2.12 2.964(6) 167.7 1_655 yes
N1T H1T O1D 0.86 2.13 2.977(6) 166.1 . yes
N1U H1U O1R 0.86 2.12 2.953(7) 163.1 . yes
N1V H1V O1W 0.86 2.11 2.955(7) 165.5 . yes
N1W H1W O1V 0.86 2.11 2.944(7) 164.0 1_655 yes
N1X H1X O1J 0.86 2.12 2.962(7) 166.7 . yes

loop_
_geom_torsion_atom_site_label_1
_geom_torsion_atom_site_label_2
_geom_torsion_atom_site_label_3
_geom_torsion_atom_site_label_4
_geom_torsion
_geom_torsion_site_symmetry_1
_geom_torsion_site_symmetry_2
_geom_torsion_site_symmetry_3
_geom_torsion_site_symmetry_4
_geom_torsion_publ_flag
N1A C8A C9A C10A -3.6(7) . . . . ?
N1A C8A C9A C18A 174.7(4) . . . . ?
C1A C2A C3A C4A 0.7(9) . . . . ?
C1A C6A C7A O1A 140.2(5) . . . . ?
C1A C6A C7A N1A -40.2(7) . . . . ?
C2A C1A C6A C5A 0.5(8) . . . . ?
C2A C1A C6A C7A -176.3(5) . . . . ?
C2A C3A C4A C5A 1.1(8) . . . . ?
C3A C4A C5A C6A -2.1(8) . . . . ?
C4A C5A C6A C1A 1.3(8) . . . . ?
C4A C5A C6A C7A 178.2(5) . . . . ?
C5A C6A C7A O1A -36.6(7) . . . . ?
C5A C6A C7A N1A 143.0(5) . . . . ?
C6A C1A C2A C3A -1.5(9) . . . . ?
C7A N1A C8A C9A -83.2(6) . . . . ?
C7A N1A C8A C19A 149.0(5) . . . . ?
C8A N1A C7A O1A -3.5(8) . . . . ?
C8A N1A C7A C6A 176.9(4) . . . . ?
C8A C9A C10A C11A 177.7(5) . . . . ?
C8A C9A C18A C17A -177.5(5) . . . . ?
C9A C10A C11A C12A -176.5(5) . . . . ?
C9A C10A C11A C16A -0.7(8) . . . . ?
C10A C9A C18A C17A 1.0(8) . . . . ?
C10A C11A C12A C13A 177.2(5) . . . . ?
C10A C11A C16A C15A -178.3(5) . . . . ?
C10A C11A C16A C17A 1.6(7) . . . . ?
C11A C12A C13A C14A -0.3(8) . . . . ?
C11A C16A C17A C18A -1.2(8) . . . . ?
C12A C11A C16A C15A -2.4(7) . . . . ?
C12A C11A C16A C17A 177.5(5) . . . . ?
C12A C13A C14A C15A 0.2(8) . . . . ?
C13A C14A C15A C16A -1.2(8) . . . . ?
C14A C15A C16A C11A 2.3(8) . . . . ?
C14A C15A C16A C17A -177.5(5) . . . . ?
C15A C16A C17A C18A 178.6(5) . . . . ?
C16A C11A C12A C13A 1.4(8) . . . . ?
C16A C17A C18A C9A 0.0(8) . . . . ?
C18A C9A C10A C11A -0.6(8) . . . . ?
C19A C8A C9A C10A 121.3(5) . . . . ?
C19A C8A C9A C18A -60.3(6) . . . . ?
N1B C8B C9B C10B -7.9(12) . . . . ?
N1B C8B C9B C18B 174.5(7) . . . . ?
N1B C8B C20B C21B 123.9(8) . . . . ?
N1B C8B C20B C29B -51.2(10) . . . . ?
C1B C2B C3B C4B 1.5(13) . . . . ?
C1B C6B C7B O1B 143.6(6) . . . . ?
C1B C6B C7B N1B -37.4(7) . . . . ?
C2B C1B C6B C5B 0.6(11) . . . . ?
C2B C1B C6B C7B -176.3(7) . . . . ?
C2B C3B C4B C5B 1.2(11) . . . . ?
C3B C4B C5B C6B -3.1(9) . . . . ?
C4B C5B C6B C1B 2.1(9) . . . . ?
C4B C5B C6B C7B 179.1(5) . . . . ?
C5B C6B C7B O1B -33.2(7) . . . . ?
C5B C6B C7B N1B 145.7(5) . . . . ?
C6B C1B C2B C3B -2.5(14) . . . . ?
C7B N1B C8B C9B -77.2(7) . . . . ?
C7B N1B C8B C20B -91.1(6) . . . . ?
C7B N1B C8B C19B 151.5(4) . . . . ?
C8B N1B C7B O1B -5.2(7) . . . . ?
C8B N1B C7B C6B 175.9(4) . . . . ?
C8B C9B C10B C11B -179.8(8) . . . . ?
C8B C9B C18B C17B 179.0(8) . . . . ?
C8B C20B C21B C22B -173.0(8) . . . . ?
C8B C20B C29B C28B 173.4(8) . . . . ?
C9B C10B C11B C12B -177.8(9) . . . . ?
C9B C10B C11B C16B 2.1(14) . . . . ?
C10B C9B C18B C17B 1.3(15) . . . . ?
C10B C11B C12B C13B 178.0(9) . . . . ?
C10B C11B C16B C15B 179.9(8) . . . . ?
C10B C11B C16B C17B -1.1(13) . . . . ?
C11B C12B C13B C14B 2.6(14) . . . . ?
C11B C16B C17B C18B 0.3(13) . . . . ?
C12B C11B C16B C15B -0.1(13) . . . . ?
C12B C11B C16B C17B 178.8(8) . . . . ?
C12B C13B C14B C15B -1.1(16) . . . . ?
C13B C14B C15B C16B -1.0(16) . . . . ?
C14B C15B C16B C11B 1.6(14) . . . . ?
C14B C15B C16B C17B -177.3(10) . . . . ?
C15B C16B C17B C18B 179.2(9) . . . . ?
C16B C11B C12B C13B -2.0(13) . . . . ?
C16B C17B C18B C9B -0.4(14) . . . . ?
C18B C9B C10B C11B -2.2(15) . . . . ?
C20B C21B C22B C23B 177.7(9) . . . . ?
C20B C21B C22B C27B -1.7(14) . . . . ?
C21B C20B C29B C28B -1.7(14) . . . . ?
C21B C22B C23B C24B -179.9(8) . . . . ?
C21B C22B C27B C26B 179.9(8) . . . . ?
C21B C22B C27B C28B 0.7(13) . . . . ?
C22B C23B C24B C25B -1.4(14) . . . . ?
C22B C27B C28B C29B -0.2(13) . . . . ?
C23B C22B C27B C26B 0.5(13) . . . . ?
C23B C22B C27B C28B -178.7(8) . . . . ?
C23B C24B C25B C26B 3.5(16) . . . . ?
C24B C25B C26B C27B -3.6(16) . . . . ?
C25B C26B C27B C22B 1.5(14) . . . . ?
C25B C26B C27B C28B -179.2(10) . . . . ?
C26B C27B C28B C29B -179.5(8) . . . . ?
C27B C22B C23B C24B -0.5(13) . . . . ?
C27B C28B C29B C20B 0.7(14) . . . . ?
C29B C20B C21B C22B 2.2(14) . . . . ?
C19B C8B C9B C10B 119.9(9) . . . . ?
C19B C8B C9B C18B -57.7(10) . . . . ?
C19B C8B C20B C21B -119.3(8) . . . . ?
C19B C8B C20B C29B 65.6(9) . . . . ?
N1C C8C C9C C10C -121.2(5) . . . . ?
N1C C8C C9C C18C 55.6(6) . . . . ?
C1C C2C C3C C4C 2.4(11) . . . . ?
C1C C6C C7C O1C -152.5(6) . . . . ?
C1C C6C C7C N1C 28.7(7) . . . . ?
C2C C1C C6C C5C -1.6(9) . . . . ?
C2C C1C C6C C7C 179.3(6) . . . . ?
C2C C3C C4C C5C -2.4(10) . . . . ?
C3C C4C C5C C6C 0.4(10) . . . . ?
C4C C5C C6C C1C 1.6(9) . . . . ?
C4C C5C C6C C7C -179.2(5) . . . . ?
C5C C6C C7C O1C 28.4(7) . . . . ?
C5C C6C C7C N1C -150.5(5) . . . . ?
C6C C1C C2C C3C -0.4(10) . . . . ?
C7C N1C C8C C9C 81.8(6) . . . . ?
C7C N1C C8C C19C -154.4(4) . . . . ?
C8C N1C C7C O1C 5.9(7) . . . . ?
C8C N1C C7C C6C -175.3(4) . . . . ?
C8C C9C C10C C11C 176.5(5) . . . . ?
C8C C9C C18C C17C -177.2(5) . . . . ?
C9C C10C C11C C12C -178.3(5) . . . . ?
C9C C10C C11C C16C 0.1(8) . . . . ?
C10C C9C C18C C17C -0.3(7) . . . . ?
C10C C11C C12C C13C 179.9(5) . . . . ?
C10C C11C C16C C15C -179.8(5) . . . . ?
C10C C11C C16C C17C 0.8(7) . . . . ?
C11C C12C C13C C14C -1.2(8) . . . . ?
C11C C16C C17C C18C -1.5(8) . . . . ?
C12C C11C C16C C15C -1.4(7) . . . . ?
C12C C11C C16C C17C 179.2(5) . . . . ?
C12C C13C C14C C15C 0.6(9) . . . . ?
C13C C14C C15C C16C -0.5(9) . . . . ?
C14C C15C C16C C11C 0.9(8) . . . . ?
C14C C15C C16C C17C -179.8(5) . . . . ?
C15C C16C C17C C18C 179.2(5) . . . . ?
C16C C11C C12C C13C 1.6(8) . . . . ?
C16C C17C C18C C9C 1.3(8) . . . . ?
C18C C9C C10C C11C -0.4(8) . . . . ?
C19C C8C C9C C10C 117.5(5) . . . . ?
C19C C8C C9C C18C -65.8(6) . . . . ?
N1D C8D C9D C10D 122.7(8) . . . . ?
N1D C8D C9D C18D -56.3(9) . . . . ?
N1D C8D C20D C21D -6.5(19) . . . . ?
N1D C8D C20D C29D 171.6(11) . . . . ?
C1D C2D C3D C4D 0.2(10) . . . . ?
C1D C6D C7D O1D 147.8(6) . . . . ?
C1D C6D C7D N1D -31.8(7) . . . . ?
C2D C1D C6D C5D 0.0(9) . . . . ?
C2D C1D C6D C7D -177.6(5) . . . . ?
C2D C3D C4D C5D 1.2(10) . . . . ?
C3D C4D C5D C6D -2.1(9) . . . . ?
C4D C5D C6D C1D 1.5(8) . . . . ?
C4D C5D C6D C7D 179.2(5) . . . . ?
C5D C6D C7D O1D -29.9(7) . . . . ?
C5D C6D C7D N1D 150.5(5) . . . . ?
C6D C1D C2D C3D -0.8(10) . . . . ?
C7D N1D C8D C9D -88.4(7) . . . . ?
C7D N1D C8D C19D 150.9(5) . . . . ?
C7D N1D C8D C20D -79.0(10) . . . . ?
C8D N1D C7D O1D -5.6(7) . . . . ?
C8D N1D C7D C6D 173.9(4) . . . . ?
C8D C9D C10D C11D -177.6(7) . . . . ?
C8D C9D C18D C17D 178.2(7) . . . . ?
C8D C20D C21D C22D 178.6(12) . . . . ?
C8D C20D C29D C28D -179.9(13) . . . . ?
C9D C10D C11D C12D 178.6(8) . . . . ?
C9D C10D C11D C16D -0.9(12) . . . . ?
C10D C9D C18D C17D -0.8(13) . . . . ?
C10D C11D C12D C13D -179.7(7) . . . . ?
C10D C11D C16D C15D -179.5(7) . . . . ?
C10D C11D C16D C17D -0.2(11) . . . . ?
C11D C12D C13D C14D -1.7(13) . . . . ?
C11D C16D C17D C18D 0.7(11) . . . . ?
C12D C11D C16D C15D 1.0(11) . . . . ?
C12D C11D C16D C17D -179.7(7) . . . . ?
C12D C13D C14D C15D 2.7(16) . . . . ?
C13D C14D C15D C16D -1.8(16) . . . . ?
C14D C15D C16D C11D 0.0(12) . . . . ?
C14D C15D C16D C17D -179.3(9) . . . . ?
C15D C16D C17D C18D -179.9(7) . . . . ?
C16D C11D C12D C13D -0.2(11) . . . . ?
C16D C17D C18D C9D -0.3(11) . . . . ?
C18D C9D C10D C11D 1.4(13) . . . . ?
C19D C8D C9D C10D -119.3(8) . . . . ?
C19D C8D C9D C18D 61.7(9) . . . . ?
C19D C8D C20D C21D 121.7(13) . . . . ?
C19D C8D C20D C29D -60.2(17) . . . . ?
C20D C21D C22D C23D -179.8(14) . . . . ?
C20D C21D C22D C27D 1(2) . . . . ?
C21D C20D C29D C28D -2(2) . . . . ?
C21D C22D C23D C24D 176.7(12) . . . . ?
C21D C22D C27D C26D -178.5(12) . . . . ?
C21D C22D C27D C28D -1(2) . . . . ?
C22D C23D C24D C25D 5(2) . . . . ?
C22D C27D C28D C29D 0(2) . . . . ?
C23D C22D C27D C26D 2(2) . . . . ?
C23D C22D C27D C28D 179.7(13) . . . . ?
C23D C24D C25D C26D -4(3) . . . . ?
C24D C25D C26D C27D 2(3) . . . . ?
C25D C26D C27D C22D -1(2) . . . . ?
C25D C26D C27D C28D -178.7(16) . . . . ?
C26D C27D C28D C29D 177.2(13) . . . . ?
C27D C22D C23D C24D -4(2) . . . . ?
C27D C28D C29D C20D 2(2) . . . . ?
C29D C20D C21D C22D 1(2) . . . . ?
N1E C8E C9E C10E -120.5(5) . . . . ?
N1E C8E C9E C18E 56.2(6) . . . . ?
C1E C2E C3E C4E -0.9(9) . . . . ?
C1E C6E C7E O1E -149.7(5) . . . . ?
C1E C6E C7E N1E 30.9(7) . . . . ?
C2E C1E C6E C5E -0.1(8) . . . . ?
C2E C1E C6E C7E 177.4(5) . . . . ?
C2E C3E C4E C5E -0.9(9) . . . . ?
C3E C4E C5E C6E 2.3(8) . . . . ?
C4E C5E C6E C1E -1.7(7) . . . . ?
C4E C5E C6E C7E -179.3(5) . . . . ?
C5E C6E C7E O1E 27.8(7) . . . . ?
C5E C6E C7E N1E -151.6(5) . . . . ?
C6E C1E C2E C3E 1.4(9) . . . . ?
C7E N1E C8E C9E 83.9(6) . . . . ?
C7E N1E C8E C19E -151.5(5) . . . . ?
C8E N1E C7E O1E 7.9(7) . . . . ?
C8E N1E C7E C6E -172.7(4) . . . . ?
C8E C9E C10E C11E 177.0(5) . . . . ?
C8E C9E C18E C17E -177.4(5) . . . . ?
C9E C10E C11E C12E -178.3(5) . . . . ?
C9E C10E C11E C16E -1.0(8) . . . . ?
C10E C9E C18E C17E -0.5(7) . . . . ?
C10E C11E C16E C15E -179.5(5) . . . . ?
C10E C11E C16E C17E 2.2(7) . . . . ?
C12E C11E C16E C15E -2.2(7) . . . . ?
C12E C11E C16E C17E 179.5(5) . . . . ?
C12E C13E C14E C15E -0.8(8) . . . . ?
C11E C12E C13E C14E -0.2(8) . . . . ?
C11E C16E C17E C18E -2.5(8) . . . . ?
C13E C12E C11E C10E 179.0(5) . . . . ?
C13E C12E C11E C16E 1.8(8) . . . . ?
C13E C14E C15E C16E 0.3(8) . . . . ?
C14E C15E C16E C11E 1.2(8) . . . . ?
C14E C15E C16E C17E 179.5(5) . . . . ?
C15E C16E C17E C18E 179.2(5) . . . . ?
C16E C17E C18E C9E 1.7(8) . . . . ?
C18E C9E C10E C11E 0.2(8) . . . . ?
C19E C8E C9E C10E 117.5(5) . . . . ?
C19E C8E C9E C18E -65.7(6) . . . . ?
N1F C8F C9F C10F 3.4(7) . . . . ?
N1F C8F C9F C18F -174.8(4) . . . . ?
C1F C2F C3F C4F -2.8(9) . . . . ?
C1F C6F C7F O1F -143.4(5) . . . . ?
C1F C6F C7F N1F 36.3(7) . . . . ?
C2F C1F C6F C5F 1.5(8) . . . . ?
C2F C1F C6F C7F 176.5(5) . . . . ?
C2F C3F C4F C5F 1.0(9) . . . . ?
C3F C4F C5F C6F 2.0(9) . . . . ?
C4F C5F C6F C1F -3.3(8) . . . . ?
C4F C5F C6F C7F -178.4(5) . . . . ?
C5F C6F C7F O1F 31.6(7) . . . . ?
C5F C6F C7F N1F -148.7(5) . . . . ?
C6F C1F C2F C3F 1.6(9) . . . . ?
C7F N1F C8F C9F 85.8(5) . . . . ?
C7F N1F C8F C19F -147.6(4) . . . . ?
C8F N1F C7F O1F 3.2(7) . . . . ?
C8F N1F C7F C6F -176.5(4) . . . . ?
C8F C9F C10F C11F -177.2(5) . . . . ?
C8F C9F C18F C17F 178.0(5) . . . . ?
C9F C10F C11F C12F 176.9(5) . . . . ?
C9F C10F C11F C16F -0.4(8) . . . . ?
C10F C9F C18F C17F -0.3(8) . . . . ?
C10F C11F C12F C13F -178.2(5) . . . . ?
C10F C11F C16F C15F 179.3(5) . . . . ?
C10F C11F C16F C17F -0.8(7) . . . . ?
C11F C12F C13F C14F 0.0(8) . . . . ?
C11F C16F C17F C18F 1.4(8) . . . . ?
C12F C11F C16F C15F 1.9(7) . . . . ?
C12F C11F C16F C17F -178.2(5) . . . . ?
C12F C13F C14F C15F -0.1(8) . . . . ?
C13F C14F C15F C16F 1.1(8) . . . . ?
C14F C15F C16F C11F -2.0(8) . . . . ?
C14F C15F C16F C17F 178.1(5) . . . . ?
C15F C16F C17F C18F -178.7(5) . . . . ?
C16F C11F C12F C13F -0.9(8) . . . . ?
C16F C17F C18F C9F -0.9(8) . . . . ?
C18F C9F C10F C11F 0.9(7) . . . . ?
C19F C8F C9F C10F -120.9(5) . . . . ?
C19F C8F C9F C18F 60.9(6) . . . . ?
N1G C8G C9G C10G -123.5(7) . . . . ?
N1G C8G C9G C18G 55.9(8) . . . . ?
N1G C8G C20G C21G 7.4(15) . . . . ?
N1G C8G C20G C29G -171.9(9) . . . . ?
C1G C2G C3G C4G -2.3(13) . . . . ?
C1G C6G C7G O1G -146.9(6) . . . . ?
C1G C6G C7G N1G 34.1(7) . . . . ?
C2G C1G C6G C5G -0.6(10) . . . . ?
C2G C1G C6G C7G 176.1(6) . . . . ?
C2G C3G C4G C5G 0.2(11) . . . . ?
C3G C4G C5G C6G 1.7(9) . . . . ?
C4G C5G C6G C1G -1.5(8) . . . . ?
C4G C5G C6G C7G -178.3(5) . . . . ?
C5G C6G C7G O1G 29.8(7) . . . . ?
C5G C6G C7G N1G -149.3(5) . . . . ?
C6G C1G C2G C3G 2.5(12) . . . . ?
C7G N1G C8G C9G 87.7(6) . . . . ?
C7G N1G C8G C19G -151.1(4) . . . . ?
C7G N1G C8G C20G 76.7(9) . . . . ?
C8G N1G C7G O1G 7.6(7) . . . . ?
C8G N1G C7G C6G -173.4(4) . . . . ?
C8G C9G C10G C11G 176.8(6) . . . . ?
C8G C9G C18G C17G -176.7(6) . . . . ?
C8G C20G C21G C22G -179.4(11) . . . . ?
C8G C20G C29G C28G -179.9(11) . . . . ?
C9G C10G C11G C12G -178.1(8) . . . . ?
C9G C10G C11G C16G 1.3(11) . . . . ?
C10G C9G C18G C17G 2.8(12) . . . . ?
C10G C11G C12G C13G 179.9(7) . . . . ?
C10G C11G C16G C15G -179.6(6) . . . . ?
C10G C11G C16G C17G 0.0(11) . . . . ?
C11G C12G C13G C14G 0.0(12) . . . . ?
C11G C16G C17G C18G 0.1(11) . . . . ?
C12G C11G C16G C15G -0.3(11) . . . . ?
C12G C11G C16G C17G 179.4(7) . . . . ?
C12G C13G C14G C15G -0.9(16) . . . . ?
C13G C14G C15G C16G 1.2(16) . . . . ?
C14G C15G C16G C11G -0.6(12) . . . . ?
C14G C15G C16G C17G 179.8(9) . . . . ?
C15G C16G C17G C18G 179.8(7) . . . . ?
C16G C11G C12G C13G 0.6(11) . . . . ?
C16G C17G C18G C9G -1.5(11) . . . . ?
C18G C9G C10G C11G -2.7(12) . . . . ?
C19G C8G C9G C10G 117.4(8) . . . . ?
C19G C8G C9G C18G -63.1(8) . . . . ?
C19G C8G C20G C21G -122.7(11) . . . . ?
C19G C8G C20G C29G 58.0(14) . . . . ?
C20G C21G C22G C23G 178.1(12) . . . . ?
C20G C21G C22G C27G -1.5(19) . . . . ?
C21G C20G C29G C28G 0.8(19) . . . . ?
C21G C22G C23G C24G -177.5(12) . . . . ?
C21G C22G C27G C26G 179.1(12) . . . . ?
C21G C22G C27G C28G 2.4(18) . . . . ?
C22G C23G C24G C25G -3(2) . . . . ?
C22G C27G C28G C29G -1.7(18) . . . . ?
C23G C22G C27G C26G -0.5(19) . . . . ?
C23G C22G C27G C28G -177.3(11) . . . . ?
C23G C24G C25G C26G 3(3) . . . . ?
C24G C25G C26G C27G -1(3) . . . . ?
C25G C26G C27G C22G 0(2) . . . . ?
C25G C26G C27G C28G 176.6(16) . . . . ?
C26G C27G C28G C29G -178.3(12) . . . . ?
C27G C22G C23G C24G 2.1(19) . . . . ?
C27G C28G C29G C20G 0.1(19) . . . . ?
C29G C20G C21G C22G -0.1(19) . . . . ?
N1H C8H C9H C10H -3.1(7) . . . . ?
N1H C8H C9H C18H 175.1(5) . . . . ?
C1H C2H C3H C4H -0.5(11) . . . . ?
C1H C6H C7H O1H 140.8(6) . . . . ?
C1H C6H C7H N1H -39.4(7) . . . . ?
C2H C1H C6H C5H -0.4(9) . . . . ?
C2H C1H C6H C7H -174.0(6) . . . . ?
C2H C3H C4H C5H 1.8(12) . . . . ?
C3H C4H C5H C6H -2.3(11) . . . . ?
C4H C5H C6H C1H 1.6(9) . . . . ?
C4H C5H C6H C7H 175.3(6) . . . . ?
C5H C6H C7H O1H -32.8(8) . . . . ?
C5H C6H C7H N1H 147.0(5) . . . . ?
C6H C1H C2H C3H -0.2(10) . . . . ?
C7H N1H C8H C9H -83.1(6) . . . . ?
C7H N1H C8H C19H 150.7(4) . . . . ?
C8H N1H C7H O1H -5.3(7) . . . . ?
C8H N1H C7H C6H 174.9(4) . . . . ?
C8H C9H C10H C11H 176.4(5) . . . . ?
C8H C9H C18H C17H -176.9(5) . . . . ?
C9H C10H C11H C12H -176.4(5) . . . . ?
C9H C10H C11H C16H 0.8(8) . . . . ?
C10H C9H C18H C17H 1.4(8) . . . . ?
C10H C11H C12H C13H 178.2(6) . . . . ?
C10H C11H C16H C15H -178.9(5) . . . . ?
C10H C11H C16H C17H 0.6(8) . . . . ?
C11H C12H C13H C14H 0.4(9) . . . . ?
C11H C16H C17H C18H -1.0(8) . . . . ?
C12H C11H C16H C15H -1.6(8) . . . . ?
C12H C11H C16H C17H 177.9(5) . . . . ?
C12H C13H C14H C15H -1.2(10) . . . . ?
C13H C14H C15H C16H 0.5(9) . . . . ?
C14H C15H C16H C11H 0.9(8) . . . . ?
C14H C15H C16H C17H -178.6(6) . . . . ?
C15H C16H C17H C18H 178.5(5) . . . . ?
C16H C11H C12H C13H 1.0(9) . . . . ?
C16H C17H C18H C9H 0.0(8) . . . . ?
C18H C9H C10H C11H -1.8(8) . . . . ?
C19H C8H C9H C10H 120.5(5) . . . . ?
C19H C8H C9H C18H -61.3(6) . . . . ?
N1I C8I C9I C10I 5.1(12) . . . . ?
N1I C8I C9I C18I -173.3(7) . . . . ?
N1I C8I C20I C21I -123.3(9) . . . . ?
N1I C8I C20I C29I 55.7(11) . . . . ?
C1I C2I C3I C4I -2.1(9) . . . . ?
C1I C6I C7I O1I -143.0(5) . . . . ?
C1I C6I C7I N1I 38.1(6) . . . . ?
C2I C1I C6I C5I -0.5(8) . . . . ?
C2I C1I C6I C7I 174.4(5) . . . . ?
C2I C3I C4I C5I 0.0(9) . . . . ?
C3I C4I C5I C6I 1.9(8) . . . . ?
C4I C5I C6I C1I -1.6(8) . . . . ?
C4I C5I C6I C7I -176.6(5) . . . . ?
C5I C6I C7I O1I 31.9(7) . . . . ?
C5I C6I C7I N1I -147.0(5) . . . . ?
C6I C1I C2I C3I 2.4(9) . . . . ?
C7I N1I C8I C9I 77.3(7) . . . . ?
C7I N1I C8I C19I -153.2(4) . . . . ?
C7I N1I C8I C20I 84.8(6) . . . . ?
C8I N1I C7I O1I 7.2(7) . . . . ?
C8I N1I C7I C6I -173.8(4) . . . . ?
C8I C9I C10I C11I -176.9(8) . . . . ?
C8I C9I C18I C17I 177.1(8) . . . . ?
C8I C20I C21I C22I 177.4(8) . . . . ?
C8I C20I C29I C28I -177.6(8) . . . . ?
C9I C10I C11I C12I 176.2(9) . . . . ?
C9I C10I C11I C16I -0.4(13) . . . . ?
C10I C9I C18I C17I -1.3(14) . . . . ?
C10I C11I C12I C13I -176.6(8) . . . . ?
C10I C11I C16I C15I 178.0(8) . . . . ?
C10I C11I C16I C17I -0.8(12) . . . . ?
C11I C12I C13I C14I -1.8(14) . . . . ?
C11I C16I C17I C18I 1.0(13) . . . . ?
C12I C11I C16I C15I 1.2(13) . . . . ?
C12I C11I C16I C17I -177.6(8) . . . . ?
C12I C13I C14I C15I 2.3(19) . . . . ?
C13I C14I C15I C16I -1.1(19) . . . . ?
C14I C15I C16I C11I -0.7(14) . . . . ?
C14I C15I C16I C17I 178.0(10) . . . . ?
C15I C16I C17I C18I -177.8(8) . . . . ?
C16I C11I C12I C13I 0.0(13) . . . . ?
C16I C17I C18I C9I 0.0(13) . . . . ?
C18I C9I C10I C11I 1.5(14) . . . . ?
C19I C8I C9I C10I -122.6(9) . . . . ?
C19I C8I C9I C18I 59.0(10) . . . . ?
C19I C8I C20I C21I 118.6(9) . . . . ?
C19I C8I C20I C29I -62.5(11) . . . . ?
C20I C21I C22I C23I -178.9(10) . . . . ?
C20I C21I C22I C27I 1.4(14) . . . . ?
C21I C20I C29I C28I 1.4(16) . . . . ?
C21I C22I C23I C24I 179.4(9) . . . . ?
C21I C22I C27I C26I -179.7(8) . . . . ?
C21I C22I C27I C28I -1.1(13) . . . . ?
C22I C23I C24I C25I 1.7(16) . . . . ?
C22I C27I C28I C29I 0.9(13) . . . . ?
C23I C22I C27I C26I 0.7(13) . . . . ?
C23I C22I C27I C28I 179.3(8) . . . . ?
C23I C24I C25I C26I -2(2) . . . . ?
C24I C25I C26I C27I 2(2) . . . . ?
C25I C26I C27I C22I -1.1(16) . . . . ?
C25I C26I C27I C28I -179.7(12) . . . . ?
C26I C27I C28I C29I 179.4(9) . . . . ?
C27I C22I C23I C24I -0.9(14) . . . . ?
C27I C28I C29I C20I -1.0(14) . . . . ?
C29I C20I C21I C22I -1.6(16) . . . . ?
N1J C8J C9J C10J 122.9(9) . . . . ?
N1J C8J C9J C18J -56.3(10) . . . . ?
N1J C8J C20J C21J -5.7(19) . . . . ?
N1J C8J C20J C29J 170.8(10) . . . . ?
C1J C2J C3J C4J 7.5(14) . . . . ?
C1J C6J C7J O1J 147.5(7) . . . . ?
C1J C6J C7J N1J -32.6(8) . . . . ?
C2J C1J C6J C5J -2.7(11) . . . . ?
C2J C1J C6J C7J -177.6(7) . . . . ?
C2J C3J C4J C5J -6.8(12) . . . . ?
C3J C4J C5J C6J 1.4(10) . . . . ?
C4J C5J C6J C1J 3.3(10) . . . . ?
C4J C5J C6J C7J 178.5(5) . . . . ?
C5J C6J C7J O1J -27.6(8) . . . . ?
C5J C6J C7J N1J 152.3(5) . . . . ?
C6J C1J C2J C3J -2.6(13) . . . . ?
C7J N1J C8J C9J -85.8(7) . . . . ?
C7J N1J C8J C19J 152.1(5) . . . . ?
C7J N1J C8J C20J -78.7(10) . . . . ?
C8J N1J C7J O1J -4.7(8) . . . . ?
C8J N1J C7J C6J 175.4(4) . . . . ?
C8J C9J C10J C11J -177.8(7) . . . . ?
C8J C9J C18J C17J 178.6(7) . . . . ?
C8J C20J C21J C22J 176.0(12) . . . . ?
C8J C20J C29J C28J -178.4(11) . . . . ?
C9J C10J C11J C12J 178.8(8) . . . . ?
C9J C10J C11J C16J -1.3(12) . . . . ?
C10J C9J C18J C17J -0.6(14) . . . . ?
C10J C11J C12J C13J -179.8(7) . . . . ?
C10J C11J C16J C15J -179.1(7) . . . . ?
C10J C11J C16J C17J 0.5(12) . . . . ?
C11J C12J C13J C14J -1.1(14) . . . . ?
C11J C16J C17J C18J 0.2(12) . . . . ?
C12J C11J C16J C15J 0.8(12) . . . . ?
C12J C11J C16J C17J -179.6(7) . . . . ?
C12J C13J C14J C15J 0.8(19) . . . . ?
C13J C14J C15J C16J 0.4(19) . . . . ?
C14J C15J C16J C11J -1.2(14) . . . . ?
C14J C15J C16J C17J 179.2(10) . . . . ?
C15J C16J C17J C18J 179.8(7) . . . . ?
C16J C11J C12J C13J 0.3(12) . . . . ?
C16J C17J C18J C9J -0.2(12) . . . . ?
C18J C9J C10J C11J 1.4(14) . . . . ?
C19J C8J C9J C10J -117.8(9) . . . . ?
C19J C8J C9J C18J 63.0(10) . . . . ?
C19J C8J C20J C21J 122.3(13) . . . . ?
C19J C8J C20J C29J -61.1(16) . . . . ?
C20J C21J C22J C23J -178.0(13) . . . . ?
C20J C21J C22J C27J 1(2) . . . . ?
C21J C20J C29J C28J -2(2) . . . . ?
C21J C22J C23J C24J 177.8(12) . . . . ?
C21J C22J C27J C26J 179.4(11) . . . . ?
C21J C22J C27J C28J 0.7(18) . . . . ?
C22J C23J C24J C25J 4(2) . . . . ?
C22J C27J C28J C29J -3.0(18) . . . . ?
C23J C22J C27J C26J -1.5(18) . . . . ?
C23J C22J C27J C28J 179.8(11) . . . . ?
C23J C24J C25J C26J -3(3) . . . . ?
C24J C25J C26J C27J 0(3) . . . . ?
C25J C26J C27J C22J 2(2) . . . . ?
C25J C26J C27J C28J -179.2(15) . . . . ?
C26J C27J C28J C29J 178.3(12) . . . . ?
C27J C22J C23J C24J -1.4(19) . . . . ?
C27J C28J C29J C20J 3.7(19) . . . . ?
C29J C20J C21J C22J -1(2) . . . . ?
N1K C8K C9K C10K -121.9(9) . . . . ?
N1K C8K C9K C18K 53.6(11) . . . . ?
N1K C8K C20K C21K 8.4(15) . . . . ?
N1K C8K C20K C29K -172.2(9) . . . . ?
C1K C2K C3K C4K -1.0(11) . . . . ?
C1K C6K C7K O1K -142.9(6) . . . . ?
C1K C6K C7K N1K 37.0(7) . . . . ?
C2K C1K C6K C5K -2.0(10) . . . . ?
C2K C1K C6K C7K 174.5(6) . . . . ?
C2K C3K C4K C5K -1.5(9) . . . . ?
C3K C4K C5K C6K 2.1(8) . . . . ?
C4K C5K C6K C1K -0.4(8) . . . . ?
C4K C5K C6K C7K -177.1(5) . . . . ?
C5K C6K C7K O1K 33.7(7) . . . . ?
C5K C6K C7K N1K -146.4(5) . . . . ?
C6K C1K C2K C3K 2.7(11) . . . . ?
C7K N1K C8K C9K 87.3(6) . . . . ?
C7K N1K C8K C19K -152.3(5) . . . . ?
C7K N1K C8K C20K 73.7(8) . . . . ?
C8K N1K C7K O1K 6.2(7) . . . . ?
C8K N1K C7K C6K -173.7(4) . . . . ?
C8K C9K C10K C11K 173.6(8) . . . . ?
C8K C9K C18K C17K -174.2(8) . . . . ?
C8K C20K C21K C22K 178.9(10) . . . . ?
C8K C20K C29K C28K -179.8(10) . . . . ?
C9K C10K C11K C12K -178.4(9) . . . . ?
C9K C10K C11K C16K 1.7(13) . . . . ?
C10K C9K C18K C17K 1.3(14) . . . . ?
C10K C11K C12K C13K 179.1(8) . . . . ?
C10K C11K C16K C15K -179.7(7) . . . . ?
C10K C11K C16K C17K -0.8(12) . . . . ?
C11K C12K C13K C14K 2.4(14) . . . . ?
C11K C16K C17K C18K 0.1(12) . . . . ?
C12K C11K C16K C15K 0.5(11) . . . . ?
C12K C11K C16K C17K 179.4(7) . . . . ?
C12K C13K C14K C15K -3.3(17) . . . . ?
C13K C14K C15K C16K 2.7(17) . . . . ?
C14K C15K C16K C11K -1.4(13) . . . . ?
C14K C15K C16K C17K 179.8(10) . . . . ?
C15K C16K C17K C18K 179.0(7) . . . . ?
C16K C11K C12K C13K -1.0(12) . . . . ?
C16K C17K C18K C9K -0.4(13) . . . . ?
C18K C9K C10K C11K -2.0(15) . . . . ?
C19K C8K C9K C10K 119.3(9) . . . . ?
C19K C8K C9K C18K -65.1(10) . . . . ?
C19K C8K C20K C21K -121.7(11) . . . . ?
C19K C8K C20K C29K 57.7(13) . . . . ?
C20K C21K C22K C23K 177.7(11) . . . . ?
C20K C21K C22K C27K 0.8(16) . . . . ?
C21K C20K C29K C28K -0.3(18) . . . . ?
C21K C22K C23K C24K -177.7(9) . . . . ?
C21K C22K C27K C26K 178.4(9) . . . . ?
C21K C22K C27K C28K -0.3(15) . . . . ?
C22K C23K C24K C25K -1.0(17) . . . . ?
C22K C27K C28K C29K -0.5(16) . . . . ?
C23K C22K C27K C26K 1.5(15) . . . . ?
C23K C22K C27K C28K -177.2(9) . . . . ?
C23K C24K C25K C26K 2(2) . . . . ?
C24K C25K C26K C27K -2(2) . . . . ?
C25K C26K C27K C22K -0.3(18) . . . . ?
C25K C26K C27K C28K 178.3(13) . . . . ?
C26K C27K C28K C29K -179.2(10) . . . . ?
C27K C22K C23K C24K -0.8(14) . . . . ?
C27K C28K C29K C20K 0.9(17) . . . . ?
C29K C20K C21K C22K -0.5(18) . . . . ?
N1L C8L C9L C10L 121.3(5) . . . . ?
N1L C8L C9L C18L -55.1(6) . . . . ?
C1L C2L C3L C4L 0.9(12) . . . . ?
C1L C6L C7L O1L 148.8(5) . . . . ?
C1L C6L C7L N1L -30.3(7) . . . . ?
C2L C1L C6L C5L 2.7(9) . . . . ?
C2L C1L C6L C7L -174.7(6) . . . . ?
C2L C3L C4L C5L 0.0(11) . . . . ?
C3L C4L C5L C6L 0.5(10) . . . . ?
C4L C5L C6L C1L -1.9(8) . . . . ?
C4L C5L C6L C7L 175.6(5) . . . . ?
C5L C6L C7L O1L -28.6(7) . . . . ?
C5L C6L C7L N1L 152.3(5) . . . . ?
C6L C1L C2L C3L -2.2(11) . . . . ?
C7L N1L C8L C9L -82.5(6) . . . . ?
C7L N1L C8L C19L 154.1(4) . . . . ?
C8L N1L C7L O1L -8.2(7) . . . . ?
C8L N1L C7L C6L 170.9(4) . . . . ?
C8L C9L C10L C11L -176.6(5) . . . . ?
C8L C9L C18L C17L 176.6(5) . . . . ?
C9L C10L C11L C12L 178.6(5) . . . . ?
C9L C10L C11L C16L 0.9(8) . . . . ?
C10L C9L C18L C17L 0.0(8) . . . . ?
C10L C11L C12L C13L -178.8(5) . . . . ?
C10L C11L C16L C15L 179.6(5) . . . . ?
C10L C11L C16L C17L -1.6(7) . . . . ?
C11L C12L C13L C14L 0.4(8) . . . . ?
C11L C16L C17L C18L 1.5(8) . . . . ?
C12L C11L C16L C15L 1.8(7) . . . . ?
C12L C11L C16L C17L -179.4(5) . . . . ?
C12L C13L C14L C15L -0.6(9) . . . . ?
C13L C14L C15L C16L 1.5(9) . . . . ?
C14L C15L C16L C11L -2.1(8) . . . . ?
C14L C15L C16L C17L 179.2(5) . . . . ?
C15L C16L C17L C18L -179.7(5) . . . . ?
C16L C11L C12L C13L -1.0(8) . . . . ?
C16L C17L C18L C9L -0.8(8) . . . . ?
C18L C9L C10L C11L -0.1(8) . . . . ?
C19L C8L C9L C10L -118.6(5) . . . . ?
C19L C8L C9L C18L 65.0(6) . . . . ?
N1M C8M C9M C10M 124.5(8) . . . . ?
N1M C8M C9M C18M -55.7(9) . . . . ?
N1M C8M C20M C21M -6.6(12) . . . . ?
N1M C8M C20M C29M 172.1(7) . . . . ?
C1M C2M C3M C4M 0.6(12) . . . . ?
C1M C6M C7M O1M 145.2(6) . . . . ?
C1M C6M C7M N1M -35.5(7) . . . . ?
C2M C1M C6M C5M 1.9(10) . . . . ?
C2M C1M C6M C7M -177.0(6) . . . . ?
C2M C3M C4M C5M 1.6(11) . . . . ?
C3M C4M C5M C6M -2.0(11) . . . . ?
C4M C5M C6M C1M 0.2(10) . . . . ?
C4M C5M C6M C7M 179.1(6) . . . . ?
C5M C6M C7M O1M -33.7(7) . . . . ?
C5M C6M C7M N1M 145.7(5) . . . . ?
C6M C1M C2M C3M -2.3(11) . . . . ?
C7M N1M C8M C9M -87.0(6) . . . . ?
C7M N1M C8M C19M 151.3(4) . . . . ?
C7M N1M C8M C20M -78.3(7) . . . . ?
C8M N1M C7M O1M -4.5(7) . . . . ?
C8M N1M C7M C6M 176.1(4) . . . . ?
C8M C9M C10M C11M -177.4(7) . . . . ?
C8M C9M C18M C17M 178.6(7) . . . . ?
C8M C20M C21M C22M 178.7(8) . . . . ?
C8M C20M C29M C28M -179.2(8) . . . . ?
C9M C10M C11M C12M 179.0(9) . . . . ?
C9M C10M C11M C16M -2.7(13) . . . . ?
C10M C9M C18M C17M -1.6(14) . . . . ?
C10M C11M C12M C13M 179.6(8) . . . . ?
C10M C11M C16M C15M -179.0(8) . . . . ?
C10M C11M C16M C17M 1.3(12) . . . . ?
C11M C12M C13M C14M -2.6(15) . . . . ?
C11M C16M C17M C18M -0.1(12) . . . . ?
C12M C11M C16M C15M -0.7(13) . . . . ?
C12M C11M C16M C17M 179.7(8) . . . . ?
C12M C13M C14M C15M 3(2) . . . . ?
C13M C14M C15M C16M -2.6(19) . . . . ?
C14M C15M C16M C11M 1.3(14) . . . . ?
C14M C15M C16M C17M -179.0(11) . . . . ?
C15M C16M C17M C18M -179.8(8) . . . . ?
C16M C11M C12M C13M 1.3(13) . . . . ?
C16M C17M C18M C9M 0.2(12) . . . . ?
C18M C9M C10M C11M 2.8(14) . . . . ?
C19M C8M C9M C10M -117.7(8) . . . . ?
C19M C8M C9M C18M 62.1(10) . . . . ?
C19M C8M C20M C21M 121.4(9) . . . . ?
C19M C8M C20M C29M -59.9(10) . . . . ?
C20M C21M C22M C23M -176.8(9) . . . . ?
C20M C21M C22M C27M -0.6(14) . . . . ?
C21M C20M C29M C28M -0.5(15) . . . . ?
C21M C22M C23M C24M 176.9(9) . . . . ?
C21M C22M C27M C26M -179.5(9) . . . . ?
C21M C22M C27M C28M 1.7(13) . . . . ?
C22M C23M C24M C25M 0.7(16) . . . . ?
C22M C27M C28M C29M -2.2(13) . . . . ?
C23M C22M C27M C26M -3.1(14) . . . . ?
C23M C22M C27M C28M 178.0(8) . . . . ?
C23M C24M C25M C26M 0(2) . . . . ?
C24M C25M C26M C27M -3(2) . . . . ?
C25M C26M C27M C22M 4.3(16) . . . . ?
C25M C26M C27M C28M -176.9(11) . . . . ?
C26M C27M C28M C29M 179.0(9) . . . . ?
C27M C22M C23M C24M 0.6(14) . . . . ?
C27M C28M C29M C20M 1.6(14) . . . . ?
C29M C20M C21M C22M 0.0(15) . . . . ?
N1N C8N C9N C10N 121.1(5) . . . . ?
N1N C8N C9N C18N -55.8(6) . . . . ?
C1N C2N C3N C4N -0.3(9) . . . . ?
C1N C6N C7N O1N 146.6(5) . . . . ?
C1N C6N C7N N1N -35.2(7) . . . . ?
C2N C1N C6N C5N 0.3(9) . . . . ?
C2N C1N C6N C7N -175.4(5) . . . . ?
C2N C3N C4N C5N 1.6(9) . . . . ?
C3N C4N C5N C6N -1.9(9) . . . . ?
C4N C5N C6N C1N 1.0(8) . . . . ?
C4N C5N C6N C7N 176.8(5) . . . . ?
C5N C6N C7N O1N -29.0(7) . . . . ?
C5N C6N C7N N1N 149.2(5) . . . . ?
C6N C1N C2N C3N -0.7(9) . . . . ?
C7N N1N C8N C9N -81.3(6) . . . . ?
C7N N1N C8N C19N 153.4(5) . . . . ?
C8N N1N C7N O1N -8.3(8) . . . . ?
C8N N1N C7N C6N 173.5(4) . . . . ?
C8N C9N C10N C11N -175.8(5) . . . . ?
C8N C9N C18N C17N 176.3(5) . . . . ?
C9N C10N C11N C12N 177.5(5) . . . . ?
C9N C10N C11N C16N -0.3(8) . . . . ?
C10N C9N C18N C17N -0.8(7) . . . . ?
C10N C11N C12N C13N -179.6(5) . . . . ?
C10N C11N C16N C15N 179.6(5) . . . . ?
C10N C11N C16N C17N -0.8(7) . . . . ?
C11N C12N C13N C14N 0.6(8) . . . . ?
C11N C16N C17N C18N 1.2(8) . . . . ?
C12N C11N C16N C15N 1.7(7) . . . . ?
C12N C11N C16N C17N -178.7(5) . . . . ?
C12N C13N C14N C15N 0.5(9) . . . . ?
C13N C14N C15N C16N -0.5(8) . . . . ?
C14N C15N C16N C11N -0.6(8) . . . . ?
C14N C15N C16N C17N 179.8(5) . . . . ?
C15N C16N C17N C18N -179.3(5) . . . . ?
C16N C11N C12N C13N -1.7(8) . . . . ?
C16N C17N C18N C9N -0.4(8) . . . . ?
C18N C9N C10N C11N 1.1(7) . . . . ?
C19N C8N C9N C10N -116.3(5) . . . . ?
C19N C8N C9N C18N 66.8(6) . . . . ?
N1O C8O C9O C10O 6.5(11) . . . . ?
N1O C8O C9O C18O -172.8(7) . . . . ?
N1O C8O C20O C21O -123.8(11) . . . . ?
N1O C8O C20O C29O 53.8(14) . . . . ?
C1O C2O C3O C4O 0.7(11) . . . . ?
C1O C6O C7O O1O -145.9(5) . . . . ?
C1O C6O C7O N1O 34.0(7) . . . . ?
C2O C1O C6O C5O -0.4(9) . . . . ?
C2O C1O C6O C7O 175.8(6) . . . . ?
C2O C3O C4O C5O -2.5(11) . . . . ?
C3O C4O C5O C6O 3.0(10) . . . . ?
C4O C5O C6O C1O -1.5(9) . . . . ?
C4O C5O C6O C7O -177.7(5) . . . . ?
C5O C6O C7O O1O 30.2(7) . . . . ?
C5O C6O C7O N1O -149.8(5) . . . . ?
C6O C1O C2O C3O 0.8(11) . . . . ?
C7O N1O C8O C9O 80.5(7) . . . . ?
C7O N1O C8O C19O -150.0(4) . . . . ?
C7O N1O C8O C20O 90.4(8) . . . . ?
C8O N1O C7O O1O 4.4(7) . . . . ?
C8O N1O C7O C6O -175.6(4) . . . . ?
C8O C9O C10O C11O -177.7(7) . . . . ?
C8O C9O C18O C17O 179.1(7) . . . . ?
C8O C20O C21O C22O 177.0(10) . . . . ?
C8O C20O C29O C28O -177.4(10) . . . . ?
C9O C10O C11O C12O 177.2(8) . . . . ?
C9O C10O C11O C16O -1.9(12) . . . . ?
C10O C9O C18O C17O -0.2(13) . . . . ?
C10O C11O C12O C13O -178.2(7) . . . . ?
C10O C11O C16O C15O 179.6(7) . . . . ?
C10O C11O C16O C17O 0.9(12) . . . . ?
C11O C12O C13O C14O -3.7(14) . . . . ?
C11O C16O C17O C18O 0.5(12) . . . . ?
C12O C11O C16O C15O 0.4(12) . . . . ?
C12O C11O C16O C17O -178.3(7) . . . . ?
C12O C13O C14O C15O 5.1(19) . . . . ?
C13O C14O C15O C16O -3.7(19) . . . . ?
C14O C15O C16O C11O 1.0(14) . . . . ?
C14O C15O C16O C17O 179.7(11) . . . . ?
C15O C16O C17O C18O -178.2(8) . . . . ?
C16O C11O C12O C13O 0.9(12) . . . . ?
C16O C17O C18O C9O -0.8(12) . . . . ?
C18O C9O C10O C11O 1.6(13) . . . . ?
C19O C8O C9O C10O -120.6(9) . . . . ?
C19O C8O C9O C18O 60.1(10) . . . . ?
C19O C8O C20O C21O 118.8(11) . . . . ?
C19O C8O C20O C29O -63.6(13) . . . . ?
C20O C21O C22O C23O -178.4(12) . . . . ?
C20O C21O C22O C27O 0.0(18) . . . . ?
C21O C20O C29O C28O 0(2) . . . . ?
C21O C22O C23O C24O 179.4(11) . . . . ?
C21O C22O C27O C26O -179.1(11) . . . . ?
C21O C22O C27O C28O 0.8(18) . . . . ?
C22O C23O C24O C25O -2(2) . . . . ?
C22O C27O C28O C29O -1.3(17) . . . . ?
C23O C22O C27O C26O -0.7(18) . . . . ?
C23O C22O C27O C28O 179.3(11) . . . . ?
C23O C24O C25O C26O 2(3) . . . . ?
C24O C25O C26O C27O -2(3) . . . . ?
C25O C26O C27O C22O 1(2) . . . . ?
C25O C26O C27O C28O -178.9(15) . . . . ?
C26O C27O C28O C29O 178.7(10) . . . . ?
C27O C22O C23O C24O 0.9(18) . . . . ?
C27O C28O C29O C20O 0.9(17) . . . . ?
C29O C20O C21O C22O 0(2) . . . . ?
N1P C8P C9P C10P -3.3(8) . . . . ?
N1P C8P C9P C18P 174.2(5) . . . . ?
C1P C2P C3P C4P 0.5(10) . . . . ?
C1P C6P C7P O1P -35.1(8) . . . . ?
C1P C6P C7P N1P 145.1(6) . . . . ?
C2P C1P C6P C5P 0.0(9) . . . . ?
C2P C1P C6P C7P 175.0(6) . . . . ?
C2P C3P C4P C5P -0.1(10) . . . . ?
C3P C4P C5P C6P -0.4(10) . . . . ?
C4P C5P C6P C1P 0.4(9) . . . . ?
C4P C5P C6P C7P -174.4(6) . . . . ?
C5P C6P C7P O1P 139.8(6) . . . . ?
C5P C6P C7P N1P -40.1(8) . . . . ?
C6P C1P C2P C3P -0.5(10) . . . . ?
C7P N1P C8P C9P -80.5(6) . . . . ?
C7P N1P C8P C19P 152.7(5) . . . . ?
C8P N1P C7P O1P -5.0(8) . . . . ?
C8P N1P C7P C6P 174.9(4) . . . . ?
C8P C9P C10P C11P 175.5(5) . . . . ?
C8P C9P C18P C17P -177.5(5) . . . . ?
C9P C10P C11P C12P -175.8(5) . . . . ?
C9P C10P C11P C16P 1.7(9) . . . . ?
C10P C9P C18P C17P 0.2(9) . . . . ?
C10P C11P C12P C13P 178.3(5) . . . . ?
C10P C11P C16P C15P -178.0(5) . . . . ?
C10P C11P C16P C17P 0.3(9) . . . . ?
C11P C12P C13P C14P -0.9(8) . . . . ?
C11P C16P C17P C18P -2.0(9) . . . . ?
C12P C11P C16P C15P -0.5(9) . . . . ?
C12P C11P C16P C17P 177.8(5) . . . . ?
C12P C13P C14P C15P 0.8(9) . . . . ?
C13P C14P C15P C16P -0.5(9) . . . . ?
C14P C15P C16P C11P 0.3(9) . . . . ?
C14P C15P C16P C17P -177.8(6) . . . . ?
C15P C16P C17P C18P 176.2(6) . . . . ?
C16P C11P C12P C13P 0.8(8) . . . . ?
C16P C17P C18P C9P 1.8(9) . . . . ?
C18P C9P C10P C11P -1.9(9) . . . . ?
C19P C8P C9P C10P 121.7(6) . . . . ?
C19P C8P C9P C18P -60.9(7) . . . . ?
N1Q C8Q C9Q C10Q 120.5(6) . . . . ?
N1Q C8Q C9Q C18Q -57.1(7) . . . . ?
C1Q C2Q C3Q C4Q 2.8(9) . . . . ?
C1Q C6Q C7Q O1Q -29.5(8) . . . . ?
C1Q C6Q C7Q N1Q 149.1(5) . . . . ?
C2Q C1Q C6Q C5Q 1.0(9) . . . . ?
C2Q C1Q C6Q C7Q 175.6(5) . . . . ?
C2Q C3Q C4Q C5Q -1.4(10) . . . . ?
C3Q C4Q C5Q C6Q -0.2(10) . . . . ?
C4Q C5Q C6Q C1Q 0.4(9) . . . . ?
C4Q C5Q C6Q C7Q -174.1(6) . . . . ?
C5Q C6Q C7Q O1Q 144.9(6) . . . . ?
C5Q C6Q C7Q N1Q -36.5(8) . . . . ?
C6Q C1Q C2Q C3Q -2.6(9) . . . . ?
C7Q N1Q C8Q C9Q -79.6(6) . . . . ?
C7Q N1Q C8Q C19Q 156.8(5) . . . . ?
C8Q N1Q C7Q O1Q -9.6(7) . . . . ?
C8Q N1Q C7Q C6Q 171.8(4) . . . . ?
C8Q C9Q C10Q C11Q -176.7(5) . . . . ?
C8Q C9Q C18Q C17Q 176.4(5) . . . . ?
C9Q C10Q C11Q C12Q 177.3(5) . . . . ?
C9Q C10Q C11Q C16Q 0.3(8) . . . . ?
C10Q C9Q C18Q C17Q -1.4(8) . . . . ?
C10Q C11Q C12Q C13Q -179.1(5) . . . . ?
C10Q C11Q C16Q C15Q 179.3(5) . . . . ?
C10Q C11Q C16Q C17Q -1.3(8) . . . . ?
C11Q C12Q C13Q C14Q 1.6(8) . . . . ?
C11Q C16Q C17Q C18Q 1.0(8) . . . . ?
C12Q C11Q C16Q C15Q 2.1(8) . . . . ?
C12Q C11Q C16Q C17Q -178.5(5) . . . . ?
C12Q C13Q C14Q C15Q -1.2(8) . . . . ?
C13Q C14Q C15Q C16Q 1.4(8) . . . . ?
C14Q C15Q C16Q C11Q -1.8(8) . . . . ?
C14Q C15Q C16Q C17Q 178.8(5) . . . . ?
C15Q C16Q C17Q C18Q -179.6(5) . . . . ?
C16Q C11Q C12Q C13Q -2.1(8) . . . . ?
C16Q C17Q C18Q C9Q 0.3(9) . . . . ?
C18Q C9Q C10Q C11Q 1.0(8) . . . . ?
C19Q C8Q C9Q C10Q -118.3(6) . . . . ?
C19Q C8Q C9Q C18Q 64.1(6) . . . . ?
N1R C8R C9R C10R 7.0(13) . . . . ?
N1R C8R C9R C18R -175.1(8) . . . . ?
N1R C8R C20R C21R -121.6(12) . . . . ?
N1R C8R C20R C29R 54.9(14) . . . . ?
C1R C2R C3R C4R -0.6(11) . . . . ?
C1R C6R C7R O1R -142.7(6) . . . . ?
C1R C6R C7R N1R 35.9(7) . . . . ?
C2R C1R C6R C5R -0.8(9) . . . . ?
C2R C1R C6R C7R 173.2(6) . . . . ?
C2R C3R C4R C5R -1.9(11) . . . . ?
C3R C4R C5R C6R 3.0(10) . . . . ?
C4R C5R C6R C1R -1.7(9) . . . . ?
C4R C5R C6R C7R -175.9(6) . . . . ?
C5R C6R C7R O1R 31.3(7) . . . . ?
C5R C6R C7R N1R -150.0(5) . . . . ?
C6R C1R C2R C3R 1.9(10) . . . . ?
C7R N1R C8R C9R 77.6(8) . . . . ?
C7R N1R C8R C19R -152.3(5) . . . . ?
C7R N1R C8R C20R 85.7(8) . . . . ?
C8R N1R C7R O1R 6.1(7) . . . . ?
C8R N1R C7R C6R -172.5(4) . . . . ?
C8R C9R C10R C11R -178.1(8) . . . . ?
C8R C9R C18R C17R 177.5(8) . . . . ?
C8R C20R C21R C22R 176.0(10) . . . . ?
C8R C20R C29R C28R -177.0(11) . . . . ?
C9R C10R C11R C12R 175.6(9) . . . . ?
C9R C10R C11R C16R -1.5(13) . . . . ?
C10R C9R C18R C17R -4.6(15) . . . . ?
C10R C11R C12R C13R -177.6(8) . . . . ?
C10R C11R C16R C15R 178.0(8) . . . . ?
C10R C11R C16R C17R -0.8(13) . . . . ?
C11R C12R C13R C14R -1.3(15) . . . . ?
C11R C16R C17R C18R 0.3(13) . . . . ?
C12R C11R C16R C15R 0.9(13) . . . . ?
C12R C11R C16R C17R -177.9(8) . . . . ?
C12R C13R C14R C15R 3(2) . . . . ?
C13R C14R C15R C16R -2(2) . . . . ?
C14R C15R C16R C11R 0.6(16) . . . . ?
C14R C15R C16R C17R 179.4(12) . . . . ?
C15R C16R C17R C18R -178.5(8) . . . . ?
C16R C11R C12R C13R -0.5(13) . . . . ?
C16R C17R C18R C9R 2.4(14) . . . . ?
C18R C9R C10R C11R 4.0(15) . . . . ?
C19R C8R C9R C10R -120.4(10) . . . . ?
C19R C8R C9R C18R 57.4(11) . . . . ?
C19R C8R C20R C21R 119.9(13) . . . . ?
C19R C8R C20R C29R -63.5(14) . . . . ?
C20R C21R C22R C23R 178.3(13) . . . . ?
C20R C21R C22R C27R 2.0(19) . . . . ?
C21R C20R C29R C28R -1(2) . . . . ?
C21R C22R C23R C24R -178.6(11) . . . . ?
C21R C22R C27R C26R 178.2(11) . . . . ?
C21R C22R C27R C28R -2.4(17) . . . . ?
C22R C23R C24R C25R 1(2) . . . . ?
C22R C27R C28R C29R 1.5(17) . . . . ?
C23R C22R C27R C26R 1.6(18) . . . . ?
C23R C22R C27R C28R -179.0(10) . . . . ?
C23R C24R C25R C26R 1(3) . . . . ?
C24R C25R C26R C27R -1(3) . . . . ?
C25R C26R C27R C22R 0(2) . . . . ?
C25R C26R C27R C28R -179.2(15) . . . . ?
C26R C27R C28R C29R -179.2(11) . . . . ?
C27R C22R C23R C24R -2.2(17) . . . . ?
C27R C28R C29R C20R 0.0(19) . . . . ?
C29R C20R C21R C22R 0(2) . . . . ?
N1S C8S C9S C10S 0.9(7) . . . . ?
N1S C8S C9S C18S -174.1(4) . . . . ?
C1S C2S C3S C4S -2.8(10) . . . . ?
C1S C6S C7S O1S -138.1(6) . . . . ?
C1S C6S C7S N1S 44.0(7) . . . . ?
C2S C1S C6S C5S 0.2(9) . . . . ?
C2S C1S C6S C7S 175.6(6) . . . . ?
C2S C3S C4S C5S -0.4(10) . . . . ?
C3S C4S C5S C6S 3.7(10) . . . . ?
C4S C5S C6S C1S -3.5(9) . . . . ?
C4S C5S C6S C7S -178.9(5) . . . . ?
C5S C6S C7S O1S 37.2(8) . . . . ?
C5S C6S C7S N1S -140.6(5) . . . . ?
C6S C1S C2S C3S 3.0(10) . . . . ?
C7S N1S C8S C9S 85.6(5) . . . . ?
C7S N1S C8S C19S -149.1(4) . . . . ?
C8S N1S C7S O1S 4.3(7) . . . . ?
C8S N1S C7S C6S -177.9(4) . . . . ?
C8S C9S C10S C11S -176.1(5) . . . . ?
C8S C9S C18S C17S 177.0(5) . . . . ?
C9S C10S C11S C12S 176.8(5) . . . . ?
C9S C10S C11S C16S 0.1(8) . . . . ?
C10S C9S C18S C17S 1.7(8) . . . . ?
C10S C11S C12S C13S -177.8(5) . . . . ?
C10S C11S C16S C15S 177.8(5) . . . . ?
C10S C11S C16S C17S 0.6(8) . . . . ?
C11S C12S C13S C14S -1.1(9) . . . . ?
C11S C16S C17S C18S -0.1(8) . . . . ?
C12S C11S C16S C15S 1.0(8) . . . . ?
C12S C11S C16S C17S -176.2(5) . . . . ?
C12S C13S C14S C15S 3.5(9) . . . . ?
C13S C14S C15S C16S -3.7(9) . . . . ?
C14S C15S C16S C11S 1.4(9) . . . . ?
C14S C15S C16S C17S 178.6(6) . . . . ?
C15S C16S C17S C18S -177.2(5) . . . . ?
C16S C11S C12S C13S -1.1(8) . . . . ?
C16S C17S C18S C9S -1.1(8) . . . . ?
C18S C9S C10S C11S -1.2(8) . . . . ?
C19S C8S C9S C10S -122.1(6) . . . . ?
C19S C8S C9S C18S 62.9(6) . . . . ?
N1T C8T C9T C10T -8.7(11) . . . . ?
N1T C8T C9T C18T 173.9(7) . . . . ?
N1T C8T C20T C21T 122.6(11) . . . . ?
N1T C8T C20T C29T -52.5(14) . . . . ?
C1T C2T C3T C4T 0.7(11) . . . . ?
C1T C6T C7T O1T 147.9(6) . . . . ?
C1T C6T C7T N1T -33.0(7) . . . . ?
C2T C1T C6T C5T -0.5(9) . . . . ?
C2T C1T C6T C7T -178.3(6) . . . . ?
C2T C3T C4T C5T 0.4(10) . . . . ?
C3T C4T C5T C6T -1.6(8) . . . . ?
C4T C5T C6T C1T 1.6(8) . . . . ?
C4T C5T C6T C7T 179.5(5) . . . . ?
C5T C6T C7T O1T -29.9(7) . . . . ?
C5T C6T C7T N1T 149.2(5) . . . . ?
C6T C1T C2T C3T -0.7(11) . . . . ?
C7T N1T C8T C9T -79.3(7) . . . . ?
C7T N1T C8T C19T 150.5(5) . . . . ?
C7T N1T C8T C20T -93.6(8) . . . . ?
C8T N1T C7T O1T -5.4(8) . . . . ?
C8T N1T C7T C6T 175.5(4) . . . . ?
C8T C9T C10T C11T 179.8(7) . . . . ?
C8T C9T C18T C17T 179.5(7) . . . . ?
C8T C20T C21T C22T -175.0(10) . . . . ?
C8T C20T C29T C28T 174.8(11) . . . . ?
C9T C10T C11T C12T -176.1(8) . . . . ?
C9T C10T C11T C16T 2.1(12) . . . . ?
C10T C9T C18T C17T 1.9(13) . . . . ?
C10T C11T C12T C13T 177.2(7) . . . . ?
C10T C11T C16T C15T -178.7(7) . . . . ?
C10T C11T C16T C17T -0.5(12) . . . . ?
C11T C12T C13T C14T 0.5(15) . . . . ?
C11T C16T C17T C18T -0.2(12) . . . . ?
C12T C11T C16T C15T -0.5(12) . . . . ?
C12T C11T C16T C17T 177.7(7) . . . . ?
C12T C13T C14T C15T 1(2) . . . . ?
C13T C14T C15T C16T -3(2) . . . . ?
C14T C15T C16T C11T 2.4(15) . . . . ?
C14T C15T C16T C17T -175.8(12) . . . . ?
C15T C16T C17T C18T 177.9(8) . . . . ?
C16T C11T C12T C13T -0.9(12) . . . . ?
C16T C17T C18T C9T -0.5(13) . . . . ?
C18T C9T C10T C11T -2.7(13) . . . . ?
C19T C8T C9T C10T 118.7(8) . . . . ?
C19T C8T C9T C18T -58.7(10) . . . . ?
C19T C8T C20T C21T -121.3(11) . . . . ?
C19T C8T C20T C29T 63.7(14) . . . . ?
C25T C26T C27T C22T 1(2) . . . . ?
C25T C26T C27T C28T 179.3(14) . . . . ?
C20T C21T C22T C23T 178.8(12) . . . . ?
C20T C21T C22T C27T -0.7(19) . . . . ?
C21T C20T C29T C28T 0(2) . . . . ?
C21T C22T C23T C24T -179.7(11) . . . . ?
C21T C22T C27T C26T 179.7(11) . . . . ?
C21T C22T C27T C28T 1.1(18) . . . . ?
C22T C23T C24T C25T -1(2) . . . . ?
C22T C27T C28T C29T -1.0(18) . . . . ?
C23T C22T C27T C26T 0.2(19) . . . . ?
C23T C22T C27T C28T -178.4(11) . . . . ?
C24T C25T C26T C27T -2(3) . . . . ?
C26T C25T C24T C23T 2(3) . . . . ?
C26T C27T C28T C29T -179.6(11) . . . . ?
C27T C22T C23T C24T -0.2(19) . . . . ?
C27T C28T C29T C20T 0.4(18) . . . . ?
C29T C20T C21T C22T 0(2) . . . . ?
N1U C8U C9U C10U -121.2(8) . . . . ?
N1U C8U C9U C18U 54.3(10) . . . . ?
N1U C8U C20U C21U 10.7(19) . . . . ?
N1U C8U C20U C29U -171.9(11) . . . . ?
C1U C2U C3U C4U -1.5(11) . . . . ?
C1U C6U C7U O1U 30.6(7) . . . . ?
C1U C6U C7U N1U -149.8(5) . . . . ?
C2U C1U C6U C5U -1.1(9) . . . . ?
C2U C1U C6U C7U -175.4(5) . . . . ?
C2U C3U C4U C5U -1.2(13) . . . . ?
C3U C4U C5U C6U 2.8(13) . . . . ?
C4U C5U C6U C1U -1.6(11) . . . . ?
C4U C5U C6U C7U 172.6(7) . . . . ?
C5U C6U C7U O1U -143.6(6) . . . . ?
C5U C6U C7U N1U 36.0(8) . . . . ?
C6U C1U C2U C3U 2.7(9) . . . . ?
C7U N1U C8U C9U 84.8(7) . . . . ?
C7U N1U C8U C19U -154.9(5) . . . . ?
C7U N1U C8U C20U 69.2(10) . . . . ?
C8U N1U C7U O1U 7.6(8) . . . . ?
C8U N1U C7U C6U -172.0(4) . . . . ?
C8U C9U C10U C11U 174.9(7) . . . . ?
C8U C9U C18U C17U -174.4(7) . . . . ?
C8U C20U C21U C22U 177.0(12) . . . . ?
C8U C20U C29U C28U -178.1(12) . . . . ?
C9U C10U C11U C12U -178.1(8) . . . . ?
C9U C10U C11U C16U 0.1(13) . . . . ?
C10U C9U C18U C17U 1.0(13) . . . . ?
C10U C11U C12U C13U 179.2(8) . . . . ?
C10U C11U C16U C15U -180.0(7) . . . . ?
C10U C11U C16U C17U 0.0(11) . . . . ?
C11U C12U C13U C14U 1.3(13) . . . . ?
C11U C16U C17U C18U 0.4(11) . . . . ?
C12U C11U C16U C15U -1.7(11) . . . . ?
C12U C11U C16U C17U 178.3(7) . . . . ?
C12U C13U C14U C15U -3.2(14) . . . . ?
C13U C14U C15U C16U 2.5(14) . . . . ?
C14U C15U C16U C11U 0.0(12) . . . . ?
C14U C15U C16U C17U 180.0(8) . . . . ?
C15U C16U C17U C18U -179.6(7) . . . . ?
C16U C11U C12U C13U 1.0(12) . . . . ?
C16U C17U C18U C9U -0.9(12) . . . . ?
C18U C9U C10U C11U -0.7(14) . . . . ?
C19U C8U C9U C10U 119.6(8) . . . . ?
C19U C8U C9U C18U -64.9(9) . . . . ?
C19U C8U C20U C21U -121.5(14) . . . . ?
C19U C8U C20U C29U 55.8(16) . . . . ?
C20U C21U C22U C23U 179.5(14) . . . . ?
C20U C21U C22U C27U 0(2) . . . . ?
C21U C20U C29U C28U -1(2) . . . . ?
C21U C22U C23U C24U -175.1(13) . . . . ?
C21U C22U C27U C26U 179.9(13) . . . . ?
C21U C22U C27U C28U 0(2) . . . . ?
C22U C23U C24U C25U -5(2) . . . . ?
C22U C27U C28U C29U -1(2) . . . . ?
C23U C22U C27U C26U 1(2) . . . . ?
C23U C22U C27U C28U -178.7(13) . . . . ?
C23U C24U C25U C26U 0(3) . . . . ?
C24U C25U C26U C27U 5(3) . . . . ?
C25U C26U C27U C22U -5(2) . . . . ?
C25U C26U C27U C28U 174.4(17) . . . . ?
C26U C27U C28U C29U 179.1(13) . . . . ?
C27U C22U C23U C24U 4(2) . . . . ?
C27U C28U C29U C20U 1(2) . . . . ?
C29U C20U C21U C22U 0(2) . . . . ?
N1V C8V C9V C10V 2.6(8) . . . . ?
N1V C8V C9V C18V -175.0(5) . . . . ?
C1V C2V C3V C4V -1.5(10) . . . . ?
C1V C6V C7V O1V -143.3(6) . . . . ?
C1V C6V C7V N1V 36.9(7) . . . . ?
C2V C1V C6V C5V 2.2(8) . . . . ?
C2V C1V C6V C7V 177.2(5) . . . . ?
C2V C3V C4V C5V 0.1(10) . . . . ?
C3V C4V C5V C6V 2.3(10) . . . . ?
C4V C5V C6V C1V -3.5(9) . . . . ?
C4V C5V C6V C7V -178.7(5) . . . . ?
C5V C6V C7V O1V 31.8(8) . . . . ?
C5V C6V C7V N1V -148.0(5) . . . . ?
C6V C1V C2V C3V 0.3(9) . . . . ?
C7V N1V C8V C9V 85.4(6) . . . . ?
C7V N1V C8V C19V -149.7(5) . . . . ?
C8V N1V C7V O1V 3.8(8) . . . . ?
C8V N1V C7V C6V -176.4(4) . . . . ?
C8V C9V C10V C11V -176.1(5) . . . . ?
C8V C9V C18V C17V 177.5(6) . . . . ?
C9V C10V C11V C12V 177.5(6) . . . . ?
C9V C10V C11V C16V -1.7(9) . . . . ?
C10V C9V C18V C17V -0.2(9) . . . . ?
C10V C11V C12V C13V -178.2(5) . . . . ?
C10V C11V C16V C15V 178.9(5) . . . . ?
C10V C11V C16V C17V 0.6(8) . . . . ?
C11V C12V C13V C14V -1.6(9) . . . . ?
C11V C16V C17V C18V 0.7(9) . . . . ?
C12V C11V C16V C15V -0.3(8) . . . . ?
C12V C11V C16V C17V -178.6(5) . . . . ?
C12V C13V C14V C15V 1.5(9) . . . . ?
C13V C14V C15V C16V -0.9(9) . . . . ?
C14V C15V C16V C11V 0.3(9) . . . . ?
C14V C15V C16V C17V 178.5(6) . . . . ?
C15V C16V C17V C18V -177.5(6) . . . . ?
C16V C11V C12V C13V 1.0(8) . . . . ?
C16V C17V C18V C9V -0.9(9) . . . . ?
C18V C9V C10V C11V 1.5(9) . . . . ?
C19V C8V C9V C10V -120.2(6) . . . . ?
C19V C8V C9V C18V 62.2(7) . . . . ?
N1W C8W C9W C10W -120.7(6) . . . . ?
N1W C8W C9W C18W 56.8(7) . . . . ?
C1W C2W C3W C4W -1.8(10) . . . . ?
C1W C6W C7W O1W -148.7(6) . . . . ?
C1W C6W C7W N1W 29.0(8) . . . . ?
C2W C1W C6W C5W -0.1(9) . . . . ?
C2W C1W C6W C7W 178.2(6) . . . . ?
C2W C3W C4W C5W 0.9(10) . . . . ?
C3W C4W C5W C6W 0.4(9) . . . . ?
C4W C5W C6W C1W -0.8(8) . . . . ?
C4W C5W C6W C7W -179.2(5) . . . . ?
C5W C6W C7W O1W 29.5(8) . . . . ?
C5W C6W C7W N1W -152.8(5) . . . . ?
C6W C1W C2W C3W 1.4(10) . . . . ?
C7W N1W C8W C9W 84.0(6) . . . . ?
C7W N1W C8W C19W -152.8(5) . . . . ?
C8W N1W C7W O1W 4.7(8) . . . . ?
C8W N1W C7W C6W -172.9(4) . . . . ?
C8W C9W C10W C11W 177.3(5) . . . . ?
C8W C9W C18W C17W -177.2(5) . . . . ?
C9W C10W C11W C12W -177.7(5) . . . . ?
C9W C10W C11W C16W -0.6(8) . . . . ?
C10W C9W C18W C17W 0.3(8) . . . . ?
C10W C11W C12W C13W 180.0(5) . . . . ?
C10W C11W C16W C15W 179.9(5) . . . . ?
C10W C11W C16W C17W 1.2(8) . . . . ?
C11W C12W C13W C14W -2.2(9) . . . . ?
C11W C16W C17W C18W -1.1(8) . . . . ?
C12W C11W C16W C15W -2.9(8) . . . . ?
C12W C11W C16W C17W 178.4(5) . . . . ?
C12W C13W C14W C15W 1.5(9) . . . . ?
C13W C14W C15W C16W -1.7(9) . . . . ?
C14W C15W C16W C11W 2.4(8) . . . . ?
C14W C15W C16W C17W -179.0(6) . . . . ?
C15W C16W C17W C18W -179.7(5) . . . . ?
C16W C11W C12W C13W 2.9(8) . . . . ?
C16W C17W C18W C9W 0.3(8) . . . . ?
C18W C9W C10W C11W -0.1(8) . . . . ?
C19W C8W C9W C10W 118.7(6) . . . . ?
C19W C8W C9W C18W -63.8(6) . . . . ?
N1X C8X C9X C10X -8.1(11) . . . . ?
N1X C8X C9X C18X 173.6(7) . . . . ?
N1X C8X C20X C21X 124.1(10) . . . . ?
N1X C8X C20X C29X -51.7(12) . . . . ?
C1X C2X C3X C4X 2.8(14) . . . . ?
C1X C6X C7X O1X 142.7(7) . . . . ?
C1X C6X C7X N1X -37.4(8) . . . . ?
C2X C1X C6X C5X -2.1(13) . . . . ?
C2X C1X C6X C7X -176.1(8) . . . . ?
C2X C3X C4X C5X -0.2(12) . . . . ?
C3X C4X C5X C6X -3.2(10) . . . . ?
C4X C5X C6X C1X 4.4(10) . . . . ?
C4X C5X C6X C7X 178.7(5) . . . . ?
C5X C6X C7X O1X -31.6(8) . . . . ?
C5X C6X C7X N1X 148.4(5) . . . . ?
C6X C1X C2X C3X -1.6(15) . . . . ?
C7X N1X C8X C9X -78.1(7) . . . . ?
C7X N1X C8X C19X 150.4(5) . . . . ?
C7X N1X C8X C20X -93.9(8) . . . . ?
C8X N1X C7X O1X -4.3(8) . . . . ?
C8X N1X C7X C6X 175.8(4) . . . . ?
C8X C9X C10X C11X 179.8(7) . . . . ?
C8X C9X C18X C17X 178.1(7) . . . . ?
C8X C20X C21X C22X -174.8(9) . . . . ?
C8X C20X C29X C28X 174.9(9) . . . . ?
C9X C10X C11X C12X -178.2(8) . . . . ?
C9X C10X C11X C16X 2.9(13) . . . . ?
C10X C9X C18X C17X -0.2(13) . . . . ?
C10X C11X C12X C13X 178.5(8) . . . . ?
C10X C11X C16X C15X 179.5(8) . . . . ?
C10X C11X C16X C17X -1.6(12) . . . . ?
C11X C12X C13X C14X 1.5(14) . . . . ?
C11X C16X C17X C18X -0.5(12) . . . . ?
C12X C11X C16X C15X 0.6(13) . . . . ?
C12X C11X C16X C17X 179.5(8) . . . . ?
C12X C13X C14X C15X 1.7(17) . . . . ?
C13X C14X C15X C16X -3.7(18) . . . . ?
C14X C15X C16X C11X 2.5(15) . . . . ?
C14X C15X C16X C17X -176.3(10) . . . . ?
C15X C16X C17X C18X 178.3(8) . . . . ?
C16X C11X C12X C13X -2.6(12) . . . . ?
C16X C17X C18X C9X 1.5(13) . . . . ?
C18X C9X C10X C11X -2.0(13) . . . . ?
C19X C8X C9X C10X 119.8(9) . . . . ?
C19X C8X C9X C18X -58.5(10) . . . . ?
C19X C8X C20X C21X -120.5(10) . . . . ?
C19X C8X C20X C29X 63.8(12) . . . . ?
C20X C21X C22X C23X 178.5(11) . . . . ?
C20X C21X C22X C27X -1.7(17) . . . . ?
C21X C20X C29X C28X -0.8(16) . . . . ?
C21X C22X C23X C24X -178.3(10) . . . . ?
C21X C22X C27X C26X 179.7(10) . . . . ?
C21X C22X C27X C28X 1.6(15) . . . . ?
C22X C23X C24X C25X -4.6(17) . . . . ?
C22X C27X C28X C29X -1.2(14) . . . . ?
C23X C22X C27X C26X -0.5(16) . . . . ?
C23X C22X C27X C28X -178.6(9) . . . . ?
C23X C24X C25X C26X 5.9(19) . . . . ?
C24X C25X C26X C27X -4.4(19) . . . . ?
C25X C26X C27X C22X 1.8(16) . . . . ?
C25X C26X C27X C28X 179.9(11) . . . . ?
C26X C27X C28X C29X -179.3(9) . . . . ?
C27X C22X C23X C24X 2.0(16) . . . . ?
C27X C28X C29X C20X 0.8(15) . . . . ?
C29X C20X C21X C22X 1.3(17) . . . . ?

loop_
_twin_individual_id
_twin_individual_mass_fraction_refined
1 0.8044(14)
2 0.1956(14)
